data_4338709
loop_
_publ_author_name
'Kurahashi, Takuya'
'Fujii, Hiroshi'

_publ_section_title
;
 Chiral Distortion in a MnIV(salen)(N3)2 Derived from Jacobsen's
 Catalyst as a Possible Conformation Model for Its Enantioselective
 Reactions
;
_journal_coden_ASTM INOCAJ
_journal_issue 17
_journal_name_full 'Inorganic Chemistry'
_journal_page_first 7556
_journal_page_last 7567
_journal_paper_doi 10.1021/ic800443q
_journal_volume 47
_journal_year 2008
_chemical_absolute_configuration rm
_chemical_formula_sum 'C37 H54 Cl2 Mn N8 O2'
_chemical_formula_weight 768.73
_space_group_IT_number 4
_symmetry_cell_setting monoclinic
_symmetry_Int_Tables_number 4
_symmetry_space_group_name_Hall 'P 2yb'
_symmetry_space_group_name_H-M 'P 1 21 1'
_cell_angle_alpha 90.0000
_cell_angle_beta 90.1332(13)
_cell_angle_gamma 90.0000
_cell_formula_units_Z 8
_cell_length_a 14.707(4)
_cell_length_b 24.208(7)
_cell_length_c 22.818(6)
_cell_measurement_reflns_used 8292
_cell_measurement_temperature 173.1
_cell_measurement_theta_max 27.5
_cell_measurement_theta_min 3.0
_cell_volume 8124(4)
_computing_cell_refinement CrystalClear
_computing_data_collection CrystalClear
_computing_data_reduction CrystalStructure
_computing_publication_material 'CrystalStructure 3.8'
_computing_structure_refinement SHELXL
_computing_structure_solution SHELXS97
_diffrn_detector_area_resol_mean 7.31
_diffrn_measured_fraction_theta_full 0.990
_diffrn_measured_fraction_theta_max 0.990
_diffrn_measurement_device_type 'Rigaku Mercury'
_diffrn_measurement_method \w
_diffrn_radiation_type 'Mo K\a'
_diffrn_radiation_wavelength 0.71070
_diffrn_reflns_av_R_equivalents 0.076
_diffrn_reflns_limit_h_max 16
_diffrn_reflns_limit_h_min -19
_diffrn_reflns_limit_k_max 31
_diffrn_reflns_limit_k_min -21
_diffrn_reflns_limit_l_max 29
_diffrn_reflns_limit_l_min -29
_diffrn_reflns_number 62516
_diffrn_reflns_theta_full 27.48
_diffrn_reflns_theta_max 27.48
_exptl_absorpt_coefficient_mu 0.498
_exptl_absorpt_correction_type none
_exptl_crystal_colour 'dark red'
_exptl_crystal_density_diffrn 1.257
_exptl_crystal_density_method 'not measured'
_exptl_crystal_description block
_exptl_crystal_F_000 3256.00
_exptl_crystal_size_max 0.30
_exptl_crystal_size_mid 0.20
_exptl_crystal_size_min 0.05
_refine_diff_density_max 0.84
_refine_diff_density_min -0.75
_refine_ls_abs_structure_details 'Flack, H. D. (1983), Acta Cryst. A39, 876-881.  13613 Friedel Pairs'
_refine_ls_abs_structure_Flack 0.13(2)
_refine_ls_extinction_method none
_refine_ls_goodness_of_fit_ref 1.054
_refine_ls_hydrogen_treatment refall
_refine_ls_number_parameters 1803
_refine_ls_number_reflns 32506
_refine_ls_R_factor_gt 0.0828
_refine_ls_shift/su_max 0.0060
_refine_ls_structure_factor_coef Fsqd
_refine_ls_weighting_details 'w = 1/[\s^2^(Fo^2^)+(0.1146P)^2^+0.0000P] where P=(Fo^2^+2Fc^2^)/3'
_refine_ls_weighting_scheme calc
_refine_ls_wR_factor_ref 0.2644
_reflns_number_gt 18830
_reflns_number_total 32506
_reflns_threshold_expression F^2^>2.0\s(F^2^)
_cod_duplicate_entry 4305457
_cod_data_source_file ic800443q-file005.cif
_cod_data_source_block '__3'
_cod_original_formula_sum 'C148 H216 Cl8 Mn4 N32 O8 '
_cod_database_code 4338709

loop_
_symmetry_equiv_pos_site_id
_symmetry_equiv_pos_as_xyz
1 +X,+Y,+Z
2 -X,1/2+Y,-Z

loop_
_atom_site_label
_atom_site_type_symbol
_atom_site_fract_x
_atom_site_fract_y
_atom_site_fract_z
_atom_site_U_iso_or_equiv
_atom_site_adp_type
_atom_site_occupancy
_atom_site_symmetry_multiplicity
_atom_site_calc_flag
_atom_site_refinement_flags
Mn(1) Mn 0.18332(7) 0.02987(4) 1.22461(5) 0.0288(2) Uani 1.00 1 d .
Mn(2) Mn 0.68252(7) -0.04226(4) 1.01881(5) 0.0285(2) Uani 1.00 1 d .
Mn(3) Mn 0.79718(7) 0.03380(4) 0.71969(5) 0.0282(2) Uani 1.00 1 d .
Mn(4) Mn 1.30165(7) -0.04794(4) 0.52558(5) 0.0283(2) Uani 1.00 1 d .
Cl(1) Cl 0.9890(4) 0.26103(19) 0.8197(2) 0.161(2) Uani 1.00 1 d .
Cl(2) Cl 1.1295(3) 0.2028(2) 0.7594(2) 0.1317(17) Uani 1.00 1 d .
Cl(3) Cl 0.4531(2) 0.23430(13) 0.56870(18) 0.0982(11) Uani 1.00 1 d .
Cl(4) Cl 0.3310(2) 0.30829(17) 0.50434(16) 0.0963(10) Uani 1.00 1 d .
Cl(5) Cl 0.4003(5) -0.2450(4) 0.9892(3) 0.242(5) Uani 1.00 1 d .
Cl(6) Cl 0.5334(4) -0.2406(2) 0.9059(3) 0.181(3) Uani 1.00 1 d .
Cl(7) Cl 1.0529(3) 0.2366(2) 0.3225(3) 0.151(2) Uani 1.00 1 d .
Cl(8) Cl 0.8943(3) 0.2142(2) 0.2593(2) 0.1371(18) Uani 1.00 1 d .
O(1) O 0.1690(3) 0.07822(18) 1.1623(2) 0.0338(11) Uani 1.00 1 d .
O(2) O 0.3003(3) 0.05299(19) 1.2460(2) 0.0342(11) Uani 1.00 1 d .
O(3) O 0.7976(3) -0.06588(18) 0.9958(2) 0.0322(11) Uani 1.00 1 d .
O(4) O 0.6682(3) -0.09250(18) 1.0786(2) 0.0324(11) Uani 1.00 1 d .
O(5) O 0.6711(3) 0.0375(2) 0.7072(2) 0.0347(11) Uani 1.00 1 d .
O(6) O 0.8206(3) 0.10273(19) 0.6891(2) 0.0349(11) Uani 1.00 1 d .
O(7) O 1.3255(3) -0.1166(2) 0.5571(2) 0.0377(12) Uani 1.00 1 d .
O(8) O 1.1764(3) -0.05241(19) 0.5368(2) 0.0346(11) Uani 1.00 1 d .
N(1) N 0.0585(4) 0.0010(2) 1.2125(2) 0.0290(12) Uani 1.00 1 d .
N(2) N 0.1855(4) -0.0278(2) 1.2862(2) 0.0318(13) Uani 1.00 1 d .
N(3) N 0.1242(4) 0.0832(2) 1.2800(2) 0.0351(13) Uani 1.00 1 d .
N(4) N 0.1727(4) 0.1066(2) 1.3152(2) 0.0307(13) Uani 1.00 1 d .
N(5) N 0.2127(5) 0.1301(2) 1.3503(3) 0.0451(17) Uani 1.00 1 d .
N(6) N 0.2314(4) -0.0284(2) 1.1727(2) 0.0341(13) Uani 1.00 1 d .
N(7) N 0.2461(4) -0.0158(2) 1.1218(3) 0.0360(14) Uani 1.00 1 d .
N(8) N 0.2630(5) -0.0090(2) 1.0738(3) 0.0468(17) Uani 1.00 1 d .
N(9) N 0.6843(4) 0.0153(2) 0.9569(3) 0.0325(13) Uani 1.00 1 d .
N(10) N 0.5586(4) -0.0123(2) 1.0321(2) 0.0291(12) Uani 1.00 1 d .
N(11) N 0.7324(4) 0.0150(2) 1.0718(2) 0.0351(13) Uani 1.00 1 d .
N(12) N 0.7483(4) 0.0025(2) 1.1221(3) 0.0363(15) Uani 1.00 1 d .
N(13) N 0.7671(5) -0.0056(3) 1.1698(3) 0.0488(17) Uani 1.00 1 d .
N(14) N 0.6210(4) -0.0925(2) 0.9640(2) 0.0374(14) Uani 1.00 1 d .
N(15) N 0.6671(4) -0.1187(2) 0.9280(3) 0.0361(14) Uani 1.00 1 d .
N(16) N 0.7073(5) -0.1417(2) 0.8928(3) 0.0509(19) Uani 1.00 1 d .
N(17) N 0.7851(3) -0.0384(2) 0.7585(2) 0.0298(12) Uani 1.00 1 d .
N(18) N 0.9274(4) 0.0208(2) 0.7329(2) 0.0285(12) Uani 1.00 1 d .
N(19) N 0.7827(4) 0.0665(2) 0.7976(3) 0.0406(15) Uani 1.00 1 d .
N(20) N 0.8179(4) 0.1101(2) 0.8084(2) 0.0389(14) Uani 1.00 1 d .
N(21) N 0.8499(7) 0.1510(3) 0.8207(4) 0.076(2) Uani 1.00 1 d .
N(22) N 0.8187(4) -0.0043(2) 0.6445(3) 0.0403(15) Uani 1.00 1 d .
N(23) N 0.7604(4) -0.0053(2) 0.6059(3) 0.0368(14) Uani 1.00 1 d .
N(24) N 0.7095(5) -0.0084(3) 0.5684(3) 0.0543(19) Uani 1.00 1 d .
N(25) N 1.4317(3) -0.0340(2) 0.5115(2) 0.0273(12) Uani 1.00 1 d .
N(26) N 1.2888(4) 0.0249(2) 0.4866(2) 0.0339(13) Uani 1.00 1 d .
N(27) N 1.3211(4) -0.0099(2) 0.6019(3) 0.0385(14) Uani 1.00 1 d .
N(28) N 1.2601(4) -0.0075(2) 0.6372(2) 0.0350(13) Uani 1.00 1 d .
N(29) N 1.2072(5) -0.0032(3) 0.6728(3) 0.062(2) Uani 1.00 1 d .
N(30) N 1.2914(4) -0.0819(2) 0.4471(2) 0.0374(14) Uani 1.00 1 d .
N(31) N 1.3365(4) -0.1223(2) 0.4376(3) 0.0377(14) Uani 1.00 1 d .
N(32) N 1.3786(6) -0.1608(3) 0.4255(4) 0.062(2) Uani 1.00 1 d .
C(1) C 0.0909(4) 0.1045(2) 1.1487(3) 0.0284(14) Uani 1.00 1 d .
C(2) C 0.0969(4) 0.1571(2) 1.1195(3) 0.0270(14) Uani 1.00 1 d .
C(3) C 0.0154(4) 0.1812(2) 1.1014(3) 0.0329(16) Uani 1.00 1 d .
C(4) C -0.0708(5) 0.1577(2) 1.1070(4) 0.0382(18) Uani 1.00 1 d .
C(5) C -0.0738(5) 0.1058(2) 1.1373(3) 0.0377(18) Uani 1.00 1 d .
C(6) C 0.0062(5) 0.0806(2) 1.1564(3) 0.0304(15) Uani 1.00 1 d .
C(7) C -0.0048(4) 0.0278(2) 1.1874(3) 0.0320(14) Uani 1.00 1 d .
C(8) C 0.3685(5) 0.0204(2) 1.2625(3) 0.0356(16) Uani 1.00 1 d .
C(9) C 0.4592(4) 0.0349(3) 1.2531(3) 0.0341(15) Uani 1.00 1 d .
C(10) C 0.5263(5) -0.0013(3) 1.2702(3) 0.0371(17) Uani 1.00 1 d .
C(11) C 0.5113(4) -0.0521(3) 1.3000(3) 0.0341(15) Uani 1.00 1 d .
C(12) C 0.4216(5) -0.0648(3) 1.3116(4) 0.046(2) Uani 1.00 1 d .
C(13) C 0.3510(5) -0.0308(2) 1.2923(3) 0.0342(16) Uani 1.00 1 d .
C(14) C 0.2595(5) -0.0482(3) 1.3066(3) 0.0371(16) Uani 1.00 1 d .
C(15) C 0.0421(4) -0.0535(2) 1.2416(3) 0.0298(14) Uani 1.00 1 d .
C(16) C 0.0940(4) -0.0482(2) 1.3011(3) 0.0298(14) Uani 1.00 1 d .
C(17) C 0.0922(5) -0.1037(3) 1.3356(4) 0.0423(19) Uani 1.00 1 d .
C(18) C -0.0067(6) -0.1205(3) 1.3451(4) 0.048(2) Uani 1.00 1 d .
C(19) C -0.0592(6) -0.1249(3) 1.2847(4) 0.051(2) Uani 1.00 1 d .
C(20) C -0.0553(5) -0.0701(2) 1.2514(4) 0.0388(18) Uani 1.00 1 d .
C(21) C 0.1904(5) 0.1859(2) 1.1108(3) 0.0325(15) Uani 1.00 1 d .
C(22) C 0.1767(6) 0.2429(3) 1.0826(4) 0.048(2) Uani 1.00 1 d .
C(23) C 0.2536(5) 0.1519(3) 1.0724(3) 0.0388(17) Uani 1.00 1 d .
C(24) C 0.2331(6) 0.1960(3) 1.1703(4) 0.0455(19) Uani 1.00 1 d .
C(25) C -0.1572(5) 0.1852(3) 1.0846(4) 0.0439(19) Uani 1.00 1 d .
C(26) C -0.2426(6) 0.1672(4) 1.1156(6) 0.080(4) Uani 1.00 1 d .
C(27) C -0.1513(7) 0.2495(3) 1.0967(6) 0.071(3) Uani 1.00 1 d .
C(28) C -0.1621(11) 0.1778(7) 1.0197(6) 0.118(6) Uani 1.00 1 d .
C(29) C 0.4835(5) 0.0901(2) 1.2222(3) 0.0375(18) Uani 1.00 1 d .
C(30) C 0.4455(5) 0.1387(3) 1.2582(4) 0.0435(19) Uani 1.00 1 d .
C(31) C 0.4444(6) 0.0894(3) 1.1601(4) 0.051(2) Uani 1.00 1 d .
C(32) C 0.5871(6) 0.0995(3) 1.2158(6) 0.067(3) Uani 1.00 1 d .
C(33) C 0.5872(5) -0.0919(3) 1.3176(3) 0.0395(17) Uani 1.00 1 d .
C(34) C 0.6783(6) -0.0768(3) 1.2865(5) 0.067(3) Uani 1.00 1 d .
C(35) C 0.5654(6) -0.1502(3) 1.2993(5) 0.058(2) Uani 1.00 1 d .
C(36) C 0.6019(7) -0.0876(4) 1.3849(4) 0.066(2) Uani 1.00 1 d .
C(37) C 0.8664(4) -0.0322(2) 0.9784(3) 0.0322(15) Uani 1.00 1 d .
C(38) C 0.9571(5) -0.0489(3) 0.9890(3) 0.0371(16) Uani 1.00 1 d .
C(39) C 1.0257(4) -0.0116(2) 0.9707(3) 0.0334(15) Uani 1.00 1 d .
C(40) C 1.0116(4) 0.0377(2) 0.9418(3) 0.0326(15) Uani 1.00 1 d .
C(41) C 0.9204(5) 0.0505(3) 0.9299(3) 0.0390(18) Uani 1.00 1 d .
C(42) C 0.8489(5) 0.0165(3) 0.9494(3) 0.0358(16) Uani 1.00 1 d .
C(43) C 0.7588(4) 0.0359(3) 0.9365(3) 0.0321(14) Uani 1.00 1 d .
C(44) C 0.5901(4) -0.1184(2) 1.0931(3) 0.0266(14) Uani 1.00 1 d .
C(45) C 0.5954(5) -0.1727(2) 1.1191(3) 0.0320(16) Uani 1.00 1 d .
C(46) C 0.5118(5) -0.1950(2) 1.1359(3) 0.0389(18) Uani 1.00 1 d .
C(47) C 0.4256(5) -0.1699(2) 1.1310(4) 0.0397(19) Uani 1.00 1 d .
C(48) C 0.4245(5) -0.1186(2) 1.1057(3) 0.0371(17) Uani 1.00 1 d .
C(49) C 0.5058(5) -0.0919(2) 1.0854(3) 0.0342(16) Uani 1.00 1 d .
C(50) C 0.4947(4) -0.0392(2) 1.0592(3) 0.0313(14) Uani 1.00 1 d .
C(51) C 0.5434(4) 0.0428(2) 1.0035(3) 0.0278(14) Uani 1.00 1 d .
C(52) C 0.4454(5) 0.0602(3) 0.9964(4) 0.0386(18) Uani 1.00 1 d .
C(53) C 0.4435(5) 0.1155(3) 0.9613(4) 0.050(2) Uani 1.00 1 d .
C(54) C 0.4899(6) 0.1110(3) 0.9033(4) 0.050(2) Uani 1.00 1 d .
C(55) C 0.5904(5) 0.0923(3) 0.9115(4) 0.0430(19) Uani 1.00 1 d .
C(56) C 0.5923(4) 0.0382(2) 0.9440(2) 0.0271(13) Uani 1.00 1 d .
C(57) C 0.9804(5) -0.1016(2) 1.0204(4) 0.043(2) Uani 1.00 1 d .
C(58) C 1.0866(6) -0.1119(3) 1.0258(5) 0.061(2) Uani 1.00 1 d .
C(59) C 0.9432(5) -0.1511(3) 0.9883(4) 0.0444(19) Uani 1.00 1 d .
C(60) C 0.9433(7) -0.1002(3) 1.0841(4) 0.054(2) Uani 1.00 1 d .
C(61) C 1.0859(5) 0.0767(3) 0.9207(4) 0.0417(18) Uani 1.00 1 d .
C(62) C 1.0896(7) 0.0772(4) 0.8542(4) 0.063(2) Uani 1.00 1 d .
C(63) C 1.0700(6) 0.1354(3) 0.9431(4) 0.049(2) Uani 1.00 1 d .
C(64) C 1.1799(5) 0.0596(3) 0.9463(5) 0.063(3) Uani 1.00 1 d .
C(65) C 0.6848(5) -0.2046(2) 1.1227(3) 0.0385(18) Uani 1.00 1 d .
C(66) C 0.7493(6) -0.1732(3) 1.1661(3) 0.0426(19) Uani 1.00 1 d .
C(67) C 0.7274(6) -0.2094(3) 1.0627(4) 0.053(2) Uani 1.00 1 d .
C(68) C 0.6710(6) -0.2621(3) 1.1484(5) 0.058(2) Uani 1.00 1 d .
C(69) C 0.3390(5) -0.1963(3) 1.1543(4) 0.044(2) Uani 1.00 1 d .
C(70) C 0.3437(7) -0.2576(3) 1.1593(7) 0.086(4) Uani 1.00 1 d .
C(71) C 0.2582(6) -0.1840(4) 1.1150(6) 0.077(3) Uani 1.00 1 d .
C(72) C 0.3212(9) -0.1719(4) 1.2172(6) 0.091(4) Uani 1.00 1 d .
C(73) C 0.6060(4) 0.0152(2) 0.7414(3) 0.0293(14) Uani 1.00 1 d .
C(74) C 0.5165(5) 0.0390(2) 0.7382(3) 0.0369(16) Uani 1.00 1 d .
C(75) C 0.4474(5) 0.0098(3) 0.7664(3) 0.0352(16) Uani 1.00 1 d .
C(76) C 0.4634(4) -0.0386(2) 0.8013(3) 0.0334(15) Uani 1.00 1 d .
C(77) C 0.5514(4) -0.0564(2) 0.8070(3) 0.0327(16) Uani 1.00 1 d .
C(78) C 0.6230(4) -0.0302(2) 0.7779(3) 0.0313(15) Uani 1.00 1 d .
C(79) C 0.7108(4) -0.0558(2) 0.7830(3) 0.0326(15) Uani 1.00 1 d .
C(80) C 0.8936(5) 0.1195(2) 0.6597(3) 0.0315(15) Uani 1.00 1 d .
C(81) C 0.8899(5) 0.1685(2) 0.6245(3) 0.0318(15) Uani 1.00 1 d .
C(82) C 0.9697(5) 0.1864(3) 0.5988(3) 0.0396(18) Uani 1.00 1 d .
C(83) C 1.0549(5) 0.1591(2) 0.6040(3) 0.0313(15) Uani 1.00 1 d .
C(84) C 1.0560(5) 0.1127(3) 0.6370(3) 0.0357(16) Uani 1.00 1 d .
C(85) C 0.9795(5) 0.0918(2) 0.6668(3) 0.0322(15) Uani 1.00 1 d .
C(86) C 0.9919(4) 0.0459(2) 0.7048(3) 0.0291(14) Uani 1.00 1 d .
C(87) C 0.9470(4) -0.0258(2) 0.7726(3) 0.0285(14) Uani 1.00 1 d .
C(88) C 1.0403(4) -0.0542(2) 0.7682(3) 0.0295(14) Uani 1.00 1 d .
C(89) C 1.0487(5) -0.1017(2) 0.8114(3) 0.0347(16) Uani 1.00 1 d .
C(90) C 0.9716(5) -0.1429(3) 0.8021(4) 0.045(2) Uani 1.00 1 d .
C(91) C 0.8776(5) -0.1157(3) 0.8056(4) 0.0403(18) Uani 1.00 1 d .
C(92) C 0.8715(4) -0.0686(2) 0.7618(3) 0.0294(14) Uani 1.00 1 d .
C(93) C 0.4972(4) 0.0909(2) 0.7038(4) 0.0357(17) Uani 1.00 1 d .
C(94) C 0.5572(5) 0.1375(3) 0.7255(4) 0.0423(19) Uani 1.00 1 d .
C(95) C 0.5146(5) 0.0800(3) 0.6368(3) 0.0387(17) Uani 1.00 1 d .
C(96) C 0.3992(5) 0.1113(3) 0.7115(5) 0.054(2) Uani 1.00 1 d .
C(97) C 0.3818(5) -0.0694(3) 0.8286(4) 0.048(2) Uani 1.00 1 d .
C(98) C 0.4007(9) -0.0857(9) 0.8909(6) 0.150(8) Uani 1.00 1 d .
C(99) C 0.3751(14) -0.1218(8) 0.7962(9) 0.226(16) Uani 1.00 1 d .
C(100) C 0.2968(8) -0.0364(7) 0.8296(9) 0.144(8) Uani 1.00 1 d .
C(101) C 0.7995(5) 0.2006(3) 0.6170(3) 0.0406(18) Uani 1.00 1 d .
C(102) C 0.7694(6) 0.2228(3) 0.6800(4) 0.052(2) Uani 1.00 1 d .
C(103) C 0.7270(6) 0.1640(3) 0.5921(4) 0.054(2) Uani 1.00 1 d .
C(104) C 0.8116(6) 0.2521(4) 0.5778(5) 0.065(3) Uani 1.00 1 d .
C(105) C 1.1372(5) 0.1845(2) 0.5731(4) 0.0396(18) Uani 1.00 1 d .
C(106) C 1.1213(6) 0.1897(3) 0.5084(4) 0.055(2) Uani 1.00 1 d .
C(107) C 1.2235(5) 0.1497(3) 0.5828(4) 0.048(2) Uani 1.00 1 d .
C(108) C 1.1546(7) 0.2438(3) 0.5990(5) 0.069(3) Uani 1.00 1 d .
C(109) C 1.4006(5) -0.1332(2) 0.5870(3) 0.0305(15) Uani 1.00 1 d .
C(110) C 1.3983(5) -0.1819(2) 0.6218(3) 0.0361(16) Uani 1.00 1 d .
C(111) C 1.4795(6) -0.1986(2) 0.6478(3) 0.0382(17) Uani 1.00 1 d .
C(112) C 1.5640(5) -0.1705(2) 0.6444(3) 0.0311(15) Uani 1.00 1 d .
C(113) C 1.5626(5) -0.1235(2) 0.6092(3) 0.0290(14) Uani 1.00 1 d .
C(114) C 1.4848(4) -0.1047(2) 0.5813(3) 0.0290(14) Uani 1.00 1 d .
C(115) C 1.4940(5) -0.0589(2) 0.5416(3) 0.0304(14) Uani 1.00 1 d .
C(116) C 1.1103(5) -0.0302(2) 0.5045(3) 0.0285(14) Uani 1.00 1 d .
C(117) C 1.0213(4) -0.0520(3) 0.5059(3) 0.0337(15) Uani 1.00 1 d .
C(118) C 0.9520(4) -0.0225(3) 0.4781(3) 0.0332(15) Uani 1.00 1 d .
C(119) C 0.9643(5) 0.0262(3) 0.4446(3) 0.0357(16) Uani 1.00 1 d .
C(120) C 1.0547(4) 0.0440(2) 0.4396(3) 0.0321(15) Uani 1.00 1 d .
C(121) C 1.1261(5) 0.0176(2) 0.4660(3) 0.0314(15) Uani 1.00 1 d .
C(122) C 1.2148(5) 0.0432(2) 0.4631(3) 0.0339(16) Uani 1.00 1 d .
C(123) C 1.4496(4) 0.0116(2) 0.4709(3) 0.0300(15) Uani 1.00 1 d .
C(124) C 1.3770(4) 0.0555(2) 0.4839(4) 0.0363(17) Uani 1.00 1 d .
C(125) C 1.3801(5) 0.1031(3) 0.4406(4) 0.0415(19) Uani 1.00 1 d .
C(126) C 1.4767(5) 0.1287(3) 0.4432(5) 0.052(2) Uani 1.00 1 d .
C(127) C 1.5497(5) 0.0853(3) 0.4304(4) 0.043(2) Uani 1.00 1 d .
C(128) C 1.5446(4) 0.0384(2) 0.4753(3) 0.0348(16) Uani 1.00 1 d .
C(129) C 1.3117(5) -0.2160(3) 0.6278(4) 0.045(2) Uani 1.00 1 d .
C(130) C 1.3255(7) -0.2672(3) 0.6679(6) 0.077(3) Uani 1.00 1 d .
C(131) C 1.2820(7) -0.2379(4) 0.5679(4) 0.062(2) Uani 1.00 1 d .
C(132) C 1.2350(5) -0.1802(3) 0.6530(4) 0.051(2) Uani 1.00 1 d .
C(133) C 1.6459(5) -0.1932(2) 0.6745(3) 0.0375(17) Uani 1.00 1 d .
C(134) C 1.6287(6) -0.1948(3) 0.7418(4) 0.047(2) Uani 1.00 1 d .
C(135) C 1.7296(5) -0.1576(3) 0.6646(4) 0.0429(19) Uani 1.00 1 d .
C(136) C 1.6682(5) -0.2518(3) 0.6528(4) 0.048(2) Uani 1.00 1 d .
C(137) C 0.9991(5) -0.1059(2) 0.5410(3) 0.0341(16) Uani 1.00 1 d .
C(138) C 1.0166(6) -0.0941(3) 0.6061(4) 0.046(2) Uani 1.00 1 d .
C(139) C 1.0609(5) -0.1536(3) 0.5192(4) 0.044(2) Uani 1.00 1 d .
C(140) C 0.9023(5) -0.1242(3) 0.5333(4) 0.046(2) Uani 1.00 1 d .
C(141) C 0.8855(5) 0.0584(3) 0.4185(4) 0.0407(18) Uani 1.00 1 d .
C(142) C 0.8086(8) 0.0196(5) 0.4053(6) 0.094(4) Uani 1.00 1 d .
C(143) C 0.8541(10) 0.0976(6) 0.4619(7) 0.137(8) Uani 1.00 1 d .
C(144) C 0.9122(9) 0.0861(8) 0.3645(7) 0.150(9) Uani 1.00 1 d .
C(145) C 0.4465(10) 0.2803(5) 0.5137(5) 0.082(3) Uani 1.00 1 d .
C(146) C 1.0171(11) 0.2172(6) 0.7572(8) 0.113(5) Uani 1.00 1 d .
C(147) C 0.4921(11) -0.2152(6) 0.9704(8) 0.118(6) Uani 1.00 1 d .
C(148) C 1.0049(12) 0.2027(6) 0.2615(7) 0.119(6) Uani 1.00 1 d .
H(1) H 0.0189 0.2166 1.0836 0.040 Uiso 1.00 1 c R
H(2) H 0.0723 -0.0829 1.2178 0.036 Uiso 1.00 1 c R
H(3) H 0.0629 -0.0194 1.3253 0.036 Uiso 1.00 1 c R
H(4) H 0.1243 -0.1327 1.3131 0.051 Uiso 1.00 1 c R
H(5) H 0.1233 -0.0992 1.3738 0.051 Uiso 1.00 1 c R
H(6) H -0.0371 -0.0928 1.3704 0.058 Uiso 1.00 1 c R
H(7) H -0.0089 -0.1566 1.3655 0.058 Uiso 1.00 1 c R
H(8) H -0.0315 -0.1544 1.2605 0.061 Uiso 1.00 1 c R
H(9) H -0.1234 -0.1349 1.2919 0.061 Uiso 1.00 1 c R
H(10) H -0.0867 -0.0741 1.2132 0.047 Uiso 1.00 1 c R
H(11) H -0.0869 -0.0411 1.2741 0.047 Uiso 1.00 1 c R
H(12) H 0.1787 0.2393 1.0398 0.057 Uiso 1.00 1 c R
H(13) H 0.2251 0.2679 1.0956 0.057 Uiso 1.00 1 c R
H(14) H 0.1176 0.2578 1.0943 0.057 Uiso 1.00 1 c R
H(15) H 0.2896 0.1269 1.0970 0.047 Uiso 1.00 1 c R
H(16) H 0.2945 0.1767 1.0510 0.047 Uiso 1.00 1 c R
H(17) H 0.2176 0.1303 1.0444 0.047 Uiso 1.00 1 c R
H(18) H 0.2140 0.2322 1.1850 0.055 Uiso 1.00 1 c R
H(19) H 0.2995 0.1952 1.1667 0.055 Uiso 1.00 1 c R
H(20) H 0.2135 0.1672 1.1976 0.055 Uiso 1.00 1 c R
H(21) H -0.2685 0.1351 1.0955 0.096 Uiso 1.00 1 c R
H(22) H -0.2868 0.1975 1.1152 0.096 Uiso 1.00 1 c R
H(23) H -0.2280 0.1574 1.1562 0.096 Uiso 1.00 1 c R
H(24) H -0.1770 0.2576 1.1353 0.085 Uiso 1.00 1 c R
H(25) H -0.1857 0.2694 1.0666 0.085 Uiso 1.00 1 c R
H(26) H -0.0875 0.2612 1.0957 0.085 Uiso 1.00 1 c R
H(27) H -0.1316 0.2088 1.0004 0.142 Uiso 1.00 1 c R
H(28) H -0.2259 0.1765 1.0073 0.142 Uiso 1.00 1 c R
H(29) H -0.1319 0.1432 1.0089 0.142 Uiso 1.00 1 c R
H(30) H 0.3839 0.1475 1.2447 0.052 Uiso 1.00 1 c R
H(31) H 0.4847 0.1711 1.2531 0.052 Uiso 1.00 1 c R
H(32) H 0.4438 0.1285 1.2998 0.052 Uiso 1.00 1 c R
H(33) H 0.4894 0.0738 1.1331 0.062 Uiso 1.00 1 c R
H(34) H 0.4295 0.1271 1.1480 0.062 Uiso 1.00 1 c R
H(35) H 0.3892 0.0667 1.1594 0.062 Uiso 1.00 1 c R
H(36) H 0.6101 0.1191 1.2504 0.081 Uiso 1.00 1 c R
H(37) H 0.5988 0.1217 1.1807 0.081 Uiso 1.00 1 c R
H(38) H 0.6179 0.0638 1.2123 0.081 Uiso 1.00 1 c R
H(39) H 0.6824 -0.0968 1.2493 0.080 Uiso 1.00 1 c R
H(40) H 0.7295 -0.0871 1.3117 0.080 Uiso 1.00 1 c R
H(41) H 0.6800 -0.0369 1.2789 0.080 Uiso 1.00 1 c R
H(42) H 0.5321 -0.1687 1.3308 0.069 Uiso 1.00 1 c R
H(43) H 0.6220 -0.1702 1.2915 0.069 Uiso 1.00 1 c R
H(44) H 0.5279 -0.1495 1.2637 0.069 Uiso 1.00 1 c R
H(45) H 0.6468 -0.0587 1.3933 0.079 Uiso 1.00 1 c R
H(46) H 0.6240 -0.1231 1.3999 0.079 Uiso 1.00 1 c R
H(47) H 0.5442 -0.0783 1.4039 0.079 Uiso 1.00 1 c R
H(48) H 1.0869 -0.0214 0.9791 0.040 Uiso 1.00 1 c R
H(49) H 0.9066 0.0828 0.9080 0.047 Uiso 1.00 1 c R
H(50) H 0.7534 0.0665 0.9107 0.038 Uiso 1.00 1 c R
H(51) H 0.5131 -0.2310 1.1525 0.047 Uiso 1.00 1 c R
H(52) H 0.3680 -0.1001 1.1014 0.044 Uiso 1.00 1 c R
H(53) H 0.4364 -0.0223 1.0615 0.038 Uiso 1.00 1 c R
H(54) H 0.5753 0.0715 1.0274 0.033 Uiso 1.00 1 c R
H(55) H 0.4171 0.0655 1.0354 0.046 Uiso 1.00 1 c R
H(56) H 0.4109 0.0314 0.9751 0.046 Uiso 1.00 1 c R
H(57) H 0.3795 0.1268 0.9549 0.060 Uiso 1.00 1 c R
H(58) H 0.4736 0.1447 0.9847 0.060 Uiso 1.00 1 c R
H(59) H 0.4883 0.1472 0.8832 0.060 Uiso 1.00 1 c R
H(60) H 0.4573 0.0839 0.8785 0.060 Uiso 1.00 1 c R
H(61) H 0.6196 0.0879 0.8728 0.052 Uiso 1.00 1 c R
H(62) H 0.6244 0.1206 0.9338 0.052 Uiso 1.00 1 c R
H(63) H 0.5588 0.0104 0.9198 0.033 Uiso 1.00 1 c R
H(64) H 1.1076 -0.1330 0.9918 0.073 Uiso 1.00 1 c R
H(65) H 1.0994 -0.1327 1.0617 0.073 Uiso 1.00 1 c R
H(66) H 1.1184 -0.0763 1.0272 0.073 Uiso 1.00 1 c R
H(67) H 0.8814 -0.1588 1.0019 0.053 Uiso 1.00 1 c R
H(68) H 0.9821 -0.1832 0.9960 0.053 Uiso 1.00 1 c R
H(69) H 0.9421 -0.1435 0.9461 0.053 Uiso 1.00 1 c R
H(70) H 0.9895 -0.0845 1.1102 0.065 Uiso 1.00 1 c R
H(71) H 0.9288 -0.1379 1.0967 0.065 Uiso 1.00 1 c R
H(72) H 0.8882 -0.0775 1.0855 0.065 Uiso 1.00 1 c R
H(73) H 1.1316 0.0486 0.8407 0.075 Uiso 1.00 1 c R
H(74) H 1.1109 0.1135 0.8407 0.075 Uiso 1.00 1 c R
H(75) H 1.0288 0.0701 0.8383 0.075 Uiso 1.00 1 c R
H(76) H 1.0328 0.1558 0.9148 0.059 Uiso 1.00 1 c R
H(77) H 1.1287 0.1541 0.9481 0.059 Uiso 1.00 1 c R
H(78) H 1.0385 0.1339 0.9809 0.059 Uiso 1.00 1 c R
H(79) H 1.1901 0.0789 0.9835 0.075 Uiso 1.00 1 c R
H(80) H 1.2279 0.0696 0.9185 0.075 Uiso 1.00 1 c R
H(81) H 1.1808 0.0196 0.9529 0.075 Uiso 1.00 1 c R
H(82) H 0.7855 -0.1462 1.1444 0.051 Uiso 1.00 1 c R
H(83) H 0.7899 -0.1997 1.1854 0.051 Uiso 1.00 1 c R
H(84) H 0.7128 -0.1541 1.1957 0.051 Uiso 1.00 1 c R
H(85) H 0.7060 -0.2433 1.0436 0.063 Uiso 1.00 1 c R
H(86) H 0.7937 -0.2107 1.0667 0.063 Uiso 1.00 1 c R
H(87) H 0.7100 -0.1774 1.0389 0.063 Uiso 1.00 1 c R
H(88) H 0.6765 -0.2604 1.1912 0.070 Uiso 1.00 1 c R
H(89) H 0.7173 -0.2872 1.1328 0.070 Uiso 1.00 1 c R
H(90) H 0.6105 -0.2758 1.1378 0.070 Uiso 1.00 1 c R
H(91) H 0.3238 -0.2744 1.1224 0.103 Uiso 1.00 1 c R
H(92) H 0.3040 -0.2700 1.1912 0.103 Uiso 1.00 1 c R
H(93) H 0.4064 -0.2688 1.1678 0.103 Uiso 1.00 1 c R
H(94) H 0.2294 -0.1495 1.1277 0.093 Uiso 1.00 1 c R
H(95) H 0.2142 -0.2143 1.1176 0.093 Uiso 1.00 1 c R
H(96) H 0.2789 -0.1802 1.0744 0.093 Uiso 1.00 1 c R
H(97) H 0.3516 -0.1949 1.2467 0.109 Uiso 1.00 1 c R
H(98) H 0.2557 -0.1713 1.2249 0.109 Uiso 1.00 1 c R
H(99) H 0.3453 -0.1341 1.2193 0.109 Uiso 1.00 1 c R
H(100) H 0.3867 0.0226 0.7623 0.042 Uiso 1.00 1 c R
H(101) H 0.5641 -0.0873 0.8313 0.039 Uiso 1.00 1 c R
H(102) H 0.7149 -0.0882 0.8064 0.039 Uiso 1.00 1 c R
H(103) H 0.9674 0.2193 0.5761 0.047 Uiso 1.00 1 c R
H(104) H 1.1116 0.0930 0.6402 0.043 Uiso 1.00 1 c R
H(105) H 1.0521 0.0325 0.7100 0.035 Uiso 1.00 1 c R
H(106) H 0.9403 -0.0120 0.8137 0.034 Uiso 1.00 1 c R
H(107) H 1.0489 -0.0683 0.7279 0.035 Uiso 1.00 1 c R
H(108) H 1.0888 -0.0268 0.7761 0.035 Uiso 1.00 1 c R
H(109) H 1.0465 -0.0872 0.8519 0.042 Uiso 1.00 1 c R
H(110) H 1.1078 -0.1205 0.8059 0.042 Uiso 1.00 1 c R
H(111) H 0.9758 -0.1722 0.8321 0.054 Uiso 1.00 1 c R
H(112) H 0.9785 -0.1604 0.7632 0.054 Uiso 1.00 1 c R
H(113) H 0.8299 -0.1434 0.7970 0.048 Uiso 1.00 1 c R
H(114) H 0.8674 -0.1014 0.8457 0.048 Uiso 1.00 1 c R
H(115) H 0.8825 -0.0848 0.7222 0.035 Uiso 1.00 1 c R
H(116) H 0.5266 0.1568 0.7576 0.051 Uiso 1.00 1 c R
H(117) H 0.5687 0.1634 0.6933 0.051 Uiso 1.00 1 c R
H(118) H 0.6150 0.1223 0.7395 0.051 Uiso 1.00 1 c R
H(119) H 0.5780 0.0886 0.6275 0.046 Uiso 1.00 1 c R
H(120) H 0.4742 0.1035 0.6134 0.046 Uiso 1.00 1 c R
H(121) H 0.5023 0.0411 0.6279 0.046 Uiso 1.00 1 c R
H(122) H 0.3605 0.0950 0.6811 0.064 Uiso 1.00 1 c R
H(123) H 0.3977 0.1517 0.7080 0.064 Uiso 1.00 1 c R
H(124) H 0.3769 0.1004 0.7502 0.064 Uiso 1.00 1 c R
H(125) H 0.4282 -0.1226 0.8918 0.180 Uiso 1.00 1 c R
H(126) H 0.3437 -0.0862 0.9130 0.180 Uiso 1.00 1 c R
H(127) H 0.4427 -0.0590 0.9086 0.180 Uiso 1.00 1 c R
H(128) H 0.3352 -0.1169 0.7621 0.271 Uiso 1.00 1 c R
H(129) H 0.3501 -0.1504 0.8219 0.271 Uiso 1.00 1 c R
H(130) H 0.4358 -0.1329 0.7829 0.271 Uiso 1.00 1 c R
H(131) H 0.2933 -0.0157 0.8664 0.173 Uiso 1.00 1 c R
H(132) H 0.2442 -0.0612 0.8264 0.173 Uiso 1.00 1 c R
H(133) H 0.2965 -0.0106 0.7965 0.173 Uiso 1.00 1 c R
H(134) H 0.7304 0.1953 0.6990 0.063 Uiso 1.00 1 c R
H(135) H 0.7359 0.2575 0.6754 0.063 Uiso 1.00 1 c R
H(136) H 0.8236 0.2291 0.7042 0.063 Uiso 1.00 1 c R
H(137) H 0.7282 0.1660 0.5492 0.065 Uiso 1.00 1 c R
H(138) H 0.6674 0.1761 0.6063 0.065 Uiso 1.00 1 c R
H(139) H 0.7378 0.1258 0.6045 0.065 Uiso 1.00 1 c R
H(140) H 0.8280 0.2839 0.6023 0.078 Uiso 1.00 1 c R
H(141) H 0.7545 0.2599 0.5572 0.078 Uiso 1.00 1 c R
H(142) H 0.8599 0.2453 0.5492 0.078 Uiso 1.00 1 c R
H(143) H 1.1409 0.1558 0.4888 0.066 Uiso 1.00 1 c R
H(144) H 1.1562 0.2211 0.4933 0.066 Uiso 1.00 1 c R
H(145) H 1.0564 0.1958 0.5010 0.066 Uiso 1.00 1 c R
H(146) H 1.2558 0.1630 0.6176 0.058 Uiso 1.00 1 c R
H(147) H 1.2632 0.1529 0.5485 0.058 Uiso 1.00 1 c R
H(148) H 1.2066 0.1109 0.5884 0.058 Uiso 1.00 1 c R
H(149) H 1.1196 0.2711 0.5765 0.082 Uiso 1.00 1 c R
H(150) H 1.2195 0.2526 0.5965 0.082 Uiso 1.00 1 c R
H(151) H 1.1353 0.2448 0.6401 0.082 Uiso 1.00 1 c R
H(152) H 1.4782 -0.2319 0.6698 0.046 Uiso 1.00 1 c R
H(153) H 1.6175 -0.1034 0.6041 0.035 Uiso 1.00 1 c R
H(154) H 1.5540 -0.0451 0.5369 0.036 Uiso 1.00 1 c R
H(155) H 0.8918 -0.0362 0.4820 0.040 Uiso 1.00 1 c R
H(156) H 1.0669 0.0759 0.4167 0.038 Uiso 1.00 1 c R
H(157) H 1.2191 0.0768 0.4418 0.041 Uiso 1.00 1 c R
H(158) H 1.4406 -0.0021 0.4300 0.036 Uiso 1.00 1 c R
H(159) H 1.3896 0.0708 0.5238 0.044 Uiso 1.00 1 c R
H(160) H 1.3340 0.1312 0.4510 0.050 Uiso 1.00 1 c R
H(161) H 1.3669 0.0896 0.4005 0.050 Uiso 1.00 1 c R
H(162) H 1.4812 0.1590 0.4141 0.062 Uiso 1.00 1 c R
H(163) H 1.4873 0.1446 0.4826 0.062 Uiso 1.00 1 c R
H(164) H 1.5406 0.0702 0.3905 0.052 Uiso 1.00 1 c R
H(165) H 1.6106 0.1027 0.4320 0.052 Uiso 1.00 1 c R
H(166) H 1.5545 0.0532 0.5153 0.042 Uiso 1.00 1 c R
H(167) H 1.5923 0.0106 0.4672 0.042 Uiso 1.00 1 c R
H(168) H 1.3450 -0.2987 0.6440 0.092 Uiso 1.00 1 c R
H(169) H 1.2682 -0.2762 0.6874 0.092 Uiso 1.00 1 c R
H(170) H 1.3721 -0.2591 0.6974 0.092 Uiso 1.00 1 c R
H(171) H 1.2415 -0.2110 0.5491 0.075 Uiso 1.00 1 c R
H(172) H 1.2498 -0.2730 0.5730 0.075 Uiso 1.00 1 c R
H(173) H 1.3357 -0.2437 0.5433 0.075 Uiso 1.00 1 c R
H(174) H 1.2360 -0.1825 0.6959 0.061 Uiso 1.00 1 c R
H(175) H 1.1763 -0.1935 0.6383 0.061 Uiso 1.00 1 c R
H(176) H 1.2438 -0.1417 0.6409 0.061 Uiso 1.00 1 c R
H(177) H 1.6476 -0.1597 0.7593 0.056 Uiso 1.00 1 c R
H(178) H 1.6638 -0.2251 0.7593 0.056 Uiso 1.00 1 c R
H(179) H 1.5638 -0.2008 0.7492 0.056 Uiso 1.00 1 c R
H(180) H 1.7612 -0.1701 0.6292 0.051 Uiso 1.00 1 c R
H(181) H 1.7704 -0.1608 0.6984 0.051 Uiso 1.00 1 c R
H(182) H 1.7111 -0.1190 0.6597 0.051 Uiso 1.00 1 c R
H(183) H 1.6372 -0.2789 0.6776 0.058 Uiso 1.00 1 c R
H(184) H 1.7340 -0.2578 0.6549 0.058 Uiso 1.00 1 c R
H(185) H 1.6476 -0.2560 0.6122 0.058 Uiso 1.00 1 c R
H(186) H 1.0801 -0.1027 0.6156 0.055 Uiso 1.00 1 c R
H(187) H 0.9763 -0.1171 0.6300 0.055 Uiso 1.00 1 c R
H(188) H 1.0048 -0.0551 0.6142 0.055 Uiso 1.00 1 c R
H(189) H 1.0307 -0.1731 0.4869 0.053 Uiso 1.00 1 c R
H(190) H 1.0721 -0.1795 0.5515 0.053 Uiso 1.00 1 c R
H(191) H 1.1189 -0.1384 0.5056 0.053 Uiso 1.00 1 c R
H(192) H 0.8645 -0.1070 0.5636 0.056 Uiso 1.00 1 c R
H(193) H 0.8988 -0.1644 0.5368 0.056 Uiso 1.00 1 c R
H(194) H 0.8804 -0.1129 0.4945 0.056 Uiso 1.00 1 c R
H(195) H 0.8148 0.0055 0.3652 0.113 Uiso 1.00 1 c R
H(196) H 0.7507 0.0392 0.4091 0.113 Uiso 1.00 1 c R
H(197) H 0.8103 -0.0114 0.4330 0.113 Uiso 1.00 1 c R
H(198) H 0.8065 0.0804 0.4858 0.164 Uiso 1.00 1 c R
H(199) H 0.8295 0.1303 0.4422 0.164 Uiso 1.00 1 c R
H(200) H 0.9051 0.1085 0.4871 0.164 Uiso 1.00 1 c R
H(201) H 0.9350 0.1232 0.3736 0.180 Uiso 1.00 1 c R
H(202) H 0.8594 0.0891 0.3383 0.180 Uiso 1.00 1 c R
H(203) H 0.9601 0.0648 0.3451 0.180 Uiso 1.00 1 c R
H(204) H 0.4656 0.2622 0.4768 0.099 Uiso 1.00 1 c R
H(205) H 0.4891 0.3110 0.5216 0.099 Uiso 1.00 1 c R
H(206) H 0.9815 0.1825 0.7590 0.136 Uiso 1.00 1 c R
H(207) H 1.0018 0.2364 0.7202 0.136 Uiso 1.00 1 c R
H(208) H 0.5382 -0.2203 1.0016 0.141 Uiso 1.00 1 c R
H(209) H 0.4808 -0.1751 0.9661 0.141 Uiso 1.00 1 c R
H(210) H 1.0334 0.2165 0.2250 0.143 Uiso 1.00 1 c R
H(211) H 1.0165 0.1625 0.2643 0.143 Uiso 1.00 1 c R
H(212) H -0.1307 0.0884 1.1444 0.045 Uiso 1.00 1 c R
H(213) H -0.0642 0.0124 1.1887 0.038 Uiso 1.00 1 c R
H(214) H 0.5874 0.0083 1.2615 0.045 Uiso 1.00 1 c R
H(215) H 0.4077 -0.0973 1.3331 0.055 Uiso 1.00 1 c R
H(216) H 0.2538 -0.0777 1.3338 0.045 Uiso 1.00 1 c R

loop_
_atom_site_aniso_label
_atom_site_aniso_U_11
_atom_site_aniso_U_22
_atom_site_aniso_U_33
_atom_site_aniso_U_12
_atom_site_aniso_U_13
_atom_site_aniso_U_23
Mn(1) 0.0216(5) 0.0313(4) 0.0336(5) -0.0015(4) 0.0015(4) -0.0001(4)
Mn(2) 0.0222(5) 0.0313(4) 0.0320(5) 0.0001(4) 0.0015(4) 0.0015(4)
Mn(3) 0.0219(5) 0.0347(4) 0.0282(5) 0.0007(4) 0.0018(4) 0.0011(4)
Mn(4) 0.0200(5) 0.0358(5) 0.0290(5) -0.0011(4) -0.0001(4) 0.0024(4)
Cl(1) 0.193(5) 0.117(3) 0.175(5) -0.085(3) 0.061(4) -0.049(3)
Cl(2) 0.128(4) 0.151(3) 0.117(3) -0.054(3) -0.033(3) 0.001(2)
Cl(3) 0.118(3) 0.0716(17) 0.105(2) -0.0263(17) 0.024(2) -0.0028(16)
Cl(4) 0.078(2) 0.141(2) 0.070(2) -0.032(2) 0.0176(18) 0.0014(19)
Cl(5) 0.177(6) 0.389(10) 0.161(5) -0.175(7) 0.086(5) -0.149(7)
Cl(6) 0.138(4) 0.139(3) 0.268(8) 0.031(3) 0.107(5) 0.013(4)
Cl(7) 0.101(3) 0.122(3) 0.229(6) -0.006(2) -0.055(3) 0.014(3)
Cl(8) 0.114(3) 0.196(4) 0.101(3) 0.050(3) -0.002(2) -0.054(3)
O(1) 0.025(2) 0.031(2) 0.046(3) 0.0032(18) 0.008(2) -0.001(2)
O(2) 0.021(2) 0.039(2) 0.043(3) 0.0032(19) -0.001(2) -0.001(2)
O(3) 0.013(2) 0.033(2) 0.051(3) -0.0012(17) 0.003(2) 0.002(2)
O(4) 0.015(2) 0.031(2) 0.050(3) -0.0024(17) -0.002(2) 0.002(2)
O(5) 0.022(2) 0.053(2) 0.028(2) 0.004(2) -0.004(2) 0.008(2)
O(6) 0.023(2) 0.041(2) 0.041(3) 0.0012(19) 0.008(2) 0.006(2)
O(7) 0.034(3) 0.041(2) 0.039(3) -0.010(2) -0.004(2) 0.009(2)
O(8) 0.018(2) 0.039(2) 0.047(3) -0.0030(19) 0.001(2) -0.003(2)
N(1) 0.023(3) 0.027(2) 0.037(3) -0.001(2) -0.000(2) -0.003(2)
N(2) 0.020(3) 0.040(3) 0.035(3) -0.004(2) 0.002(2) 0.001(2)
N(3) 0.030(3) 0.043(3) 0.032(3) -0.002(2) 0.000(2) -0.010(2)
N(4) 0.025(3) 0.033(2) 0.033(3) 0.001(2) 0.001(2) 0.005(2)
N(5) 0.055(4) 0.042(3) 0.038(4) -0.003(3) -0.021(3) -0.005(2)
N(6) 0.031(3) 0.045(3) 0.027(3) 0.008(2) -0.000(2) 0.006(2)
N(7) 0.031(3) 0.040(3) 0.038(4) 0.011(2) 0.004(2) 0.000(2)
N(8) 0.046(4) 0.047(3) 0.047(4) 0.012(3) 0.008(3) -0.001(3)
N(9) 0.021(3) 0.033(2) 0.043(3) 0.002(2) 0.002(2) 0.003(2)
N(10) 0.031(3) 0.028(2) 0.028(3) 0.000(2) 0.001(2) 0.003(2)
N(11) 0.038(3) 0.049(3) 0.018(3) -0.007(2) -0.006(2) 0.004(2)
N(12) 0.025(3) 0.032(3) 0.052(4) -0.003(2) 0.006(3) -0.003(2)
N(13) 0.055(5) 0.062(4) 0.030(4) -0.006(3) -0.007(3) 0.003(3)
N(14) 0.031(3) 0.050(3) 0.030(3) 0.001(2) -0.003(2) -0.006(2)
N(15) 0.027(3) 0.044(3) 0.038(3) -0.003(2) -0.001(2) 0.003(2)
N(16) 0.067(5) 0.054(3) 0.032(3) 0.020(3) 0.014(3) 0.001(2)
N(17) 0.013(2) 0.037(2) 0.039(3) -0.001(2) -0.002(2) 0.003(2)
N(18) 0.026(3) 0.029(2) 0.030(3) 0.002(2) -0.002(2) 0.003(2)
N(19) 0.035(3) 0.047(3) 0.040(4) -0.004(2) 0.009(3) -0.002(2)
N(20) 0.040(3) 0.047(3) 0.030(3) 0.007(2) -0.002(3) -0.006(2)
N(21) 0.109(8) 0.058(4) 0.060(6) -0.014(4) -0.018(5) -0.010(4)
N(22) 0.033(3) 0.049(3) 0.040(4) 0.004(2) 0.004(3) -0.000(2)
N(23) 0.026(3) 0.045(3) 0.040(3) -0.002(2) 0.005(3) 0.001(2)
N(24) 0.037(4) 0.093(5) 0.032(4) -0.007(3) -0.012(3) -0.011(3)
N(25) 0.025(2) 0.026(2) 0.031(3) -0.003(2) 0.008(2) 0.003(2)
N(26) 0.019(2) 0.039(3) 0.043(3) -0.002(2) 0.000(2) -0.002(2)
N(27) 0.025(3) 0.051(3) 0.040(3) -0.006(2) 0.007(2) -0.009(2)
N(28) 0.034(3) 0.038(2) 0.032(3) 0.002(2) 0.000(3) -0.001(2)
N(29) 0.041(4) 0.100(6) 0.045(4) -0.011(4) 0.011(3) -0.013(4)
N(30) 0.028(3) 0.051(3) 0.033(3) 0.001(2) -0.008(2) 0.009(2)
N(31) 0.038(3) 0.034(3) 0.042(4) -0.001(2) 0.011(3) 0.002(2)
N(32) 0.056(5) 0.054(4) 0.076(6) 0.007(3) 0.016(4) -0.001(3)
C(1) 0.026(3) 0.034(3) 0.026(3) -0.009(2) -0.000(2) -0.004(2)
C(2) 0.023(3) 0.032(3) 0.025(3) 0.007(2) 0.005(2) 0.008(2)
C(3) 0.023(3) 0.028(3) 0.048(4) 0.000(2) -0.005(3) 0.003(2)
C(4) 0.022(3) 0.035(3) 0.057(5) 0.006(2) 0.009(3) 0.010(3)
C(5) 0.021(3) 0.035(3) 0.057(5) -0.004(2) -0.010(3) 0.015(3)
C(6) 0.028(3) 0.027(3) 0.036(4) -0.007(2) -0.008(3) 0.007(2)
C(7) 0.025(3) 0.038(3) 0.034(3) -0.011(2) -0.002(2) 0.002(3)
C(8) 0.026(3) 0.040(3) 0.041(4) -0.005(2) 0.010(3) 0.000(3)
C(9) 0.024(3) 0.039(3) 0.039(4) -0.002(2) -0.011(3) -0.001(3)
C(10) 0.021(3) 0.050(4) 0.041(4) 0.002(3) 0.008(3) 0.004(3)
C(11) 0.022(3) 0.043(3) 0.037(4) -0.003(2) -0.002(3) -0.003(3)
C(12) 0.027(4) 0.052(4) 0.059(5) 0.009(3) 0.004(3) 0.011(3)
C(13) 0.024(3) 0.042(3) 0.037(4) 0.003(2) 0.001(3) 0.006(2)
C(14) 0.029(3) 0.039(3) 0.043(4) -0.003(3) 0.003(3) 0.015(3)
C(15) 0.026(3) 0.039(3) 0.025(3) -0.005(2) 0.005(2) 0.005(2)
C(16) 0.025(3) 0.037(3) 0.027(3) -0.002(2) 0.003(2) 0.008(2)
C(17) 0.032(4) 0.046(4) 0.049(5) -0.010(3) -0.004(3) 0.014(3)
C(18) 0.051(5) 0.043(4) 0.051(5) -0.017(3) 0.001(4) 0.016(3)
C(19) 0.037(4) 0.051(4) 0.064(6) -0.011(3) 0.000(4) 0.021(4)
C(20) 0.029(4) 0.030(3) 0.057(5) -0.008(2) -0.004(3) 0.009(3)
C(21) 0.025(3) 0.030(3) 0.042(4) -0.003(2) 0.005(3) -0.004(2)
C(22) 0.042(5) 0.038(3) 0.062(6) -0.005(3) 0.001(4) 0.021(3)
C(23) 0.030(4) 0.052(4) 0.035(4) -0.007(3) 0.006(3) -0.005(3)
C(24) 0.033(4) 0.058(4) 0.046(5) -0.001(3) 0.011(3) -0.002(3)
C(25) 0.035(4) 0.049(4) 0.048(5) 0.004(3) -0.001(3) 0.009(3)
C(26) 0.023(4) 0.060(5) 0.158(12) 0.005(3) -0.004(6) 0.057(6)
C(27) 0.039(5) 0.045(4) 0.129(11) 0.012(3) -0.012(6) 0.010(5)
C(28) 0.101(12) 0.181(14) 0.072(9) 0.091(11) 0.001(8) 0.018(9)
C(29) 0.023(3) 0.035(3) 0.054(5) -0.000(2) 0.015(3) 0.007(3)
C(30) 0.029(4) 0.046(4) 0.056(5) -0.006(3) 0.007(3) -0.012(3)
C(31) 0.054(5) 0.037(3) 0.063(6) -0.004(3) 0.021(4) 0.001(3)
C(32) 0.033(5) 0.043(4) 0.126(10) -0.009(3) 0.013(5) 0.015(5)
C(33) 0.024(3) 0.052(4) 0.043(4) 0.008(3) 0.004(3) 0.009(3)
C(34) 0.027(4) 0.061(5) 0.112(9) 0.017(3) 0.017(5) 0.021(5)
C(35) 0.039(5) 0.055(4) 0.080(7) 0.008(3) 0.001(5) 0.012(4)
C(36) 0.046(6) 0.103(7) 0.048(6) 0.028(5) -0.009(4) -0.014(5)
C(37) 0.020(3) 0.043(3) 0.034(4) -0.002(2) 0.002(2) -0.001(2)
C(38) 0.024(3) 0.042(3) 0.045(4) 0.006(3) -0.002(3) 0.012(3)
C(39) 0.017(3) 0.042(3) 0.041(4) -0.007(2) -0.006(3) -0.000(3)
C(40) 0.025(3) 0.039(3) 0.033(3) -0.006(2) -0.009(2) 0.005(3)
C(41) 0.032(4) 0.050(4) 0.035(4) -0.014(3) 0.005(3) 0.006(3)
C(42) 0.028(4) 0.046(3) 0.033(4) -0.001(2) -0.002(3) 0.003(3)
C(43) 0.024(3) 0.045(3) 0.027(3) 0.004(2) 0.005(2) 0.003(3)
C(44) 0.029(3) 0.022(2) 0.029(3) -0.003(2) -0.003(2) 0.007(2)
C(45) 0.023(3) 0.022(2) 0.051(4) 0.001(2) -0.004(3) -0.002(2)
C(46) 0.043(4) 0.026(3) 0.048(4) -0.003(2) 0.003(3) 0.011(3)
C(47) 0.021(3) 0.037(3) 0.061(5) -0.006(2) -0.005(3) 0.003(3)
C(48) 0.027(4) 0.036(3) 0.049(5) 0.003(2) 0.008(3) 0.017(3)
C(49) 0.029(4) 0.033(3) 0.041(4) 0.002(2) 0.001(3) -0.004(2)
C(50) 0.024(3) 0.035(3) 0.035(3) -0.002(2) 0.007(2) 0.001(2)
C(51) 0.024(3) 0.031(3) 0.028(3) -0.001(2) -0.002(2) 0.009(2)
C(52) 0.023(3) 0.043(3) 0.050(5) 0.008(2) 0.008(3) 0.017(3)
C(53) 0.029(4) 0.062(4) 0.058(5) 0.020(3) 0.010(4) 0.032(4)
C(54) 0.042(5) 0.050(4) 0.059(6) 0.013(3) 0.010(4) 0.016(4)
C(55) 0.028(4) 0.053(4) 0.048(5) 0.009(3) 0.009(3) 0.023(3)
C(56) 0.018(3) 0.043(3) 0.020(3) 0.002(2) -0.003(2) 0.007(2)
C(57) 0.026(4) 0.031(3) 0.073(6) -0.000(2) -0.016(4) 0.012(3)
C(58) 0.037(5) 0.048(4) 0.098(8) 0.001(3) -0.029(5) 0.006(4)
C(59) 0.034(4) 0.046(4) 0.052(5) 0.008(3) -0.003(4) -0.006(3)
C(60) 0.059(6) 0.056(5) 0.048(5) -0.005(4) -0.011(4) 0.012(4)
C(61) 0.025(4) 0.052(4) 0.048(5) -0.011(3) 0.002(3) 0.010(3)
C(62) 0.050(6) 0.097(7) 0.042(5) -0.033(5) 0.010(4) -0.005(4)
C(63) 0.040(5) 0.053(4) 0.055(5) -0.005(3) -0.004(4) -0.002(3)
C(64) 0.022(4) 0.050(4) 0.117(9) -0.011(3) -0.004(5) -0.001(5)
C(65) 0.036(4) 0.029(3) 0.050(5) 0.000(2) -0.001(3) 0.010(3)
C(66) 0.038(4) 0.047(4) 0.042(4) -0.008(3) -0.006(3) 0.001(3)
C(67) 0.034(4) 0.066(5) 0.058(6) 0.013(3) 0.011(4) 0.004(4)
C(68) 0.043(5) 0.027(3) 0.104(8) 0.003(3) -0.002(5) 0.027(4)
C(69) 0.030(4) 0.039(3) 0.063(6) 0.003(3) 0.005(4) 0.019(3)
C(70) 0.044(6) 0.053(5) 0.160(14) -0.016(4) 0.007(7) 0.017(6)
C(71) 0.031(5) 0.092(7) 0.109(10) -0.022(4) -0.023(5) 0.039(6)
C(72) 0.078(9) 0.081(7) 0.114(11) -0.018(6) 0.056(8) 0.011(7)
C(73) 0.017(3) 0.040(3) 0.031(3) -0.001(2) 0.001(2) -0.002(2)
C(74) 0.034(4) 0.035(3) 0.043(4) -0.002(2) -0.005(3) -0.004(3)
C(75) 0.016(3) 0.055(4) 0.034(4) -0.001(2) -0.009(3) -0.001(3)
C(76) 0.022(3) 0.043(3) 0.035(4) -0.011(2) -0.001(2) 0.001(3)
C(77) 0.025(3) 0.030(3) 0.043(4) -0.007(2) -0.005(3) 0.003(2)
C(78) 0.023(3) 0.028(3) 0.043(4) -0.001(2) 0.005(3) 0.006(2)
C(79) 0.025(3) 0.032(3) 0.042(4) 0.002(2) -0.005(3) 0.005(2)
C(80) 0.023(3) 0.033(3) 0.038(4) -0.001(2) 0.002(3) 0.002(2)
C(81) 0.033(4) 0.034(3) 0.028(3) -0.001(2) -0.001(3) -0.000(2)
C(82) 0.039(4) 0.041(3) 0.039(4) -0.003(3) 0.015(3) 0.008(3)
C(83) 0.029(4) 0.037(3) 0.028(3) -0.000(2) 0.000(3) 0.001(2)
C(84) 0.019(3) 0.055(4) 0.032(4) -0.004(3) -0.004(3) 0.004(3)
C(85) 0.025(3) 0.028(3) 0.044(4) -0.004(2) 0.003(3) 0.004(2)
C(86) 0.018(3) 0.040(3) 0.030(3) -0.003(2) -0.005(2) 0.002(2)
C(87) 0.019(3) 0.039(3) 0.028(3) 0.000(2) -0.009(2) 0.003(2)
C(88) 0.020(3) 0.042(3) 0.027(3) -0.001(2) -0.003(2) 0.002(2)
C(89) 0.022(3) 0.047(3) 0.036(4) 0.006(2) -0.004(3) 0.010(3)
C(90) 0.025(4) 0.048(4) 0.063(6) 0.007(3) 0.006(3) 0.022(3)
C(91) 0.021(3) 0.049(4) 0.051(5) 0.002(3) -0.004(3) 0.015(3)
C(92) 0.024(3) 0.033(3) 0.032(3) -0.002(2) -0.009(2) 0.002(2)
C(93) 0.018(3) 0.032(3) 0.057(5) -0.002(2) -0.001(3) 0.004(3)
C(94) 0.033(4) 0.048(4) 0.046(5) -0.005(3) -0.002(3) -0.011(3)
C(95) 0.035(4) 0.049(4) 0.032(4) -0.002(3) -0.014(3) 0.004(3)
C(96) 0.025(4) 0.052(4) 0.084(7) -0.000(3) 0.001(4) 0.018(4)
C(97) 0.021(4) 0.059(4) 0.062(6) -0.006(3) 0.008(3) 0.003(4)
C(98) 0.051(8) 0.31(2) 0.091(11) -0.091(11) -0.019(7) 0.088(13)
C(99) 0.196(19) 0.25(2) 0.23(2) -0.197(18) 0.177(18) -0.20(2)
C(100) 0.036(6) 0.192(16) 0.21(2) 0.024(8) 0.047(9) 0.114(15)
C(101) 0.041(4) 0.042(3) 0.040(4) 0.003(3) 0.016(3) 0.013(3)
C(102) 0.045(5) 0.049(4) 0.063(6) 0.003(3) 0.005(4) -0.013(4)
C(103) 0.033(4) 0.070(5) 0.060(6) 0.011(4) -0.006(4) 0.010(4)
C(104) 0.034(5) 0.074(5) 0.088(8) 0.020(4) 0.019(5) 0.047(5)
C(105) 0.032(4) 0.036(3) 0.051(5) -0.007(3) 0.011(3) 0.005(3)
C(106) 0.049(5) 0.049(4) 0.068(6) 0.008(3) 0.021(5) 0.008(4)
C(107) 0.033(4) 0.056(4) 0.055(5) -0.002(3) 0.009(4) 0.006(3)
C(108) 0.058(6) 0.040(4) 0.108(9) -0.022(4) 0.029(6) -0.014(4)
C(109) 0.035(4) 0.025(2) 0.032(4) -0.005(2) -0.010(3) 0.004(2)
C(110) 0.030(4) 0.038(3) 0.040(4) -0.004(2) -0.003(3) 0.003(3)
C(111) 0.049(5) 0.031(3) 0.035(4) -0.000(3) -0.005(3) 0.008(2)
C(112) 0.029(4) 0.031(3) 0.033(4) 0.001(2) -0.003(3) 0.004(2)
C(113) 0.027(3) 0.033(3) 0.027(3) -0.003(2) -0.001(2) 0.007(2)
C(114) 0.017(3) 0.038(3) 0.032(3) 0.001(2) 0.006(2) 0.004(2)
C(115) 0.028(3) 0.037(3) 0.026(3) 0.003(2) -0.003(2) 0.009(2)
C(116) 0.031(3) 0.028(3) 0.026(3) 0.008(2) -0.003(3) -0.003(2)
C(117) 0.024(3) 0.049(3) 0.028(3) 0.000(3) 0.001(2) 0.003(3)
C(118) 0.015(3) 0.051(3) 0.034(4) 0.003(2) 0.000(2) 0.001(3)
C(119) 0.025(3) 0.044(3) 0.038(4) 0.006(3) 0.010(3) 0.001(3)
C(120) 0.024(3) 0.035(3) 0.038(4) -0.001(2) 0.001(3) -0.002(2)
C(121) 0.026(3) 0.037(3) 0.031(3) -0.001(2) 0.001(3) 0.004(2)
C(122) 0.026(3) 0.043(3) 0.033(4) 0.001(2) -0.003(3) 0.010(2)
C(123) 0.015(3) 0.038(3) 0.037(4) 0.003(2) 0.007(2) 0.010(2)
C(124) 0.019(3) 0.033(3) 0.057(5) 0.003(2) 0.013(3) 0.008(3)
C(125) 0.020(3) 0.043(3) 0.061(5) -0.004(2) 0.000(3) 0.012(3)
C(126) 0.019(4) 0.046(4) 0.089(7) -0.004(3) -0.005(4) 0.017(4)
C(127) 0.021(3) 0.041(3) 0.068(6) -0.002(2) 0.006(3) 0.018(3)
C(128) 0.024(3) 0.036(3) 0.044(4) -0.005(2) 0.010(3) -0.000(3)
C(129) 0.032(4) 0.045(4) 0.058(5) -0.014(3) -0.006(4) 0.024(3)
C(130) 0.049(6) 0.049(5) 0.132(11) -0.021(4) -0.002(6) 0.039(5)
C(131) 0.044(5) 0.069(5) 0.073(7) -0.021(4) -0.039(5) 0.016(4)
C(132) 0.028(4) 0.076(5) 0.049(5) -0.003(3) 0.005(3) 0.021(4)
C(133) 0.030(4) 0.033(3) 0.049(5) -0.001(2) -0.013(3) 0.011(3)
C(134) 0.039(4) 0.053(4) 0.049(5) 0.002(3) -0.019(4) -0.001(3)
C(135) 0.037(4) 0.044(3) 0.048(5) -0.000(3) -0.004(3) 0.013(3)
C(136) 0.032(4) 0.036(3) 0.077(6) 0.009(3) -0.010(4) 0.004(3)
C(137) 0.025(3) 0.039(3) 0.039(4) -0.013(2) 0.009(3) -0.002(2)
C(138) 0.040(5) 0.051(4) 0.046(5) -0.007(3) 0.014(4) 0.000(3)
C(139) 0.026(4) 0.037(3) 0.068(6) -0.000(2) 0.001(4) -0.002(3)
C(140) 0.019(3) 0.038(3) 0.082(7) -0.001(2) 0.003(4) -0.015(3)
C(141) 0.018(3) 0.050(4) 0.053(5) 0.007(3) -0.002(3) -0.001(3)
C(142) 0.058(7) 0.114(9) 0.111(11) -0.019(6) -0.048(7) -0.006(8)
C(143) 0.103(11) 0.175(14) 0.132(14) 0.103(11) -0.079(10) -0.096(11)
C(144) 0.046(7) 0.28(2) 0.123(13) 0.070(10) 0.022(8) 0.134(15)
C(145) 0.107(11) 0.092(7) 0.049(6) -0.028(7) 0.014(6) -0.017(5)
C(146) 0.095(12) 0.104(10) 0.140(15) -0.029(8) -0.019(10) -0.031(9)
C(147) 0.094(12) 0.117(11) 0.142(16) -0.046(9) -0.039(11) 0.026(10)
C(148) 0.157(17) 0.090(8) 0.112(13) -0.006(9) 0.086(12) 0.011(8)

loop_
_atom_type_symbol
_atom_type_description
_atom_type_scat_dispersion_real
_atom_type_scat_dispersion_imag
_atom_type_scat_source
C C 0.003 0.002
;
International Tables for Crystallography
(1992, Vol. C, Tables 4.2.6.8 and 6.1.1.4)
;
H H 0.000 0.000
;
International Tables for Crystallography
(1992, Vol. C, Table 6.1.1.4)
;
Mn Mn 0.337 0.728
;
International Tables for Crystallography
(1992, Vol. C, Tables 4.2.6.8 and 6.1.1.4)
;
N N 0.006 0.003
;
International Tables for Crystallography
(1992, Vol. C, Tables 4.2.6.8 and 6.1.1.4)
;
O O 0.011 0.006
;
International Tables for Crystallography
(1992, Vol. C, Tables 4.2.6.8 and 6.1.1.4)
;
Cl Cl 0.148 0.159
;
International Tables for Crystallography
(1992, Vol. C, Tables 4.2.6.8 and 6.1.1.4)
;

loop_
_geom_angle_atom_site_label_1
_geom_angle_atom_site_label_2
_geom_angle_atom_site_label_3
_geom_angle
_geom_angle_publ_flag
O(1) Mn(1) O(2) 96.5(2) yes
O(1) Mn(1) N(1) 90.7(2) yes
O(1) Mn(1) N(2) 172.2(2) yes
O(1) Mn(1) N(3) 91.6(2) yes
O(1) Mn(1) N(6) 91.8(2) yes
O(2) Mn(1) N(1) 172.4(2) yes
O(2) Mn(1) N(2) 90.7(2) yes
O(2) Mn(1) N(3) 92.4(2) yes
O(2) Mn(1) N(6) 92.3(2) yes
N(1) Mn(1) N(2) 82.2(2) yes
N(1) Mn(1) N(3) 85.0(2) yes
N(1) Mn(1) N(6) 89.8(2) yes
N(2) Mn(1) N(3) 90.7(2) yes
N(2) Mn(1) N(6) 85.2(2) yes
N(3) Mn(1) N(6) 173.8(2) yes
O(3) Mn(2) O(4) 96.4(2) yes
O(3) Mn(2) N(9) 90.1(2) yes
O(3) Mn(2) N(10) 171.9(2) yes
O(3) Mn(2) N(11) 93.0(2) yes
O(3) Mn(2) N(14) 92.7(2) yes
O(4) Mn(2) N(9) 173.5(2) yes
O(4) Mn(2) N(10) 91.2(2) yes
O(4) Mn(2) N(11) 93.0(2) yes
O(4) Mn(2) N(14) 90.5(2) yes
N(9) Mn(2) N(10) 82.3(2) yes
N(9) Mn(2) N(11) 86.4(2) yes
N(9) Mn(2) N(14) 89.4(2) yes
N(10) Mn(2) N(11) 89.4(2) yes
N(10) Mn(2) N(14) 84.4(2) yes
N(11) Mn(2) N(14) 172.9(2) yes
O(5) Mn(3) O(6) 94.9(2) yes
O(5) Mn(3) N(17) 91.2(2) yes
O(5) Mn(3) N(18) 173.5(2) yes
O(5) Mn(3) N(19) 90.5(2) yes
O(5) Mn(3) N(22) 92.9(2) yes
O(6) Mn(3) N(17) 173.0(2) yes
O(6) Mn(3) N(18) 91.1(2) yes
O(6) Mn(3) N(19) 89.9(2) yes
O(6) Mn(3) N(22) 93.6(2) yes
N(17) Mn(3) N(18) 83.0(2) yes
N(17) Mn(3) N(19) 86.6(2) yes
N(17) Mn(3) N(22) 89.5(2) yes
N(18) Mn(3) N(19) 91.9(2) yes
N(18) Mn(3) N(22) 84.2(2) yes
N(19) Mn(3) N(22) 174.8(2) yes
O(7) Mn(4) O(8) 94.6(2) yes
O(7) Mn(4) N(25) 92.0(2) yes
O(7) Mn(4) N(26) 173.6(2) yes
O(7) Mn(4) N(27) 92.8(2) yes
O(7) Mn(4) N(30) 89.6(2) yes
O(8) Mn(4) N(25) 173.3(2) yes
O(8) Mn(4) N(26) 91.2(2) yes
O(8) Mn(4) N(27) 92.7(2) yes
O(8) Mn(4) N(30) 91.5(2) yes
N(25) Mn(4) N(26) 82.3(2) yes
N(25) Mn(4) N(27) 85.7(2) yes
N(25) Mn(4) N(30) 89.7(2) yes
N(26) Mn(4) N(27) 89.7(2) yes
N(26) Mn(4) N(30) 87.5(2) yes
N(27) Mn(4) N(30) 175.0(2) yes
Mn(1) O(1) C(1) 124.7(4) yes
Mn(1) O(2) C(8) 126.0(4) yes
Mn(2) O(3) C(37) 125.2(4) yes
Mn(2) O(4) C(44) 126.0(4) yes
Mn(3) O(5) C(73) 126.5(4) yes
Mn(3) O(6) C(80) 128.3(4) yes
Mn(4) O(7) C(109) 128.1(4) yes
Mn(4) O(8) C(116) 128.3(4) yes
Mn(1) N(1) C(7) 124.1(4) yes
Mn(1) N(1) C(15) 113.5(4) yes
C(7) N(1) C(15) 122.1(5) yes
Mn(1) N(2) C(14) 122.7(5) yes
Mn(1) N(2) C(16) 112.8(4) yes
C(14) N(2) C(16) 124.2(6) yes
Mn(1) N(3) N(4) 117.6(5) yes
N(3) N(4) N(5) 175.0(7) yes
Mn(1) N(6) N(7) 117.2(4) yes
N(6) N(7) N(8) 173.5(7) yes
Mn(2) N(9) C(43) 122.7(5) yes
Mn(2) N(9) C(56) 112.9(4) yes
C(43) N(9) C(56) 123.7(5) yes
Mn(2) N(10) C(50) 123.7(4) yes
Mn(2) N(10) C(51) 113.2(4) yes
C(50) N(10) C(51) 123.0(5) yes
Mn(2) N(11) N(12) 118.3(4) yes
N(11) N(12) N(13) 174.5(7) yes
Mn(2) N(14) N(15) 119.2(5) yes
N(14) N(15) N(16) 176.9(7) yes
Mn(3) N(17) C(79) 123.9(4) yes
Mn(3) N(17) C(92) 112.7(4) yes
C(79) N(17) C(92) 123.1(5) yes
Mn(3) N(18) C(86) 124.3(4) yes
Mn(3) N(18) C(87) 114.0(4) yes
C(86) N(18) C(87) 121.3(5) yes
Mn(3) N(19) N(20) 119.6(5) yes
N(19) N(20) N(21) 177.4(9) yes
Mn(3) N(22) N(23) 121.3(5) yes
N(22) N(23) N(24) 175.9(8) yes
Mn(4) N(25) C(115) 121.3(4) yes
Mn(4) N(25) C(123) 114.1(4) yes
C(115) N(25) C(123) 124.0(5) yes
Mn(4) N(26) C(122) 124.8(4) yes
Mn(4) N(26) C(124) 112.1(4) yes
C(122) N(26) C(124) 123.0(6) yes
Mn(4) N(27) N(28) 120.0(5) yes
N(27) N(28) N(29) 175.1(8) yes
Mn(4) N(30) N(31) 117.4(5) yes
N(30) N(31) N(32) 176.4(9) yes
O(1) C(1) C(2) 118.1(6) yes
O(1) C(1) C(6) 122.6(5) yes
C(2) C(1) C(6) 119.0(6) yes
C(1) C(2) C(3) 117.0(6) yes
C(1) C(2) C(21) 120.7(6) yes
C(3) C(2) C(21) 122.3(5) yes
C(2) C(3) C(4) 125.7(6) yes
C(3) C(4) C(5) 115.4(6) yes
C(3) C(4) C(25) 123.3(6) yes
C(5) C(4) C(25) 121.2(6) yes
C(4) C(5) C(6) 120.4(6) yes
C(1) C(6) C(5) 122.4(6) yes
C(1) C(6) C(7) 121.7(6) yes
C(5) C(6) C(7) 115.9(6) yes
N(1) C(7) C(6) 125.4(6) yes
O(2) C(8) C(9) 121.8(6) yes
O(2) C(8) C(13) 120.7(6) yes
C(9) C(8) C(13) 117.5(6) yes
C(8) C(9) C(10) 118.7(6) yes
C(8) C(9) C(29) 120.5(6) yes
C(10) C(9) C(29) 120.8(6) yes
C(9) C(10) C(11) 125.1(7) yes
C(10) C(11) C(12) 115.7(6) yes
C(10) C(11) C(33) 123.8(6) yes
C(12) C(11) C(33) 120.4(6) yes
C(11) C(12) C(13) 121.2(7) yes
C(8) C(13) C(12) 121.6(7) yes
C(8) C(13) C(14) 121.6(6) yes
C(12) C(13) C(14) 116.7(6) yes
N(2) C(14) C(13) 126.6(7) yes
N(1) C(15) C(16) 103.5(5) yes
N(1) C(15) C(20) 117.1(5) yes
C(16) C(15) C(20) 110.9(6) yes
N(2) C(16) C(15) 105.7(5) yes
N(2) C(16) C(17) 115.0(5) yes
C(15) C(16) C(17) 111.0(5) yes
C(16) C(17) C(18) 108.6(6) yes
C(17) C(18) C(19) 110.8(7) yes
C(18) C(19) C(20) 110.9(6) yes
C(15) C(20) C(19) 110.0(6) yes
C(2) C(21) C(22) 109.9(6) yes
C(2) C(21) C(23) 111.9(5) yes
C(2) C(21) C(24) 108.9(6) yes
C(22) C(21) C(23) 108.9(6) yes
C(22) C(21) C(24) 106.5(6) yes
C(23) C(21) C(24) 110.6(6) yes
C(4) C(25) C(26) 114.3(7) yes
C(4) C(25) C(27) 109.0(7) yes
C(4) C(25) C(28) 108.6(9) yes
C(26) C(25) C(27) 104.3(7) yes
C(26) C(25) C(28) 113.1(9) yes
C(27) C(25) C(28) 107.1(9) yes
C(9) C(29) C(30) 109.3(6) yes
C(9) C(29) C(31) 108.9(6) yes
C(9) C(29) C(32) 113.4(6) yes
C(30) C(29) C(31) 111.6(6) yes
C(30) C(29) C(32) 107.2(6) yes
C(31) C(29) C(32) 106.5(8) yes
C(11) C(33) C(34) 111.1(6) yes
C(11) C(33) C(35) 111.3(6) yes
C(11) C(33) C(36) 108.6(7) yes
C(34) C(33) C(35) 106.0(7) yes
C(34) C(33) C(36) 108.4(7) yes
C(35) C(33) C(36) 111.4(7) yes
O(3) C(37) C(38) 118.8(6) yes
O(3) C(37) C(42) 121.0(6) yes
C(38) C(37) C(42) 120.2(6) yes
C(37) C(38) C(39) 116.1(6) yes
C(37) C(38) C(57) 122.6(6) yes
C(39) C(38) C(57) 121.3(6) yes
C(38) C(39) C(40) 125.8(6) yes
C(39) C(40) C(41) 115.3(6) yes
C(39) C(40) C(61) 125.5(6) yes
C(41) C(40) C(61) 119.1(6) yes
C(40) C(41) C(42) 121.6(6) yes
C(37) C(42) C(41) 120.9(7) yes
C(37) C(42) C(43) 123.4(6) yes
C(41) C(42) C(43) 115.7(6) yes
N(9) C(43) C(42) 125.6(6) yes
O(4) C(44) C(45) 118.6(5) yes
O(4) C(44) C(49) 120.5(5) yes
C(45) C(44) C(49) 120.8(6) yes
C(44) C(45) C(46) 114.7(6) yes
C(44) C(45) C(65) 121.8(6) yes
C(46) C(45) C(65) 123.2(5) yes
C(45) C(46) C(47) 127.0(6) yes
C(46) C(47) C(48) 115.8(7) yes
C(46) C(47) C(69) 122.9(6) yes
C(48) C(47) C(69) 121.3(6) yes
C(47) C(48) C(49) 122.3(6) yes
C(44) C(49) C(48) 119.3(6) yes
C(44) C(49) C(50) 124.3(6) yes
C(48) C(49) C(50) 116.4(6) yes
N(10) C(50) C(49) 124.6(6) yes
N(10) C(51) C(52) 115.8(5) yes
N(10) C(51) C(56) 104.5(5) yes
C(52) C(51) C(56) 111.9(6) yes
C(51) C(52) C(53) 108.0(6) yes
C(52) C(53) C(54) 112.6(7) yes
C(53) C(54) C(55) 110.5(7) yes
C(54) C(55) C(56) 109.2(6) yes
N(9) C(56) C(51) 106.1(5) yes
N(9) C(56) C(55) 115.9(5) yes
C(51) C(56) C(55) 111.4(5) yes
C(38) C(57) C(58) 113.2(6) yes
C(38) C(57) C(59) 111.2(7) yes
C(38) C(57) C(60) 110.3(6) yes
C(58) C(57) C(59) 105.6(6) yes
C(58) C(57) C(60) 106.2(8) yes
C(59) C(57) C(60) 110.1(6) yes
C(40) C(61) C(62) 110.4(7) yes
C(40) C(61) C(63) 111.2(6) yes
C(40) C(61) C(64) 110.7(6) yes
C(62) C(61) C(63) 109.5(7) yes
C(62) C(61) C(64) 110.0(8) yes
C(63) C(61) C(64) 105.0(7) yes
C(45) C(65) C(66) 108.0(5) yes
C(45) C(65) C(67) 110.4(7) yes
C(45) C(65) C(68) 111.6(6) yes
C(66) C(65) C(67) 111.0(6) yes
C(66) C(65) C(68) 106.2(7) yes
C(67) C(65) C(68) 109.5(6) yes
C(47) C(69) C(70) 114.0(7) yes
C(47) C(69) C(71) 111.5(8) yes
C(47) C(69) C(72) 107.5(7) yes
C(70) C(69) C(71) 106.1(8) yes
C(70) C(69) C(72) 108.2(9) yes
C(71) C(69) C(72) 109.5(8) yes
O(5) C(73) C(74) 117.4(6) yes
O(5) C(73) C(78) 122.1(6) yes
C(74) C(73) C(78) 120.5(6) yes
C(73) C(74) C(75) 116.1(6) yes
C(73) C(74) C(93) 122.1(6) yes
C(75) C(74) C(93) 121.7(6) yes
C(74) C(75) C(76) 123.4(6) yes
C(75) C(76) C(77) 117.6(6) yes
C(75) C(76) C(97) 119.4(6) yes
C(77) C(76) C(97) 123.0(6) yes
C(76) C(77) C(78) 121.6(6) yes
C(73) C(78) C(77) 120.3(6) yes
C(73) C(78) C(79) 123.0(6) yes
C(77) C(78) C(79) 116.4(6) yes
N(17) C(79) C(78) 125.7(6) yes
O(6) C(80) C(81) 120.4(6) yes
O(6) C(80) C(85) 120.6(6) yes
C(81) C(80) C(85) 118.8(6) yes
C(80) C(81) C(82) 117.7(6) yes
C(80) C(81) C(101) 120.5(6) yes
C(82) C(81) C(101) 121.7(6) yes
C(81) C(82) C(83) 124.7(6) yes
C(82) C(83) C(84) 116.2(6) yes
C(82) C(83) C(105) 118.3(6) yes
C(84) C(83) C(105) 125.5(6) yes
C(83) C(84) C(85) 123.9(6) yes
C(80) C(85) C(84) 118.6(6) yes
C(80) C(85) C(86) 123.1(6) yes
C(84) C(85) C(86) 118.2(6) yes
N(18) C(86) C(85) 125.1(6) yes
N(18) C(87) C(88) 118.4(5) yes
N(18) C(87) C(92) 106.1(5) yes
C(88) C(87) C(92) 109.4(5) yes
C(87) C(88) C(89) 111.5(5) yes
C(88) C(89) C(90) 110.2(6) yes
C(89) C(90) C(91) 112.5(6) yes
C(90) C(91) C(92) 109.8(6) yes
N(17) C(92) C(87) 107.4(4) yes
N(17) C(92) C(91) 117.2(5) yes
C(87) C(92) C(91) 111.0(5) yes
C(74) C(93) C(94) 109.9(6) yes
C(74) C(93) C(95) 109.6(5) yes
C(74) C(93) C(96) 112.7(6) yes
C(94) C(93) C(95) 110.2(6) yes
C(94) C(93) C(96) 105.6(6) yes
C(95) C(93) C(96) 108.7(7) yes
C(76) C(97) C(98) 111.5(8) yes
C(76) C(97) C(99) 105.3(10) yes
C(76) C(97) C(100) 113.7(9) yes
C(98) C(97) C(99) 105.2(13) yes
C(98) C(97) C(100) 106.4(11) yes
C(99) C(97) C(100) 114.6(12) yes
C(81) C(101) C(102) 108.0(6) yes
C(81) C(101) C(103) 110.9(6) yes
C(81) C(101) C(104) 111.6(6) yes
C(102) C(101) C(103) 110.0(7) yes
C(102) C(101) C(104) 106.3(6) yes
C(103) C(101) C(104) 110.0(7) yes
C(83) C(105) C(106) 111.4(7) yes
C(83) C(105) C(107) 111.6(6) yes
C(83) C(105) C(108) 108.7(7) yes
C(106) C(105) C(107) 108.4(7) yes
C(106) C(105) C(108) 108.5(7) yes
C(107) C(105) C(108) 108.2(7) yes
O(7) C(109) C(110) 120.4(6) yes
O(7) C(109) C(114) 121.2(5) yes
C(110) C(109) C(114) 118.3(6) yes
C(109) C(110) C(111) 117.2(6) yes
C(109) C(110) C(129) 121.3(7) yes
C(111) C(110) C(129) 121.4(6) yes
C(110) C(111) C(112) 126.1(6) yes
C(111) C(112) C(113) 114.3(6) yes
C(111) C(112) C(133) 120.4(6) yes
C(113) C(112) C(133) 125.3(6) yes
C(112) C(113) C(114) 122.9(6) yes
C(109) C(114) C(113) 121.2(6) yes
C(109) C(114) C(115) 120.9(6) yes
C(113) C(114) C(115) 117.6(6) yes
N(25) C(115) C(114) 128.9(6) yes
O(8) C(116) C(117) 120.8(5) yes
O(8) C(116) C(121) 122.2(6) yes
C(117) C(116) C(121) 117.1(6) yes
C(116) C(117) C(118) 118.3(6) yes
C(116) C(117) C(137) 121.2(6) yes
C(118) C(117) C(137) 120.4(6) yes
C(117) C(118) C(119) 125.3(6) yes
C(118) C(119) C(120) 114.9(6) yes
C(118) C(119) C(141) 122.8(6) yes
C(120) C(119) C(141) 122.2(6) yes
C(119) C(120) C(121) 123.2(6) yes
C(116) C(121) C(120) 120.5(6) yes
C(116) C(121) C(122) 120.5(6) yes
C(120) C(121) C(122) 118.2(6) yes
N(26) C(122) C(121) 126.5(6) yes
N(25) C(123) C(124) 105.8(5) yes
N(25) C(123) C(128) 116.1(5) yes
C(124) C(123) C(128) 109.0(5) yes
N(26) C(124) C(123) 105.6(5) yes
N(26) C(124) C(125) 115.4(6) yes
C(123) C(124) C(125) 112.2(6) yes
C(124) C(125) C(126) 107.9(6) yes
C(125) C(126) C(127) 111.2(6) yes
C(126) C(127) C(128) 110.2(7) yes
C(123) C(128) C(127) 108.3(6) yes
C(110) C(129) C(130) 112.1(7) yes
C(110) C(129) C(131) 110.2(7) yes
C(110) C(129) C(132) 110.1(6) yes
C(130) C(129) C(131) 106.6(7) yes
C(130) C(129) C(132) 109.0(7) yes
C(131) C(129) C(132) 108.8(7) yes
C(112) C(133) C(134) 109.3(6) yes
C(112) C(133) C(135) 112.1(6) yes
C(112) C(133) C(136) 111.4(6) yes
C(134) C(133) C(135) 107.1(6) yes
C(134) C(133) C(136) 109.2(6) yes
C(135) C(133) C(136) 107.5(6) yes
C(117) C(137) C(138) 107.8(5) yes
C(117) C(137) C(139) 109.5(6) yes
C(117) C(137) C(140) 112.6(6) yes
C(138) C(137) C(139) 110.5(6) yes
C(138) C(137) C(140) 109.0(7) yes
C(139) C(137) C(140) 107.4(6) yes
C(119) C(141) C(142) 109.3(7) yes
C(119) C(141) C(143) 108.1(9) yes
C(119) C(141) C(144) 111.2(8) yes
C(142) C(141) C(143) 107.8(9) yes
C(142) C(141) C(144) 108.9(10) yes
C(143) C(141) C(144) 111.4(11) yes
Cl(3) C(145) Cl(4) 112.5(7) yes
Cl(1) C(146) Cl(2) 108.7(9) yes
Cl(5) C(147) Cl(6) 112.0(10) yes
Cl(7) C(148) Cl(8) 109.8(9) yes
C(2) C(3) H(1) 117.2 no
C(4) C(3) H(1) 117.2 no
C(4) C(5) H(212) 119.8 no
C(6) C(5) H(212) 119.8 no
N(1) C(7) H(213) 117.3 no
C(6) C(7) H(213) 117.3 no
C(9) C(10) H(214) 117.5 no
C(11) C(10) H(214) 117.5 no
C(11) C(12) H(215) 119.4 no
C(13) C(12) H(215) 119.4 no
N(2) C(14) H(216) 116.7 no
C(13) C(14) H(216) 116.7 no
N(1) C(15) H(2) 108.3 no
C(16) C(15) H(2) 108.3 no
C(20) C(15) H(2) 108.3 no
N(2) C(16) H(3) 108.3 no
C(15) C(16) H(3) 108.3 no
C(17) C(16) H(3) 108.3 no
C(16) C(17) H(4) 110.0 no
C(16) C(17) H(5) 110.0 no
C(18) C(17) H(4) 110.0 no
C(18) C(17) H(5) 110.0 no
H(4) C(17) H(5) 108.3 no
C(17) C(18) H(6) 109.5 no
C(17) C(18) H(7) 109.5 no
C(19) C(18) H(6) 109.5 no
C(19) C(18) H(7) 109.5 no
H(6) C(18) H(7) 108.0 no
C(18) C(19) H(8) 109.5 no
C(18) C(19) H(9) 109.5 no
C(20) C(19) H(8) 109.5 no
C(20) C(19) H(9) 109.4 no
H(8) C(19) H(9) 108.1 no
C(15) C(20) H(10) 109.7 no
C(15) C(20) H(11) 109.7 no
C(19) C(20) H(10) 109.6 no
C(19) C(20) H(11) 109.7 no
H(10) C(20) H(11) 108.2 no
C(21) C(22) H(12) 109.5 no
C(21) C(22) H(13) 109.5 no
C(21) C(22) H(14) 109.5 no
H(12) C(22) H(13) 109.5 no
H(12) C(22) H(14) 109.5 no
H(13) C(22) H(14) 109.5 no
C(21) C(23) H(15) 109.5 no
C(21) C(23) H(16) 109.5 no
C(21) C(23) H(17) 109.5 no
H(15) C(23) H(16) 109.5 no
H(15) C(23) H(17) 109.5 no
H(16) C(23) H(17) 109.5 no
C(21) C(24) H(18) 109.5 no
C(21) C(24) H(19) 109.5 no
C(21) C(24) H(20) 109.5 no
H(18) C(24) H(19) 109.5 no
H(18) C(24) H(20) 109.5 no
H(19) C(24) H(20) 109.5 no
C(25) C(26) H(21) 109.5 no
C(25) C(26) H(22) 109.5 no
C(25) C(26) H(23) 109.5 no
H(21) C(26) H(22) 109.5 no
H(21) C(26) H(23) 109.5 no
H(22) C(26) H(23) 109.5 no
C(25) C(27) H(24) 109.5 no
C(25) C(27) H(25) 109.5 no
C(25) C(27) H(26) 109.5 no
H(24) C(27) H(25) 109.5 no
H(24) C(27) H(26) 109.5 no
H(25) C(27) H(26) 109.5 no
C(25) C(28) H(27) 109.5 no
C(25) C(28) H(28) 109.5 no
C(25) C(28) H(29) 109.5 no
H(27) C(28) H(28) 109.5 no
H(27) C(28) H(29) 109.5 no
H(28) C(28) H(29) 109.5 no
C(29) C(30) H(30) 109.5 no
C(29) C(30) H(31) 109.5 no
C(29) C(30) H(32) 109.5 no
H(30) C(30) H(31) 109.5 no
H(30) C(30) H(32) 109.5 no
H(31) C(30) H(32) 109.5 no
C(29) C(31) H(33) 109.5 no
C(29) C(31) H(34) 109.5 no
C(29) C(31) H(35) 109.5 no
H(33) C(31) H(34) 109.5 no
H(33) C(31) H(35) 109.5 no
H(34) C(31) H(35) 109.5 no
C(29) C(32) H(36) 109.5 no
C(29) C(32) H(37) 109.5 no
C(29) C(32) H(38) 109.5 no
H(36) C(32) H(37) 109.5 no
H(36) C(32) H(38) 109.5 no
H(37) C(32) H(38) 109.5 no
C(33) C(34) H(39) 109.5 no
C(33) C(34) H(40) 109.5 no
C(33) C(34) H(41) 109.5 no
H(39) C(34) H(40) 109.5 no
H(39) C(34) H(41) 109.5 no
H(40) C(34) H(41) 109.5 no
C(33) C(35) H(42) 109.5 no
C(33) C(35) H(43) 109.5 no
C(33) C(35) H(44) 109.5 no
H(42) C(35) H(43) 109.5 no
H(42) C(35) H(44) 109.5 no
H(43) C(35) H(44) 109.5 no
C(33) C(36) H(45) 109.5 no
C(33) C(36) H(46) 109.5 no
C(33) C(36) H(47) 109.5 no
H(45) C(36) H(46) 109.5 no
H(45) C(36) H(47) 109.5 no
H(46) C(36) H(47) 109.5 no
C(38) C(39) H(48) 117.1 no
C(40) C(39) H(48) 117.1 no
C(40) C(41) H(49) 119.2 no
C(42) C(41) H(49) 119.2 no
N(9) C(43) H(50) 117.2 no
C(42) C(43) H(50) 117.2 no
C(45) C(46) H(51) 116.5 no
C(47) C(46) H(51) 116.5 no
C(47) C(48) H(52) 118.8 no
C(49) C(48) H(52) 118.8 no
N(10) C(50) H(53) 117.7 no
C(49) C(50) H(53) 117.7 no
N(10) C(51) H(54) 108.1 no
C(52) C(51) H(54) 108.1 no
C(56) C(51) H(54) 108.1 no
C(51) C(52) H(55) 110.1 no
C(51) C(52) H(56) 110.1 no
C(53) C(52) H(55) 110.1 no
C(53) C(52) H(56) 110.1 no
H(55) C(52) H(56) 108.4 no
C(52) C(53) H(57) 109.1 no
C(52) C(53) H(58) 109.1 no
C(54) C(53) H(57) 109.1 no
C(54) C(53) H(58) 109.1 no
H(57) C(53) H(58) 107.8 no
C(53) C(54) H(59) 109.5 no
C(53) C(54) H(60) 109.5 no
C(55) C(54) H(59) 109.5 no
C(55) C(54) H(60) 109.5 no
H(59) C(54) H(60) 108.1 no
C(54) C(55) H(61) 109.8 no
C(54) C(55) H(62) 109.8 no
C(56) C(55) H(61) 109.8 no
C(56) C(55) H(62) 109.8 no
H(61) C(55) H(62) 108.3 no
N(9) C(56) H(63) 107.7 no
C(51) C(56) H(63) 107.7 no
C(55) C(56) H(63) 107.7 no
C(57) C(58) H(64) 109.5 no
C(57) C(58) H(65) 109.5 no
C(57) C(58) H(66) 109.5 no
H(64) C(58) H(65) 109.5 no
H(64) C(58) H(66) 109.5 no
H(65) C(58) H(66) 109.5 no
C(57) C(59) H(67) 109.5 no
C(57) C(59) H(68) 109.5 no
C(57) C(59) H(69) 109.5 no
H(67) C(59) H(68) 109.5 no
H(67) C(59) H(69) 109.5 no
H(68) C(59) H(69) 109.5 no
C(57) C(60) H(70) 109.5 no
C(57) C(60) H(71) 109.5 no
C(57) C(60) H(72) 109.5 no
H(70) C(60) H(71) 109.5 no
H(70) C(60) H(72) 109.5 no
H(71) C(60) H(72) 109.5 no
C(61) C(62) H(73) 109.5 no
C(61) C(62) H(74) 109.5 no
C(61) C(62) H(75) 109.5 no
H(73) C(62) H(74) 109.5 no
H(73) C(62) H(75) 109.5 no
H(74) C(62) H(75) 109.5 no
C(61) C(63) H(76) 109.5 no
C(61) C(63) H(77) 109.5 no
C(61) C(63) H(78) 109.5 no
H(76) C(63) H(77) 109.5 no
H(76) C(63) H(78) 109.5 no
H(77) C(63) H(78) 109.5 no
C(61) C(64) H(79) 109.5 no
C(61) C(64) H(80) 109.5 no
C(61) C(64) H(81) 109.5 no
H(79) C(64) H(80) 109.5 no
H(79) C(64) H(81) 109.5 no
H(80) C(64) H(81) 109.5 no
C(65) C(66) H(82) 109.5 no
C(65) C(66) H(83) 109.5 no
C(65) C(66) H(84) 109.5 no
H(82) C(66) H(83) 109.5 no
H(82) C(66) H(84) 109.5 no
H(83) C(66) H(84) 109.5 no
C(65) C(67) H(85) 109.5 no
C(65) C(67) H(86) 109.5 no
C(65) C(67) H(87) 109.5 no
H(85) C(67) H(86) 109.5 no
H(85) C(67) H(87) 109.5 no
H(86) C(67) H(87) 109.5 no
C(65) C(68) H(88) 109.5 no
C(65) C(68) H(89) 109.5 no
C(65) C(68) H(90) 109.5 no
H(88) C(68) H(89) 109.5 no
H(88) C(68) H(90) 109.5 no
H(89) C(68) H(90) 109.5 no
C(69) C(70) H(91) 109.5 no
C(69) C(70) H(92) 109.5 no
C(69) C(70) H(93) 109.5 no
H(91) C(70) H(92) 109.5 no
H(91) C(70) H(93) 109.5 no
H(92) C(70) H(93) 109.5 no
C(69) C(71) H(94) 109.5 no
C(69) C(71) H(95) 109.5 no
C(69) C(71) H(96) 109.5 no
H(94) C(71) H(95) 109.5 no
H(94) C(71) H(96) 109.5 no
H(95) C(71) H(96) 109.5 no
C(69) C(72) H(97) 109.5 no
C(69) C(72) H(98) 109.5 no
C(69) C(72) H(99) 109.5 no
H(97) C(72) H(98) 109.5 no
H(97) C(72) H(99) 109.5 no
H(98) C(72) H(99) 109.5 no
C(74) C(75) H(100) 118.3 no
C(76) C(75) H(100) 118.3 no
C(76) C(77) H(101) 119.2 no
C(78) C(77) H(101) 119.2 no
N(17) C(79) H(102) 117.2 no
C(78) C(79) H(102) 117.2 no
C(81) C(82) H(103) 117.7 no
C(83) C(82) H(103) 117.7 no
C(83) C(84) H(104) 118.0 no
C(85) C(84) H(104) 118.1 no
N(18) C(86) H(105) 117.5 no
C(85) C(86) H(105) 117.5 no
N(18) C(87) H(106) 107.5 no
C(88) C(87) H(106) 107.5 no
C(92) C(87) H(106) 107.5 no
C(87) C(88) H(107) 109.3 no
C(87) C(88) H(108) 109.3 no
C(89) C(88) H(107) 109.3 no
C(89) C(88) H(108) 109.3 no
H(107) C(88) H(108) 108.0 no
C(88) C(89) H(109) 109.6 no
C(88) C(89) H(110) 109.6 no
C(90) C(89) H(109) 109.6 no
C(90) C(89) H(110) 109.6 no
H(109) C(89) H(110) 108.1 no
C(89) C(90) H(111) 109.1 no
C(89) C(90) H(112) 109.1 no
C(91) C(90) H(111) 109.1 no
C(91) C(90) H(112) 109.1 no
H(111) C(90) H(112) 107.9 no
C(90) C(91) H(113) 109.7 no
C(90) C(91) H(114) 109.7 no
C(92) C(91) H(113) 109.7 no
C(92) C(91) H(114) 109.7 no
H(113) C(91) H(114) 108.2 no
N(17) C(92) H(115) 106.9 no
C(87) C(92) H(115) 106.9 no
C(91) C(92) H(115) 106.9 no
C(93) C(94) H(116) 109.5 no
C(93) C(94) H(117) 109.5 no
C(93) C(94) H(118) 109.5 no
H(116) C(94) H(117) 109.5 no
H(116) C(94) H(118) 109.5 no
H(117) C(94) H(118) 109.5 no
C(93) C(95) H(119) 109.5 no
C(93) C(95) H(120) 109.5 no
C(93) C(95) H(121) 109.5 no
H(119) C(95) H(120) 109.5 no
H(119) C(95) H(121) 109.5 no
H(120) C(95) H(121) 109.5 no
C(93) C(96) H(122) 109.5 no
C(93) C(96) H(123) 109.5 no
C(93) C(96) H(124) 109.5 no
H(122) C(96) H(123) 109.5 no
H(122) C(96) H(124) 109.5 no
H(123) C(96) H(124) 109.5 no
C(97) C(98) H(125) 109.5 no
C(97) C(98) H(126) 109.5 no
C(97) C(98) H(127) 109.5 no
H(125) C(98) H(126) 109.5 no
H(125) C(98) H(127) 109.5 no
H(126) C(98) H(127) 109.5 no
C(97) C(99) H(128) 109.5 no
C(97) C(99) H(129) 109.5 no
C(97) C(99) H(130) 109.5 no
H(128) C(99) H(129) 109.5 no
H(128) C(99) H(130) 109.5 no
H(129) C(99) H(130) 109.5 no
C(97) C(100) H(131) 109.5 no
C(97) C(100) H(132) 109.5 no
C(97) C(100) H(133) 109.5 no
H(131) C(100) H(132) 109.5 no
H(131) C(100) H(133) 109.5 no
H(132) C(100) H(133) 109.5 no
C(101) C(102) H(134) 109.5 no
C(101) C(102) H(135) 109.5 no
C(101) C(102) H(136) 109.5 no
H(134) C(102) H(135) 109.5 no
H(134) C(102) H(136) 109.5 no
H(135) C(102) H(136) 109.5 no
C(101) C(103) H(137) 109.5 no
C(101) C(103) H(138) 109.5 no
C(101) C(103) H(139) 109.5 no
H(137) C(103) H(138) 109.5 no
H(137) C(103) H(139) 109.5 no
H(138) C(103) H(139) 109.5 no
C(101) C(104) H(140) 109.5 no
C(101) C(104) H(141) 109.5 no
C(101) C(104) H(142) 109.5 no
H(140) C(104) H(141) 109.5 no
H(140) C(104) H(142) 109.5 no
H(141) C(104) H(142) 109.5 no
C(105) C(106) H(143) 109.5 no
C(105) C(106) H(144) 109.5 no
C(105) C(106) H(145) 109.5 no
H(143) C(106) H(144) 109.5 no
H(143) C(106) H(145) 109.5 no
H(144) C(106) H(145) 109.5 no
C(105) C(107) H(146) 109.5 no
C(105) C(107) H(147) 109.5 no
C(105) C(107) H(148) 109.5 no
H(146) C(107) H(147) 109.5 no
H(146) C(107) H(148) 109.5 no
H(147) C(107) H(148) 109.5 no
C(105) C(108) H(149) 109.5 no
C(105) C(108) H(150) 109.5 no
C(105) C(108) H(151) 109.5 no
H(149) C(108) H(150) 109.5 no
H(149) C(108) H(151) 109.5 no
H(150) C(108) H(151) 109.5 no
C(110) C(111) H(152) 117.0 no
C(112) C(111) H(152) 117.0 no
C(112) C(113) H(153) 118.5 no
C(114) C(113) H(153) 118.6 no
N(25) C(115) H(154) 115.6 no
C(114) C(115) H(154) 115.6 no
C(117) C(118) H(155) 117.4 no
C(119) C(118) H(155) 117.4 no
C(119) C(120) H(156) 118.4 no
C(121) C(120) H(156) 118.4 no
N(26) C(122) H(157) 116.7 no
C(121) C(122) H(157) 116.7 no
N(25) C(123) H(158) 108.6 no
C(124) C(123) H(158) 108.6 no
C(128) C(123) H(158) 108.6 no
N(26) C(124) H(159) 107.8 no
C(123) C(124) H(159) 107.8 no
C(125) C(124) H(159) 107.8 no
C(124) C(125) H(160) 110.1 no
C(124) C(125) H(161) 110.1 no
C(126) C(125) H(160) 110.1 no
C(126) C(125) H(161) 110.1 no
H(160) C(125) H(161) 108.4 no
C(125) C(126) H(162) 109.4 no
C(125) C(126) H(163) 109.4 no
C(127) C(126) H(162) 109.4 no
C(127) C(126) H(163) 109.4 no
H(162) C(126) H(163) 108.0 no
C(126) C(127) H(164) 109.6 no
C(126) C(127) H(165) 109.6 no
C(128) C(127) H(164) 109.6 no
C(128) C(127) H(165) 109.6 no
H(164) C(127) H(165) 108.1 no
C(123) C(128) H(166) 110.1 no
C(123) C(128) H(167) 110.0 no
C(127) C(128) H(166) 110.1 no
C(127) C(128) H(167) 110.0 no
H(166) C(128) H(167) 108.4 no
C(129) C(130) H(168) 109.5 no
C(129) C(130) H(169) 109.5 no
C(129) C(130) H(170) 109.5 no
H(168) C(130) H(169) 109.5 no
H(168) C(130) H(170) 109.5 no
H(169) C(130) H(170) 109.5 no
C(129) C(131) H(171) 109.5 no
C(129) C(131) H(172) 109.5 no
C(129) C(131) H(173) 109.5 no
H(171) C(131) H(172) 109.5 no
H(171) C(131) H(173) 109.5 no
H(172) C(131) H(173) 109.5 no
C(129) C(132) H(174) 109.5 no
C(129) C(132) H(175) 109.5 no
C(129) C(132) H(176) 109.5 no
H(174) C(132) H(175) 109.5 no
H(174) C(132) H(176) 109.5 no
H(175) C(132) H(176) 109.5 no
C(133) C(134) H(177) 109.5 no
C(133) C(134) H(178) 109.5 no
C(133) C(134) H(179) 109.5 no
H(177) C(134) H(178) 109.5 no
H(177) C(134) H(179) 109.5 no
H(178) C(134) H(179) 109.5 no
C(133) C(135) H(180) 109.5 no
C(133) C(135) H(181) 109.5 no
C(133) C(135) H(182) 109.5 no
H(180) C(135) H(181) 109.5 no
H(180) C(135) H(182) 109.5 no
H(181) C(135) H(182) 109.5 no
C(133) C(136) H(183) 109.5 no
C(133) C(136) H(184) 109.5 no
C(133) C(136) H(185) 109.5 no
H(183) C(136) H(184) 109.5 no
H(183) C(136) H(185) 109.5 no
H(184) C(136) H(185) 109.5 no
C(137) C(138) H(186) 109.5 no
C(137) C(138) H(187) 109.5 no
C(137) C(138) H(188) 109.5 no
H(186) C(138) H(187) 109.5 no
H(186) C(138) H(188) 109.5 no
H(187) C(138) H(188) 109.5 no
C(137) C(139) H(189) 109.5 no
C(137) C(139) H(190) 109.5 no
C(137) C(139) H(191) 109.5 no
H(189) C(139) H(190) 109.5 no
H(189) C(139) H(191) 109.5 no
H(190) C(139) H(191) 109.5 no
C(137) C(140) H(192) 109.5 no
C(137) C(140) H(193) 109.5 no
C(137) C(140) H(194) 109.5 no
H(192) C(140) H(193) 109.5 no
H(192) C(140) H(194) 109.5 no
H(193) C(140) H(194) 109.5 no
C(141) C(142) H(195) 109.5 no
C(141) C(142) H(196) 109.5 no
C(141) C(142) H(197) 109.5 no
H(195) C(142) H(196) 109.5 no
H(195) C(142) H(197) 109.5 no
H(196) C(142) H(197) 109.5 no
C(141) C(143) H(198) 109.5 no
C(141) C(143) H(199) 109.5 no
C(141) C(143) H(200) 109.5 no
H(198) C(143) H(199) 109.5 no
H(198) C(143) H(200) 109.5 no
H(199) C(143) H(200) 109.5 no
C(141) C(144) H(201) 109.5 no
C(141) C(144) H(202) 109.5 no
C(141) C(144) H(203) 109.5 no
H(201) C(144) H(202) 109.5 no
H(201) C(144) H(203) 109.5 no
H(202) C(144) H(203) 109.5 no
Cl(3) C(145) H(204) 109.1 no
Cl(3) C(145) H(205) 109.1 no
Cl(4) C(145) H(204) 109.1 no
Cl(4) C(145) H(205) 109.1 no
H(204) C(145) H(205) 107.8 no
Cl(1) C(146) H(206) 110.0 no
Cl(1) C(146) H(207) 110.0 no
Cl(2) C(146) H(206) 110.0 no
Cl(2) C(146) H(207) 110.0 no
H(206) C(146) H(207) 108.3 no
Cl(5) C(147) H(208) 109.2 no
Cl(5) C(147) H(209) 109.2 no
Cl(6) C(147) H(208) 109.2 no
Cl(6) C(147) H(209) 109.2 no
H(208) C(147) H(209) 107.9 no
Cl(7) C(148) H(210) 109.7 no
Cl(7) C(148) H(211) 109.7 no
Cl(8) C(148) H(210) 109.7 no
Cl(8) C(148) H(211) 109.7 no
H(210) C(148) H(211) 108.2 no

loop_
_geom_bond_atom_site_label_1
_geom_bond_atom_site_label_2
_geom_bond_distance
_geom_bond_publ_flag
Mn(1) O(1) 1.853(5) yes
Mn(1) O(2) 1.873(5) yes
Mn(1) N(1) 1.983(5) yes
Mn(1) N(2) 1.982(6) yes
Mn(1) N(3) 2.006(6) yes
Mn(1) N(6) 1.974(6) yes
Mn(2) O(3) 1.863(4) yes
Mn(2) O(4) 1.840(5) yes
Mn(2) N(9) 1.984(6) yes
Mn(2) N(10) 1.986(6) yes
Mn(2) N(11) 1.980(6) yes
Mn(2) N(14) 1.964(6) yes
Mn(3) O(5) 1.878(4) yes
Mn(3) O(6) 1.842(4) yes
Mn(3) N(17) 1.968(5) yes
Mn(3) N(18) 1.963(5) yes
Mn(3) N(19) 1.958(7) yes
Mn(3) N(22) 1.974(7) yes
Mn(4) O(7) 1.844(5) yes
Mn(4) O(8) 1.864(4) yes
Mn(4) N(25) 1.969(5) yes
Mn(4) N(26) 1.983(6) yes
Mn(4) N(27) 1.989(6) yes
Mn(4) N(30) 1.975(6) yes
Cl(1) C(146) 1.826(19) yes
Cl(2) C(146) 1.690(17) yes
Cl(3) C(145) 1.679(12) yes
Cl(4) C(145) 1.841(14) yes
Cl(5) C(147) 1.590(19) yes
Cl(6) C(147) 1.71(2) yes
Cl(7) C(148) 1.762(18) yes
Cl(8) C(148) 1.650(19) yes
O(1) C(1) 1.348(8) yes
O(2) C(8) 1.330(8) yes
O(3) C(37) 1.360(8) yes
O(4) C(44) 1.349(8) yes
O(5) C(73) 1.349(8) yes
O(6) C(80) 1.331(9) yes
O(7) C(109) 1.358(9) yes
O(8) C(116) 1.331(8) yes
N(1) C(7) 1.269(9) yes
N(1) C(15) 1.498(8) yes
N(2) C(14) 1.282(9) yes
N(2) C(16) 1.473(9) yes
N(3) N(4) 1.212(8) yes
N(4) N(5) 1.144(9) yes
N(6) N(7) 1.219(9) yes
N(7) N(8) 1.136(10) yes
N(9) C(43) 1.291(9) yes
N(9) C(56) 1.492(8) yes
N(10) C(50) 1.300(9) yes
N(10) C(51) 1.501(8) yes
N(11) N(12) 1.210(9) yes
N(12) N(13) 1.137(10) yes
N(14) N(15) 1.242(9) yes
N(15) N(16) 1.142(10) yes
N(17) C(79) 1.298(9) yes
N(17) C(92) 1.467(8) yes
N(18) C(86) 1.297(8) yes
N(18) C(87) 1.475(8) yes
N(19) N(20) 1.201(9) yes
N(20) N(21) 1.131(11) yes
N(22) N(23) 1.228(9) yes
N(23) N(24) 1.139(10) yes
N(25) C(115) 1.294(9) yes
N(25) C(123) 1.464(8) yes
N(26) C(122) 1.290(9) yes
N(26) C(124) 1.495(9) yes
N(27) N(28) 1.209(9) yes
N(28) N(29) 1.131(11) yes
N(30) N(31) 1.202(8) yes
N(31) N(32) 1.154(10) yes
C(1) C(2) 1.440(9) yes
C(1) C(6) 1.385(10) yes
C(2) C(3) 1.395(9) yes
C(2) C(21) 1.555(10) yes
C(3) C(4) 1.395(10) yes
C(4) C(5) 1.436(10) yes
C(4) C(25) 1.522(11) yes
C(5) C(6) 1.395(10) yes
C(6) C(7) 1.469(9) yes
C(8) C(9) 1.397(10) yes
C(8) C(13) 1.437(10) yes
C(9) C(10) 1.376(10) yes
C(9) C(29) 1.553(10) yes
C(10) C(11) 1.421(10) yes
C(11) C(12) 1.381(11) yes
C(11) C(33) 1.527(10) yes
C(12) C(13) 1.394(11) yes
C(13) C(14) 1.448(10) yes
C(15) C(16) 1.563(9) yes
C(15) C(20) 1.504(10) yes
C(16) C(17) 1.557(10) yes
C(17) C(18) 1.527(12) yes
C(18) C(19) 1.582(13) yes
C(19) C(20) 1.529(11) yes
C(21) C(22) 1.535(10) yes
C(21) C(23) 1.520(10) yes
C(21) C(24) 1.514(12) yes
C(25) C(26) 1.507(13) yes
C(25) C(27) 1.583(11) yes
C(25) C(28) 1.492(17) yes
C(29) C(30) 1.541(11) yes
C(29) C(31) 1.528(13) yes
C(29) C(32) 1.547(12) yes
C(33) C(34) 1.561(12) yes
C(33) C(35) 1.506(11) yes
C(33) C(36) 1.553(13) yes
C(37) C(38) 1.414(10) yes
C(37) C(42) 1.376(10) yes
C(38) C(39) 1.418(10) yes
C(38) C(57) 1.502(10) yes
C(39) C(40) 1.378(10) yes
C(40) C(41) 1.402(10) yes
C(40) C(61) 1.525(10) yes
C(41) C(42) 1.409(11) yes
C(42) C(43) 1.436(10) yes
C(44) C(45) 1.445(8) yes
C(44) C(49) 1.407(10) yes
C(45) C(46) 1.398(11) yes
C(45) C(65) 1.527(10) yes
C(46) C(47) 1.410(11) yes
C(47) C(48) 1.369(10) yes
C(47) C(69) 1.523(11) yes
C(48) C(49) 1.437(10) yes
C(49) C(50) 1.420(9) yes
C(51) C(52) 1.510(10) yes
C(51) C(56) 1.540(9) yes
C(52) C(53) 1.562(11) yes
C(53) C(54) 1.493(14) yes
C(54) C(55) 1.556(12) yes
C(55) C(56) 1.504(10) yes
C(57) C(58) 1.586(12) yes
C(57) C(59) 1.507(11) yes
C(57) C(60) 1.554(14) yes
C(61) C(62) 1.519(13) yes
C(61) C(63) 1.527(11) yes
C(61) C(64) 1.556(12) yes
C(65) C(66) 1.567(11) yes
C(65) C(67) 1.511(13) yes
C(65) C(68) 1.525(10) yes
C(69) C(70) 1.490(12) yes
C(69) C(71) 1.516(14) yes
C(69) C(72) 1.576(17) yes
C(73) C(74) 1.437(10) yes
C(73) C(78) 1.401(9) yes
C(74) C(75) 1.397(10) yes
C(74) C(93) 1.509(10) yes
C(75) C(76) 1.435(10) yes
C(76) C(77) 1.369(10) yes
C(76) C(97) 1.546(11) yes
C(77) C(78) 1.398(10) yes
C(78) C(79) 1.438(9) yes
C(80) C(81) 1.434(9) yes
C(80) C(85) 1.438(10) yes
C(81) C(82) 1.382(11) yes
C(81) C(101) 1.548(11) yes
C(82) C(83) 1.422(11) yes
C(83) C(84) 1.353(10) yes
C(83) C(105) 1.530(11) yes
C(84) C(85) 1.411(10) yes
C(85) C(86) 1.421(9) yes
C(87) C(88) 1.537(9) yes
C(87) C(92) 1.538(9) yes
C(88) C(89) 1.519(10) yes
C(89) C(90) 1.524(10) yes
C(90) C(91) 1.532(10) yes
C(91) C(92) 1.519(10) yes
C(93) C(94) 1.514(10) yes
C(93) C(95) 1.571(12) yes
C(93) C(96) 1.534(11) yes
C(97) C(98) 1.501(19) yes
C(97) C(99) 1.47(2) yes
C(97) C(100) 1.484(16) yes
C(101) C(102) 1.598(13) yes
C(101) C(103) 1.497(12) yes
C(101) C(104) 1.545(13) yes
C(105) C(106) 1.498(14) yes
C(105) C(107) 1.539(11) yes
C(105) C(108) 1.575(11) yes
C(109) C(110) 1.421(9) yes
C(109) C(114) 1.424(9) yes
C(110) C(111) 1.391(11) yes
C(110) C(129) 1.525(11) yes
C(111) C(112) 1.419(11) yes
C(112) C(113) 1.394(9) yes
C(112) C(133) 1.490(10) yes
C(113) C(114) 1.384(9) yes
C(114) C(115) 1.438(9) yes
C(116) C(117) 1.412(10) yes
C(116) C(121) 1.472(9) yes
C(117) C(118) 1.395(10) yes
C(117) C(137) 1.566(10) yes
C(118) C(119) 1.418(10) yes
C(119) C(120) 1.402(10) yes
C(119) C(141) 1.518(10) yes
C(120) C(121) 1.367(10) yes
C(121) C(122) 1.446(10) yes
C(123) C(124) 1.536(9) yes
C(123) C(128) 1.544(9) yes
C(124) C(125) 1.520(11) yes
C(125) C(126) 1.551(10) yes
C(126) C(127) 1.530(11) yes
C(127) C(128) 1.531(11) yes
C(129) C(130) 1.555(14) yes
C(129) C(131) 1.529(14) yes
C(129) C(132) 1.534(12) yes
C(133) C(134) 1.558(12) yes
C(133) C(135) 1.520(11) yes
C(133) C(136) 1.538(10) yes
C(137) C(138) 1.533(12) yes
C(137) C(139) 1.553(10) yes
C(137) C(140) 1.500(10) yes
C(141) C(142) 1.500(15) yes
C(141) C(143) 1.447(18) yes
C(141) C(144) 1.46(2) yes
C(3) H(1) 0.950 no
C(5) H(212) 0.950 no
C(7) H(213) 0.950 no
C(10) H(214) 0.950 no
C(12) H(215) 0.950 no
C(14) H(216) 0.950 no
C(15) H(2) 1.000 no
C(16) H(3) 1.000 no
C(17) H(4) 0.990 no
C(17) H(5) 0.990 no
C(18) H(6) 0.990 no
C(18) H(7) 0.990 no
C(19) H(8) 0.990 no
C(19) H(9) 0.990 no
C(20) H(10) 0.990 no
C(20) H(11) 0.990 no
C(22) H(12) 0.980 no
C(22) H(13) 0.980 no
C(22) H(14) 0.980 no
C(23) H(15) 0.980 no
C(23) H(16) 0.980 no
C(23) H(17) 0.980 no
C(24) H(18) 0.980 no
C(24) H(19) 0.980 no
C(24) H(20) 0.980 no
C(26) H(21) 0.980 no
C(26) H(22) 0.980 no
C(26) H(23) 0.980 no
C(27) H(24) 0.980 no
C(27) H(25) 0.980 no
C(27) H(26) 0.980 no
C(28) H(27) 0.980 no
C(28) H(28) 0.980 no
C(28) H(29) 0.980 no
C(30) H(30) 0.980 no
C(30) H(31) 0.980 no
C(30) H(32) 0.980 no
C(31) H(33) 0.980 no
C(31) H(34) 0.980 no
C(31) H(35) 0.980 no
C(32) H(36) 0.980 no
C(32) H(37) 0.980 no
C(32) H(38) 0.980 no
C(34) H(39) 0.980 no
C(34) H(40) 0.980 no
C(34) H(41) 0.980 no
C(35) H(42) 0.980 no
C(35) H(43) 0.980 no
C(35) H(44) 0.980 no
C(36) H(45) 0.980 no
C(36) H(46) 0.980 no
C(36) H(47) 0.980 no
C(39) H(48) 0.950 no
C(41) H(49) 0.950 no
C(43) H(50) 0.950 no
C(46) H(51) 0.950 no
C(48) H(52) 0.950 no
C(50) H(53) 0.950 no
C(51) H(54) 1.000 no
C(52) H(55) 0.990 no
C(52) H(56) 0.990 no
C(53) H(57) 0.990 no
C(53) H(58) 0.990 no
C(54) H(59) 0.990 no
C(54) H(60) 0.990 no
C(55) H(61) 0.990 no
C(55) H(62) 0.990 no
C(56) H(63) 1.000 no
C(58) H(64) 0.980 no
C(58) H(65) 0.980 no
C(58) H(66) 0.980 no
C(59) H(67) 0.980 no
C(59) H(68) 0.980 no
C(59) H(69) 0.980 no
C(60) H(70) 0.980 no
C(60) H(71) 0.980 no
C(60) H(72) 0.980 no
C(62) H(73) 0.980 no
C(62) H(74) 0.980 no
C(62) H(75) 0.980 no
C(63) H(76) 0.980 no
C(63) H(77) 0.980 no
C(63) H(78) 0.980 no
C(64) H(79) 0.980 no
C(64) H(80) 0.980 no
C(64) H(81) 0.980 no
C(66) H(82) 0.980 no
C(66) H(83) 0.980 no
C(66) H(84) 0.980 no
C(67) H(85) 0.980 no
C(67) H(86) 0.980 no
C(67) H(87) 0.980 no
C(68) H(88) 0.980 no
C(68) H(89) 0.980 no
C(68) H(90) 0.980 no
C(70) H(91) 0.980 no
C(70) H(92) 0.980 no
C(70) H(93) 0.980 no
C(71) H(94) 0.980 no
C(71) H(95) 0.980 no
C(71) H(96) 0.980 no
C(72) H(97) 0.980 no
C(72) H(98) 0.980 no
C(72) H(99) 0.980 no
C(75) H(100) 0.950 no
C(77) H(101) 0.950 no
C(79) H(102) 0.950 no
C(82) H(103) 0.950 no
C(84) H(104) 0.950 no
C(86) H(105) 0.950 no
C(87) H(106) 1.000 no
C(88) H(107) 0.990 no
C(88) H(108) 0.990 no
C(89) H(109) 0.990 no
C(89) H(110) 0.990 no
C(90) H(111) 0.990 no
C(90) H(112) 0.990 no
C(91) H(113) 0.990 no
C(91) H(114) 0.990 no
C(92) H(115) 1.000 no
C(94) H(116) 0.980 no
C(94) H(117) 0.980 no
C(94) H(118) 0.980 no
C(95) H(119) 0.980 no
C(95) H(120) 0.980 no
C(95) H(121) 0.980 no
C(96) H(122) 0.980 no
C(96) H(123) 0.980 no
C(96) H(124) 0.980 no
C(98) H(125) 0.980 no
C(98) H(126) 0.980 no
C(98) H(127) 0.980 no
C(99) H(128) 0.980 no
C(99) H(129) 0.980 no
C(99) H(130) 0.980 no
C(100) H(131) 0.980 no
C(100) H(132) 0.980 no
C(100) H(133) 0.980 no
C(102) H(134) 0.980 no
C(102) H(135) 0.980 no
C(102) H(136) 0.980 no
C(103) H(137) 0.980 no
C(103) H(138) 0.980 no
C(103) H(139) 0.980 no
C(104) H(140) 0.980 no
C(104) H(141) 0.980 no
C(104) H(142) 0.980 no
C(106) H(143) 0.980 no
C(106) H(144) 0.980 no
C(106) H(145) 0.980 no
C(107) H(146) 0.980 no
C(107) H(147) 0.980 no
C(107) H(148) 0.980 no
C(108) H(149) 0.980 no
C(108) H(150) 0.980 no
C(108) H(151) 0.980 no
C(111) H(152) 0.950 no
C(113) H(153) 0.950 no
C(115) H(154) 0.950 no
C(118) H(155) 0.950 no
C(120) H(156) 0.950 no
C(122) H(157) 0.950 no
C(123) H(158) 1.000 no
C(124) H(159) 1.000 no
C(125) H(160) 0.990 no
C(125) H(161) 0.990 no
C(126) H(162) 0.990 no
C(126) H(163) 0.990 no
C(127) H(164) 0.990 no
C(127) H(165) 0.990 no
C(128) H(166) 0.990 no
C(128) H(167) 0.990 no
C(130) H(168) 0.980 no
C(130) H(169) 0.980 no
C(130) H(170) 0.980 no
C(131) H(171) 0.980 no
C(131) H(172) 0.980 no
C(131) H(173) 0.980 no
C(132) H(174) 0.980 no
C(132) H(175) 0.980 no
C(132) H(176) 0.980 no
C(134) H(177) 0.980 no
C(134) H(178) 0.980 no
C(134) H(179) 0.980 no
C(135) H(180) 0.980 no
C(135) H(181) 0.980 no
C(135) H(182) 0.980 no
C(136) H(183) 0.980 no
C(136) H(184) 0.980 no
C(136) H(185) 0.980 no
C(138) H(186) 0.980 no
C(138) H(187) 0.980 no
C(138) H(188) 0.980 no
C(139) H(189) 0.980 no
C(139) H(190) 0.980 no
C(139) H(191) 0.980 no
C(140) H(192) 0.980 no
C(140) H(193) 0.980 no
C(140) H(194) 0.980 no
C(142) H(195) 0.980 no
C(142) H(196) 0.980 no
C(142) H(197) 0.980 no
C(143) H(198) 0.980 no
C(143) H(199) 0.980 no
C(143) H(200) 0.980 no
C(144) H(201) 0.980 no
C(144) H(202) 0.980 no
C(144) H(203) 0.980 no
C(145) H(204) 0.990 no
C(145) H(205) 0.990 no
C(146) H(206) 0.990 no
C(146) H(207) 0.990 no
C(147) H(208) 0.990 no
C(147) H(209) 0.990 no
C(148) H(210) 0.990 no
C(148) H(211) 0.990 no

loop_
_geom_contact_atom_site_label_1
_geom_contact_atom_site_label_2
_geom_contact_distance
_geom_contact_site_symmetry_2
Mn(1) N(4) 2.783(6) .
Mn(1) N(7) 2.754(7) .
Mn(1) C(1) 2.846(6) .
Mn(1) C(6) 3.270(7) .
Mn(1) C(7) 2.893(7) .
Mn(1) C(8) 2.865(7) .
Mn(1) C(13) 3.257(7) .
Mn(1) C(14) 2.884(7) .
Mn(1) C(15) 2.923(6) .
Mn(1) C(16) 2.890(6) .
Mn(2) N(12) 2.767(7) .
Mn(2) N(15) 2.789(6) .
Mn(2) C(37) 2.870(7) .
Mn(2) C(42) 3.246(7) .
Mn(2) C(43) 2.894(7) .
Mn(2) C(44) 2.851(6) .
Mn(2) C(49) 3.245(7) .
Mn(2) C(50) 2.915(7) .
Mn(2) C(51) 2.923(6) .
Mn(2) C(56) 2.909(6) .
Mn(3) N(20) 2.757(6) .
Mn(3) N(23) 2.815(7) .
Mn(3) C(73) 2.892(6) .
Mn(3) C(78) 3.278(7) .
Mn(3) C(79) 2.900(7) .
Mn(3) C(80) 2.864(7) .
Mn(3) C(85) 3.260(7) .
Mn(3) C(86) 2.899(6) .
Mn(3) C(87) 2.896(6) .
Mn(3) C(92) 2.874(6) .
Mn(4) N(28) 2.797(6) .
Mn(4) N(31) 2.745(6) .
Mn(4) C(109) 2.887(6) .
Mn(4) C(114) 3.278(6) .
Mn(4) C(115) 2.864(7) .
Mn(4) C(116) 2.885(7) .
Mn(4) C(121) 3.319(7) .
Mn(4) C(122) 2.918(7) .
Mn(4) C(123) 2.895(6) .
Mn(4) C(124) 2.899(7) .
Cl(1) Cl(2) 2.857(8) .
Cl(1) N(21) 3.359(11) .
Cl(2) Cl(1) 2.857(8) .
Cl(3) Cl(4) 2.929(5) .
Cl(3) N(32) 3.548(9) 2_756
Cl(4) Cl(3) 2.929(5) .
Cl(4) C(113) 3.450(7) 2_756
Cl(5) Cl(6) 2.734(10) .
Cl(6) Cl(5) 2.734(10) .
Cl(6) N(15) 3.579(8) .
Cl(6) N(16) 3.514(9) .
Cl(7) Cl(8) 2.792(7) .
Cl(7) N(5) 3.544(8) 1_654
Cl(8) Cl(7) 2.792(7) .
O(1) O(2) 2.781(7) .
O(1) N(1) 2.730(7) .
O(1) N(3) 2.770(8) .
O(1) N(4) 3.556(8) .
O(1) N(6) 2.749(7) .
O(1) N(7) 2.706(7) .
O(1) N(8) 3.233(9) .
O(1) C(2) 2.391(8) .
O(1) C(6) 2.398(8) .
O(1) C(7) 2.891(8) .
O(1) C(21) 2.876(8) .
O(1) C(23) 2.992(9) .
O(1) C(24) 3.008(9) .
O(2) O(1) 2.781(7) .
O(2) N(2) 2.744(7) .
O(2) N(3) 2.802(8) .
O(2) N(4) 2.777(8) .
O(2) N(5) 3.289(8) .
O(2) N(6) 2.776(7) .
O(2) N(7) 3.381(8) .
O(2) C(9) 2.383(8) .
O(2) C(13) 2.405(8) .
O(2) C(14) 2.877(9) .
O(2) C(29) 2.894(9) .
O(2) C(30) 2.991(9) .
O(2) C(31) 3.022(11) .
O(3) O(4) 2.761(7) .
O(3) N(9) 2.724(7) .
O(3) N(11) 2.788(7) .
O(3) N(12) 3.403(8) .
O(3) N(14) 2.771(8) .
O(3) N(15) 2.776(8) .
O(3) N(16) 3.263(8) .
O(3) C(38) 2.387(8) .
O(3) C(42) 2.382(8) .
O(3) C(43) 2.868(8) .
O(3) C(57) 2.879(9) .
O(3) C(59) 2.979(9) .
O(3) C(60) 3.053(11) .
O(4) O(3) 2.761(7) .
O(4) N(10) 2.736(7) .
O(4) N(11) 2.774(7) .
O(4) N(12) 2.767(7) .
O(4) N(13) 3.295(9) .
O(4) N(14) 2.703(8) .
O(4) N(15) 3.496(8) .
O(4) C(45) 2.403(8) .
O(4) C(49) 2.393(8) .
O(4) C(50) 2.893(8) .
O(4) C(65) 2.905(8) .
O(4) C(66) 3.036(9) .
O(4) C(67) 2.984(10) .
O(5) O(6) 2.740(6) .
O(5) N(17) 2.748(7) .
O(5) N(19) 2.726(8) .
O(5) N(22) 2.793(8) .
O(5) N(23) 2.856(8) .
O(5) N(24) 3.406(9) .
O(5) C(74) 2.382(9) .
O(5) C(78) 2.406(8) .
O(5) C(79) 2.902(8) .
O(5) C(93) 2.866(8) .
O(5) C(94) 2.973(9) .
O(5) C(95) 2.986(9) .
O(6) O(5) 2.740(6) .
O(6) N(18) 2.718(7) .
O(6) N(19) 2.687(8) .
O(6) N(20) 2.729(8) .
O(6) N(21) 3.249(11) .
O(6) N(22) 2.783(7) .
O(6) N(23) 3.349(8) .
O(6) C(81) 2.399(8) .
O(6) C(85) 2.406(8) .
O(6) C(86) 2.891(8) .
O(6) C(101) 2.900(9) .
O(6) C(102) 3.009(9) .
O(6) C(103) 2.996(11) .
O(7) O(8) 2.726(7) .
O(7) N(25) 2.744(7) .
O(7) N(27) 2.776(8) .
O(7) N(28) 3.353(8) .
O(7) N(30) 2.693(8) .
O(7) N(31) 2.736(9) .
O(7) N(32) 3.285(11) .
O(7) C(110) 2.412(9) .
O(7) C(114) 2.423(8) .
O(7) C(115) 2.867(9) .
O(7) C(129) 2.904(9) .
O(7) C(131) 3.016(10) .
O(7) C(132) 2.990(11) .
O(8) O(7) 2.726(7) .
O(8) N(26) 2.749(7) .
O(8) N(27) 2.789(8) .
O(8) N(28) 2.816(8) .
O(8) N(29) 3.353(10) .
O(8) N(30) 2.752(8) .
O(8) C(117) 2.386(8) .
O(8) C(121) 2.455(8) .
O(8) C(122) 2.916(8) .
O(8) C(137) 2.913(8) .
O(8) C(138) 3.009(10) .
O(8) C(139) 3.008(8) .
N(1) O(1) 2.730(7) .
N(1) N(2) 2.606(8) .
N(1) N(3) 2.695(8) .
N(1) N(6) 2.794(8) .
N(1) N(7) 3.476(9) .
N(1) C(1) 2.936(8) .
N(1) C(6) 2.435(8) .
N(1) C(16) 2.404(9) .
N(1) C(20) 2.562(9) .
N(2) O(2) 2.744(7) .
N(2) N(1) 2.606(8) .
N(2) N(3) 2.838(8) .
N(2) N(4) 3.326(7) .
N(2) N(6) 2.679(9) .
N(2) C(8) 2.985(9) .
N(2) C(13) 2.440(9) .
N(2) C(15) 2.421(9) .
N(2) C(17) 2.556(10) .
N(3) O(1) 2.770(8) .
N(3) O(2) 2.802(8) .
N(3) N(1) 2.695(8) .
N(3) N(2) 2.838(8) .
N(3) N(5) 2.354(9) .
N(3) C(1) 3.079(9) .
N(3) C(6) 3.309(10) .
N(3) C(7) 3.138(9) .
N(3) C(16) 3.247(8) .
N(3) C(148) 3.410(16) 1_456
N(4) Mn(1) 2.783(6) .
N(4) O(1) 3.556(8) .
N(4) O(2) 2.777(8) .
N(4) N(2) 3.326(7) .
N(5) Cl(7) 3.544(8) 1_456
N(5) O(2) 3.289(8) .
N(5) N(3) 2.354(9) .
N(5) C(122) 3.326(10) 1_456
N(5) C(125) 3.273(11) 1_456
N(5) C(136) 3.353(10) 2_757
N(6) O(1) 2.749(7) .
N(6) O(2) 2.776(7) .
N(6) N(1) 2.794(8) .
N(6) N(2) 2.679(9) .
N(6) N(8) 2.351(10) .
N(6) C(8) 3.106(9) .
N(6) C(13) 3.245(10) .
N(6) C(14) 3.120(10) .
N(6) C(15) 3.258(9) .
N(6) C(16) 3.596(9) .
N(7) Mn(1) 2.754(7) .
N(7) O(1) 2.706(7) .
N(7) O(2) 3.381(8) .
N(7) N(1) 3.476(9) .
N(8) O(1) 3.233(9) .
N(8) N(6) 2.351(10) .
N(8) C(50) 3.501(10) .
N(8) C(64) 3.565(14) 1_455
N(9) O(3) 2.724(7) .
N(9) N(10) 2.612(8) .
N(9) N(11) 2.715(9) .
N(9) N(14) 2.776(8) .
N(9) N(15) 3.321(8) .
N(9) C(37) 2.954(9) .
N(9) C(42) 2.427(9) .
N(9) C(51) 2.424(9) .
N(9) C(55) 2.540(10) .
N(10) O(4) 2.736(7) .
N(10) N(9) 2.612(8) .
N(10) N(11) 2.790(9) .
N(10) N(12) 3.480(9) .
N(10) N(14) 2.653(8) .
N(10) C(44) 2.958(8) .
N(10) C(49) 2.409(9) .
N(10) C(52) 2.551(9) .
N(10) C(56) 2.406(8) .
N(11) O(3) 2.788(7) .
N(11) O(4) 2.774(7) .
N(11) N(9) 2.715(9) .
N(11) N(10) 2.790(9) .
N(11) N(13) 2.344(9) .
N(11) C(37) 3.125(9) .
N(11) C(42) 3.280(10) .
N(11) C(43) 3.154(9) .
N(11) C(51) 3.254(9) .
N(12) Mn(2) 2.767(7) .
N(12) O(3) 3.403(8) .
N(12) O(4) 2.767(7) .
N(12) N(10) 3.480(9) .
N(13) O(4) 3.295(9) .
N(13) N(11) 2.344(9) .
N(13) C(7) 3.473(10) 1_655
N(13) C(20) 3.565(11) 1_655
N(13) C(34) 3.433(14) .
N(14) O(3) 2.771(8) .
N(14) O(4) 2.703(8) .
N(14) N(9) 2.776(8) .
N(14) N(10) 2.653(8) .
N(14) N(16) 2.382(9) .
N(14) C(44) 3.047(9) .
N(14) C(49) 3.251(10) .
N(14) C(50) 3.139(9) .
N(14) C(51) 3.584(8) .
N(14) C(56) 3.227(9) .
N(14) C(147) 3.526(17) .
N(15) Mn(2) 2.789(6) .
N(15) Cl(6) 3.579(8) .
N(15) O(3) 2.776(8) .
N(15) O(4) 3.496(8) .
N(15) N(9) 3.321(8) .
N(15) C(77) 3.574(10) .
N(16) Cl(6) 3.514(9) .
N(16) O(3) 3.263(8) .
N(16) N(14) 2.382(9) .
N(16) C(22) 3.320(10) 2_647
N(16) C(79) 3.258(10) .
N(16) C(91) 3.265(11) .
N(17) O(5) 2.748(7) .
N(17) N(18) 2.604(7) .
N(17) N(19) 2.692(8) .
N(17) N(22) 2.775(9) .
N(17) N(23) 3.591(9) .
N(17) C(73) 2.962(8) .
N(17) C(78) 2.435(9) .
N(17) C(87) 2.422(8) .
N(17) C(91) 2.550(9) .
N(18) O(6) 2.718(7) .
N(18) N(17) 2.604(7) .
N(18) N(19) 2.819(9) .
N(18) N(20) 3.202(8) .
N(18) N(22) 2.641(9) .
N(18) C(80) 2.958(8) .
N(18) C(85) 2.412(9) .
N(18) C(88) 2.587(8) .
N(18) C(92) 2.408(8) .
N(19) O(5) 2.726(8) .
N(19) O(6) 2.687(8) .
N(19) N(17) 2.692(8) .
N(19) N(18) 2.819(9) .
N(19) N(21) 2.331(11) .
N(19) C(43) 3.274(10) .
N(19) C(73) 3.151(9) .
N(19) C(78) 3.346(9) .
N(19) C(79) 3.160(9) .
N(19) C(87) 3.341(9) .
N(20) Mn(3) 2.757(6) .
N(20) O(6) 2.729(8) .
N(20) N(18) 3.202(8) .
N(20) C(41) 3.467(10) .
N(20) C(43) 3.541(9) .
N(20) C(80) 3.582(10) .
N(21) Cl(1) 3.359(11) .
N(21) O(6) 3.249(11) .
N(21) N(19) 2.331(11) .
N(21) C(146) 3.27(2) .
N(22) O(5) 2.793(8) .
N(22) O(6) 2.783(7) .
N(22) N(17) 2.775(9) .
N(22) N(18) 2.641(9) .
N(22) N(24) 2.366(10) .
N(22) C(80) 3.211(9) .
N(22) C(85) 3.354(9) .
N(22) C(86) 3.136(9) .
N(22) C(87) 3.514(10) .
N(22) C(92) 3.191(10) .
N(23) Mn(3) 2.815(7) .
N(23) O(5) 2.856(8) .
N(23) O(6) 3.349(8) .
N(23) N(17) 3.591(9) .
N(24) O(5) 3.406(9) .
N(24) N(22) 2.366(10) .
N(24) C(115) 3.450(10) 1_455
N(24) C(128) 3.413(11) 1_455
N(25) O(7) 2.744(7) .
N(25) N(26) 2.601(8) .
N(25) N(27) 2.693(9) .
N(25) N(30) 2.783(8) .
N(25) N(31) 3.059(8) .
N(25) C(109) 2.992(8) .
N(25) C(114) 2.465(8) .
N(25) C(124) 2.393(8) .
N(25) C(128) 2.553(9) .
N(26) O(8) 2.749(7) .
N(26) N(25) 2.601(8) .
N(26) N(27) 2.802(9) .
N(26) N(28) 3.551(9) .
N(26) N(30) 2.737(8) .
N(26) C(116) 2.973(9) .
N(26) C(121) 2.444(9) .
N(26) C(123) 2.414(8) .
N(26) C(125) 2.549(9) .
N(27) O(7) 2.776(8) .
N(27) O(8) 2.789(8) .
N(27) N(25) 2.693(9) .
N(27) N(26) 2.802(9) .
N(27) N(29) 2.338(11) .
N(27) C(109) 3.224(8) .
N(27) C(114) 3.359(9) .
N(27) C(115) 3.126(9) .
N(27) C(123) 3.577(10) .
N(27) C(124) 3.230(10) .
N(28) Mn(4) 2.797(6) .
N(28) O(7) 3.353(8) .
N(28) O(8) 2.816(8) .
N(28) N(26) 3.551(9) .
N(29) O(8) 3.353(10) .
N(29) N(27) 2.338(11) .
N(29) C(86) 3.461(11) .
N(29) C(88) 3.509(11) .
N(30) O(7) 2.693(8) .
N(30) O(8) 2.752(8) .
N(30) N(25) 2.783(8) .
N(30) N(26) 2.737(8) .
N(30) N(32) 2.355(10) .
N(30) C(14) 3.341(10) 1_654
N(30) C(116) 3.222(9) .
N(30) C(121) 3.450(9) .
N(30) C(122) 3.250(9) .
N(30) C(123) 3.290(9) .
N(31) Mn(4) 2.745(6) .
N(31) O(7) 2.736(9) .
N(31) N(25) 3.059(8) .
N(31) C(12) 3.433(11) 1_654
N(31) C(109) 3.543(10) .
N(32) Cl(3) 3.548(9) 2_746
N(32) O(7) 3.285(11) .
N(32) N(30) 2.355(10) .
N(32) C(12) 3.545(12) 1_654
N(32) C(104) 3.502(12) 2_746
N(32) C(145) 3.249(16) 2_746
C(1) Mn(1) 2.846(6) .
C(1) N(1) 2.936(8) .
C(1) N(3) 3.079(9) .
C(1) C(3) 2.417(9) .
C(1) C(4) 2.866(10) .
C(1) C(5) 2.437(10) .
C(1) C(7) 2.492(9) .
C(1) C(21) 2.603(9) .
C(1) C(23) 3.177(10) .
C(1) C(24) 3.086(10) .
C(2) O(1) 2.391(8) .
C(2) C(4) 2.483(10) .
C(2) C(5) 2.832(10) .
C(2) C(6) 2.434(9) .
C(2) C(22) 2.531(10) .
C(2) C(23) 2.549(10) .
C(2) C(24) 2.496(11) .
C(3) C(1) 2.417(9) .
C(3) C(5) 2.394(10) .
C(3) C(6) 2.744(9) .
C(3) C(21) 2.585(10) .
C(3) C(22) 2.837(11) .
C(3) C(24) 3.582(11) .
C(3) C(25) 2.568(11) .
C(3) C(27) 2.958(12) .
C(3) C(28) 3.204(17) .
C(4) C(1) 2.866(10) .
C(4) C(2) 2.483(10) .
C(4) C(6) 2.457(10) .
C(4) C(26) 2.545(11) .
C(4) C(27) 2.527(11) .
C(4) C(28) 2.448(17) .
C(5) C(1) 2.437(10) .
C(5) C(2) 2.832(10) .
C(5) C(3) 2.394(10) .
C(5) C(7) 2.427(10) .
C(5) C(25) 2.578(11) .
C(5) C(26) 2.935(11) .
C(5) C(28) 3.451(17) .
C(6) Mn(1) 3.270(7) .
C(6) O(1) 2.398(8) .
C(6) N(1) 2.435(8) .
C(6) N(3) 3.309(10) .
C(6) C(2) 2.434(9) .
C(6) C(3) 2.744(9) .
C(6) C(4) 2.457(10) .
C(7) Mn(1) 2.893(7) .
C(7) O(1) 2.891(8) .
C(7) N(3) 3.138(9) .
C(7) N(13) 3.473(10) 1_455
C(7) C(1) 2.492(9) .
C(7) C(5) 2.427(10) .
C(7) C(15) 2.424(9) .
C(7) C(16) 3.495(9) .
C(7) C(20) 2.883(10) .
C(8) Mn(1) 2.865(7) .
C(8) N(2) 2.985(9) .
C(8) N(6) 3.106(9) .
C(8) C(10) 2.386(10) .
C(8) C(11) 2.865(10) .
C(8) C(12) 2.472(11) .
C(8) C(14) 2.519(10) .
C(8) C(29) 2.563(10) .
C(8) C(30) 3.082(10) .
C(8) C(31) 3.084(12) .
C(9) O(2) 2.383(8) .
C(9) C(11) 2.483(10) .
C(9) C(12) 2.815(11) .
C(9) C(13) 2.424(10) .
C(9) C(30) 2.524(10) .
C(9) C(31) 2.506(12) .
C(9) C(32) 2.591(12) .
C(10) C(8) 2.386(10) .
C(10) C(12) 2.374(11) .
C(10) C(13) 2.723(10) .
C(10) C(29) 2.548(10) .
C(10) C(31) 3.545(12) .
C(10) C(32) 2.882(12) .
C(10) C(33) 2.602(11) .
C(10) C(34) 2.909(12) .
C(10) C(36) 3.525(13) .
C(11) C(8) 2.865(10) .
C(11) C(9) 2.483(10) .
C(11) C(13) 2.418(10) .
C(11) C(34) 2.547(11) .
C(11) C(35) 2.505(11) .
C(11) C(36) 2.501(13) .
C(12) N(31) 3.433(11) 1_456
C(12) N(32) 3.545(12) 1_456
C(12) C(8) 2.472(11) .
C(12) C(9) 2.815(11) .
C(12) C(10) 2.374(11) .
C(12) C(14) 2.419(11) .
C(12) C(33) 2.525(11) .
C(12) C(35) 2.971(12) .
C(12) C(36) 3.180(13) .
C(13) Mn(1) 3.257(7) .
C(13) O(2) 2.405(8) .
C(13) N(2) 2.440(9) .
C(13) N(6) 3.245(10) .
C(13) C(9) 2.424(10) .
C(13) C(10) 2.723(10) .
C(13) C(11) 2.418(10) .
C(14) Mn(1) 2.884(7) .
C(14) O(2) 2.877(9) .
C(14) N(6) 3.120(10) .
C(14) N(30) 3.341(10) 1_456
C(14) C(8) 2.519(10) .
C(14) C(12) 2.419(11) .
C(14) C(15) 3.525(10) .
C(14) C(16) 2.437(10) .
C(14) C(17) 2.882(11) .
C(15) Mn(1) 2.923(6) .
C(15) N(2) 2.421(9) .
C(15) N(6) 3.258(9) .
C(15) C(7) 2.424(9) .
C(15) C(14) 3.525(10) .
C(15) C(17) 2.572(11) .
C(15) C(18) 2.956(11) .
C(15) C(19) 2.485(11) .
C(16) Mn(1) 2.890(6) .
C(16) N(1) 2.404(9) .
C(16) N(3) 3.247(8) .
C(16) N(6) 3.596(9) .
C(16) C(7) 3.495(9) .
C(16) C(14) 2.437(10) .
C(16) C(18) 2.505(11) .
C(16) C(19) 2.943(11) .
C(16) C(20) 2.527(10) .
C(17) N(2) 2.556(10) .
C(17) C(14) 2.882(11) .
C(17) C(15) 2.572(11) .
C(17) C(19) 2.560(12) .
C(17) C(20) 3.006(12) .
C(18) C(15) 2.956(11) .
C(18) C(16) 2.505(11) .
C(18) C(20) 2.562(12) .
C(19) C(15) 2.485(11) .
C(19) C(16) 2.943(11) .
C(19) C(17) 2.560(12) .
C(20) N(1) 2.562(9) .
C(20) N(13) 3.565(11) 1_455
C(20) C(7) 2.883(10) .
C(20) C(16) 2.527(10) .
C(20) C(17) 3.006(12) .
C(20) C(18) 2.562(12) .
C(21) O(1) 2.876(8) .
C(21) C(1) 2.603(9) .
C(21) C(3) 2.585(10) .
C(22) N(16) 3.320(10) 2_657
C(22) C(2) 2.531(10) .
C(22) C(3) 2.837(11) .
C(22) C(23) 2.486(10) .
C(22) C(24) 2.443(13) .
C(22) C(59) 3.508(11) 2_657
C(23) O(1) 2.992(9) .
C(23) C(1) 3.177(10) .
C(23) C(2) 2.549(10) .
C(23) C(22) 2.486(10) .
C(23) C(24) 2.494(12) .
C(24) O(1) 3.008(9) .
C(24) C(1) 3.086(10) .
C(24) C(2) 2.496(11) .
C(24) C(3) 3.582(11) .
C(24) C(22) 2.443(13) .
C(24) C(23) 2.494(12) .
C(25) C(3) 2.568(11) .
C(25) C(5) 2.578(11) .
C(26) C(4) 2.545(11) .
C(26) C(5) 2.935(11) .
C(26) C(27) 2.441(13) .
C(26) C(28) 2.50(2) .
C(27) C(3) 2.958(12) .
C(27) C(4) 2.527(11) .
C(27) C(26) 2.441(13) .
C(27) C(28) 2.47(2) .
C(28) C(3) 3.204(17) .
C(28) C(4) 2.448(17) .
C(28) C(5) 3.451(17) .
C(28) C(26) 2.50(2) .
C(28) C(27) 2.47(2) .
C(29) O(2) 2.894(9) .
C(29) C(8) 2.563(10) .
C(29) C(10) 2.548(10) .
C(30) O(2) 2.991(9) .
C(30) C(8) 3.082(10) .
C(30) C(9) 2.524(10) .
C(30) C(31) 2.538(13) .
C(30) C(32) 2.487(13) .
C(31) O(2) 3.022(11) .
C(31) C(8) 3.084(12) .
C(31) C(9) 2.506(12) .
C(31) C(10) 3.545(12) .
C(31) C(30) 2.538(13) .
C(31) C(32) 2.463(14) .
C(32) C(9) 2.591(12) .
C(32) C(10) 2.882(12) .
C(32) C(30) 2.487(13) .
C(32) C(31) 2.463(14) .
C(33) C(10) 2.602(11) .
C(33) C(12) 2.525(11) .
C(34) N(13) 3.433(14) .
C(34) C(10) 2.909(12) .
C(34) C(11) 2.547(11) .
C(34) C(35) 2.449(13) .
C(34) C(36) 2.526(16) .
C(35) C(11) 2.505(11) .
C(35) C(12) 2.971(12) .
C(35) C(34) 2.449(13) .
C(35) C(36) 2.527(15) .
C(36) C(10) 3.525(13) .
C(36) C(11) 2.501(13) .
C(36) C(12) 3.180(13) .
C(36) C(34) 2.526(16) .
C(36) C(35) 2.527(15) .
C(37) Mn(2) 2.870(7) .
C(37) N(9) 2.954(9) .
C(37) N(11) 3.125(9) .
C(37) C(39) 2.403(10) .
C(37) C(40) 2.850(10) .
C(37) C(41) 2.422(10) .
C(37) C(43) 2.476(10) .
C(37) C(57) 2.558(10) .
C(37) C(59) 3.100(10) .
C(37) C(60) 3.130(12) .
C(38) O(3) 2.387(8) .
C(38) C(40) 2.489(10) .
C(38) C(41) 2.810(10) .
C(38) C(42) 2.419(10) .
C(38) C(58) 2.579(12) .
C(38) C(59) 2.483(10) .
C(38) C(60) 2.509(12) .
C(39) C(37) 2.403(10) .
C(39) C(41) 2.349(10) .
C(39) C(42) 2.731(10) .
C(39) C(57) 2.545(10) .
C(39) C(58) 2.876(11) .
C(39) C(60) 3.575(12) .
C(39) C(61) 2.581(10) .
C(39) C(62) 3.548(12) .
C(39) C(64) 2.903(11) .
C(40) C(37) 2.850(10) .
C(40) C(38) 2.489(10) .
C(40) C(42) 2.453(10) .
C(40) C(62) 2.499(12) .
C(40) C(63) 2.518(10) .
C(40) C(64) 2.534(11) .
C(41) N(20) 3.467(10) .
C(41) C(37) 2.422(10) .
C(41) C(38) 2.810(10) .
C(41) C(39) 2.349(10) .
C(41) C(43) 2.409(10) .
C(41) C(61) 2.524(11) .
C(41) C(62) 3.101(13) .
C(41) C(63) 3.026(11) .
C(42) Mn(2) 3.246(7) .
C(42) O(3) 2.382(8) .
C(42) N(9) 2.427(9) .
C(42) N(11) 3.280(10) .
C(42) C(38) 2.419(10) .
C(42) C(39) 2.731(10) .
C(42) C(40) 2.453(10) .
C(43) Mn(2) 2.894(7) .
C(43) O(3) 2.868(8) .
C(43) N(11) 3.154(9) .
C(43) N(19) 3.274(10) .
C(43) N(20) 3.541(9) .
C(43) C(37) 2.476(10) .
C(43) C(41) 2.409(10) .
C(43) C(51) 3.523(9) .
C(43) C(55) 2.884(10) .
C(43) C(56) 2.455(9) .
C(44) Mn(2) 2.851(6) .
C(44) N(10) 2.958(8) .
C(44) N(14) 3.047(9) .
C(44) C(46) 2.394(9) .
C(44) C(47) 2.858(10) .
C(44) C(48) 2.453(10) .
C(44) C(50) 2.499(9) .
C(44) C(65) 2.597(9) .
C(44) C(66) 3.162(11) .
C(44) C(67) 3.069(11) .
C(45) O(4) 2.403(8) .
C(45) C(47) 2.513(10) .
C(45) C(48) 2.849(10) .
C(45) C(49) 2.479(9) .
C(45) C(66) 2.503(11) .
C(45) C(67) 2.495(12) .
C(45) C(68) 2.523(10) .
C(46) C(44) 2.394(9) .
C(46) C(48) 2.354(10) .
C(46) C(49) 2.751(10) .
C(46) C(65) 2.574(11) .
C(46) C(66) 3.598(12) .
C(46) C(68) 2.864(11) .
C(46) C(69) 2.576(11) .
C(46) C(70) 2.949(13) .
C(46) C(72) 3.411(16) .
C(47) C(44) 2.858(10) .
C(47) C(45) 2.513(10) .
C(47) C(49) 2.458(10) .
C(47) C(70) 2.527(12) .
C(47) C(71) 2.511(12) .
C(47) C(72) 2.499(17) .
C(48) C(44) 2.453(10) .
C(48) C(45) 2.849(10) .
C(48) C(46) 2.354(10) .
C(48) C(50) 2.428(10) .
C(48) C(69) 2.521(11) .
C(48) C(71) 2.921(12) .
C(48) C(72) 3.235(16) .
C(49) Mn(2) 3.245(7) .
C(49) O(4) 2.393(8) .
C(49) N(10) 2.409(9) .
C(49) N(14) 3.251(10) .
C(49) C(45) 2.479(9) .
C(49) C(46) 2.751(10) .
C(49) C(47) 2.458(10) .
C(50) Mn(2) 2.915(7) .
C(50) O(4) 2.893(8) .
C(50) N(8) 3.501(10) .
C(50) N(14) 3.139(9) .
C(50) C(44) 2.499(9) .
C(50) C(48) 2.428(10) .
C(50) C(51) 2.464(9) .
C(50) C(52) 2.891(10) .
C(50) C(56) 3.535(9) .
C(51) Mn(2) 2.923(6) .
C(51) N(9) 2.424(9) .
C(51) N(11) 3.254(9) .
C(51) N(14) 3.584(8) .
C(51) C(43) 3.523(9) .
C(51) C(50) 2.464(9) .
C(51) C(53) 2.486(11) .
C(51) C(54) 2.926(11) .
C(51) C(55) 2.515(11) .
C(52) N(10) 2.551(9) .
C(52) C(50) 2.891(10) .
C(52) C(54) 2.542(13) .
C(52) C(55) 2.987(11) .
C(52) C(56) 2.529(10) .
C(53) C(51) 2.486(11) .
C(53) C(55) 2.506(12) .
C(53) C(56) 2.906(10) .
C(54) C(51) 2.926(11) .
C(54) C(52) 2.542(13) .
C(54) C(56) 2.495(11) .
C(55) N(9) 2.540(10) .
C(55) C(43) 2.884(10) .
C(55) C(51) 2.515(11) .
C(55) C(52) 2.987(11) .
C(55) C(53) 2.506(12) .
C(56) Mn(2) 2.909(6) .
C(56) N(10) 2.406(8) .
C(56) N(14) 3.227(9) .
C(56) C(43) 2.455(9) .
C(56) C(50) 3.535(9) .
C(56) C(52) 2.529(10) .
C(56) C(53) 2.906(10) .
C(56) C(54) 2.495(11) .
C(57) O(3) 2.879(9) .
C(57) C(37) 2.558(10) .
C(57) C(39) 2.545(10) .
C(58) C(38) 2.579(12) .
C(58) C(39) 2.876(11) .
C(58) C(59) 2.464(13) .
C(58) C(60) 2.511(14) .
C(59) O(3) 2.979(9) .
C(59) C(22) 3.508(11) 2_647
C(59) C(37) 3.100(10) .
C(59) C(38) 2.483(10) .
C(59) C(58) 2.464(13) .
C(59) C(60) 2.509(13) .
C(60) O(3) 3.053(11) .
C(60) C(37) 3.130(12) .
C(60) C(38) 2.509(12) .
C(60) C(39) 3.575(12) .
C(60) C(58) 2.511(14) .
C(60) C(59) 2.509(13) .
C(61) C(39) 2.581(10) .
C(61) C(41) 2.524(11) .
C(62) C(39) 3.548(12) .
C(62) C(40) 2.499(12) .
C(62) C(41) 3.101(13) .
C(62) C(63) 2.487(14) .
C(62) C(64) 2.519(15) .
C(63) C(40) 2.518(10) .
C(63) C(41) 3.026(11) .
C(63) C(62) 2.487(14) .
C(63) C(64) 2.445(12) .
C(64) N(8) 3.565(14) 1_655
C(64) C(39) 2.903(11) .
C(64) C(40) 2.534(11) .
C(64) C(62) 2.519(15) .
C(64) C(63) 2.445(12) .
C(65) O(4) 2.905(8) .
C(65) C(44) 2.597(9) .
C(65) C(46) 2.574(11) .
C(66) O(4) 3.036(9) .
C(66) C(44) 3.162(11) .
C(66) C(45) 2.503(11) .
C(66) C(46) 3.598(12) .
C(66) C(67) 2.537(13) .
C(66) C(68) 2.473(11) .
C(67) O(4) 2.984(10) .
C(67) C(44) 3.069(11) .
C(67) C(45) 2.495(12) .
C(67) C(66) 2.537(13) .
C(67) C(68) 2.480(14) .
C(68) C(45) 2.523(10) .
C(68) C(46) 2.864(11) .
C(68) C(66) 2.473(11) .
C(68) C(67) 2.480(14) .
C(69) C(46) 2.576(11) .
C(69) C(48) 2.521(11) .
C(70) C(46) 2.949(13) .
C(70) C(47) 2.527(12) .
C(70) C(71) 2.403(16) .
C(70) C(72) 2.483(17) .
C(71) C(47) 2.511(12) .
C(71) C(48) 2.921(12) .
C(71) C(70) 2.403(16) .
C(71) C(72) 2.52(2) .
C(72) C(46) 3.411(16) .
C(72) C(47) 2.499(17) .
C(72) C(48) 3.235(16) .
C(72) C(70) 2.483(17) .
C(72) C(71) 2.52(2) .
C(73) Mn(3) 2.892(6) .
C(73) N(17) 2.962(8) .
C(73) N(19) 3.151(9) .
C(73) C(75) 2.405(10) .
C(73) C(76) 2.823(9) .
C(73) C(77) 2.428(9) .
C(73) C(79) 2.495(9) .
C(73) C(93) 2.579(9) .
C(73) C(94) 3.067(10) .
C(73) C(95) 3.154(10) .
C(74) O(5) 2.382(9) .
C(74) C(76) 2.493(10) .
C(74) C(77) 2.838(10) .
C(74) C(78) 2.463(10) .
C(74) C(94) 2.476(10) .
C(74) C(95) 2.517(11) .
C(74) C(96) 2.532(11) .
C(75) C(73) 2.405(10) .
C(75) C(77) 2.399(10) .
C(75) C(78) 2.769(10) .
C(75) C(93) 2.538(10) .
C(75) C(95) 3.553(11) .
C(75) C(96) 2.849(12) .
C(75) C(97) 2.574(11) .
C(75) C(99) 3.43(2) .
C(75) C(100) 2.872(17) .
C(76) C(73) 2.823(9) .
C(76) C(74) 2.493(10) .
C(76) C(78) 2.416(10) .
C(76) C(98) 2.518(18) .
C(76) C(99) 2.40(2) .
C(76) C(100) 2.537(15) .
C(77) N(15) 3.574(10) .
C(77) C(73) 2.428(9) .
C(77) C(74) 2.838(10) .
C(77) C(75) 2.399(10) .
C(77) C(79) 2.410(10) .
C(77) C(97) 2.563(11) .
C(77) C(98) 3.016(16) .
C(77) C(99) 3.05(2) .
C(78) Mn(3) 3.278(7) .
C(78) O(5) 2.406(8) .
C(78) N(17) 2.435(9) .
C(78) N(19) 3.346(9) .
C(78) C(74) 2.463(10) .
C(78) C(75) 2.769(10) .
C(78) C(76) 2.416(10) .
C(79) Mn(3) 2.900(7) .
C(79) O(5) 2.902(8) .
C(79) N(16) 3.258(10) .
C(79) N(19) 3.160(9) .
C(79) C(73) 2.495(9) .
C(79) C(77) 2.410(10) .
C(79) C(87) 3.557(9) .
C(79) C(91) 2.895(10) .
C(79) C(92) 2.433(10) .
C(80) Mn(3) 2.864(7) .
C(80) N(18) 2.958(8) .
C(80) N(20) 3.582(10) .
C(80) N(22) 3.211(9) .
C(80) C(82) 2.410(10) .
C(80) C(83) 2.859(10) .
C(80) C(84) 2.450(10) .
C(80) C(86) 2.514(9) .
C(80) C(101) 2.590(10) .
C(80) C(102) 3.130(11) .
C(80) C(103) 3.086(12) .
C(81) O(6) 2.399(8) .
C(81) C(83) 2.483(10) .
C(81) C(84) 2.806(10) .
C(81) C(85) 2.472(9) .
C(81) C(102) 2.545(12) .
C(81) C(103) 2.508(12) .
C(81) C(104) 2.558(12) .
C(82) C(80) 2.410(10) .
C(82) C(84) 2.356(11) .
C(82) C(85) 2.770(10) .
C(82) C(101) 2.560(12) .
C(82) C(102) 3.592(13) .
C(82) C(104) 2.856(12) .
C(82) C(105) 2.535(11) .
C(82) C(106) 3.042(13) .
C(82) C(108) 3.054(13) .
C(83) C(80) 2.859(10) .
C(83) C(81) 2.483(10) .
C(83) C(85) 2.439(10) .
C(83) C(106) 2.503(12) .
C(83) C(107) 2.538(11) .
C(83) C(108) 2.523(11) .
C(84) C(80) 2.450(10) .
C(84) C(81) 2.806(10) .
C(84) C(82) 2.356(11) .
C(84) C(86) 2.430(10) .
C(84) C(105) 2.565(11) .
C(84) C(107) 2.901(11) .
C(84) C(108) 3.596(11) .
C(85) Mn(3) 3.260(7) .
C(85) O(6) 2.406(8) .
C(85) N(18) 2.412(9) .
C(85) N(22) 3.354(9) .
C(85) C(81) 2.472(9) .
C(85) C(82) 2.770(10) .
C(85) C(83) 2.439(10) .
C(86) Mn(3) 2.899(6) .
C(86) O(6) 2.891(8) .
C(86) N(22) 3.136(9) .
C(86) N(29) 3.461(11) .
C(86) C(80) 2.514(9) .
C(86) C(84) 2.430(10) .
C(86) C(87) 2.418(9) .
C(86) C(88) 2.909(9) .
C(86) C(92) 3.538(9) .
C(87) Mn(3) 2.896(6) .
C(87) N(17) 2.422(8) .
C(87) N(19) 3.341(9) .
C(87) N(22) 3.514(10) .
C(87) C(79) 3.557(9) .
C(87) C(86) 2.418(9) .
C(87) C(89) 2.527(9) .
C(87) C(90) 2.934(10) .
C(87) C(91) 2.520(10) .
C(88) N(18) 2.587(8) .
C(88) N(29) 3.509(11) .
C(88) C(86) 2.909(9) .
C(88) C(90) 2.496(10) .
C(88) C(91) 2.946(10) .
C(88) C(92) 2.510(9) .
C(89) C(87) 2.527(9) .
C(89) C(91) 2.541(10) .
C(89) C(92) 2.949(10) .
C(90) C(87) 2.934(10) .
C(90) C(88) 2.496(10) .
C(90) C(92) 2.497(10) .
C(91) N(16) 3.265(11) .
C(91) N(17) 2.550(9) .
C(91) C(79) 2.895(10) .
C(91) C(87) 2.520(10) .
C(91) C(88) 2.946(10) .
C(91) C(89) 2.541(10) .
C(92) Mn(3) 2.874(6) .
C(92) N(18) 2.408(8) .
C(92) N(22) 3.191(10) .
C(92) C(79) 2.433(10) .
C(92) C(86) 3.538(9) .
C(92) C(88) 2.510(9) .
C(92) C(89) 2.949(10) .
C(92) C(90) 2.497(10) .
C(93) O(5) 2.866(8) .
C(93) C(73) 2.579(9) .
C(93) C(75) 2.538(10) .
C(94) O(5) 2.973(9) .
C(94) C(73) 3.067(10) .
C(94) C(74) 2.476(10) .
C(94) C(95) 2.532(11) .
C(94) C(96) 2.428(12) .
C(95) O(5) 2.986(9) .
C(95) C(73) 3.154(10) .
C(95) C(74) 2.517(11) .
C(95) C(75) 3.553(11) .
C(95) C(94) 2.532(11) .
C(95) C(96) 2.523(13) .
C(96) C(74) 2.532(11) .
C(96) C(75) 2.849(12) .
C(96) C(94) 2.428(12) .
C(96) C(95) 2.523(13) .
C(97) C(75) 2.574(11) .
C(97) C(77) 2.563(11) .
C(98) C(76) 2.518(18) .
C(98) C(77) 3.016(16) .
C(98) C(99) 2.36(2) .
C(98) C(100) 2.39(2) .
C(99) C(75) 3.43(2) .
C(99) C(76) 2.40(2) .
C(99) C(77) 3.05(2) .
C(99) C(98) 2.36(2) .
C(99) C(100) 2.49(2) .
C(100) C(75) 2.872(17) .
C(100) C(76) 2.537(15) .
C(100) C(98) 2.39(2) .
C(100) C(99) 2.49(2) .
C(101) O(6) 2.900(9) .
C(101) C(80) 2.590(10) .
C(101) C(82) 2.560(12) .
C(102) O(6) 3.009(9) .
C(102) C(80) 3.130(11) .
C(102) C(81) 2.545(12) .
C(102) C(82) 3.592(13) .
C(102) C(103) 2.536(14) .
C(102) C(104) 2.515(15) .
C(103) O(6) 2.996(11) .
C(103) C(80) 3.086(12) .
C(103) C(81) 2.508(12) .
C(103) C(102) 2.536(14) .
C(103) C(104) 2.492(13) .
C(104) N(32) 3.502(12) 2_756
C(104) C(81) 2.558(12) .
C(104) C(82) 2.856(12) .
C(104) C(102) 2.515(15) .
C(104) C(103) 2.492(13) .
C(105) C(82) 2.535(11) .
C(105) C(84) 2.565(11) .
C(106) C(82) 3.042(13) .
C(106) C(83) 2.503(12) .
C(106) C(107) 2.463(13) .
C(106) C(108) 2.494(15) .
C(107) C(83) 2.538(11) .
C(107) C(84) 2.901(11) .
C(107) C(106) 2.463(13) .
C(107) C(108) 2.523(12) .
C(108) C(82) 3.054(13) .
C(108) C(83) 2.523(11) .
C(108) C(84) 3.596(11) .
C(108) C(106) 2.494(15) .
C(108) C(107) 2.523(12) .
C(109) Mn(4) 2.887(6) .
C(109) N(25) 2.992(8) .
C(109) N(27) 3.224(8) .
C(109) N(31) 3.543(10) .
C(109) C(111) 2.400(10) .
C(109) C(112) 2.879(10) .
C(109) C(113) 2.446(10) .
C(109) C(115) 2.489(9) .
C(109) C(129) 2.568(10) .
C(109) C(131) 3.106(11) .
C(109) C(132) 3.084(11) .
C(110) O(7) 2.412(9) .
C(110) C(112) 2.504(11) .
C(110) C(113) 2.815(10) .
C(110) C(114) 2.442(10) .
C(110) C(130) 2.555(12) .
C(110) C(131) 2.504(12) .
C(110) C(132) 2.507(11) .
C(111) C(109) 2.400(10) .
C(111) C(113) 2.362(10) .
C(111) C(114) 2.733(10) .
C(111) C(129) 2.544(12) .
C(111) C(130) 2.847(13) .
C(111) C(131) 3.555(13) .
C(111) C(133) 2.524(11) .
C(111) C(134) 3.067(12) .
C(111) C(136) 3.062(11) .
C(112) C(109) 2.879(10) .
C(112) C(110) 2.504(11) .
C(112) C(114) 2.440(10) .
C(112) C(134) 2.486(12) .
C(112) C(135) 2.497(11) .
C(112) C(136) 2.502(10) .
C(113) Cl(4) 3.450(7) 2_746
C(113) C(109) 2.446(10) .
C(113) C(110) 2.815(10) .
C(113) C(111) 2.362(10) .
C(113) C(115) 2.414(9) .
C(113) C(133) 2.561(10) .
C(113) C(135) 2.880(11) .
C(114) Mn(4) 3.278(6) .
C(114) O(7) 2.423(8) .
C(114) N(25) 2.465(8) .
C(114) N(27) 3.359(9) .
C(114) C(110) 2.442(10) .
C(114) C(111) 2.733(10) .
C(114) C(112) 2.440(10) .
C(115) Mn(4) 2.864(7) .
C(115) O(7) 2.867(9) .
C(115) N(24) 3.450(10) 1_655
C(115) N(27) 3.126(9) .
C(115) C(109) 2.489(9) .
C(115) C(113) 2.414(9) .
C(115) C(123) 2.437(10) .
C(115) C(124) 3.514(9) .
C(115) C(128) 2.899(10) .
C(116) Mn(4) 2.885(7) .
C(116) N(26) 2.973(9) .
C(116) N(30) 3.222(9) .
C(116) C(118) 2.410(10) .
C(116) C(119) 2.886(10) .
C(116) C(120) 2.467(9) .
C(116) C(122) 2.533(9) .
C(116) C(137) 2.595(9) .
C(116) C(138) 3.112(11) .
C(116) C(139) 3.093(9) .
C(117) O(8) 2.386(8) .
C(117) C(119) 2.498(10) .
C(117) C(120) 2.817(10) .
C(117) C(121) 2.461(10) .
C(117) C(138) 2.503(11) .
C(117) C(139) 2.546(10) .
C(117) C(140) 2.551(10) .
C(118) C(116) 2.410(10) .
C(118) C(120) 2.378(10) .
C(118) C(121) 2.753(10) .
C(118) C(137) 2.570(10) .
C(118) C(138) 3.524(11) .
C(118) C(140) 2.859(11) .
C(118) C(141) 2.578(11) .
C(118) C(142) 2.869(15) .
C(118) C(143) 3.265(18) .
C(119) C(116) 2.886(10) .
C(119) C(117) 2.498(10) .
C(119) C(121) 2.436(10) .
C(119) C(142) 2.462(15) .
C(119) C(143) 2.402(18) .
C(119) C(144) 2.456(19) .
C(120) C(116) 2.467(9) .
C(120) C(117) 2.817(10) .
C(120) C(118) 2.378(10) .
C(120) C(122) 2.414(10) .
C(120) C(141) 2.557(10) .
C(120) C(143) 3.263(17) .
C(120) C(144) 2.891(17) .
C(121) Mn(4) 3.319(7) .
C(121) O(8) 2.455(8) .
C(121) N(26) 2.444(9) .
C(121) N(30) 3.450(9) .
C(121) C(117) 2.461(10) .
C(121) C(118) 2.753(10) .
C(121) C(119) 2.436(10) .
C(122) Mn(4) 2.918(7) .
C(122) O(8) 2.916(8) .
C(122) N(5) 3.326(10) 1_654
C(122) N(30) 3.250(9) .
C(122) C(116) 2.533(9) .
C(122) C(120) 2.414(10) .
C(122) C(123) 3.541(9) .
C(122) C(124) 2.449(10) .
C(122) C(125) 2.878(10) .
C(123) Mn(4) 2.895(6) .
C(123) N(26) 2.414(8) .
C(123) N(27) 3.577(10) .
C(123) N(30) 3.290(9) .
C(123) C(115) 2.437(10) .
C(123) C(122) 3.541(9) .
C(123) C(125) 2.536(10) .
C(123) C(126) 2.932(10) .
C(123) C(127) 2.493(10) .
C(124) Mn(4) 2.899(7) .
C(124) N(25) 2.393(8) .
C(124) N(27) 3.230(10) .
C(124) C(115) 3.514(9) .
C(124) C(122) 2.449(10) .
C(124) C(126) 2.482(11) .
C(124) C(127) 2.912(11) .
C(124) C(128) 2.507(10) .
C(125) N(5) 3.273(11) 1_654
C(125) N(26) 2.549(9) .
C(125) C(122) 2.878(10) .
C(125) C(123) 2.536(10) .
C(125) C(127) 2.543(10) .
C(125) C(128) 2.988(10) .
C(126) C(123) 2.932(10) .
C(126) C(124) 2.482(11) .
C(126) C(128) 2.511(11) .
C(127) C(123) 2.493(10) .
C(127) C(124) 2.912(11) .
C(127) C(125) 2.543(10) .
C(128) N(24) 3.413(11) 1_655
C(128) N(25) 2.553(9) .
C(128) C(115) 2.899(10) .
C(128) C(124) 2.507(10) .
C(128) C(125) 2.988(10) .
C(128) C(126) 2.511(11) .
C(129) O(7) 2.904(9) .
C(129) C(109) 2.568(10) .
C(129) C(111) 2.544(12) .
C(130) C(110) 2.555(12) .
C(130) C(111) 2.847(13) .
C(130) C(131) 2.472(17) .
C(130) C(132) 2.515(13) .
C(131) O(7) 3.016(10) .
C(131) C(109) 3.106(11) .
C(131) C(110) 2.504(12) .
C(131) C(111) 3.555(13) .
C(131) C(130) 2.472(17) .
C(131) C(132) 2.491(14) .
C(132) O(7) 2.990(11) .
C(132) C(109) 3.084(11) .
C(132) C(110) 2.507(11) .
C(132) C(130) 2.515(13) .
C(132) C(131) 2.491(14) .
C(133) C(111) 2.524(11) .
C(133) C(113) 2.561(10) .
C(134) C(111) 3.067(12) .
C(134) C(112) 2.486(12) .
C(134) C(135) 2.477(12) .
C(134) C(136) 2.523(13) .
C(135) C(112) 2.497(11) .
C(135) C(113) 2.880(11) .
C(135) C(134) 2.477(12) .
C(135) C(136) 2.467(10) .
C(136) N(5) 3.353(10) 2_747
C(136) C(111) 3.062(11) .
C(136) C(112) 2.502(10) .
C(136) C(134) 2.523(13) .
C(136) C(135) 2.467(10) .
C(137) O(8) 2.913(8) .
C(137) C(116) 2.595(9) .
C(137) C(118) 2.570(10) .
C(138) O(8) 3.009(10) .
C(138) C(116) 3.112(11) .
C(138) C(117) 2.503(11) .
C(138) C(118) 3.524(11) .
C(138) C(139) 2.536(12) .
C(138) C(140) 2.469(12) .
C(139) O(8) 3.008(8) .
C(139) C(116) 3.093(9) .
C(139) C(117) 2.546(10) .
C(139) C(138) 2.536(12) .
C(139) C(140) 2.461(11) .
C(140) C(117) 2.551(10) .
C(140) C(118) 2.859(11) .
C(140) C(138) 2.469(12) .
C(140) C(139) 2.461(11) .
C(141) C(118) 2.578(11) .
C(141) C(120) 2.557(10) .
C(142) C(118) 2.869(15) .
C(142) C(119) 2.462(15) .
C(142) C(143) 2.38(2) .
C(142) C(144) 2.41(2) .
C(143) C(118) 3.265(18) .
C(143) C(119) 2.402(18) .
C(143) C(120) 3.263(17) .
C(143) C(142) 2.38(2) .
C(143) C(144) 2.40(2) .
C(144) C(119) 2.456(19) .
C(144) C(120) 2.891(17) .
C(144) C(142) 2.41(2) .
C(144) C(143) 2.40(2) .
C(145) N(32) 3.249(16) 2_756
C(146) N(21) 3.27(2) .
C(147) N(14) 3.526(17) .
C(148) N(3) 3.410(16) 1_654
Mn(1) H(2) 3.185 .
Mn(1) H(3) 3.140 .
Mn(1) H(20) 3.409 .
Mn(1) H(35) 3.493 .
Mn(2) H(54) 3.179 .
Mn(2) H(63) 3.166 .
Mn(2) H(72) 3.489 .
Mn(2) H(87) 3.328 .
Mn(3) H(106) 3.200 .
Mn(3) H(115) 3.134 .
Mn(3) H(118) 3.461 .
Mn(3) H(139) 3.552 .
Mn(4) H(158) 3.192 .
Mn(4) H(159) 3.152 .
Mn(4) H(176) 3.579 .
Mn(4) H(191) 3.497 .
Cl(1) H(8) 2.818 2_657
Cl(1) H(71) 3.327 2_757
Cl(1) H(76) 3.406 .
Cl(1) H(83) 3.390 2_757
Cl(1) H(95) 3.370 2_657
Cl(1) H(206) 2.355 .
Cl(1) H(207) 2.355 .
Cl(2) H(74) 2.862 .
Cl(2) H(83) 2.926 2_757
Cl(2) H(88) 3.194 2_757
Cl(2) H(89) 3.340 2_757
Cl(2) H(151) 2.908 .
Cl(2) H(206) 2.231 .
Cl(2) H(207) 2.231 .
Cl(3) H(42) 3.289 2_657
Cl(3) H(120) 3.341 .
Cl(3) H(138) 3.555 .
Cl(3) H(146) 3.559 1_455
Cl(3) H(147) 3.448 1_455
Cl(3) H(150) 3.524 1_455
Cl(3) H(163) 2.971 1_455
Cl(3) H(204) 2.211 .
Cl(3) H(205) 2.211 .
Cl(4) H(46) 2.822 2_657
Cl(4) H(144) 3.336 1_455
Cl(4) H(150) 2.992 1_455
Cl(4) H(153) 3.357 2_756
Cl(4) H(180) 3.374 2_756
Cl(4) H(185) 3.097 2_756
Cl(4) H(193) 3.568 2_656
Cl(4) H(204) 2.358 .
Cl(4) H(205) 2.358 .
Cl(5) H(22) 3.223 2_547
Cl(5) H(25) 3.419 2_547
Cl(5) H(28) 3.195 2_547
Cl(5) H(58) 3.304 2_647
Cl(5) H(91) 3.320 .
Cl(5) H(96) 3.073 .
Cl(5) H(208) 2.132 .
Cl(5) H(209) 2.132 .
Cl(6) H(13) 3.557 2_647
Cl(6) H(16) 3.372 2_647
Cl(6) H(19) 3.350 2_647
Cl(6) H(34) 3.474 2_647
Cl(6) H(125) 3.264 .
Cl(6) H(208) 2.238 .
Cl(6) H(209) 2.238 .
Cl(7) H(112) 3.200 2_756
Cl(7) H(184) 3.177 2_856
Cl(7) H(201) 3.452 .
Cl(7) H(210) 2.293 .
Cl(7) H(211) 2.293 .
Cl(8) H(23) 3.262 1_654
Cl(8) H(24) 3.192 1_654
Cl(8) H(169) 2.694 2_756
Cl(8) H(174) 3.314 2_756
Cl(8) H(175) 3.397 2_756
Cl(8) H(201) 3.466 .
Cl(8) H(202) 3.563 .
Cl(8) H(210) 2.192 .
Cl(8) H(211) 2.192 .
O(1) H(15) 2.600 .
O(1) H(17) 3.056 .
O(1) H(19) 3.422 .
O(1) H(20) 2.390 .
O(1) H(35) 3.251 .
O(2) H(20) 3.237 .
O(2) H(30) 2.597 .
O(2) H(32) 3.047 .
O(2) H(34) 3.443 .
O(2) H(35) 2.397 .
O(3) H(67) 2.569 .
O(3) H(69) 3.057 .
O(3) H(71) 3.471 .
O(3) H(72) 2.455 .
O(3) H(87) 3.149 .
O(4) H(72) 3.260 .
O(4) H(82) 2.629 .
O(4) H(84) 3.129 .
O(4) H(86) 3.416 .
O(4) H(87) 2.330 .
O(5) H(117) 3.414 .
O(5) H(118) 2.333 .
O(5) H(119) 2.589 .
O(5) H(121) 3.069 .
O(5) H(139) 3.322 .
O(6) H(118) 3.272 .
O(6) H(134) 2.614 .
O(6) H(136) 3.080 .
O(6) H(138) 3.433 .
O(6) H(139) 2.347 .
O(6) H(206) 3.442 .
O(7) H(171) 2.606 .
O(7) H(173) 3.097 .
O(7) H(175) 3.425 .
O(7) H(176) 2.340 .
O(7) H(191) 3.298 .
O(8) H(176) 3.360 .
O(8) H(186) 2.595 .
O(8) H(188) 3.084 .
O(8) H(190) 3.455 .
O(8) H(191) 2.358 .
N(1) H(2) 2.046 .
N(1) H(3) 2.623 .
N(1) H(10) 2.804 .
N(1) H(11) 2.758 .
N(1) H(70) 3.278 1_455
N(1) H(213) 1.903 .
N(2) H(2) 2.641 .
N(2) H(3) 2.023 .
N(2) H(4) 2.762 .
N(2) H(5) 2.798 .
N(2) H(216) 1.909 .
N(3) H(3) 2.839 .
N(3) H(20) 3.067 .
N(3) H(156) 3.237 1_456
N(3) H(203) 2.872 1_456
N(3) H(211) 2.515 1_456
N(4) H(3) 3.459 .
N(4) H(20) 3.117 .
N(4) H(156) 2.890 1_456
N(4) H(157) 3.054 1_456
N(4) H(161) 3.478 1_456
N(4) H(203) 3.358 1_456
N(4) H(211) 2.906 1_456
N(5) H(20) 3.597 .
N(5) H(30) 3.513 .
N(5) H(32) 3.591 .
N(5) H(143) 3.393 1_456
N(5) H(156) 2.938 1_456
N(5) H(157) 2.458 1_456
N(5) H(160) 2.907 1_456
N(5) H(161) 2.722 1_456
N(5) H(183) 3.183 2_757
N(5) H(184) 2.826 2_757
N(5) H(185) 3.542 2_757
N(5) H(211) 3.572 1_456
N(6) H(2) 2.879 .
N(6) H(35) 3.283 .
N(6) H(52) 3.115 .
N(6) H(94) 3.106 .
N(6) H(99) 3.238 .
N(7) H(15) 3.558 .
N(7) H(35) 3.023 .
N(7) H(52) 2.756 .
N(7) H(53) 3.126 .
N(7) H(66) 3.213 1_455
N(7) H(94) 3.249 .
N(8) H(15) 3.354 .
N(8) H(17) 3.502 .
N(8) H(35) 3.254 .
N(8) H(48) 3.383 1_455
N(8) H(52) 2.763 .
N(8) H(53) 2.587 .
N(8) H(55) 3.027 .
N(8) H(56) 3.284 .
N(8) H(66) 2.882 1_455
N(8) H(79) 3.148 1_455
N(8) H(81) 3.088 1_455
N(9) H(50) 1.921 .
N(9) H(54) 2.649 .
N(9) H(61) 2.770 .
N(9) H(62) 2.748 .
N(9) H(63) 2.032 .
N(10) H(33) 3.272 .
N(10) H(53) 1.935 .
N(10) H(54) 2.045 .
N(10) H(55) 2.807 .
N(10) H(56) 2.741 .
N(10) H(63) 2.621 .
N(10) H(127) 3.478 .
N(11) H(21) 2.955 1_655
N(11) H(54) 2.867 .
N(11) H(72) 3.219 .
N(11) H(212) 3.153 1_655
N(12) H(21) 3.276 1_655
N(12) H(38) 3.183 .
N(12) H(72) 2.948 .
N(12) H(212) 2.785 1_655
N(12) H(213) 3.155 1_655
N(13) H(10) 2.889 1_655
N(13) H(11) 3.317 1_655
N(13) H(38) 2.930 .
N(13) H(39) 3.120 .
N(13) H(41) 2.905 .
N(13) H(72) 3.150 .
N(13) H(82) 3.463 .
N(13) H(212) 2.789 1_655
N(13) H(213) 2.555 1_655
N(13) H(214) 3.392 .
N(14) H(63) 2.841 .
N(14) H(87) 2.973 .
N(14) H(101) 3.143 .
N(14) H(125) 3.357 .
N(14) H(127) 3.020 .
N(14) H(208) 3.433 .
N(14) H(209) 2.872 .
N(15) H(13) 3.215 2_647
N(15) H(63) 3.515 .
N(15) H(87) 2.969 .
N(15) H(101) 2.779 .
N(15) H(102) 2.958 .
N(15) H(114) 3.522 .
N(15) H(208) 3.532 .
N(15) H(209) 3.184 .
N(16) H(13) 2.417 2_647
N(16) H(14) 3.553 2_647
N(16) H(67) 3.591 .
N(16) H(87) 3.443 .
N(16) H(101) 2.851 .
N(16) H(102) 2.364 .
N(16) H(113) 2.839 .
N(16) H(114) 2.769 .
N(16) H(177) 3.198 1_455
N(17) H(102) 1.927 .
N(17) H(106) 2.681 .
N(17) H(113) 2.769 .
N(17) H(114) 2.783 .
N(17) H(115) 2.002 .
N(17) H(177) 3.565 1_455
N(17) H(181) 3.270 1_455
N(17) H(182) 3.171 1_455
N(18) H(75) 3.068 .
N(18) H(105) 1.929 .
N(18) H(106) 2.016 .
N(18) H(107) 2.804 .
N(18) H(108) 2.815 .
N(18) H(115) 2.652 .
N(18) H(188) 3.466 .
N(19) H(49) 3.131 .
N(19) H(50) 2.616 .
N(19) H(61) 2.997 .
N(19) H(106) 3.018 .
N(19) H(118) 3.107 .
N(20) H(49) 2.700 .
N(20) H(50) 2.733 .
N(20) H(61) 3.312 .
N(20) H(75) 3.319 .
N(20) H(92) 3.412 2_657
N(20) H(106) 3.463 .
N(20) H(118) 3.382 .
N(20) H(134) 3.483 .
N(20) H(206) 3.184 .
N(21) H(49) 2.718 .
N(21) H(50) 3.229 .
N(21) H(75) 3.304 .
N(21) H(76) 3.440 .
N(21) H(91) 3.390 2_657
N(21) H(92) 2.975 2_657
N(21) H(134) 3.453 .
N(21) H(136) 3.285 .
N(21) H(206) 2.513 .
N(22) H(115) 2.796 .
N(22) H(139) 3.486 .
N(22) H(182) 3.215 1_455
N(22) H(187) 3.598 .
N(22) H(188) 3.079 .
N(22) H(192) 3.171 .
N(23) H(119) 3.551 .
N(23) H(139) 3.189 .
N(23) H(153) 3.172 1_455
N(23) H(154) 3.551 1_455
N(23) H(155) 3.509 .
N(23) H(182) 3.100 1_455
N(23) H(192) 3.058 .
N(23) H(198) 3.505 .
N(24) H(119) 3.330 .
N(24) H(121) 3.548 .
N(24) H(139) 3.377 .
N(24) H(153) 2.790 1_455
N(24) H(154) 2.555 1_455
N(24) H(155) 3.399 .
N(24) H(166) 2.979 1_455
N(24) H(167) 2.914 1_455
N(24) H(182) 3.391 1_455
N(24) H(192) 3.302 .
N(24) H(197) 3.430 .
N(24) H(198) 3.198 .
N(25) H(47) 3.152 1_654
N(25) H(121) 3.380 1_655
N(25) H(154) 1.907 .
N(25) H(158) 2.019 .
N(25) H(159) 2.626 .
N(25) H(166) 2.779 .
N(25) H(167) 2.789 .
N(26) H(147) 3.428 .
N(26) H(148) 3.347 .
N(26) H(157) 1.916 .
N(26) H(158) 2.663 .
N(26) H(159) 2.037 .
N(26) H(160) 2.780 .
N(26) H(161) 2.764 .
N(27) H(120) 3.561 1_655
N(27) H(121) 2.996 1_655
N(27) H(122) 3.170 1_655
N(27) H(148) 3.389 .
N(27) H(159) 2.830 .
N(27) H(176) 3.502 .
N(28) H(100) 3.482 1_655
N(28) H(104) 3.269 .
N(28) H(122) 3.054 1_655
N(28) H(148) 3.173 .
N(28) H(176) 3.259 .
N(28) H(186) 3.545 .
N(29) H(100) 3.392 1_655
N(29) H(104) 2.818 .
N(29) H(105) 2.584 .
N(29) H(107) 3.082 .
N(29) H(108) 2.990 .
N(29) H(122) 3.281 1_655
N(29) H(133) 3.117 1_655
N(29) H(148) 3.366 .
N(29) H(176) 3.474 .
N(29) H(186) 3.316 .
N(29) H(188) 3.494 .
N(30) H(5) 3.012 1_654
N(30) H(158) 2.951 .
N(30) H(191) 3.179 .
N(30) H(215) 3.139 1_654
N(30) H(216) 2.644 1_654
N(31) H(5) 3.500 1_654
N(31) H(47) 3.326 1_654
N(31) H(140) 3.441 2_746
N(31) H(141) 3.154 2_746
N(31) H(158) 3.293 .
N(31) H(191) 3.582 .
N(31) H(205) 3.168 2_746
N(31) H(215) 2.676 1_654
N(31) H(216) 2.871 1_654
N(32) H(42) 3.135 1_654
N(32) H(47) 3.190 1_654
N(32) H(135) 3.468 2_746
N(32) H(140) 3.379 2_746
N(32) H(141) 2.770 2_746
N(32) H(173) 3.414 .
N(32) H(205) 2.387 2_746
N(32) H(215) 2.645 1_654
N(32) H(216) 3.432 1_654
C(1) H(1) 3.269 .
C(1) H(15) 3.199 .
C(1) H(17) 3.088 .
C(1) H(20) 2.606 .
C(1) H(210) 3.333 1_456
C(1) H(211) 3.187 1_456
C(1) H(212) 3.284 .
C(1) H(213) 3.319 .
C(2) H(1) 2.015 .
C(2) H(12) 2.953 .
C(2) H(13) 3.324 .
C(2) H(14) 2.524 .
C(2) H(15) 2.972 .
C(2) H(16) 3.337 .
C(2) H(17) 2.553 .
C(2) H(18) 2.914 .
C(2) H(19) 3.297 .
C(2) H(20) 2.483 .
C(2) H(78) 3.324 1_455
C(2) H(210) 2.957 1_456
C(2) H(211) 3.515 1_456
C(3) H(12) 3.120 .
C(3) H(14) 2.394 .
C(3) H(17) 3.473 .
C(3) H(24) 3.469 .
C(3) H(26) 2.462 .
C(3) H(27) 3.226 .
C(3) H(29) 3.158 .
C(3) H(78) 2.998 1_455
C(3) H(210) 2.960 1_456
C(3) H(212) 3.260 .
C(4) H(1) 2.015 .
C(4) H(21) 2.969 .
C(4) H(22) 3.325 .
C(4) H(23) 2.572 .
C(4) H(24) 2.950 .
C(4) H(25) 3.318 .
C(4) H(26) 2.530 .
C(4) H(27) 2.870 .
C(4) H(28) 3.249 .
C(4) H(29) 2.437 .
C(4) H(78) 3.351 1_455
C(4) H(210) 3.407 1_456
C(4) H(212) 2.079 .
C(5) H(1) 3.251 .
C(5) H(21) 3.098 .
C(5) H(23) 2.626 .
C(5) H(29) 3.183 .
C(5) H(211) 3.469 1_456
C(5) H(213) 2.549 .
C(6) H(211) 3.166 1_456
C(6) H(212) 2.041 .
C(6) H(213) 2.083 .
C(7) H(2) 2.991 .
C(7) H(3) 3.492 .
C(7) H(10) 2.807 .
C(7) H(11) 2.859 .
C(7) H(70) 3.239 1_455
C(7) H(212) 2.557 .
C(8) H(30) 3.112 .
C(8) H(32) 2.965 .
C(8) H(35) 2.626 .
C(8) H(161) 3.567 1_456
C(8) H(214) 3.233 .
C(8) H(215) 3.323 .
C(8) H(216) 3.338 .
C(9) H(30) 2.948 .
C(9) H(31) 3.318 .
C(9) H(32) 2.514 .
C(9) H(33) 2.928 .
C(9) H(34) 3.304 .
C(9) H(35) 2.493 .
C(9) H(36) 3.013 .
C(9) H(37) 3.372 .
C(9) H(38) 2.609 .
C(9) H(164) 3.461 1_456
C(9) H(214) 2.001 .
C(10) H(32) 3.436 .
C(10) H(36) 3.197 .
C(10) H(38) 2.460 .
C(10) H(39) 3.294 .
C(10) H(41) 2.427 .
C(10) H(44) 3.591 .
C(10) H(45) 3.596 .
C(10) H(47) 3.583 .
C(10) H(164) 3.251 1_456
C(10) H(215) 3.243 .
C(11) H(39) 2.976 .
C(11) H(40) 3.330 .
C(11) H(41) 2.555 .
C(11) H(42) 2.927 .
C(11) H(43) 3.296 .
C(11) H(44) 2.512 .
C(11) H(45) 2.917 .
C(11) H(46) 3.299 .
C(11) H(47) 2.500 .
C(11) H(158) 3.369 1_456
C(11) H(214) 2.042 .
C(11) H(215) 2.025 .
C(12) H(42) 3.027 .
C(12) H(44) 2.802 .
C(12) H(47) 2.788 .
C(12) H(99) 2.915 .
C(12) H(158) 3.111 1_456
C(12) H(214) 3.226 .
C(12) H(216) 2.540 .
C(13) H(99) 3.005 .
C(13) H(158) 3.474 1_456
C(13) H(215) 2.036 .
C(13) H(216) 2.058 .
C(14) H(2) 3.518 .
C(14) H(3) 3.006 .
C(14) H(4) 2.857 .
C(14) H(5) 2.812 .
C(14) H(98) 3.514 .
C(14) H(99) 3.146 .
C(14) H(215) 2.553 .
C(15) H(3) 2.104 .
C(15) H(4) 2.791 .
C(15) H(5) 3.426 .
C(15) H(6) 3.304 .
C(15) H(8) 2.706 .
C(15) H(9) 3.338 .
C(15) H(10) 2.061 .
C(15) H(11) 2.060 .
C(15) H(70) 3.183 1_455
C(15) H(213) 2.537 .
C(16) H(2) 2.104 .
C(16) H(4) 2.111 .
C(16) H(5) 2.111 .
C(16) H(6) 2.719 .
C(16) H(7) 3.368 .
C(16) H(8) 3.297 .
C(16) H(10) 3.385 .
C(16) H(11) 2.735 .
C(16) H(203) 3.517 1_456
C(16) H(216) 2.565 .
C(17) H(2) 2.750 .
C(17) H(3) 2.099 .
C(17) H(6) 2.078 .
C(17) H(7) 2.078 .
C(17) H(8) 2.780 .
C(17) H(9) 3.406 .
C(17) H(11) 3.344 .
C(17) H(140) 3.284 2_647
C(17) H(216) 2.459 .
C(18) H(2) 3.262 .
C(18) H(3) 2.692 .
C(18) H(4) 2.084 .
C(18) H(5) 2.084 .
C(18) H(8) 2.128 .
C(18) H(9) 2.128 .
C(18) H(10) 3.420 .
C(18) H(11) 2.774 .
C(18) H(149) 3.586 2_647
C(18) H(189) 3.518 1_456
C(19) H(2) 2.667 .
C(19) H(3) 3.255 .
C(19) H(4) 2.780 .
C(19) H(5) 3.420 .
C(19) H(6) 2.128 .
C(19) H(7) 2.128 .
C(19) H(10) 2.082 .
C(19) H(11) 2.082 .
C(19) H(40) 3.299 1_455
C(19) H(207) 3.464 2_647
C(20) H(2) 2.052 .
C(20) H(3) 2.714 .
C(20) H(4) 3.352 .
C(20) H(6) 2.783 .
C(20) H(7) 3.408 .
C(20) H(8) 2.080 .
C(20) H(9) 2.080 .
C(20) H(40) 3.478 1_455
C(20) H(70) 3.307 1_455
C(20) H(213) 2.461 .
C(21) H(1) 2.701 .
C(21) H(12) 2.079 .
C(21) H(13) 2.079 .
C(21) H(14) 2.079 .
C(21) H(15) 2.065 .
C(21) H(16) 2.065 .
C(21) H(17) 2.065 .
C(21) H(18) 2.059 .
C(21) H(19) 2.059 .
C(21) H(20) 2.059 .
C(21) H(210) 3.564 1_456
C(22) H(1) 2.408 .
C(22) H(15) 3.277 .
C(22) H(16) 2.468 .
C(22) H(17) 2.923 .
C(22) H(18) 2.413 .
C(22) H(19) 2.873 .
C(22) H(20) 3.245 .
C(22) H(67) 3.180 2_657
C(22) H(68) 3.443 2_657
C(22) H(69) 3.323 2_657
C(22) H(85) 3.377 2_657
C(23) H(12) 2.497 .
C(23) H(13) 2.887 .
C(23) H(14) 3.291 .
C(23) H(18) 3.275 .
C(23) H(19) 2.485 .
C(23) H(20) 2.942 .
C(23) H(34) 3.163 .
C(23) H(35) 3.486 .
C(23) H(55) 3.299 .
C(23) H(57) 3.318 .
C(23) H(77) 3.377 1_455
C(23) H(79) 2.848 1_455
C(24) H(12) 3.253 .
C(24) H(13) 2.437 .
C(24) H(14) 2.849 .
C(24) H(15) 2.507 .
C(24) H(16) 2.907 .
C(24) H(17) 3.290 .
C(24) H(30) 3.027 .
C(24) H(34) 3.374 .
C(24) H(178) 2.920 2_757
C(24) H(210) 3.233 1_456
C(25) H(1) 2.699 .
C(25) H(21) 2.053 .
C(25) H(22) 2.053 .
C(25) H(23) 2.053 .
C(25) H(24) 2.121 .
C(25) H(25) 2.121 .
C(25) H(26) 2.121 .
C(25) H(27) 2.040 .
C(25) H(28) 2.040 .
C(25) H(29) 2.040 .
C(25) H(212) 2.739 .
C(26) H(24) 2.433 .
C(26) H(25) 2.842 .
C(26) H(26) 3.254 .
C(26) H(27) 3.257 .
C(26) H(28) 2.493 .
C(26) H(29) 2.990 .
C(26) H(37) 2.979 1_455
C(26) H(212) 2.603 .
C(27) H(1) 2.643 .
C(27) H(21) 3.263 .
C(27) H(22) 2.396 .
C(27) H(23) 2.845 .
C(27) H(27) 2.426 .
C(27) H(28) 2.911 .
C(27) H(29) 3.275 .
C(27) H(64) 3.548 2_657
C(27) H(111) 3.588 2_657
C(28) H(1) 3.174 .
C(28) H(21) 2.554 .
C(28) H(22) 2.892 .
C(28) H(23) 3.301 .
C(28) H(24) 3.278 .
C(28) H(25) 2.487 .
C(28) H(26) 2.877 .
C(28) H(49) 3.579 1_455
C(28) H(78) 3.260 1_455
C(29) H(30) 2.084 .
C(29) H(31) 2.084 .
C(29) H(32) 2.084 .
C(29) H(33) 2.072 .
C(29) H(34) 2.072 .
C(29) H(35) 2.072 .
C(29) H(36) 2.089 .
C(29) H(37) 2.089 .
C(29) H(38) 2.089 .
C(29) H(214) 2.655 .
C(30) H(19) 3.290 .
C(30) H(33) 3.324 .
C(30) H(34) 2.541 .
C(30) H(35) 2.968 .
C(30) H(36) 2.474 .
C(30) H(37) 2.900 .
C(30) H(38) 3.291 .
C(30) H(183) 2.757 2_757
C(31) H(15) 2.840 .
C(31) H(19) 3.336 .
C(31) H(30) 2.551 .
C(31) H(31) 2.961 .
C(31) H(32) 3.325 .
C(31) H(36) 3.268 .
C(31) H(37) 2.447 .
C(31) H(38) 2.881 .
C(31) H(53) 3.519 .
C(31) H(55) 2.931 .
C(32) H(21) 3.579 1_655
C(32) H(23) 3.350 1_655
C(32) H(30) 3.275 .
C(32) H(31) 2.450 .
C(32) H(32) 2.937 .
C(32) H(33) 2.449 .
C(32) H(34) 2.863 .
C(32) H(35) 3.278 .
C(32) H(214) 2.441 .
C(33) H(39) 2.102 .
C(33) H(40) 2.102 .
C(33) H(41) 2.102 .
C(33) H(42) 2.052 .
C(33) H(43) 2.052 .
C(33) H(44) 2.053 .
C(33) H(45) 2.094 .
C(33) H(46) 2.094 .
C(33) H(47) 2.094 .
C(33) H(214) 2.743 .
C(33) H(215) 2.668 .
C(34) H(9) 3.242 1_655
C(34) H(11) 3.572 1_655
C(34) H(42) 3.258 .
C(34) H(43) 2.410 .
C(34) H(44) 2.873 .
C(34) H(45) 2.520 .
C(34) H(46) 2.933 .
C(34) H(47) 3.330 .
C(34) H(84) 2.838 .
C(34) H(195) 3.349 1_556
C(34) H(214) 2.520 .
C(35) H(39) 2.437 .
C(35) H(40) 2.870 .
C(35) H(41) 3.252 .
C(35) H(45) 3.304 .
C(35) H(46) 2.536 .
C(35) H(47) 2.969 .
C(35) H(84) 3.212 .
C(35) H(97) 3.534 .
C(35) H(215) 2.761 .
C(36) H(39) 3.323 .
C(36) H(40) 2.515 .
C(36) H(41) 2.946 .
C(36) H(42) 2.536 .
C(36) H(43) 2.937 .
C(36) H(44) 3.325 .
C(36) H(158) 3.314 1_456
C(36) H(167) 3.034 1_456
C(36) H(205) 3.518 2_647
C(36) H(215) 3.098 .
C(37) H(48) 3.254 .
C(37) H(49) 3.269 .
C(37) H(50) 3.294 .
C(37) H(67) 3.119 .
C(37) H(69) 3.006 .
C(37) H(72) 2.697 .
C(37) H(114) 3.459 .
C(38) H(48) 2.035 .
C(38) H(64) 3.010 .
C(38) H(65) 3.351 .
C(38) H(66) 2.610 .
C(38) H(67) 2.900 .
C(38) H(68) 3.277 .
C(38) H(69) 2.501 .
C(38) H(70) 2.934 .
C(38) H(71) 3.296 .
C(38) H(72) 2.521 .
C(38) H(109) 3.521 .
C(39) H(49) 3.214 .
C(39) H(64) 3.213 .
C(39) H(66) 2.442 .
C(39) H(69) 3.467 .
C(39) H(78) 3.535 .
C(39) H(79) 3.274 .
C(39) H(81) 2.437 .
C(39) H(109) 3.285 .
C(40) H(48) 1.999 .
C(40) H(49) 2.041 .
C(40) H(73) 2.921 .
C(40) H(74) 3.292 .
C(40) H(75) 2.502 .
C(40) H(76) 2.943 .
C(40) H(77) 3.306 .
C(40) H(78) 2.526 .
C(40) H(79) 2.964 .
C(40) H(80) 3.318 .
C(40) H(81) 2.539 .
C(40) H(106) 3.329 .
C(41) H(29) 2.981 1_655
C(41) H(48) 3.205 .
C(41) H(50) 2.524 .
C(41) H(75) 2.674 .
C(41) H(76) 3.059 .
C(41) H(78) 2.905 .
C(41) H(106) 3.067 .
C(42) H(29) 3.363 1_655
C(42) H(49) 2.048 .
C(42) H(50) 2.052 .
C(42) H(106) 3.450 .
C(43) H(29) 3.470 1_655
C(43) H(49) 2.539 .
C(43) H(54) 3.514 .
C(43) H(61) 2.806 .
C(43) H(62) 2.848 .
C(43) H(63) 3.028 .
C(44) H(51) 3.250 .
C(44) H(52) 3.303 .
C(44) H(53) 3.321 .
C(44) H(82) 3.172 .
C(44) H(84) 3.076 .
C(44) H(87) 2.587 .
C(44) H(208) 3.321 .
C(44) H(209) 3.584 .
C(45) H(44) 3.494 .
C(45) H(51) 2.010 .
C(45) H(82) 2.926 .
C(45) H(83) 3.298 .
C(45) H(84) 2.496 .
C(45) H(85) 2.923 .
C(45) H(86) 3.286 .
C(45) H(87) 2.494 .
C(45) H(88) 2.937 .
C(45) H(89) 3.316 .
C(45) H(90) 2.540 .
C(45) H(208) 3.035 .
C(46) H(44) 3.126 .
C(46) H(52) 3.220 .
C(46) H(84) 3.401 .
C(46) H(88) 3.154 .
C(46) H(90) 2.435 .
C(46) H(91) 3.380 .
C(46) H(93) 2.474 .
C(46) H(97) 3.458 .
C(46) H(99) 3.436 .
C(46) H(208) 3.151 .
C(47) H(44) 3.414 .
C(47) H(51) 2.021 .
C(47) H(52) 2.008 .
C(47) H(91) 2.947 .
C(47) H(92) 3.312 .
C(47) H(93) 2.553 .
C(47) H(94) 2.929 .
C(47) H(95) 3.303 .
C(47) H(96) 2.525 .
C(47) H(97) 2.920 .
C(47) H(98) 3.296 .
C(47) H(99) 2.493 .
C(48) H(51) 3.199 .
C(48) H(53) 2.545 .
C(48) H(94) 3.009 .
C(48) H(96) 2.704 .
C(48) H(99) 2.869 .
C(48) H(209) 3.564 .
C(49) H(52) 2.070 .
C(49) H(53) 2.043 .
C(49) H(209) 3.405 .
C(50) H(33) 3.214 .
C(50) H(52) 2.565 .
C(50) H(54) 3.018 .
C(50) H(55) 2.830 .
C(50) H(56) 2.847 .
C(50) H(63) 3.530 .
C(50) H(127) 3.549 .
C(51) H(33) 3.156 .
C(51) H(53) 2.593 .
C(51) H(55) 2.071 .
C(51) H(56) 2.071 .
C(51) H(57) 3.341 .
C(51) H(58) 2.706 .
C(51) H(60) 3.273 .
C(51) H(61) 3.371 .
C(51) H(62) 2.740 .
C(51) H(63) 2.076 .
C(51) H(127) 3.596 .
C(52) H(33) 3.201 .
C(52) H(53) 2.494 .
C(52) H(54) 2.054 .
C(52) H(57) 2.105 .
C(52) H(58) 2.105 .
C(52) H(59) 3.394 .
C(52) H(60) 2.758 .
C(52) H(62) 3.336 .
C(52) H(63) 2.702 .
C(52) H(127) 3.513 .
C(53) H(16) 3.348 .
C(53) H(54) 2.675 .
C(53) H(55) 2.117 .
C(53) H(56) 2.117 .
C(53) H(59) 2.049 .
C(53) H(60) 2.049 .
C(53) H(61) 3.356 .
C(53) H(62) 2.737 .
C(53) H(63) 3.201 .
C(53) H(80) 3.497 1_455
C(53) H(90) 3.558 2_657
C(54) H(54) 3.239 .
C(54) H(55) 3.384 .
C(54) H(56) 2.785 .
C(54) H(57) 2.043 .
C(54) H(58) 2.043 .
C(54) H(61) 2.109 .
C(54) H(62) 2.109 .
C(54) H(63) 2.663 .
C(54) H(90) 3.251 2_657
C(54) H(116) 3.549 .
C(55) H(50) 2.479 .
C(55) H(54) 2.702 .
C(55) H(56) 3.356 .
C(55) H(57) 3.363 .
C(55) H(58) 2.714 .
C(55) H(59) 2.105 .
C(55) H(60) 2.105 .
C(55) H(63) 2.044 .
C(55) H(91) 3.551 2_657
C(56) H(50) 2.583 .
C(56) H(54) 2.081 .
C(56) H(55) 3.383 .
C(56) H(56) 2.768 .
C(56) H(58) 3.250 .
C(56) H(59) 3.349 .
C(56) H(60) 2.718 .
C(56) H(61) 2.062 .
C(56) H(62) 2.063 .
C(56) H(127) 3.321 .
C(57) H(48) 2.667 .
C(57) H(64) 2.124 .
C(57) H(65) 2.124 .
C(57) H(66) 2.124 .
C(57) H(67) 2.053 .
C(57) H(68) 2.053 .
C(57) H(69) 2.053 .
C(57) H(70) 2.095 .
C(57) H(71) 2.095 .
C(57) H(72) 2.096 .
C(58) H(48) 2.435 .
C(58) H(67) 3.269 .
C(58) H(68) 2.409 .
C(58) H(69) 2.897 .
C(58) H(70) 2.491 .
C(58) H(71) 2.902 .
C(58) H(72) 3.328 .
C(58) H(94) 3.258 1_655
C(58) H(96) 3.456 1_655
C(59) H(12) 3.266 2_647
C(59) H(14) 3.035 2_647
C(59) H(26) 3.564 2_647
C(59) H(64) 2.458 .
C(59) H(65) 2.875 .
C(59) H(66) 3.269 .
C(59) H(70) 3.286 .
C(59) H(71) 2.505 .
C(59) H(72) 2.958 .
C(59) H(86) 3.183 .
C(60) H(10) 3.046 1_655
C(60) H(64) 3.306 .
C(60) H(65) 2.481 .
C(60) H(66) 2.943 .
C(60) H(67) 2.519 .
C(60) H(68) 2.900 .
C(60) H(69) 3.318 .
C(60) H(82) 2.920 .
C(60) H(86) 3.484 .
C(61) H(48) 2.725 .
C(61) H(49) 2.656 .
C(61) H(73) 2.064 .
C(61) H(74) 2.064 .
C(61) H(75) 2.064 .
C(61) H(76) 2.072 .
C(61) H(77) 2.071 .
C(61) H(78) 2.071 .
C(61) H(79) 2.097 .
C(61) H(80) 2.097 .
C(61) H(81) 2.097 .
C(62) H(49) 2.965 .
C(62) H(76) 2.497 .
C(62) H(77) 2.894 .
C(62) H(78) 3.288 .
C(62) H(79) 3.297 .
C(62) H(80) 2.512 .
C(62) H(81) 2.967 .
C(62) H(105) 3.505 .
C(62) H(106) 3.216 .
C(62) H(108) 3.085 .
C(63) H(17) 3.170 1_655
C(63) H(29) 3.336 1_655
C(63) H(49) 2.833 .
C(63) H(73) 3.273 .
C(63) H(74) 2.472 .
C(63) H(75) 2.930 .
C(63) H(79) 2.415 .
C(63) H(80) 2.873 .
C(63) H(81) 3.249 .
C(64) H(17) 2.872 1_655
C(64) H(48) 2.507 .
C(64) H(56) 3.526 1_655
C(64) H(57) 3.362 1_655
C(64) H(73) 2.525 .
C(64) H(74) 2.919 .
C(64) H(75) 3.324 .
C(64) H(76) 3.257 .
C(64) H(77) 2.408 .
C(64) H(78) 2.861 .
C(64) H(131) 3.073 1_655
C(65) H(51) 2.693 .
C(65) H(82) 2.107 .
C(65) H(83) 2.107 .
C(65) H(84) 2.107 .
C(65) H(85) 2.057 .
C(65) H(86) 2.057 .
C(65) H(87) 2.057 .
C(65) H(88) 2.069 .
C(65) H(89) 2.069 .
C(65) H(90) 2.069 .
C(65) H(208) 3.521 .
C(66) H(9) 3.547 1_655
C(66) H(10) 3.567 1_655
C(66) H(39) 2.828 .
C(66) H(43) 3.423 .
C(66) H(71) 3.198 .
C(66) H(72) 3.599 .
C(66) H(85) 3.330 .
C(66) H(86) 2.531 .
C(66) H(87) 2.961 .
C(66) H(88) 2.435 .
C(66) H(89) 2.900 .
C(66) H(90) 3.277 .
C(67) H(12) 2.990 2_647
C(67) H(67) 2.927 .
C(67) H(71) 3.517 .
C(67) H(82) 2.558 .
C(67) H(83) 2.954 .
C(67) H(84) 3.325 .
C(67) H(88) 3.270 .
C(67) H(89) 2.477 .
C(67) H(90) 2.913 .
C(67) H(208) 3.121 .
C(68) H(51) 2.443 .
C(68) H(59) 3.289 2_647
C(68) H(82) 3.275 .
C(68) H(83) 2.458 .
C(68) H(84) 2.894 .
C(68) H(85) 2.489 .
C(68) H(86) 2.882 .
C(68) H(87) 3.285 .
C(69) H(51) 2.695 .
C(69) H(52) 2.660 .
C(69) H(91) 2.038 .
C(69) H(92) 2.038 .
C(69) H(93) 2.038 .
C(69) H(94) 2.062 .
C(69) H(95) 2.062 .
C(69) H(96) 2.062 .
C(69) H(97) 2.115 .
C(69) H(98) 2.115 .
C(69) H(99) 2.115 .
C(70) H(51) 2.579 .
C(70) H(59) 3.516 2_647
C(70) H(94) 3.193 .
C(70) H(95) 2.372 .
C(70) H(96) 2.858 .
C(70) H(97) 2.507 .
C(70) H(98) 2.880 .
C(70) H(99) 3.287 .
C(70) H(116) 3.391 2_647
C(70) H(134) 3.600 2_647
C(71) H(52) 2.614 .
C(71) H(65) 2.909 1_455
C(71) H(91) 2.398 .
C(71) H(92) 2.792 .
C(71) H(93) 3.225 .
C(71) H(97) 3.310 .
C(71) H(98) 2.526 .
C(71) H(99) 2.957 .
C(72) H(44) 3.263 .
C(72) H(51) 3.496 .
C(72) H(52) 3.239 .
C(72) H(91) 3.294 .
C(72) H(92) 2.462 .
C(72) H(93) 2.891 .
C(72) H(94) 2.507 .
C(72) H(95) 2.947 .
C(72) H(96) 3.323 .
C(72) H(135) 3.105 2_647
C(72) H(215) 3.441 .
C(73) H(61) 3.480 .
C(73) H(100) 3.266 .
C(73) H(101) 3.279 .
C(73) H(102) 3.319 .
C(73) H(118) 2.596 .
C(73) H(119) 3.175 .
C(73) H(121) 3.068 .
C(74) H(60) 3.494 .
C(74) H(100) 2.028 .
C(74) H(116) 2.892 .
C(74) H(117) 3.273 .
C(74) H(118) 2.484 .
C(74) H(119) 2.941 .
C(74) H(120) 3.305 .
C(74) H(121) 2.525 .
C(74) H(122) 2.965 .
C(74) H(123) 3.311 .
C(74) H(124) 2.552 .
C(75) H(60) 3.128 .
C(75) H(101) 3.263 .
C(75) H(121) 3.352 .
C(75) H(122) 3.110 .
C(75) H(124) 2.456 .
C(75) H(128) 3.483 .
C(75) H(130) 3.479 .
C(75) H(131) 3.278 .
C(75) H(133) 2.376 .
C(76) H(60) 3.451 .
C(76) H(63) 3.267 .
C(76) H(100) 2.063 .
C(76) H(101) 2.012 .
C(76) H(125) 2.944 .
C(76) H(126) 3.308 .
C(76) H(127) 2.518 .
C(76) H(128) 2.817 .
C(76) H(129) 3.213 .
C(76) H(130) 2.357 .
C(76) H(131) 2.965 .
C(76) H(132) 3.321 .
C(76) H(133) 2.549 .
C(77) H(63) 3.043 .
C(77) H(100) 3.248 .
C(77) H(102) 2.526 .
C(77) H(125) 3.099 .
C(77) H(127) 2.821 .
C(77) H(130) 2.573 .
C(77) H(177) 3.073 1_455
C(78) H(61) 3.587 .
C(78) H(63) 3.516 .
C(78) H(101) 2.038 .
C(78) H(102) 2.053 .
C(78) H(177) 3.184 1_455
C(79) H(101) 2.544 .
C(79) H(113) 2.770 .
C(79) H(114) 2.926 .
C(79) H(115) 2.968 .
C(79) H(177) 2.736 1_455
C(79) H(181) 3.310 1_455
C(79) H(182) 3.203 1_455
C(80) H(103) 3.264 .
C(80) H(104) 3.301 .
C(80) H(105) 3.343 .
C(80) H(134) 3.152 .
C(80) H(136) 3.023 .
C(80) H(139) 2.616 .
C(80) H(206) 3.019 .
C(80) H(207) 3.526 .
C(81) H(103) 2.008 .
C(81) H(134) 2.971 .
C(81) H(135) 3.336 .
C(81) H(136) 2.533 .
C(81) H(137) 2.931 .
C(81) H(138) 3.302 .
C(81) H(139) 2.505 .
C(81) H(140) 2.979 .
C(81) H(141) 3.346 .
C(81) H(142) 2.567 .
C(81) H(200) 3.463 .
C(81) H(206) 3.366 .
C(81) H(207) 3.188 .
C(82) H(104) 3.219 .
C(82) H(136) 3.389 .
C(82) H(140) 3.148 .
C(82) H(142) 2.431 .
C(82) H(145) 2.583 .
C(82) H(149) 3.054 .
C(82) H(151) 2.967 .
C(82) H(200) 3.309 .
C(82) H(207) 3.059 .
C(83) H(103) 2.044 .
C(83) H(104) 1.985 .
C(83) H(143) 2.921 .
C(83) H(144) 3.296 .
C(83) H(145) 2.512 .
C(83) H(146) 2.971 .
C(83) H(147) 3.320 .
C(83) H(148) 2.544 .
C(83) H(149) 2.940 .
C(83) H(150) 3.318 .
C(83) H(151) 2.523 .
C(83) H(207) 3.340 .
C(84) H(103) 3.206 .
C(84) H(105) 2.559 .
C(84) H(146) 3.212 .
C(84) H(148) 2.479 .
C(84) H(151) 3.404 .
C(84) H(206) 3.439 .
C(85) H(104) 2.038 .
C(85) H(105) 2.042 .
C(85) H(206) 3.040 .
C(86) H(75) 3.148 .
C(86) H(104) 2.566 .
C(86) H(106) 2.953 .
C(86) H(107) 2.936 .
C(86) H(108) 2.787 .
C(86) H(115) 3.572 .
C(86) H(188) 3.206 .
C(86) H(206) 3.534 .
C(87) H(75) 3.012 .
C(87) H(105) 2.536 .
C(87) H(107) 2.086 .
C(87) H(108) 2.086 .
C(87) H(109) 2.759 .
C(87) H(110) 3.378 .
C(87) H(112) 3.298 .
C(87) H(113) 3.374 .
C(87) H(114) 2.742 .
C(87) H(115) 2.064 .
C(88) H(73) 3.273 .
C(88) H(75) 3.411 .
C(88) H(105) 2.490 .
C(88) H(106) 2.071 .
C(88) H(109) 2.073 .
C(88) H(110) 2.073 .
C(88) H(111) 3.346 .
C(88) H(112) 2.729 .
C(88) H(114) 3.305 .
C(88) H(115) 2.650 .
C(88) H(132) 3.283 1_655
C(88) H(188) 3.551 .
C(89) H(69) 3.600 .
C(89) H(106) 2.693 .
C(89) H(107) 2.070 .
C(89) H(108) 2.069 .
C(89) H(111) 2.071 .
C(89) H(112) 2.071 .
C(89) H(113) 3.387 .
C(89) H(114) 2.780 .
C(89) H(115) 3.203 .
C(89) H(132) 3.058 1_655
C(90) H(69) 3.317 .
C(90) H(106) 3.211 .
C(90) H(107) 2.724 .
C(90) H(108) 3.349 .
C(90) H(109) 2.078 .
C(90) H(110) 2.078 .
C(90) H(113) 2.086 .
C(90) H(114) 2.086 .
C(90) H(115) 2.646 .
C(90) H(210) 3.462 2_746
C(91) H(69) 3.408 .
C(91) H(102) 2.484 .
C(91) H(106) 2.680 .
C(91) H(107) 3.290 .
C(91) H(109) 2.783 .
C(91) H(110) 3.387 .
C(91) H(111) 2.078 .
C(91) H(112) 2.078 .
C(91) H(115) 2.047 .
C(91) H(181) 3.105 1_455
C(92) H(102) 2.563 .
C(92) H(106) 2.071 .
C(92) H(107) 2.723 .
C(92) H(108) 3.367 .
C(92) H(109) 3.321 .
C(92) H(111) 3.348 .
C(92) H(112) 2.724 .
C(92) H(113) 2.074 .
C(92) H(114) 2.074 .
C(92) H(181) 3.045 1_455
C(92) H(182) 3.530 1_455
C(92) H(187) 3.581 .
C(93) H(100) 2.678 .
C(93) H(116) 2.060 .
C(93) H(117) 2.060 .
C(93) H(118) 2.060 .
C(93) H(119) 2.111 .
C(93) H(120) 2.111 .
C(93) H(121) 2.111 .
C(93) H(122) 2.077 .
C(93) H(123) 2.077 .
C(93) H(124) 2.077 .
C(94) H(92) 3.577 2_657
C(94) H(93) 3.372 2_657
C(94) H(119) 2.548 .
C(94) H(120) 2.947 .
C(94) H(121) 3.322 .
C(94) H(122) 3.231 .
C(94) H(123) 2.402 .
C(94) H(124) 2.857 .
C(94) H(134) 2.971 .
C(94) H(138) 3.304 .
C(95) H(116) 3.329 .
C(95) H(117) 2.522 .
C(95) H(118) 2.951 .
C(95) H(122) 2.510 .
C(95) H(123) 2.935 .
C(95) H(124) 3.326 .
C(95) H(138) 3.310 .
C(95) H(139) 3.544 .
C(95) H(159) 3.171 1_455
C(95) H(166) 2.909 1_455
C(96) H(100) 2.449 .
C(96) H(116) 2.413 .
C(96) H(117) 2.824 .
C(96) H(118) 3.247 .
C(96) H(119) 3.303 .
C(96) H(120) 2.504 .
C(96) H(121) 2.973 .
C(96) H(146) 3.253 1_455
C(97) H(100) 2.693 .
C(97) H(101) 2.716 .
C(97) H(125) 2.048 .
C(97) H(126) 2.048 .
C(97) H(127) 2.048 .
C(97) H(128) 2.021 .
C(97) H(129) 2.021 .
C(97) H(130) 2.021 .
C(97) H(131) 2.033 .
C(97) H(132) 2.033 .
C(97) H(133) 2.033 .
C(98) H(56) 3.427 .
C(98) H(63) 3.354 .
C(98) H(101) 2.764 .
C(98) H(128) 3.181 .
C(98) H(129) 2.342 .
C(98) H(130) 2.766 .
C(98) H(131) 2.383 .
C(98) H(132) 2.793 .
C(98) H(133) 3.206 .
C(98) H(209) 3.000 .
C(99) H(100) 3.583 .
C(99) H(101) 3.008 .
C(99) H(125) 2.314 .
C(99) H(126) 2.841 .
C(99) H(127) 3.141 .
C(99) H(131) 3.259 .
C(99) H(132) 2.518 .
C(99) H(133) 2.930 .
C(99) H(174) 3.401 1_455
C(99) H(179) 3.538 1_455
C(100) H(73) 3.193 1_455
C(100) H(80) 3.426 1_455
C(100) H(81) 3.563 1_455
C(100) H(100) 2.481 .
C(100) H(108) 3.299 1_455
C(100) H(110) 3.485 1_455
C(100) H(125) 3.176 .
C(100) H(126) 2.355 .
C(100) H(127) 2.854 .
C(100) H(128) 2.547 .
C(100) H(129) 2.874 .
C(100) H(130) 3.284 .
C(101) H(103) 2.680 .
C(101) H(134) 2.135 .
C(101) H(135) 2.135 .
C(101) H(136) 2.135 .
C(101) H(137) 2.045 .
C(101) H(138) 2.045 .
C(101) H(139) 2.045 .
C(101) H(140) 2.087 .
C(101) H(141) 2.087 .
C(101) H(142) 2.087 .
C(102) H(92) 3.140 2_657
C(102) H(97) 3.156 2_657
C(102) H(98) 3.382 2_657
C(102) H(117) 3.299 .
C(102) H(118) 3.596 .
C(102) H(137) 3.338 .
C(102) H(138) 2.518 .
C(102) H(139) 2.948 .
C(102) H(140) 2.465 .
C(102) H(141) 2.949 .
C(102) H(142) 3.314 .
C(102) H(207) 3.552 .
C(103) H(117) 3.283 .
C(103) H(119) 2.964 .
C(103) H(134) 2.554 .
C(103) H(135) 2.959 .
C(103) H(136) 3.321 .
C(103) H(140) 3.269 .
C(103) H(141) 2.488 .
C(103) H(142) 2.943 .
C(103) H(198) 3.370 .
C(104) H(103) 2.426 .
C(104) H(134) 3.312 .
C(104) H(135) 2.495 .
C(104) H(136) 2.940 .
C(104) H(137) 2.504 .
C(104) H(138) 2.882 .
C(104) H(139) 3.302 .
C(104) H(171) 3.128 2_756
C(104) H(173) 3.509 2_756
C(104) H(189) 3.296 2_756
C(104) H(191) 3.421 2_756
C(105) H(103) 2.638 .
C(105) H(104) 2.720 .
C(105) H(143) 2.045 .
C(105) H(144) 2.045 .
C(105) H(145) 2.045 .
C(105) H(146) 2.082 .
C(105) H(147) 2.082 .
C(105) H(148) 2.082 .
C(105) H(149) 2.114 .
C(105) H(150) 2.114 .
C(105) H(151) 2.114 .
C(106) H(103) 2.835 .
C(106) H(146) 3.242 .
C(106) H(147) 2.444 .
C(106) H(148) 2.921 .
C(106) H(149) 2.508 .
C(106) H(150) 2.904 .
C(106) H(151) 3.292 .
C(106) H(156) 3.551 .
C(106) H(157) 3.445 .
C(107) H(104) 2.514 .
C(107) H(122) 3.289 1_655
C(107) H(143) 2.467 .
C(107) H(144) 2.852 .
C(107) H(145) 3.278 .
C(107) H(149) 3.315 .
C(107) H(150) 2.513 .
C(107) H(151) 2.950 .
C(107) H(159) 3.382 .
C(107) H(160) 3.449 .
C(108) H(7) 3.326 2_657
C(108) H(103) 2.863 .
C(108) H(143) 3.302 .
C(108) H(144) 2.475 .
C(108) H(145) 2.902 .
C(108) H(146) 2.494 .
C(108) H(147) 2.955 .
C(108) H(148) 3.318 .
C(108) H(207) 3.572 .
C(109) H(152) 3.250 .
C(109) H(153) 3.293 .
C(109) H(154) 3.310 .
C(109) H(171) 3.125 .
C(109) H(173) 3.008 .
C(109) H(176) 2.624 .
C(109) H(204) 3.523 2_746
C(109) H(205) 3.257 2_746
C(110) H(152) 2.009 .
C(110) H(168) 2.980 .
C(110) H(169) 3.338 .
C(110) H(170) 2.572 .
C(110) H(171) 2.925 .
C(110) H(172) 3.297 .
C(110) H(173) 2.508 .
C(110) H(174) 2.928 .
C(110) H(175) 3.299 .
C(110) H(176) 2.510 .
C(110) H(204) 3.305 2_746
C(111) H(130) 3.530 1_655
C(111) H(153) 3.230 .
C(111) H(168) 3.130 .
C(111) H(170) 2.435 .
C(111) H(173) 3.365 .
C(111) H(179) 2.623 .
C(111) H(183) 3.102 .
C(111) H(185) 2.952 .
C(111) H(204) 3.106 2_746
C(112) H(152) 2.034 .
C(112) H(153) 2.027 .
C(112) H(177) 2.906 .
C(112) H(178) 3.279 .
C(112) H(179) 2.501 .
C(112) H(180) 2.922 .
C(112) H(181) 3.283 .
C(112) H(182) 2.522 .
C(112) H(183) 2.936 .
C(112) H(184) 3.283 .
C(112) H(185) 2.518 .
C(112) H(204) 3.238 2_746
C(113) H(152) 3.217 .
C(113) H(154) 2.517 .
C(113) H(180) 3.164 .
C(113) H(182) 2.470 .
C(113) H(185) 3.443 .
C(113) H(204) 3.418 2_746
C(113) H(205) 3.463 2_746
C(114) H(153) 2.019 .
C(114) H(154) 2.037 .
C(114) H(204) 3.561 2_746
C(114) H(205) 3.136 2_746
C(115) H(47) 3.265 1_654
C(115) H(121) 3.123 1_655
C(115) H(153) 2.545 .
C(115) H(158) 2.999 .
C(115) H(159) 3.518 .
C(115) H(166) 2.919 .
C(115) H(167) 2.797 .
C(115) H(205) 3.472 2_746
C(116) H(5) 3.423 1_654
C(116) H(155) 3.257 .
C(116) H(156) 3.319 .
C(116) H(157) 3.365 .
C(116) H(186) 3.117 .
C(116) H(188) 3.010 .
C(116) H(191) 2.623 .
C(117) H(5) 3.559 1_654
C(117) H(6) 3.357 1_654
C(117) H(155) 2.017 .
C(117) H(186) 2.917 .
C(117) H(187) 3.308 .
C(117) H(188) 2.485 .
C(117) H(189) 2.965 .
C(117) H(190) 3.341 .
C(117) H(191) 2.537 .
C(117) H(192) 2.973 .
C(117) H(193) 3.340 .
C(117) H(194) 2.555 .
C(118) H(6) 2.995 1_654
C(118) H(156) 3.242 .
C(118) H(188) 3.294 .
C(118) H(192) 3.108 .
C(118) H(194) 2.456 .
C(118) H(195) 3.339 .
C(118) H(197) 2.339 .
C(118) H(198) 3.290 .
C(118) H(200) 3.252 .
C(119) H(3) 3.279 1_654
C(119) H(6) 3.343 1_654
C(119) H(155) 2.038 .
C(119) H(156) 2.033 .
C(119) H(195) 2.890 .
C(119) H(196) 3.258 .
C(119) H(197) 2.455 .
C(119) H(198) 2.829 .
C(119) H(199) 3.207 .
C(119) H(200) 2.380 .
C(119) H(201) 2.884 .
C(119) H(202) 3.250 .
C(119) H(203) 2.456 .
C(120) H(3) 3.028 1_654
C(120) H(143) 3.191 .
C(120) H(155) 3.233 .
C(120) H(157) 2.545 .
C(120) H(200) 2.909 .
C(120) H(201) 3.005 .
C(120) H(203) 2.612 .
C(121) H(3) 3.457 1_654
C(121) H(5) 3.525 1_654
C(121) H(143) 3.391 .
C(121) H(156) 2.002 .
C(121) H(157) 2.056 .
C(122) H(143) 2.994 .
C(122) H(147) 3.370 .
C(122) H(148) 3.297 .
C(122) H(156) 2.544 .
C(122) H(158) 3.579 .
C(122) H(159) 2.993 .
C(122) H(160) 2.774 .
C(122) H(161) 2.885 .
C(123) H(47) 3.003 1_654
C(123) H(154) 2.548 .
C(123) H(159) 2.073 .
C(123) H(160) 3.389 .
C(123) H(161) 2.760 .
C(123) H(163) 3.279 .
C(123) H(164) 2.680 .
C(123) H(165) 3.357 .
C(123) H(166) 2.101 .
C(123) H(167) 2.101 .
C(124) H(120) 3.479 1_655
C(124) H(147) 3.248 .
C(124) H(157) 2.564 .
C(124) H(158) 2.082 .
C(124) H(160) 2.080 .
C(124) H(161) 2.080 .
C(124) H(162) 3.342 .
C(124) H(163) 2.700 .
C(124) H(164) 3.238 .
C(124) H(166) 2.705 .
C(124) H(167) 3.370 .
C(125) H(32) 3.406 1_654
C(125) H(147) 3.239 .
C(125) H(157) 2.452 .
C(125) H(158) 2.708 .
C(125) H(159) 2.059 .
C(125) H(162) 2.099 .
C(125) H(163) 2.099 .
C(125) H(164) 2.744 .
C(125) H(165) 3.396 .
C(125) H(166) 3.306 .
C(126) H(32) 3.308 1_654
C(126) H(158) 3.224 .
C(126) H(159) 2.646 .
C(126) H(160) 2.108 .
C(126) H(161) 2.108 .
C(126) H(164) 2.083 .
C(126) H(165) 2.083 .
C(126) H(166) 2.711 .
C(126) H(167) 3.370 .
C(126) H(185) 3.567 2_856
C(126) H(204) 3.326 1_655
C(127) H(32) 3.519 1_654
C(127) H(158) 2.655 .
C(127) H(159) 3.199 .
C(127) H(160) 3.396 .
C(127) H(161) 2.774 .
C(127) H(162) 2.081 .
C(127) H(163) 2.081 .
C(127) H(166) 2.089 .
C(127) H(167) 2.089 .
C(127) H(196) 3.198 1_655
C(128) H(45) 3.363 1_654
C(128) H(47) 3.263 1_654
C(128) H(121) 3.537 1_655
C(128) H(154) 2.466 .
C(128) H(158) 2.090 .
C(128) H(159) 2.655 .
C(128) H(161) 3.356 .
C(128) H(162) 3.365 .
C(128) H(163) 2.711 .
C(128) H(164) 2.084 .
C(128) H(165) 2.084 .
C(128) H(196) 3.390 1_655
C(129) H(152) 2.655 .
C(129) H(168) 2.096 .
C(129) H(169) 2.096 .
C(129) H(170) 2.096 .
C(129) H(171) 2.073 .
C(129) H(172) 2.073 .
C(129) H(173) 2.073 .
C(129) H(174) 2.077 .
C(129) H(175) 2.077 .
C(129) H(176) 2.077 .
C(130) H(36) 3.455 2_747
C(130) H(152) 2.403 .
C(130) H(171) 3.272 .
C(130) H(172) 2.437 .
C(130) H(173) 2.903 .
C(130) H(174) 2.521 .
C(130) H(175) 2.906 .
C(130) H(176) 3.324 .
C(131) H(137) 3.546 2_746
C(131) H(141) 2.904 2_746
C(131) H(142) 3.411 2_746
C(131) H(168) 2.457 .
C(131) H(169) 2.888 .
C(131) H(170) 3.275 .
C(131) H(174) 3.285 .
C(131) H(175) 2.482 .
C(131) H(176) 2.918 .
C(131) H(190) 3.414 .
C(131) H(199) 3.595 2_746
C(132) H(128) 3.272 1_655
C(132) H(168) 3.301 .
C(132) H(169) 2.502 .
C(132) H(170) 2.954 .
C(132) H(171) 2.488 .
C(132) H(172) 2.904 .
C(132) H(173) 3.292 .
C(132) H(186) 3.071 .
C(132) H(190) 3.329 .
C(133) H(152) 2.640 .
C(133) H(153) 2.734 .
C(133) H(177) 2.099 .
C(133) H(178) 2.099 .
C(133) H(179) 2.099 .
C(133) H(180) 2.065 .
C(133) H(181) 2.065 .
C(133) H(182) 2.065 .
C(133) H(183) 2.081 .
C(133) H(184) 2.081 .
C(133) H(185) 2.081 .
C(134) H(18) 3.354 2_747
C(134) H(19) 3.543 2_747
C(134) H(101) 3.443 1_655
C(134) H(102) 3.231 1_655
C(134) H(113) 3.447 1_655
C(134) H(130) 3.344 1_655
C(134) H(152) 2.896 .
C(134) H(180) 3.283 .
C(134) H(181) 2.452 .
C(134) H(182) 2.893 .
C(134) H(183) 2.512 .
C(134) H(184) 2.945 .
C(134) H(185) 3.319 .
C(135) H(113) 3.377 1_655
C(135) H(115) 3.143 1_655
C(135) H(153) 2.517 .
C(135) H(177) 2.479 .
C(135) H(178) 2.878 .
C(135) H(179) 3.285 .
C(135) H(183) 3.250 .
C(135) H(184) 2.437 .
C(135) H(185) 2.923 .
C(135) H(192) 3.280 1_655
C(136) H(30) 3.465 2_747
C(136) H(32) 3.505 2_747
C(136) H(152) 2.864 .
C(136) H(162) 3.437 2_846
C(136) H(177) 3.312 .
C(136) H(178) 2.514 .
C(136) H(179) 2.955 .
C(136) H(180) 2.464 .
C(136) H(181) 2.862 .
C(136) H(182) 3.280 .
C(136) H(204) 3.566 2_746
C(137) H(155) 2.672 .
C(137) H(186) 2.076 .
C(137) H(187) 2.076 .
C(137) H(188) 2.076 .
C(137) H(189) 2.094 .
C(137) H(190) 2.094 .
C(137) H(191) 2.094 .
C(137) H(192) 2.047 .
C(137) H(193) 2.047 .
C(137) H(194) 2.047 .
C(138) H(107) 2.887 .
C(138) H(115) 3.314 .
C(138) H(175) 3.441 .
C(138) H(189) 3.330 .
C(138) H(190) 2.549 .
C(138) H(191) 2.947 .
C(138) H(192) 2.457 .
C(138) H(193) 2.895 .
C(138) H(194) 3.267 .
C(139) H(140) 3.559 2_746
C(139) H(142) 3.130 2_746
C(139) H(171) 3.072 .
C(139) H(175) 3.343 .
C(139) H(186) 2.535 .
C(139) H(187) 2.955 .
C(139) H(188) 3.329 .
C(139) H(192) 3.265 .
C(139) H(193) 2.433 .
C(139) H(194) 2.886 .
C(140) H(149) 3.580 2_746
C(140) H(155) 2.435 .
C(140) H(180) 3.218 1_455
C(140) H(186) 3.257 .
C(140) H(187) 2.464 .
C(140) H(188) 2.909 .
C(140) H(189) 2.470 .
C(140) H(190) 2.864 .
C(140) H(191) 3.267 .
C(141) H(155) 2.713 .
C(141) H(156) 2.702 .
C(141) H(195) 2.047 .
C(141) H(196) 2.047 .
C(141) H(197) 2.047 .
C(141) H(198) 2.000 .
C(141) H(199) 2.000 .
C(141) H(200) 2.000 .
C(141) H(201) 2.010 .
C(141) H(202) 2.010 .
C(141) H(203) 2.010 .
C(142) H(40) 3.546 1_554
C(142) H(45) 3.055 1_554
C(142) H(155) 2.524 .
C(142) H(165) 3.594 1_455
C(142) H(167) 3.491 1_455
C(142) H(198) 2.355 .
C(142) H(199) 2.826 .
C(142) H(200) 3.180 .
C(142) H(201) 3.205 .
C(142) H(202) 2.394 .
C(142) H(203) 2.839 .
C(143) H(137) 3.188 .
C(143) H(155) 3.317 .
C(143) H(156) 3.339 .
C(143) H(172) 3.575 2_756
C(143) H(195) 3.187 .
C(143) H(196) 2.398 .
C(143) H(197) 2.794 .
C(143) H(201) 2.423 .
C(143) H(202) 2.828 .
C(143) H(203) 3.191 .
C(144) H(3) 3.500 1_654
C(144) H(156) 2.578 .
C(144) H(195) 2.421 .
C(144) H(196) 2.826 .
C(144) H(197) 3.206 .
C(144) H(198) 3.181 .
C(144) H(199) 2.404 .
C(144) H(200) 2.853 .
C(144) H(211) 3.318 .
C(145) H(46) 3.232 2_657
C(145) H(163) 3.412 1_455
C(145) H(173) 3.509 2_756
C(145) H(185) 3.305 2_756
C(146) H(8) 3.143 2_657
C(146) H(74) 3.438 .
C(146) H(136) 3.104 .
C(146) H(151) 3.262 .
C(147) H(58) 3.579 2_647
C(147) H(125) 3.019 .
C(148) H(20) 3.507 1_654
C(148) H(112) 3.370 2_756
C(148) H(201) 3.365 .
H(1) C(1) 3.269 .
H(1) C(2) 2.015 .
H(1) C(4) 2.015 .
H(1) C(5) 3.251 .
H(1) C(21) 2.701 .
H(1) C(22) 2.408 .
H(1) C(25) 2.699 .
H(1) C(27) 2.643 .
H(1) C(28) 3.174 .
H(1) H(12) 2.614 .
H(1) H(13) 3.289 .
H(1) H(14) 1.779 .
H(1) H(24) 3.269 .
H(1) H(25) 3.291 .
H(1) H(26) 1.922 .
H(1) H(27) 2.919 .
H(1) H(29) 3.312 .
H(1) H(68) 3.030 2_657
H(1) H(69) 3.502 2_657
H(1) H(78) 3.097 1_455
H(1) H(111) 3.309 2_657
H(1) H(210) 3.234 1_456
H(2) Mn(1) 3.185 .
H(2) N(1) 2.046 .
H(2) N(2) 2.641 .
H(2) N(6) 2.879 .
H(2) C(7) 2.991 .
H(2) C(14) 3.518 .
H(2) C(16) 2.104 .
H(2) C(17) 2.750 .
H(2) C(18) 3.262 .
H(2) C(19) 2.667 .
H(2) C(20) 2.052 .
H(2) H(3) 2.900 .
H(2) H(4) 2.600 .
H(2) H(8) 2.506 .
H(2) H(9) 3.571 .
H(2) H(10) 2.349 .
H(2) H(11) 2.858 .
H(2) H(70) 2.737 1_455
H(2) H(94) 3.491 .
H(2) H(98) 3.446 .
H(2) H(213) 3.129 .
H(3) Mn(1) 3.140 .
H(3) N(1) 2.623 .
H(3) N(2) 2.023 .
H(3) N(3) 2.839 .
H(3) N(4) 3.459 .
H(3) C(7) 3.492 .
H(3) C(14) 3.006 .
H(3) C(15) 2.104 .
H(3) C(17) 2.099 .
H(3) C(18) 2.692 .
H(3) C(19) 3.255 .
H(3) C(20) 2.714 .
H(3) C(119) 3.279 1_456
H(3) C(120) 3.028 1_456
H(3) C(121) 3.457 1_456
H(3) C(144) 3.500 1_456
H(3) H(2) 2.900 .
H(3) H(4) 2.901 .
H(3) H(5) 2.396 .
H(3) H(6) 2.527 .
H(3) H(11) 2.546 .
H(3) H(156) 3.110 1_456
H(3) H(203) 2.578 1_456
H(3) H(216) 3.147 .
H(4) N(2) 2.762 .
H(4) C(14) 2.857 .
H(4) C(15) 2.791 .
H(4) C(16) 2.111 .
H(4) C(18) 2.084 .
H(4) C(19) 2.780 .
H(4) C(20) 3.352 .
H(4) H(2) 2.600 .
H(4) H(3) 2.901 .
H(4) H(5) 1.605 .
H(4) H(6) 2.879 .
H(4) H(7) 2.369 .
H(4) H(8) 2.636 .
H(4) H(98) 2.945 .
H(4) H(135) 3.371 2_647
H(4) H(136) 3.454 2_647
H(4) H(140) 2.880 2_647
H(4) H(216) 2.371 .
H(5) N(2) 2.798 .
H(5) N(30) 3.012 1_456
H(5) N(31) 3.500 1_456
H(5) C(14) 2.812 .
H(5) C(15) 3.426 .
H(5) C(16) 2.111 .
H(5) C(18) 2.084 .
H(5) C(19) 3.420 .
H(5) C(116) 3.423 1_456
H(5) C(117) 3.559 1_456
H(5) C(121) 3.525 1_456
H(5) H(3) 2.396 .
H(5) H(4) 1.605 .
H(5) H(6) 2.364 .
H(5) H(7) 2.396 .
H(5) H(140) 2.969 2_647
H(5) H(189) 3.424 1_456
H(5) H(191) 3.154 1_456
H(5) H(216) 2.190 .
H(6) C(15) 3.304 .
H(6) C(16) 2.719 .
H(6) C(17) 2.078 .
H(6) C(19) 2.128 .
H(6) C(20) 2.783 .
H(6) C(117) 3.357 1_456
H(6) C(118) 2.995 1_456
H(6) C(119) 3.343 1_456
H(6) H(3) 2.527 .
H(6) H(4) 2.879 .
H(6) H(5) 2.364 .
H(6) H(7) 1.603 .
H(6) H(8) 2.917 .
H(6) H(9) 2.417 .
H(6) H(11) 2.630 .
H(6) H(155) 3.078 1_456
H(6) H(189) 3.439 1_456
H(6) H(194) 3.123 1_456
H(6) H(195) 3.230 1_456
H(6) H(197) 3.315 1_456
H(7) C(16) 3.368 .
H(7) C(17) 2.078 .
H(7) C(19) 2.128 .
H(7) C(20) 3.408 .
H(7) C(108) 3.326 2_647
H(7) H(4) 2.369 .
H(7) H(5) 2.396 .
H(7) H(6) 1.603 .
H(7) H(8) 2.417 .
H(7) H(9) 2.431 .
H(7) H(103) 3.343 2_647
H(7) H(140) 3.112 2_647
H(7) H(149) 2.735 2_647
H(7) H(151) 3.028 2_647
H(7) H(189) 2.858 1_456
H(7) H(194) 3.531 1_456
H(7) H(207) 3.247 2_647
H(8) Cl(1) 2.818 2_647
H(8) C(15) 2.706 .
H(8) C(16) 3.297 .
H(8) C(17) 2.780 .
H(8) C(18) 2.128 .
H(8) C(20) 2.080 .
H(8) C(146) 3.143 2_647
H(8) H(2) 2.506 .
H(8) H(4) 2.636 .
H(8) H(6) 2.917 .
H(8) H(7) 2.417 .
H(8) H(9) 1.602 .
H(8) H(10) 2.367 .
H(8) H(11) 2.877 .
H(8) H(83) 3.321 1_455
H(8) H(207) 2.715 2_647
H(9) C(15) 3.338 .
H(9) C(17) 3.406 .
H(9) C(18) 2.128 .
H(9) C(20) 2.080 .
H(9) C(34) 3.242 1_455
H(9) C(66) 3.547 1_455
H(9) H(2) 3.571 .
H(9) H(6) 2.417 .
H(9) H(7) 2.431 .
H(9) H(8) 1.602 .
H(9) H(10) 2.387 .
H(9) H(11) 2.369 .
H(9) H(39) 3.154 1_455
H(9) H(40) 2.496 1_455
H(9) H(83) 3.159 1_455
H(9) H(84) 3.288 1_455
H(9) H(151) 3.305 2_647
H(10) N(1) 2.804 .
H(10) N(13) 2.889 1_455
H(10) C(7) 2.807 .
H(10) C(15) 2.061 .
H(10) C(16) 3.385 .
H(10) C(18) 3.420 .
H(10) C(19) 2.082 .
H(10) C(60) 3.046 1_455
H(10) C(66) 3.567 1_455
H(10) H(2) 2.349 .
H(10) H(8) 2.367 .
H(10) H(9) 2.387 .
H(10) H(11) 1.603 .
H(10) H(39) 3.540 1_455
H(10) H(40) 3.534 1_455
H(10) H(70) 2.616 1_455
H(10) H(71) 3.082 1_455
H(10) H(72) 2.938 1_455
H(10) H(82) 3.004 1_455
H(10) H(83) 3.598 1_455
H(10) H(84) 3.551 1_455
H(10) H(213) 2.192 .
H(11) N(1) 2.758 .
H(11) N(13) 3.317 1_455
H(11) C(7) 2.859 .
H(11) C(15) 2.060 .
H(11) C(16) 2.735 .
H(11) C(17) 3.344 .
H(11) C(18) 2.774 .
H(11) C(19) 2.082 .
H(11) C(34) 3.572 1_455
H(11) H(2) 2.858 .
H(11) H(3) 2.546 .
H(11) H(6) 2.630 .
H(11) H(8) 2.877 .
H(11) H(9) 2.369 .
H(11) H(10) 1.603 .
H(11) H(40) 3.045 1_455
H(11) H(41) 3.431 1_455
H(11) H(195) 2.776 1_456
H(11) H(202) 3.566 1_456
H(11) H(203) 3.109 1_456
H(11) H(213) 2.365 .
H(12) C(2) 2.953 .
H(12) C(3) 3.120 .
H(12) C(21) 2.079 .
H(12) C(23) 2.497 .
H(12) C(24) 3.253 .
H(12) C(59) 3.266 2_657
H(12) C(67) 2.990 2_657
H(12) H(1) 2.614 .
H(12) H(13) 1.600 .
H(12) H(14) 1.600 .
H(12) H(15) 3.428 .
H(12) H(16) 2.293 .
H(12) H(17) 2.701 .
H(12) H(18) 3.356 .
H(12) H(19) 3.556 .
H(12) H(67) 2.788 2_657
H(12) H(68) 3.126 2_657
H(12) H(69) 3.363 2_657
H(12) H(77) 3.028 1_455
H(12) H(78) 3.543 1_455
H(12) H(85) 2.587 2_657
H(12) H(86) 2.747 2_657
H(12) H(87) 3.160 2_657
H(13) Cl(6) 3.557 2_657
H(13) N(15) 3.215 2_657
H(13) N(16) 2.417 2_657
H(13) C(2) 3.324 .
H(13) C(21) 2.079 .
H(13) C(23) 2.887 .
H(13) C(24) 2.437 .
H(13) H(1) 3.289 .
H(13) H(12) 1.600 .
H(13) H(14) 1.600 .
H(13) H(15) 3.542 .
H(13) H(16) 2.637 .
H(13) H(17) 3.530 .
H(13) H(18) 2.222 .
H(13) H(19) 2.629 .
H(13) H(20) 3.375 .
H(13) H(67) 3.247 2_657
H(13) H(69) 3.398 2_657
H(13) H(85) 3.348 2_657
H(13) H(87) 3.478 2_657
H(13) H(113) 3.359 2_657
H(14) N(16) 3.553 2_657
H(14) C(2) 2.524 .
H(14) C(3) 2.394 .
H(14) C(21) 2.079 .
H(14) C(23) 3.291 .
H(14) C(24) 2.849 .
H(14) C(59) 3.035 2_657
H(14) H(1) 1.779 .
H(14) H(12) 1.600 .
H(14) H(13) 1.600 .
H(14) H(16) 3.409 .
H(14) H(18) 2.581 .
H(14) H(19) 3.487 .
H(14) H(20) 3.514 .
H(14) H(26) 3.018 .
H(14) H(67) 2.983 2_657
H(14) H(68) 2.902 2_657
H(14) H(69) 2.706 2_657
H(14) H(111) 2.753 2_657
H(14) H(113) 3.528 2_657
H(14) H(210) 3.383 1_456
H(15) O(1) 2.600 .
H(15) N(7) 3.558 .
H(15) N(8) 3.354 .
H(15) C(1) 3.199 .
H(15) C(2) 2.972 .
H(15) C(21) 2.065 .
H(15) C(22) 3.277 .
H(15) C(24) 2.507 .
H(15) C(31) 2.840 .
H(15) H(12) 3.428 .
H(15) H(13) 3.542 .
H(15) H(16) 1.600 .
H(15) H(17) 1.600 .
H(15) H(18) 3.431 .
H(15) H(19) 2.298 .
H(15) H(20) 2.735 .
H(15) H(33) 3.310 .
H(15) H(34) 2.362 .
H(15) H(35) 2.507 .
H(15) H(55) 2.779 .
H(15) H(57) 3.505 .
H(15) H(79) 3.192 1_455
H(16) Cl(6) 3.372 2_657
H(16) C(2) 3.337 .
H(16) C(21) 2.065 .
H(16) C(22) 2.468 .
H(16) C(24) 2.907 .
H(16) C(53) 3.348 .
H(16) H(12) 2.293 .
H(16) H(13) 2.637 .
H(16) H(14) 3.409 .
H(16) H(15) 1.600 .
H(16) H(17) 1.600 .
H(16) H(18) 3.546 .
H(16) H(19) 2.678 .
H(16) H(20) 3.561 .
H(16) H(34) 3.203 .
H(16) H(55) 3.260 .
H(16) H(57) 2.800 .
H(16) H(58) 3.137 .
H(16) H(77) 3.426 1_455
H(16) H(79) 3.214 1_455
H(16) H(85) 2.901 2_657
H(17) O(1) 3.056 .
H(17) N(8) 3.502 .
H(17) C(1) 3.088 .
H(17) C(2) 2.553 .
H(17) C(3) 3.473 .
H(17) C(21) 2.065 .
H(17) C(22) 2.923 .
H(17) C(24) 3.290 .
H(17) C(63) 3.170 1_455
H(17) C(64) 2.872 1_455
H(17) H(12) 2.701 .
H(17) H(13) 3.530 .
H(17) H(15) 1.600 .
H(17) H(16) 1.600 .
H(17) H(19) 3.418 .
H(17) H(55) 3.335 .
H(17) H(57) 3.142 .
H(17) H(77) 2.620 1_455
H(17) H(78) 3.005 1_455
H(17) H(79) 1.910 1_455
H(17) H(80) 3.232 1_455
H(17) H(81) 3.439 1_455
H(18) C(2) 2.914 .
H(18) C(21) 2.059 .
H(18) C(22) 2.413 .
H(18) C(23) 3.275 .
H(18) C(134) 3.354 2_757
H(18) H(12) 3.356 .
H(18) H(13) 2.222 .
H(18) H(14) 2.581 .
H(18) H(15) 3.431 .
H(18) H(16) 3.546 .
H(18) H(19) 1.600 .
H(18) H(20) 1.600 .
H(18) H(30) 3.505 .
H(18) H(113) 3.107 2_657
H(18) H(177) 3.549 2_757
H(18) H(178) 2.431 2_757
H(18) H(210) 2.836 1_456
H(19) Cl(6) 3.350 2_657
H(19) O(1) 3.422 .
H(19) C(2) 3.297 .
H(19) C(21) 2.059 .
H(19) C(22) 2.873 .
H(19) C(23) 2.485 .
H(19) C(30) 3.290 .
H(19) C(31) 3.336 .
H(19) C(134) 3.543 2_757
H(19) H(12) 3.556 .
H(19) H(13) 2.629 .
H(19) H(14) 3.487 .
H(19) H(15) 2.298 .
H(19) H(16) 2.678 .
H(19) H(17) 3.418 .
H(19) H(18) 1.600 .
H(19) H(20) 1.600 .
H(19) H(30) 2.456 .
H(19) H(31) 3.409 .
H(19) H(34) 2.561 .
H(19) H(35) 3.384 .
H(19) H(178) 2.621 2_757
H(20) Mn(1) 3.409 .
H(20) O(1) 2.390 .
H(20) O(2) 3.237 .
H(20) N(3) 3.067 .
H(20) N(4) 3.117 .
H(20) N(5) 3.597 .
H(20) C(1) 2.606 .
H(20) C(2) 2.483 .
H(20) C(21) 2.059 .
H(20) C(22) 3.245 .
H(20) C(23) 2.942 .
H(20) C(148) 3.507 1_456
H(20) H(13) 3.375 .
H(20) H(14) 3.514 .
H(20) H(15) 2.735 .
H(20) H(16) 3.561 .
H(20) H(18) 1.600 .
H(20) H(19) 1.600 .
H(20) H(30) 2.765 .
H(20) H(34) 3.511 .
H(20) H(178) 3.320 2_757
H(20) H(210) 2.973 1_456
H(20) H(211) 3.279 1_456
H(21) N(11) 2.955 1_455
H(21) N(12) 3.276 1_455
H(21) C(4) 2.969 .
H(21) C(5) 3.098 .
H(21) C(25) 2.053 .
H(21) C(27) 3.263 .
H(21) C(28) 2.554 .
H(21) C(32) 3.579 1_455
H(21) H(22) 1.600 .
H(21) H(23) 1.600 .
H(21) H(24) 3.381 .
H(21) H(25) 3.536 .
H(21) H(27) 3.460 .
H(21) H(28) 2.335 .
H(21) H(29) 2.829 .
H(21) H(37) 2.775 1_455
H(21) H(38) 3.590 1_455
H(21) H(54) 3.170 1_455
H(21) H(212) 2.572 .
H(22) Cl(5) 3.223 2_557
H(22) C(4) 3.325 .
H(22) C(25) 2.053 .
H(22) C(27) 2.396 .
H(22) C(28) 2.892 .
H(22) H(21) 1.600 .
H(22) H(23) 1.600 .
H(22) H(24) 2.221 .
H(22) H(25) 2.546 .
H(22) H(26) 3.343 .
H(22) H(27) 3.490 .
H(22) H(28) 2.671 .
H(22) H(29) 3.583 .
H(22) H(37) 2.905 1_455
H(22) H(212) 3.561 .
H(23) Cl(8) 3.262 1_456
H(23) C(4) 2.572 .
H(23) C(5) 2.626 .
H(23) C(25) 2.053 .
H(23) C(27) 2.845 .
H(23) C(28) 3.301 .
H(23) C(32) 3.350 1_455
H(23) H(21) 1.600 .
H(23) H(22) 1.600 .
H(23) H(24) 2.583 .
H(23) H(25) 3.454 .
H(23) H(26) 3.536 .
H(23) H(28) 3.429 .
H(23) H(36) 3.342 1_455
H(23) H(37) 2.748 1_455
H(23) H(38) 3.453 1_455
H(23) H(212) 2.216 .
H(24) Cl(8) 3.192 1_456
H(24) C(3) 3.469 .
H(24) C(4) 2.950 .
H(24) C(25) 2.121 .
H(24) C(26) 2.433 .
H(24) C(28) 3.278 .
H(24) H(1) 3.269 .
H(24) H(21) 3.381 .
H(24) H(22) 2.221 .
H(24) H(23) 2.583 .
H(24) H(25) 1.600 .
H(24) H(26) 1.600 .
H(24) H(27) 3.367 .
H(24) H(28) 3.591 .
H(24) H(110) 3.397 2_657
H(24) H(111) 3.490 2_657
H(24) H(129) 3.523 2_557
H(25) Cl(5) 3.419 2_557
H(25) C(4) 3.318 .
H(25) C(25) 2.121 .
H(25) C(26) 2.842 .
H(25) C(28) 2.487 .
H(25) H(1) 3.291 .
H(25) H(21) 3.536 .
H(25) H(22) 2.546 .
H(25) H(23) 3.454 .
H(25) H(24) 1.600 .
H(25) H(26) 1.600 .
H(25) H(27) 2.252 .
H(25) H(28) 2.690 .
H(25) H(29) 3.421 .
H(25) H(64) 2.945 2_657
H(25) H(68) 3.513 2_657
H(26) C(3) 2.462 .
H(26) C(4) 2.530 .
H(26) C(25) 2.121 .
H(26) C(26) 3.254 .
H(26) C(28) 2.877 .
H(26) C(59) 3.564 2_657
H(26) H(1) 1.922 .
H(26) H(14) 3.018 .
H(26) H(22) 3.343 .
H(26) H(23) 3.536 .
H(26) H(24) 1.600 .
H(26) H(25) 1.600 .
H(26) H(27) 2.599 .
H(26) H(28) 3.521 .
H(26) H(29) 3.537 .
H(26) H(64) 3.260 2_657
H(26) H(68) 2.934 2_657
H(26) H(69) 3.289 2_657
H(26) H(111) 2.828 2_657
H(27) C(3) 3.226 .
H(27) C(4) 2.870 .
H(27) C(25) 2.040 .
H(27) C(26) 3.257 .
H(27) C(27) 2.426 .
H(27) H(1) 2.919 .
H(27) H(21) 3.460 .
H(27) H(22) 3.490 .
H(27) H(24) 3.367 .
H(27) H(25) 2.252 .
H(27) H(26) 2.599 .
H(27) H(28) 1.600 .
H(27) H(29) 1.600 .
H(27) H(68) 3.418 2_657
H(27) H(76) 3.366 1_455
H(27) H(78) 3.122 1_455
H(27) H(95) 3.489 2_557
H(28) Cl(5) 3.195 2_557
H(28) C(4) 3.249 .
H(28) C(25) 2.040 .
H(28) C(26) 2.493 .
H(28) C(27) 2.911 .
H(28) H(21) 2.335 .
H(28) H(22) 2.671 .
H(28) H(23) 3.429 .
H(28) H(24) 3.591 .
H(28) H(25) 2.690 .
H(28) H(26) 3.521 .
H(28) H(27) 1.600 .
H(28) H(29) 1.600 .
H(28) H(50) 3.469 1_455
H(28) H(62) 3.077 1_455
H(28) H(91) 3.497 2_557
H(29) C(3) 3.158 .
H(29) C(4) 2.437 .
H(29) C(5) 3.183 .
H(29) C(25) 2.040 .
H(29) C(26) 2.990 .
H(29) C(27) 3.275 .
H(29) C(41) 2.981 1_455
H(29) C(42) 3.363 1_455
H(29) C(43) 3.470 1_455
H(29) C(63) 3.336 1_455
H(29) H(1) 3.312 .
H(29) H(21) 2.829 .
H(29) H(22) 3.583 .
H(29) H(25) 3.421 .
H(29) H(26) 3.537 .
H(29) H(27) 1.600 .
H(29) H(28) 1.600 .
H(29) H(49) 2.784 1_455
H(29) H(50) 3.359 1_455
H(29) H(76) 3.255 1_455
H(29) H(78) 2.597 1_455
H(29) H(212) 3.365 .
H(30) O(2) 2.597 .
H(30) N(5) 3.513 .
H(30) C(8) 3.112 .
H(30) C(9) 2.948 .
H(30) C(24) 3.027 .
H(30) C(29) 2.084 .
H(30) C(31) 2.551 .
H(30) C(32) 3.275 .
H(30) C(136) 3.465 2_757
H(30) H(18) 3.505 .
H(30) H(19) 2.456 .
H(30) H(20) 2.765 .
H(30) H(31) 1.600 .
H(30) H(32) 1.600 .
H(30) H(33) 3.477 .
H(30) H(34) 2.360 .
H(30) H(35) 2.761 .
H(30) H(36) 3.400 .
H(30) H(37) 3.542 .
H(30) H(178) 3.165 2_757
H(30) H(183) 2.533 2_757
H(31) C(9) 3.318 .
H(31) C(29) 2.084 .
H(31) C(31) 2.961 .
H(31) C(32) 2.450 .
H(31) H(19) 3.409 .
H(31) H(30) 1.600 .
H(31) H(32) 1.600 .
H(31) H(34) 2.746 .
H(31) H(35) 3.596 .
H(31) H(36) 2.234 .
H(31) H(37) 2.646 .
H(31) H(38) 3.386 .
H(31) H(152) 2.984 2_757
H(31) H(168) 3.505 2_757
H(31) H(170) 2.925 2_757
H(31) H(178) 3.341 2_757
H(31) H(179) 3.182 2_757
H(31) H(183) 2.680 2_757
H(32) O(2) 3.047 .
H(32) N(5) 3.591 .
H(32) C(8) 2.965 .
H(32) C(9) 2.514 .
H(32) C(10) 3.436 .
H(32) C(29) 2.084 .
H(32) C(31) 3.325 .
H(32) C(32) 2.937 .
H(32) C(125) 3.406 1_456
H(32) C(126) 3.308 1_456
H(32) C(127) 3.519 1_456
H(32) C(136) 3.505 2_757
H(32) H(30) 1.600 .
H(32) H(31) 1.600 .
H(32) H(34) 3.469 .
H(32) H(36) 2.705 .
H(32) H(37) 3.556 .
H(32) H(161) 2.732 1_456
H(32) H(162) 2.766 1_456
H(32) H(164) 2.880 1_456
H(32) H(183) 2.590 2_757
H(33) N(10) 3.272 .
H(33) C(9) 2.928 .
H(33) C(29) 2.072 .
H(33) C(30) 3.324 .
H(33) C(32) 2.449 .
H(33) C(50) 3.214 .
H(33) C(51) 3.156 .
H(33) C(52) 3.201 .
H(33) H(15) 3.310 .
H(33) H(30) 3.477 .
H(33) H(34) 1.600 .
H(33) H(35) 1.600 .
H(33) H(36) 3.390 .
H(33) H(37) 2.259 .
H(33) H(38) 2.623 .
H(33) H(53) 2.947 .
H(33) H(54) 2.728 .
H(33) H(55) 2.478 .
H(34) Cl(6) 3.474 2_657
H(34) O(2) 3.443 .
H(34) C(9) 3.304 .
H(34) C(23) 3.163 .
H(34) C(24) 3.374 .
H(34) C(29) 2.072 .
H(34) C(30) 2.541 .
H(34) C(32) 2.863 .
H(34) H(15) 2.362 .
H(34) H(16) 3.203 .
H(34) H(19) 2.561 .
H(34) H(20) 3.511 .
H(34) H(30) 2.360 .
H(34) H(31) 2.746 .
H(34) H(32) 3.469 .
H(34) H(33) 1.600 .
H(34) H(35) 1.600 .
H(34) H(36) 3.539 .
H(34) H(37) 2.601 .
H(34) H(38) 3.488 .
H(34) H(55) 2.978 .
H(35) Mn(1) 3.493 .
H(35) O(1) 3.251 .
H(35) O(2) 2.397 .
H(35) N(6) 3.283 .
H(35) N(7) 3.023 .
H(35) N(8) 3.254 .
H(35) C(8) 2.626 .
H(35) C(9) 2.493 .
H(35) C(23) 3.486 .
H(35) C(29) 2.072 .
H(35) C(30) 2.968 .
H(35) C(32) 3.278 .
H(35) H(15) 2.507 .
H(35) H(19) 3.384 .
H(35) H(30) 2.761 .
H(35) H(31) 3.596 .
H(35) H(33) 1.600 .
H(35) H(34) 1.600 .
H(35) H(37) 3.392 .
H(35) H(38) 3.572 .
H(35) H(53) 3.181 .
H(35) H(55) 2.860 .
H(36) C(9) 3.013 .
H(36) C(10) 3.197 .
H(36) C(29) 2.089 .
H(36) C(30) 2.474 .
H(36) C(31) 3.268 .
H(36) C(130) 3.455 2_757
H(36) H(23) 3.342 1_655
H(36) H(30) 3.400 .
H(36) H(31) 2.234 .
H(36) H(32) 2.705 .
H(36) H(33) 3.390 .
H(36) H(34) 3.539 .
H(36) H(37) 1.601 .
H(36) H(38) 1.600 .
H(36) H(164) 3.561 1_456
H(36) H(168) 3.192 2_757
H(36) H(169) 3.410 2_757
H(36) H(170) 3.192 2_757
H(36) H(214) 2.714 .
H(37) C(9) 3.372 .
H(37) C(26) 2.979 1_655
H(37) C(29) 2.089 .
H(37) C(30) 2.900 .
H(37) C(31) 2.447 .
H(37) H(21) 2.775 1_655
H(37) H(22) 2.905 1_655
H(37) H(23) 2.748 1_655
H(37) H(30) 3.542 .
H(37) H(31) 2.646 .
H(37) H(32) 3.556 .
H(37) H(33) 2.259 .
H(37) H(34) 2.601 .
H(37) H(35) 3.392 .
H(37) H(36) 1.601 .
H(37) H(38) 1.600 .
H(37) H(214) 3.310 .
H(38) N(12) 3.183 .
H(38) N(13) 2.930 .
H(38) C(9) 2.609 .
H(38) C(10) 2.460 .
H(38) C(29) 2.089 .
H(38) C(30) 3.291 .
H(38) C(31) 2.881 .
H(38) H(21) 3.590 1_655
H(38) H(23) 3.453 1_655
H(38) H(31) 3.386 .
H(38) H(33) 2.623 .
H(38) H(34) 3.488 .
H(38) H(35) 3.572 .
H(38) H(36) 1.600 .
H(38) H(37) 1.600 .
H(38) H(41) 3.014 .
H(38) H(214) 1.807 .
H(39) N(13) 3.120 .
H(39) C(10) 3.294 .
H(39) C(11) 2.976 .
H(39) C(33) 2.102 .
H(39) C(35) 2.437 .
H(39) C(36) 3.323 .
H(39) C(66) 2.828 .
H(39) H(9) 3.154 1_655
H(39) H(10) 3.540 1_655
H(39) H(40) 1.600 .
H(39) H(41) 1.600 .
H(39) H(42) 3.376 .
H(39) H(43) 2.207 .
H(39) H(44) 2.626 .
H(39) H(45) 3.454 .
H(39) H(82) 3.078 .
H(39) H(83) 3.292 .
H(39) H(84) 1.902 .
H(39) H(214) 2.918 .
H(40) C(11) 3.330 .
H(40) C(19) 3.299 1_655
H(40) C(20) 3.478 1_655
H(40) C(33) 2.102 .
H(40) C(35) 2.870 .
H(40) C(36) 2.515 .
H(40) C(142) 3.546 1_556
H(40) H(9) 2.496 1_655
H(40) H(10) 3.534 1_655
H(40) H(11) 3.045 1_655
H(40) H(39) 1.600 .
H(40) H(41) 1.600 .
H(40) H(42) 3.541 .
H(40) H(43) 2.598 .
H(40) H(44) 3.501 .
H(40) H(45) 2.330 .
H(40) H(46) 2.689 .
H(40) H(47) 3.453 .
H(40) H(84) 3.113 .
H(40) H(195) 2.844 1_556
H(40) H(197) 3.523 1_556
H(40) H(214) 3.318 .
H(41) N(13) 2.905 .
H(41) C(10) 2.427 .
H(41) C(11) 2.555 .
H(41) C(33) 2.102 .
H(41) C(35) 3.252 .
H(41) C(36) 2.946 .
H(41) H(11) 3.431 1_655
H(41) H(38) 3.014 .
H(41) H(39) 1.600 .
H(41) H(40) 1.600 .
H(41) H(43) 3.348 .
H(41) H(44) 3.542 .
H(41) H(45) 2.708 .
H(41) H(46) 3.558 .
H(41) H(84) 3.448 .
H(41) H(195) 2.974 1_556
H(41) H(214) 1.793 .
H(42) Cl(3) 3.289 2_647
H(42) N(32) 3.135 1_456
H(42) C(11) 2.927 .
H(42) C(12) 3.027 .
H(42) C(33) 2.052 .
H(42) C(34) 3.258 .
H(42) C(36) 2.536 .
H(42) H(39) 3.376 .
H(42) H(40) 3.541 .
H(42) H(43) 1.600 .
H(42) H(44) 1.600 .
H(42) H(45) 3.458 .
H(42) H(46) 2.351 .
H(42) H(47) 2.757 .
H(42) H(97) 3.333 .
H(42) H(205) 3.418 2_647
H(42) H(215) 2.518 .
H(43) C(11) 3.296 .
H(43) C(33) 2.052 .
H(43) C(34) 2.410 .
H(43) C(36) 2.937 .
H(43) C(66) 3.423 .
H(43) H(39) 2.207 .
H(43) H(40) 2.598 .
H(43) H(41) 3.348 .
H(43) H(42) 1.600 .
H(43) H(44) 1.600 .
H(43) H(45) 3.577 .
H(43) H(46) 2.724 .
H(43) H(47) 3.584 .
H(43) H(83) 3.534 .
H(43) H(84) 2.592 .
H(43) H(88) 3.264 .
H(44) C(10) 3.591 .
H(44) C(11) 2.512 .
H(44) C(12) 2.802 .
H(44) C(33) 2.053 .
H(44) C(34) 2.873 .
H(44) C(36) 3.325 .
H(44) C(45) 3.494 .
H(44) C(46) 3.126 .
H(44) C(47) 3.414 .
H(44) C(72) 3.263 .
H(44) H(39) 2.626 .
H(44) H(40) 3.501 .
H(44) H(41) 3.542 .
H(44) H(42) 1.600 .
H(44) H(43) 1.600 .
H(44) H(46) 3.470 .
H(44) H(51) 3.223 .
H(44) H(84) 3.135 .
H(44) H(97) 2.843 .
H(44) H(99) 2.893 .
H(44) H(215) 2.691 .
H(45) C(10) 3.596 .
H(45) C(11) 2.917 .
H(45) C(33) 2.094 .
H(45) C(34) 2.520 .
H(45) C(35) 3.304 .
H(45) C(128) 3.363 1_456
H(45) C(142) 3.055 1_556
H(45) H(39) 3.454 .
H(45) H(40) 2.330 .
H(45) H(41) 2.708 .
H(45) H(42) 3.458 .
H(45) H(43) 3.577 .
H(45) H(46) 1.600 .
H(45) H(47) 1.600 .
H(45) H(154) 3.568 1_456
H(45) H(158) 3.433 1_456
H(45) H(164) 3.491 1_456
H(45) H(167) 2.513 1_456
H(45) H(195) 2.991 1_556
H(45) H(196) 2.844 1_556
H(45) H(197) 2.812 1_556
H(45) H(214) 3.526 .
H(46) Cl(4) 2.822 2_647
H(46) C(11) 3.299 .
H(46) C(33) 2.094 .
H(46) C(34) 2.933 .
H(46) C(35) 2.536 .
H(46) C(145) 3.232 2_647
H(46) H(40) 2.689 .
H(46) H(41) 3.558 .
H(46) H(42) 2.351 .
H(46) H(43) 2.724 .
H(46) H(44) 3.470 .
H(46) H(45) 1.600 .
H(46) H(47) 1.600 .
H(46) H(205) 2.921 2_647
H(46) H(215) 3.580 .
H(47) N(25) 3.152 1_456
H(47) N(31) 3.326 1_456
H(47) N(32) 3.190 1_456
H(47) C(10) 3.583 .
H(47) C(11) 2.500 .
H(47) C(12) 2.788 .
H(47) C(33) 2.094 .
H(47) C(34) 3.330 .
H(47) C(35) 2.969 .
H(47) C(115) 3.265 1_456
H(47) C(123) 3.003 1_456
H(47) C(128) 3.263 1_456
H(47) H(40) 3.453 .
H(47) H(42) 2.757 .
H(47) H(43) 3.584 .
H(47) H(45) 1.600 .
H(47) H(46) 1.600 .
H(47) H(154) 3.143 1_456
H(47) H(158) 2.467 1_456
H(47) H(167) 2.687 1_456
H(47) H(205) 3.211 2_647
H(47) H(215) 2.615 .
H(48) N(8) 3.383 1_655
H(48) C(37) 3.254 .
H(48) C(38) 2.035 .
H(48) C(40) 1.999 .
H(48) C(41) 3.205 .
H(48) C(57) 2.667 .
H(48) C(58) 2.435 .
H(48) C(61) 2.725 .
H(48) C(64) 2.507 .
H(48) H(64) 2.734 .
H(48) H(65) 3.292 .
H(48) H(66) 1.783 .
H(48) H(79) 2.865 .
H(48) H(80) 3.328 .
H(48) H(81) 1.804 .
H(48) H(109) 3.362 .
H(49) N(19) 3.131 .
H(49) N(20) 2.700 .
H(49) N(21) 2.718 .
H(49) C(28) 3.579 1_655
H(49) C(37) 3.269 .
H(49) C(39) 3.214 .
H(49) C(40) 2.041 .
H(49) C(42) 2.048 .
H(49) C(43) 2.539 .
H(49) C(61) 2.656 .
H(49) C(62) 2.965 .
H(49) C(63) 2.833 .
H(49) H(29) 2.784 1_655
H(49) H(50) 2.288 .
H(49) H(74) 3.458 .
H(49) H(75) 2.423 .
H(49) H(76) 2.567 .
H(49) H(78) 2.835 .
H(49) H(106) 3.188 .
H(50) N(9) 1.921 .
H(50) N(19) 2.616 .
H(50) N(20) 2.733 .
H(50) N(21) 3.229 .
H(50) C(37) 3.294 .
H(50) C(41) 2.524 .
H(50) C(42) 2.052 .
H(50) C(55) 2.479 .
H(50) C(56) 2.583 .
H(50) H(28) 3.469 1_655
H(50) H(29) 3.359 1_655
H(50) H(49) 2.288 .
H(50) H(61) 2.209 .
H(50) H(62) 2.366 .
H(50) H(63) 3.176 .
H(51) C(44) 3.250 .
H(51) C(45) 2.010 .
H(51) C(47) 2.021 .
H(51) C(48) 3.199 .
H(51) C(65) 2.693 .
H(51) C(68) 2.443 .
H(51) C(69) 2.695 .
H(51) C(70) 2.579 .
H(51) C(72) 3.496 .
H(51) H(44) 3.223 .
H(51) H(59) 3.057 2_647
H(51) H(88) 2.655 .
H(51) H(89) 3.328 .
H(51) H(90) 1.826 .
H(51) H(91) 3.053 .
H(51) H(92) 3.338 .
H(51) H(93) 1.850 .
H(51) H(97) 3.324 .
H(51) H(116) 3.453 2_647
H(51) H(208) 3.473 .
H(52) N(6) 3.115 .
H(52) N(7) 2.756 .
H(52) N(8) 2.763 .
H(52) C(44) 3.303 .
H(52) C(46) 3.220 .
H(52) C(47) 2.008 .
H(52) C(49) 2.070 .
H(52) C(50) 2.565 .
H(52) C(69) 2.660 .
H(52) C(71) 2.614 .
H(52) C(72) 3.239 .
H(52) H(53) 2.320 .
H(52) H(94) 2.440 .
H(52) H(95) 3.592 .
H(52) H(96) 2.420 .
H(52) H(99) 2.835 .
H(53) N(7) 3.126 .
H(53) N(8) 2.587 .
H(53) N(10) 1.935 .
H(53) C(31) 3.519 .
H(53) C(44) 3.321 .
H(53) C(48) 2.545 .
H(53) C(49) 2.043 .
H(53) C(51) 2.593 .
H(53) C(52) 2.494 .
H(53) H(33) 2.947 .
H(53) H(35) 3.181 .
H(53) H(52) 2.320 .
H(53) H(54) 3.153 .
H(53) H(55) 2.226 .
H(53) H(56) 2.392 .
H(54) Mn(2) 3.179 .
H(54) N(9) 2.649 .
H(54) N(10) 2.045 .
H(54) N(11) 2.867 .
H(54) C(43) 3.514 .
H(54) C(50) 3.018 .
H(54) C(52) 2.054 .
H(54) C(53) 2.675 .
H(54) C(54) 3.239 .
H(54) C(55) 2.702 .
H(54) C(56) 2.081 .
H(54) H(21) 3.170 1_655
H(54) H(33) 2.728 .
H(54) H(53) 3.153 .
H(54) H(55) 2.339 .
H(54) H(56) 2.864 .
H(54) H(57) 3.577 .
H(54) H(58) 2.514 .
H(54) H(62) 2.550 .
H(54) H(63) 2.875 .
H(55) N(8) 3.027 .
H(55) N(10) 2.807 .
H(55) C(23) 3.299 .
H(55) C(31) 2.931 .
H(55) C(50) 2.830 .
H(55) C(51) 2.071 .
H(55) C(53) 2.117 .
H(55) C(54) 3.384 .
H(55) C(56) 3.383 .
H(55) H(15) 2.779 .
H(55) H(16) 3.260 .
H(55) H(17) 3.335 .
H(55) H(33) 2.478 .
H(55) H(34) 2.978 .
H(55) H(35) 2.860 .
H(55) H(53) 2.226 .
H(55) H(54) 2.339 .
H(55) H(56) 1.606 .
H(55) H(57) 2.423 .
H(55) H(58) 2.389 .
H(55) H(79) 3.554 1_455
H(56) N(8) 3.284 .
H(56) N(10) 2.741 .
H(56) C(50) 2.847 .
H(56) C(51) 2.071 .
H(56) C(53) 2.117 .
H(56) C(54) 2.785 .
H(56) C(55) 3.356 .
H(56) C(56) 2.768 .
H(56) C(64) 3.526 1_455
H(56) C(98) 3.427 .
H(56) H(53) 2.392 .
H(56) H(54) 2.864 .
H(56) H(55) 1.606 .
H(56) H(57) 2.400 .
H(56) H(58) 2.903 .
H(56) H(60) 2.637 .
H(56) H(63) 2.568 .
H(56) H(79) 3.450 1_455
H(56) H(80) 3.121 1_455
H(56) H(81) 3.432 1_455
H(56) H(126) 3.327 .
H(56) H(127) 2.704 .
H(56) H(131) 3.228 .
H(57) C(23) 3.318 .
H(57) C(51) 3.341 .
H(57) C(52) 2.105 .
H(57) C(54) 2.043 .
H(57) C(55) 3.363 .
H(57) C(64) 3.362 1_455
H(57) H(15) 3.505 .
H(57) H(16) 2.800 .
H(57) H(17) 3.142 .
H(57) H(54) 3.577 .
H(57) H(55) 2.423 .
H(57) H(56) 2.400 .
H(57) H(58) 1.600 .
H(57) H(59) 2.344 .
H(57) H(60) 2.332 .
H(57) H(79) 3.089 1_455
H(57) H(80) 2.752 1_455
H(57) H(85) 3.387 2_657
H(57) H(89) 3.218 2_657
H(57) H(90) 3.172 2_657
H(58) Cl(5) 3.304 2_657
H(58) C(51) 2.706 .
H(58) C(52) 2.105 .
H(58) C(54) 2.043 .
H(58) C(55) 2.714 .
H(58) C(56) 3.250 .
H(58) C(147) 3.579 2_657
H(58) H(16) 3.137 .
H(58) H(54) 2.514 .
H(58) H(55) 2.389 .
H(58) H(56) 2.903 .
H(58) H(57) 1.600 .
H(58) H(59) 2.327 .
H(58) H(60) 2.846 .
H(58) H(62) 2.573 .
H(58) H(208) 3.288 2_657
H(59) C(52) 3.394 .
H(59) C(53) 2.049 .
H(59) C(55) 2.105 .
H(59) C(56) 3.349 .
H(59) C(68) 3.289 2_657
H(59) C(70) 3.516 2_657
H(59) H(51) 3.057 2_657
H(59) H(57) 2.344 .
H(59) H(58) 2.327 .
H(59) H(60) 1.603 .
H(59) H(61) 2.419 .
H(59) H(62) 2.396 .
H(59) H(63) 3.568 .
H(59) H(89) 3.434 2_657
H(59) H(90) 2.411 2_657
H(59) H(91) 3.354 2_657
H(59) H(93) 2.809 2_657
H(59) H(116) 2.933 .
H(60) C(51) 3.273 .
H(60) C(52) 2.758 .
H(60) C(53) 2.049 .
H(60) C(55) 2.105 .
H(60) C(56) 2.718 .
H(60) C(74) 3.494 .
H(60) C(75) 3.128 .
H(60) C(76) 3.451 .
H(60) H(56) 2.637 .
H(60) H(57) 2.332 .
H(60) H(58) 2.846 .
H(60) H(59) 1.603 .
H(60) H(61) 2.393 .
H(60) H(62) 2.901 .
H(60) H(63) 2.505 .
H(60) H(80) 3.514 1_455
H(60) H(90) 3.559 2_657
H(60) H(100) 3.209 .
H(60) H(116) 3.432 .
H(60) H(124) 3.179 .
H(60) H(127) 3.535 .
H(60) H(131) 3.422 .
H(61) N(9) 2.770 .
H(61) N(19) 2.997 .
H(61) N(20) 3.312 .
H(61) C(43) 2.806 .
H(61) C(51) 3.371 .
H(61) C(53) 3.356 .
H(61) C(54) 2.109 .
H(61) C(56) 2.062 .
H(61) C(73) 3.480 .
H(61) C(78) 3.587 .
H(61) H(50) 2.209 .
H(61) H(59) 2.419 .
H(61) H(60) 2.393 .
H(61) H(62) 1.604 .
H(61) H(63) 2.340 .
H(61) H(91) 3.437 2_657
H(61) H(116) 3.398 .
H(61) H(118) 3.153 .
H(62) N(9) 2.748 .
H(62) C(43) 2.848 .
H(62) C(51) 2.740 .
H(62) C(52) 3.336 .
H(62) C(53) 2.737 .
H(62) C(54) 2.109 .
H(62) C(56) 2.063 .
H(62) H(28) 3.077 1_655
H(62) H(50) 2.366 .
H(62) H(54) 2.550 .
H(62) H(58) 2.573 .
H(62) H(59) 2.396 .
H(62) H(60) 2.901 .
H(62) H(61) 1.604 .
H(62) H(63) 2.854 .
H(62) H(91) 2.947 2_657
H(62) H(93) 3.569 2_657
H(63) Mn(2) 3.166 .
H(63) N(9) 2.032 .
H(63) N(10) 2.621 .
H(63) N(14) 2.841 .
H(63) N(15) 3.515 .
H(63) C(43) 3.028 .
H(63) C(50) 3.530 .
H(63) C(51) 2.076 .
H(63) C(52) 2.702 .
H(63) C(53) 3.201 .
H(63) C(54) 2.663 .
H(63) C(55) 2.044 .
H(63) C(76) 3.267 .
H(63) C(77) 3.043 .
H(63) C(78) 3.516 .
H(63) C(98) 3.354 .
H(63) H(50) 3.176 .
H(63) H(54) 2.875 .
H(63) H(56) 2.568 .
H(63) H(59) 3.568 .
H(63) H(60) 2.505 .
H(63) H(61) 2.340 .
H(63) H(62) 2.854 .
H(63) H(101) 3.113 .
H(63) H(127) 2.410 .
H(64) C(27) 3.548 2_647
H(64) C(38) 3.010 .
H(64) C(39) 3.213 .
H(64) C(57) 2.124 .
H(64) C(59) 2.458 .
H(64) C(60) 3.306 .
H(64) H(25) 2.945 2_647
H(64) H(26) 3.260 2_647
H(64) H(48) 2.734 .
H(64) H(65) 1.600 .
H(64) H(66) 1.600 .
H(64) H(67) 3.394 .
H(64) H(68) 2.213 .
H(64) H(69) 2.659 .
H(64) H(70) 3.424 .
H(64) H(71) 3.563 .
H(64) H(94) 3.598 1_655
H(64) H(96) 3.343 1_655
H(64) H(109) 3.495 .
H(65) C(38) 3.351 .
H(65) C(57) 2.124 .
H(65) C(59) 2.875 .
H(65) C(60) 2.481 .
H(65) C(71) 2.909 1_655
H(65) H(48) 3.292 .
H(65) H(64) 1.600 .
H(65) H(66) 1.600 .
H(65) H(67) 3.539 .
H(65) H(68) 2.591 .
H(65) H(69) 3.515 .
H(65) H(70) 2.282 .
H(65) H(71) 2.638 .
H(65) H(72) 3.425 .
H(65) H(94) 2.463 1_655
H(65) H(95) 2.893 1_655
H(65) H(96) 2.893 1_655
H(66) N(7) 3.213 1_655
H(66) N(8) 2.882 1_655
H(66) C(38) 2.610 .
H(66) C(39) 2.442 .
H(66) C(57) 2.124 .
H(66) C(59) 3.269 .
H(66) C(60) 2.943 .
H(66) H(48) 1.783 .
H(66) H(64) 1.600 .
H(66) H(65) 1.600 .
H(66) H(68) 3.349 .
H(66) H(69) 3.573 .
H(66) H(70) 2.691 .
H(66) H(71) 3.540 .
H(66) H(81) 3.019 .
H(66) H(94) 3.323 1_655
H(67) O(3) 2.569 .
H(67) N(16) 3.591 .
H(67) C(22) 3.180 2_647
H(67) C(37) 3.119 .
H(67) C(38) 2.900 .
H(67) C(57) 2.053 .
H(67) C(58) 3.269 .
H(67) C(60) 2.519 .
H(67) C(67) 2.927 .
H(67) H(12) 2.788 2_647
H(67) H(13) 3.247 2_647
H(67) H(14) 2.983 2_647
H(67) H(64) 3.394 .
H(67) H(65) 3.539 .
H(67) H(68) 1.600 .
H(67) H(69) 1.600 .
H(67) H(70) 3.443 .
H(67) H(71) 2.327 .
H(67) H(72) 2.742 .
H(67) H(82) 3.559 .
H(67) H(85) 3.428 .
H(67) H(86) 2.330 .
H(67) H(87) 2.697 .
H(68) C(22) 3.443 2_647
H(68) C(38) 3.277 .
H(68) C(57) 2.053 .
H(68) C(58) 2.409 .
H(68) C(60) 2.900 .
H(68) H(1) 3.030 2_647
H(68) H(12) 3.126 2_647
H(68) H(14) 2.902 2_647
H(68) H(25) 3.513 2_647
H(68) H(26) 2.934 2_647
H(68) H(27) 3.418 2_647
H(68) H(64) 2.213 .
H(68) H(65) 2.591 .
H(68) H(66) 3.349 .
H(68) H(67) 1.600 .
H(68) H(69) 1.601 .
H(68) H(70) 3.538 .
H(68) H(71) 2.667 .
H(68) H(72) 3.555 .
H(68) H(86) 3.277 .
H(69) O(3) 3.057 .
H(69) C(22) 3.323 2_647
H(69) C(37) 3.006 .
H(69) C(38) 2.501 .
H(69) C(39) 3.467 .
H(69) C(57) 2.053 .
H(69) C(58) 2.897 .
H(69) C(60) 3.318 .
H(69) C(89) 3.600 .
H(69) C(90) 3.317 .
H(69) C(91) 3.408 .
H(69) H(1) 3.502 2_647
H(69) H(12) 3.363 2_647
H(69) H(13) 3.398 2_647
H(69) H(14) 2.706 2_647
H(69) H(26) 3.289 2_647
H(69) H(64) 2.659 .
H(69) H(65) 3.515 .
H(69) H(66) 3.573 .
H(69) H(67) 1.600 .
H(69) H(68) 1.601 .
H(69) H(71) 3.446 .
H(69) H(109) 2.975 .
H(69) H(111) 2.739 .
H(69) H(114) 2.734 .
H(70) N(1) 3.278 1_655
H(70) C(7) 3.239 1_655
H(70) C(15) 3.183 1_655
H(70) C(20) 3.307 1_655
H(70) C(38) 2.934 .
H(70) C(57) 2.095 .
H(70) C(58) 2.491 .
H(70) C(59) 3.286 .
H(70) H(2) 2.737 1_655
H(70) H(10) 2.616 1_655
H(70) H(64) 3.424 .
H(70) H(65) 2.282 .
H(70) H(66) 2.691 .
H(70) H(67) 3.443 .
H(70) H(68) 3.538 .
H(70) H(71) 1.600 .
H(70) H(72) 1.600 .
H(70) H(82) 3.442 .
H(70) H(213) 3.056 1_655
H(71) Cl(1) 3.327 2_747
H(71) O(3) 3.471 .
H(71) C(38) 3.296 .
H(71) C(57) 2.095 .
H(71) C(58) 2.902 .
H(71) C(59) 2.505 .
H(71) C(66) 3.198 .
H(71) C(67) 3.517 .
H(71) H(10) 3.082 1_655
H(71) H(64) 3.563 .
H(71) H(65) 2.638 .
H(71) H(66) 3.540 .
H(71) H(67) 2.327 .
H(71) H(68) 2.667 .
H(71) H(69) 3.446 .
H(71) H(70) 1.600 .
H(71) H(72) 1.600 .
H(71) H(82) 2.382 .
H(71) H(83) 3.245 .
H(71) H(86) 2.741 .
H(72) Mn(2) 3.489 .
H(72) O(3) 2.455 .
H(72) O(4) 3.260 .
H(72) N(11) 3.219 .
H(72) N(12) 2.948 .
H(72) N(13) 3.150 .
H(72) C(37) 2.697 .
H(72) C(38) 2.521 .
H(72) C(57) 2.096 .
H(72) C(58) 3.328 .
H(72) C(59) 2.958 .
H(72) C(66) 3.599 .
H(72) H(10) 2.938 1_655
H(72) H(65) 3.425 .
H(72) H(67) 2.742 .
H(72) H(68) 3.555 .
H(72) H(70) 1.600 .
H(72) H(71) 1.600 .
H(72) H(82) 2.620 .
H(72) H(86) 3.536 .
H(72) H(213) 3.282 1_655
H(73) C(40) 2.921 .
H(73) C(61) 2.064 .
H(73) C(63) 3.273 .
H(73) C(64) 2.525 .
H(73) C(88) 3.273 .
H(73) C(100) 3.193 1_655
H(73) H(74) 1.601 .
H(73) H(75) 1.600 .
H(73) H(76) 3.425 .
H(73) H(77) 3.541 .
H(73) H(79) 3.448 .
H(73) H(80) 2.326 .
H(73) H(81) 2.751 .
H(73) H(105) 3.223 .
H(73) H(106) 3.231 .
H(73) H(108) 2.427 .
H(73) H(109) 3.527 .
H(73) H(131) 2.900 1_655
H(73) H(132) 3.147 1_655
H(73) H(133) 2.993 1_655
H(74) Cl(2) 2.862 .
H(74) C(40) 3.292 .
H(74) C(61) 2.064 .
H(74) C(63) 2.472 .
H(74) C(64) 2.919 .
H(74) C(146) 3.438 .
H(74) H(49) 3.458 .
H(74) H(73) 1.601 .
H(74) H(75) 1.600 .
H(74) H(76) 2.288 .
H(74) H(77) 2.653 .
H(74) H(78) 3.409 .
H(74) H(79) 3.558 .
H(74) H(80) 2.689 .
H(74) H(81) 3.572 .
H(74) H(89) 3.539 2_757
H(74) H(206) 3.142 .
H(75) N(18) 3.068 .
H(75) N(20) 3.319 .
H(75) N(21) 3.304 .
H(75) C(40) 2.502 .
H(75) C(41) 2.674 .
H(75) C(61) 2.064 .
H(75) C(63) 2.930 .
H(75) C(64) 3.324 .
H(75) C(86) 3.148 .
H(75) C(87) 3.012 .
H(75) C(88) 3.411 .
H(75) H(49) 2.423 .
H(75) H(73) 1.600 .
H(75) H(74) 1.600 .
H(75) H(76) 2.713 .
H(75) H(77) 3.543 .
H(75) H(80) 3.450 .
H(75) H(105) 3.084 .
H(75) H(106) 2.441 .
H(75) H(108) 2.880 .
H(75) H(206) 3.340 .
H(76) Cl(1) 3.406 .
H(76) N(21) 3.440 .
H(76) C(40) 2.943 .
H(76) C(41) 3.059 .
H(76) C(61) 2.072 .
H(76) C(62) 2.497 .
H(76) C(64) 3.257 .
H(76) H(27) 3.366 1_655
H(76) H(29) 3.255 1_655
H(76) H(49) 2.567 .
H(76) H(73) 3.425 .
H(76) H(74) 2.288 .
H(76) H(75) 2.713 .
H(76) H(77) 1.600 .
H(76) H(78) 1.600 .
H(76) H(79) 3.356 .
H(76) H(80) 3.550 .
H(77) C(23) 3.377 1_655
H(77) C(40) 3.306 .
H(77) C(61) 2.071 .
H(77) C(62) 2.894 .
H(77) C(64) 2.408 .
H(77) H(12) 3.028 1_655
H(77) H(16) 3.426 1_655
H(77) H(17) 2.620 1_655
H(77) H(73) 3.541 .
H(77) H(74) 2.653 .
H(77) H(75) 3.543 .
H(77) H(76) 1.600 .
H(77) H(78) 1.600 .
H(77) H(79) 2.187 .
H(77) H(80) 2.603 .
H(77) H(81) 3.346 .
H(77) H(85) 3.480 2_757
H(77) H(86) 3.484 2_757
H(77) H(89) 3.252 2_757
H(78) C(2) 3.324 1_655
H(78) C(3) 2.998 1_655
H(78) C(4) 3.351 1_655
H(78) C(28) 3.260 1_655
H(78) C(39) 3.535 .
H(78) C(40) 2.526 .
H(78) C(41) 2.905 .
H(78) C(61) 2.071 .
H(78) C(62) 3.288 .
H(78) C(64) 2.861 .
H(78) H(1) 3.097 1_655
H(78) H(12) 3.543 1_655
H(78) H(17) 3.005 1_655
H(78) H(27) 3.122 1_655
H(78) H(29) 2.597 1_655
H(78) H(49) 2.835 .
H(78) H(74) 3.409 .
H(78) H(76) 1.600 .
H(78) H(77) 1.600 .
H(78) H(79) 2.598 .
H(78) H(80) 3.497 .
H(78) H(81) 3.528 .
H(79) N(8) 3.148 1_655
H(79) C(23) 2.848 1_655
H(79) C(39) 3.274 .
H(79) C(40) 2.964 .
H(79) C(61) 2.097 .
H(79) C(62) 3.297 .
H(79) C(63) 2.415 .
H(79) H(15) 3.192 1_655
H(79) H(16) 3.214 1_655
H(79) H(17) 1.910 1_655
H(79) H(48) 2.865 .
H(79) H(55) 3.554 1_655
H(79) H(56) 3.450 1_655
H(79) H(57) 3.089 1_655
H(79) H(73) 3.448 .
H(79) H(74) 3.558 .
H(79) H(76) 3.356 .
H(79) H(77) 2.187 .
H(79) H(78) 2.598 .
H(79) H(80) 1.600 .
H(79) H(81) 1.600 .
H(80) C(40) 3.318 .
H(80) C(53) 3.497 1_655
H(80) C(61) 2.097 .
H(80) C(62) 2.512 .
H(80) C(63) 2.873 .
H(80) C(100) 3.426 1_655
H(80) H(17) 3.232 1_655
H(80) H(48) 3.328 .
H(80) H(56) 3.121 1_655
H(80) H(57) 2.752 1_655
H(80) H(60) 3.514 1_655
H(80) H(73) 2.326 .
H(80) H(74) 2.689 .
H(80) H(75) 3.450 .
H(80) H(76) 3.550 .
H(80) H(77) 2.603 .
H(80) H(78) 3.497 .
H(80) H(79) 1.600 .
H(80) H(81) 1.600 .
H(80) H(131) 2.570 1_655
H(80) H(133) 3.542 1_655
H(81) N(8) 3.088 1_655
H(81) C(39) 2.437 .
H(81) C(40) 2.539 .
H(81) C(61) 2.097 .
H(81) C(62) 2.967 .
H(81) C(63) 3.249 .
H(81) C(100) 3.563 1_655
H(81) H(17) 3.439 1_655
H(81) H(48) 1.804 .
H(81) H(56) 3.432 1_655
H(81) H(66) 3.019 .
H(81) H(73) 2.751 .
H(81) H(74) 3.572 .
H(81) H(77) 3.346 .
H(81) H(78) 3.528 .
H(81) H(79) 1.600 .
H(81) H(80) 1.600 .
H(81) H(131) 2.717 1_655
H(82) O(4) 2.629 .
H(82) N(13) 3.463 .
H(82) C(44) 3.172 .
H(82) C(45) 2.926 .
H(82) C(60) 2.920 .
H(82) C(65) 2.107 .
H(82) C(67) 2.558 .
H(82) C(68) 3.275 .
H(82) H(10) 3.004 1_655
H(82) H(39) 3.078 .
H(82) H(67) 3.559 .
H(82) H(70) 3.442 .
H(82) H(71) 2.382 .
H(82) H(72) 2.620 .
H(82) H(83) 1.600 .
H(82) H(84) 1.600 .
H(82) H(85) 3.489 .
H(82) H(86) 2.366 .
H(82) H(87) 2.755 .
H(82) H(88) 3.371 .
H(82) H(89) 3.569 .
H(83) Cl(1) 3.390 2_747
H(83) Cl(2) 2.926 2_747
H(83) C(45) 3.298 .
H(83) C(65) 2.107 .
H(83) C(67) 2.954 .
H(83) C(68) 2.458 .
H(83) H(8) 3.321 1_655
H(83) H(9) 3.159 1_655
H(83) H(10) 3.598 1_655
H(83) H(39) 3.292 .
H(83) H(43) 3.534 .
H(83) H(71) 3.245 .
H(83) H(82) 1.600 .
H(83) H(84) 1.600 .
H(83) H(86) 2.723 .
H(83) H(87) 3.582 .
H(83) H(88) 2.226 .
H(83) H(89) 2.656 .
H(83) H(90) 3.393 .
H(84) O(4) 3.129 .
H(84) C(34) 2.838 .
H(84) C(35) 3.212 .
H(84) C(44) 3.076 .
H(84) C(45) 2.496 .
H(84) C(46) 3.401 .
H(84) C(65) 2.107 .
H(84) C(67) 3.325 .
H(84) C(68) 2.894 .
H(84) H(9) 3.288 1_655
H(84) H(10) 3.551 1_655
H(84) H(39) 1.902 .
H(84) H(40) 3.113 .
H(84) H(41) 3.448 .
H(84) H(43) 2.592 .
H(84) H(44) 3.135 .
H(84) H(82) 1.600 .
H(84) H(83) 1.600 .
H(84) H(86) 3.461 .
H(84) H(88) 2.629 .
H(84) H(89) 3.528 .
H(84) H(90) 3.560 .
H(85) C(22) 3.377 2_647
H(85) C(45) 2.923 .
H(85) C(65) 2.057 .
H(85) C(66) 3.330 .
H(85) C(68) 2.489 .
H(85) H(12) 2.587 2_647
H(85) H(13) 3.348 2_647
H(85) H(16) 2.901 2_647
H(85) H(57) 3.387 2_647
H(85) H(67) 3.428 .
H(85) H(77) 3.480 2_747
H(85) H(82) 3.489 .
H(85) H(86) 1.600 .
H(85) H(87) 1.601 .
H(85) H(88) 3.421 .
H(85) H(89) 2.302 .
H(85) H(90) 2.688 .
H(85) H(208) 2.705 .
H(86) O(4) 3.416 .
H(86) C(45) 3.286 .
H(86) C(59) 3.183 .
H(86) C(60) 3.484 .
H(86) C(65) 2.057 .
H(86) C(66) 2.531 .
H(86) C(68) 2.882 .
H(86) H(12) 2.747 2_647
H(86) H(67) 2.330 .
H(86) H(68) 3.277 .
H(86) H(71) 2.741 .
H(86) H(72) 3.536 .
H(86) H(77) 3.484 2_747
H(86) H(82) 2.366 .
H(86) H(83) 2.723 .
H(86) H(84) 3.461 .
H(86) H(85) 1.600 .
H(86) H(87) 1.600 .
H(86) H(88) 3.539 .
H(86) H(89) 2.644 .
H(86) H(90) 3.522 .
H(87) Mn(2) 3.328 .
H(87) O(3) 3.149 .
H(87) O(4) 2.330 .
H(87) N(14) 2.973 .
H(87) N(15) 2.969 .
H(87) N(16) 3.443 .
H(87) C(44) 2.587 .
H(87) C(45) 2.494 .
H(87) C(65) 2.057 .
H(87) C(66) 2.961 .
H(87) C(68) 3.285 .
H(87) H(12) 3.160 2_647
H(87) H(13) 3.478 2_647
H(87) H(67) 2.697 .
H(87) H(82) 2.755 .
H(87) H(83) 3.582 .
H(87) H(85) 1.601 .
H(87) H(86) 1.600 .
H(87) H(89) 3.417 .
H(87) H(90) 3.595 .
H(87) H(208) 2.860 .
H(88) Cl(2) 3.194 2_747
H(88) C(45) 2.937 .
H(88) C(46) 3.154 .
H(88) C(65) 2.069 .
H(88) C(66) 2.435 .
H(88) C(67) 3.270 .
H(88) H(43) 3.264 .
H(88) H(51) 2.655 .
H(88) H(82) 3.371 .
H(88) H(83) 2.226 .
H(88) H(84) 2.629 .
H(88) H(85) 3.421 .
H(88) H(86) 3.539 .
H(88) H(89) 1.600 .
H(88) H(90) 1.600 .
H(88) H(123) 3.320 2_647
H(89) Cl(2) 3.340 2_747
H(89) C(45) 3.316 .
H(89) C(65) 2.069 .
H(89) C(66) 2.900 .
H(89) C(67) 2.477 .
H(89) H(51) 3.328 .
H(89) H(57) 3.218 2_647
H(89) H(59) 3.434 2_647
H(89) H(74) 3.539 2_747
H(89) H(77) 3.252 2_747
H(89) H(82) 3.569 .
H(89) H(83) 2.656 .
H(89) H(84) 3.528 .
H(89) H(85) 2.302 .
H(89) H(86) 2.644 .
H(89) H(87) 3.417 .
H(89) H(88) 1.600 .
H(89) H(90) 1.600 .
H(90) C(45) 2.540 .
H(90) C(46) 2.435 .
H(90) C(53) 3.558 2_647
H(90) C(54) 3.251 2_647
H(90) C(65) 2.069 .
H(90) C(66) 3.277 .
H(90) C(67) 2.913 .
H(90) H(51) 1.826 .
H(90) H(57) 3.172 2_647
H(90) H(59) 2.411 2_647
H(90) H(60) 3.559 2_647
H(90) H(83) 3.393 .
H(90) H(84) 3.560 .
H(90) H(85) 2.688 .
H(90) H(86) 3.522 .
H(90) H(87) 3.595 .
H(90) H(88) 1.600 .
H(90) H(89) 1.600 .
H(90) H(93) 3.084 .
H(90) H(116) 3.528 2_647
H(90) H(208) 3.547 .
H(91) Cl(5) 3.320 .
H(91) N(21) 3.390 2_647
H(91) C(46) 3.380 .
H(91) C(47) 2.947 .
H(91) C(55) 3.551 2_647
H(91) C(69) 2.038 .
H(91) C(71) 2.398 .
H(91) C(72) 3.294 .
H(91) H(28) 3.497 2_547
H(91) H(51) 3.053 .
H(91) H(59) 3.354 2_647
H(91) H(61) 3.437 2_647
H(91) H(62) 2.947 2_647
H(91) H(92) 1.600 .
H(91) H(93) 1.600 .
H(91) H(94) 3.330 .
H(91) H(95) 2.174 .
H(91) H(96) 2.614 .
H(91) H(97) 3.450 .
H(91) H(98) 3.567 .
H(92) N(20) 3.412 2_647
H(92) N(21) 2.975 2_647
H(92) C(47) 3.312 .
H(92) C(69) 2.038 .
H(92) C(71) 2.792 .
H(92) C(72) 2.462 .
H(92) C(94) 3.577 2_647
H(92) C(102) 3.140 2_647
H(92) H(51) 3.338 .
H(92) H(91) 1.600 .
H(92) H(93) 1.600 .
H(92) H(94) 3.435 .
H(92) H(95) 2.523 .
H(92) H(96) 3.457 .
H(92) H(97) 2.322 .
H(92) H(98) 2.609 .
H(92) H(99) 3.405 .
H(92) H(116) 3.271 2_647
H(92) H(118) 3.273 2_647
H(92) H(134) 2.693 2_647
H(92) H(135) 3.172 2_647
H(92) H(136) 3.041 2_647
H(93) C(46) 2.474 .
H(93) C(47) 2.553 .
H(93) C(69) 2.038 .
H(93) C(71) 3.225 .
H(93) C(72) 2.891 .
H(93) C(94) 3.372 2_647
H(93) H(51) 1.850 .
H(93) H(59) 2.809 2_647
H(93) H(62) 3.569 2_647
H(93) H(90) 3.084 .
H(93) H(91) 1.600 .
H(93) H(92) 1.600 .
H(93) H(95) 3.320 .
H(93) H(96) 3.555 .
H(93) H(97) 2.664 .
H(93) H(98) 3.493 .
H(93) H(99) 3.581 .
H(93) H(116) 2.666 2_647
H(93) H(117) 3.588 2_647
H(93) H(118) 3.396 2_647
H(94) N(6) 3.106 .
H(94) N(7) 3.249 .
H(94) C(47) 2.929 .
H(94) C(48) 3.009 .
H(94) C(58) 3.258 1_455
H(94) C(69) 2.062 .
H(94) C(70) 3.193 .
H(94) C(72) 2.507 .
H(94) H(2) 3.491 .
H(94) H(52) 2.440 .
H(94) H(64) 3.598 1_455
H(94) H(65) 2.463 1_455
H(94) H(66) 3.323 1_455
H(94) H(91) 3.330 .
H(94) H(92) 3.435 .
H(94) H(95) 1.600 .
H(94) H(96) 1.600 .
H(94) H(97) 3.434 .
H(94) H(98) 2.313 .
H(94) H(99) 2.721 .
H(95) Cl(1) 3.370 2_647
H(95) C(47) 3.303 .
H(95) C(69) 2.062 .
H(95) C(70) 2.372 .
H(95) C(72) 2.947 .
H(95) H(27) 3.489 2_547
H(95) H(52) 3.592 .
H(95) H(65) 2.893 1_455
H(95) H(91) 2.174 .
H(95) H(92) 2.523 .
H(95) H(93) 3.320 .
H(95) H(94) 1.600 .
H(95) H(96) 1.600 .
H(95) H(97) 3.598 .
H(95) H(98) 2.728 .
H(95) H(99) 3.584 .
H(96) Cl(5) 3.073 .
H(96) C(47) 2.525 .
H(96) C(48) 2.704 .
H(96) C(58) 3.456 1_455
H(96) C(69) 2.062 .
H(96) C(70) 2.858 .
H(96) C(72) 3.323 .
H(96) H(52) 2.420 .
H(96) H(64) 3.343 1_455
H(96) H(65) 2.893 1_455
H(96) H(91) 2.614 .
H(96) H(92) 3.457 .
H(96) H(93) 3.555 .
H(96) H(94) 1.600 .
H(96) H(95) 1.600 .
H(96) H(98) 3.458 .
H(97) C(35) 3.534 .
H(97) C(46) 3.458 .
H(97) C(47) 2.920 .
H(97) C(69) 2.115 .
H(97) C(70) 2.507 .
H(97) C(71) 3.310 .
H(97) C(102) 3.156 2_647
H(97) H(42) 3.333 .
H(97) H(44) 2.843 .
H(97) H(51) 3.324 .
H(97) H(91) 3.450 .
H(97) H(92) 2.322 .
H(97) H(93) 2.664 .
H(97) H(94) 3.434 .
H(97) H(95) 3.598 .
H(97) H(98) 1.600 .
H(97) H(99) 1.600 .
H(97) H(134) 3.173 2_647
H(97) H(135) 2.481 2_647
H(97) H(136) 3.360 2_647
H(97) H(215) 3.185 .
H(98) C(14) 3.514 .
H(98) C(47) 3.296 .
H(98) C(69) 2.115 .
H(98) C(70) 2.880 .
H(98) C(71) 2.526 .
H(98) C(102) 3.382 2_647
H(98) H(2) 3.446 .
H(98) H(4) 2.945 .
H(98) H(91) 3.567 .
H(98) H(92) 2.609 .
H(98) H(93) 3.493 .
H(98) H(94) 2.313 .
H(98) H(95) 2.728 .
H(98) H(96) 3.458 .
H(98) H(97) 1.600 .
H(98) H(99) 1.600 .
H(98) H(135) 2.857 2_647
H(98) H(136) 3.131 2_647
H(98) H(216) 3.363 .
H(99) N(6) 3.238 .
H(99) C(12) 2.915 .
H(99) C(13) 3.005 .
H(99) C(14) 3.146 .
H(99) C(46) 3.436 .
H(99) C(47) 2.493 .
H(99) C(48) 2.869 .
H(99) C(69) 2.115 .
H(99) C(70) 3.287 .
H(99) C(71) 2.957 .
H(99) H(44) 2.893 .
H(99) H(52) 2.835 .
H(99) H(92) 3.405 .
H(99) H(93) 3.581 .
H(99) H(94) 2.721 .
H(99) H(95) 3.584 .
H(99) H(97) 1.600 .
H(99) H(98) 1.600 .
H(99) H(215) 2.892 .
H(99) H(216) 3.244 .
H(100) N(28) 3.482 1_455
H(100) N(29) 3.392 1_455
H(100) C(73) 3.266 .
H(100) C(74) 2.028 .
H(100) C(76) 2.063 .
H(100) C(77) 3.248 .
H(100) C(93) 2.678 .
H(100) C(96) 2.449 .
H(100) C(97) 2.693 .
H(100) C(99) 3.583 .
H(100) C(100) 2.481 .
H(100) H(60) 3.209 .
H(100) H(121) 3.540 .
H(100) H(122) 2.580 .
H(100) H(123) 3.366 .
H(100) H(124) 1.910 .
H(100) H(128) 3.460 .
H(100) H(131) 2.898 .
H(100) H(132) 3.264 .
H(100) H(133) 1.736 .
H(101) N(14) 3.143 .
H(101) N(15) 2.779 .
H(101) N(16) 2.851 .
H(101) C(73) 3.279 .
H(101) C(75) 3.263 .
H(101) C(76) 2.012 .
H(101) C(78) 2.038 .
H(101) C(79) 2.544 .
H(101) C(97) 2.716 .
H(101) C(98) 2.764 .
H(101) C(99) 3.008 .
H(101) C(134) 3.443 1_455
H(101) H(63) 3.113 .
H(101) H(102) 2.292 .
H(101) H(125) 2.576 .
H(101) H(127) 2.605 .
H(101) H(129) 3.504 .
H(101) H(130) 2.447 .
H(101) H(177) 2.699 1_455
H(101) H(179) 3.324 1_455
H(102) N(15) 2.958 .
H(102) N(16) 2.364 .
H(102) N(17) 1.927 .
H(102) C(73) 3.319 .
H(102) C(77) 2.526 .
H(102) C(78) 2.053 .
H(102) C(91) 2.484 .
H(102) C(92) 2.563 .
H(102) C(134) 3.231 1_455
H(102) H(101) 2.292 .
H(102) H(113) 2.167 .
H(102) H(114) 2.435 .
H(102) H(115) 3.129 .
H(102) H(177) 2.264 1_455
H(102) H(178) 3.564 1_455
H(102) H(181) 3.135 1_455
H(102) H(182) 3.430 1_455
H(103) C(80) 3.264 .
H(103) C(81) 2.008 .
H(103) C(83) 2.044 .
H(103) C(84) 3.206 .
H(103) C(101) 2.680 .
H(103) C(104) 2.426 .
H(103) C(105) 2.638 .
H(103) C(106) 2.835 .
H(103) C(108) 2.863 .
H(103) H(7) 3.343 2_657
H(103) H(140) 2.647 .
H(103) H(141) 3.309 .
H(103) H(142) 1.808 .
H(103) H(143) 3.587 .
H(103) H(144) 3.363 .
H(103) H(145) 2.233 .
H(103) H(149) 2.567 .
H(103) H(151) 2.932 .
H(103) H(189) 2.977 2_756
H(103) H(200) 3.486 .
H(103) H(207) 3.352 .
H(104) N(28) 3.269 .
H(104) N(29) 2.818 .
H(104) C(80) 3.301 .
H(104) C(82) 3.219 .
H(104) C(83) 1.985 .
H(104) C(85) 2.038 .
H(104) C(86) 2.566 .
H(104) C(105) 2.720 .
H(104) C(107) 2.514 .
H(104) H(105) 2.335 .
H(104) H(146) 2.764 .
H(104) H(147) 3.388 .
H(104) H(148) 1.883 .
H(105) N(18) 1.929 .
H(105) N(29) 2.584 .
H(105) C(62) 3.505 .
H(105) C(80) 3.343 .
H(105) C(84) 2.559 .
H(105) C(85) 2.042 .
H(105) C(87) 2.536 .
H(105) C(88) 2.490 .
H(105) H(73) 3.223 .
H(105) H(75) 3.084 .
H(105) H(104) 2.335 .
H(105) H(106) 3.079 .
H(105) H(107) 2.476 .
H(105) H(108) 2.151 .
H(105) H(188) 3.123 .
H(106) Mn(3) 3.200 .
H(106) N(17) 2.681 .
H(106) N(18) 2.016 .
H(106) N(19) 3.018 .
H(106) N(20) 3.463 .
H(106) C(40) 3.329 .
H(106) C(41) 3.067 .
H(106) C(42) 3.450 .
H(106) C(62) 3.216 .
H(106) C(86) 2.953 .
H(106) C(88) 2.071 .
H(106) C(89) 2.693 .
H(106) C(90) 3.211 .
H(106) C(91) 2.680 .
H(106) C(92) 2.071 .
H(106) H(49) 3.188 .
H(106) H(73) 3.231 .
H(106) H(75) 2.441 .
H(106) H(105) 3.079 .
H(106) H(107) 2.873 .
H(106) H(108) 2.375 .
H(106) H(109) 2.551 .
H(106) H(113) 3.591 .
H(106) H(114) 2.524 .
H(106) H(115) 2.859 .
H(107) N(18) 2.804 .
H(107) N(29) 3.082 .
H(107) C(86) 2.936 .
H(107) C(87) 2.086 .
H(107) C(89) 2.070 .
H(107) C(90) 2.724 .
H(107) C(91) 3.290 .
H(107) C(92) 2.723 .
H(107) C(138) 2.887 .
H(107) H(105) 2.476 .
H(107) H(106) 2.873 .
H(107) H(108) 1.601 .
H(107) H(109) 2.868 .
H(107) H(110) 2.347 .
H(107) H(112) 2.587 .
H(107) H(115) 2.482 .
H(107) H(186) 2.734 .
H(107) H(187) 2.740 .
H(107) H(188) 2.691 .
H(108) N(18) 2.815 .
H(108) N(29) 2.990 .
H(108) C(62) 3.085 .
H(108) C(86) 2.787 .
H(108) C(87) 2.086 .
H(108) C(89) 2.069 .
H(108) C(90) 3.349 .
H(108) C(92) 3.367 .
H(108) C(100) 3.299 1_655
H(108) H(73) 2.427 .
H(108) H(75) 2.880 .
H(108) H(105) 2.151 .
H(108) H(106) 2.375 .
H(108) H(107) 1.601 .
H(108) H(109) 2.350 .
H(108) H(110) 2.383 .
H(108) H(115) 3.560 .
H(108) H(132) 2.688 1_655
H(108) H(133) 3.115 1_655
H(109) C(38) 3.521 .
H(109) C(39) 3.285 .
H(109) C(87) 2.759 .
H(109) C(88) 2.073 .
H(109) C(90) 2.078 .
H(109) C(91) 2.783 .
H(109) C(92) 3.321 .
H(109) H(48) 3.362 .
H(109) H(64) 3.495 .
H(109) H(69) 2.975 .
H(109) H(73) 3.527 .
H(109) H(106) 2.551 .
H(109) H(107) 2.868 .
H(109) H(108) 2.350 .
H(109) H(110) 1.603 .
H(109) H(111) 2.349 .
H(109) H(112) 2.869 .
H(109) H(114) 2.659 .
H(109) H(132) 3.034 1_655
H(110) C(87) 3.378 .
H(110) C(88) 2.073 .
H(110) C(90) 2.078 .
H(110) C(91) 3.387 .
H(110) C(100) 3.485 1_655
H(110) H(24) 3.397 2_647
H(110) H(107) 2.347 .
H(110) H(108) 2.383 .
H(110) H(109) 1.603 .
H(110) H(111) 2.388 .
H(110) H(112) 2.343 .
H(110) H(128) 3.493 1_655
H(110) H(132) 2.510 1_655
H(110) H(174) 3.483 .
H(111) C(27) 3.588 2_647
H(111) C(88) 3.346 .
H(111) C(89) 2.071 .
H(111) C(91) 2.078 .
H(111) C(92) 3.348 .
H(111) H(1) 3.309 2_647
H(111) H(14) 2.753 2_647
H(111) H(24) 3.490 2_647
H(111) H(26) 2.828 2_647
H(111) H(69) 2.739 .
H(111) H(109) 2.349 .
H(111) H(110) 2.388 .
H(111) H(112) 1.600 .
H(111) H(113) 2.393 .
H(111) H(114) 2.361 .
H(111) H(115) 3.555 .
H(111) H(210) 2.997 2_746
H(112) Cl(7) 3.200 2_746
H(112) C(87) 3.298 .
H(112) C(88) 2.729 .
H(112) C(89) 2.071 .
H(112) C(91) 2.078 .
H(112) C(92) 2.724 .
H(112) C(148) 3.370 2_746
H(112) H(107) 2.587 .
H(112) H(109) 2.869 .
H(112) H(110) 2.343 .
H(112) H(111) 1.600 .
H(112) H(113) 2.356 .
H(112) H(114) 2.876 .
H(112) H(115) 2.492 .
H(112) H(181) 3.396 1_455
H(112) H(187) 3.214 .
H(112) H(210) 2.998 2_746
H(113) N(16) 2.839 .
H(113) N(17) 2.769 .
H(113) C(79) 2.770 .
H(113) C(87) 3.374 .
H(113) C(89) 3.387 .
H(113) C(90) 2.086 .
H(113) C(92) 2.074 .
H(113) C(134) 3.447 1_455
H(113) C(135) 3.377 1_455
H(113) H(13) 3.359 2_647
H(113) H(14) 3.528 2_647
H(113) H(18) 3.107 2_647
H(113) H(102) 2.167 .
H(113) H(106) 3.591 .
H(113) H(111) 2.393 .
H(113) H(112) 2.356 .
H(113) H(114) 1.604 .
H(113) H(115) 2.351 .
H(113) H(177) 2.842 1_455
H(113) H(178) 3.257 1_455
H(113) H(181) 2.448 1_455
H(114) N(15) 3.522 .
H(114) N(16) 2.769 .
H(114) N(17) 2.783 .
H(114) C(37) 3.459 .
H(114) C(79) 2.926 .
H(114) C(87) 2.742 .
H(114) C(88) 3.305 .
H(114) C(89) 2.780 .
H(114) C(90) 2.086 .
H(114) C(92) 2.074 .
H(114) H(69) 2.734 .
H(114) H(102) 2.435 .
H(114) H(106) 2.524 .
H(114) H(109) 2.659 .
H(114) H(111) 2.361 .
H(114) H(112) 2.876 .
H(114) H(113) 1.604 .
H(114) H(115) 2.857 .
H(115) Mn(3) 3.134 .
H(115) N(17) 2.002 .
H(115) N(18) 2.652 .
H(115) N(22) 2.796 .
H(115) C(79) 2.968 .
H(115) C(86) 3.572 .
H(115) C(87) 2.064 .
H(115) C(88) 2.650 .
H(115) C(89) 3.203 .
H(115) C(90) 2.646 .
H(115) C(91) 2.047 .
H(115) C(135) 3.143 1_455
H(115) C(138) 3.314 .
H(115) H(102) 3.129 .
H(115) H(106) 2.859 .
H(115) H(107) 2.482 .
H(115) H(108) 3.560 .
H(115) H(111) 3.555 .
H(115) H(112) 2.492 .
H(115) H(113) 2.351 .
H(115) H(114) 2.857 .
H(115) H(180) 3.453 1_455
H(115) H(181) 2.527 1_455
H(115) H(182) 3.009 1_455
H(115) H(187) 2.636 .
H(115) H(188) 3.137 .
H(116) C(54) 3.549 .
H(116) C(70) 3.391 2_657
H(116) C(74) 2.892 .
H(116) C(93) 2.060 .
H(116) C(95) 3.329 .
H(116) C(96) 2.413 .
H(116) H(51) 3.453 2_657
H(116) H(59) 2.933 .
H(116) H(60) 3.432 .
H(116) H(61) 3.398 .
H(116) H(90) 3.528 2_657
H(116) H(92) 3.271 2_657
H(116) H(93) 2.666 2_657
H(116) H(117) 1.600 .
H(116) H(118) 1.600 .
H(116) H(119) 3.481 .
H(116) H(122) 3.353 .
H(116) H(123) 2.209 .
H(116) H(124) 2.597 .
H(116) H(134) 3.414 .
H(117) O(5) 3.414 .
H(117) C(74) 3.273 .
H(117) C(93) 2.060 .
H(117) C(95) 2.522 .
H(117) C(96) 2.824 .
H(117) C(102) 3.299 .
H(117) C(103) 3.283 .
H(117) H(93) 3.588 2_657
H(117) H(116) 1.600 .
H(117) H(118) 1.600 .
H(117) H(119) 2.356 .
H(117) H(120) 2.710 .
H(117) H(121) 3.454 .
H(117) H(122) 3.492 .
H(117) H(123) 2.553 .
H(117) H(124) 3.461 .
H(117) H(134) 2.504 .
H(117) H(135) 3.377 .
H(117) H(138) 2.482 .
H(117) H(139) 3.339 .
H(118) Mn(3) 3.461 .
H(118) O(5) 2.333 .
H(118) O(6) 3.272 .
H(118) N(19) 3.107 .
H(118) N(20) 3.382 .
H(118) C(73) 2.596 .
H(118) C(74) 2.484 .
H(118) C(93) 2.060 .
H(118) C(95) 2.951 .
H(118) C(96) 3.247 .
H(118) C(102) 3.596 .
H(118) H(61) 3.153 .
H(118) H(92) 3.273 2_657
H(118) H(93) 3.396 2_657
H(118) H(116) 1.600 .
H(118) H(117) 1.600 .
H(118) H(119) 2.737 .
H(118) H(120) 3.571 .
H(118) H(123) 3.350 .
H(118) H(124) 3.552 .
H(118) H(134) 2.620 .
H(118) H(138) 3.397 .
H(118) H(139) 3.576 .
H(119) O(5) 2.589 .
H(119) N(23) 3.551 .
H(119) N(24) 3.330 .
H(119) C(73) 3.175 .
H(119) C(74) 2.941 .
H(119) C(93) 2.111 .
H(119) C(94) 2.548 .
H(119) C(96) 3.303 .
H(119) C(103) 2.964 .
H(119) H(116) 3.481 .
H(119) H(117) 2.356 .
H(119) H(118) 2.737 .
H(119) H(120) 1.600 .
H(119) H(121) 1.600 .
H(119) H(122) 3.431 .
H(119) H(123) 3.572 .
H(119) H(137) 3.406 .
H(119) H(138) 2.540 .
H(119) H(139) 2.572 .
H(119) H(166) 2.721 1_455
H(120) Cl(3) 3.341 .
H(120) N(27) 3.561 1_455
H(120) C(74) 3.305 .
H(120) C(93) 2.111 .
H(120) C(94) 2.947 .
H(120) C(96) 2.504 .
H(120) C(124) 3.479 1_455
H(120) H(117) 2.710 .
H(120) H(118) 3.571 .
H(120) H(119) 1.600 .
H(120) H(121) 1.600 .
H(120) H(122) 2.289 .
H(120) H(123) 2.702 .
H(120) H(124) 3.438 .
H(120) H(138) 3.345 .
H(120) H(146) 3.523 1_455
H(120) H(159) 2.518 1_455
H(120) H(163) 3.153 1_455
H(120) H(166) 2.810 1_455
H(121) O(5) 3.069 .
H(121) N(24) 3.548 .
H(121) N(25) 3.380 1_455
H(121) N(27) 2.996 1_455
H(121) C(73) 3.068 .
H(121) C(74) 2.525 .
H(121) C(75) 3.352 .
H(121) C(93) 2.111 .
H(121) C(94) 3.322 .
H(121) C(96) 2.973 .
H(121) C(115) 3.123 1_455
H(121) C(128) 3.537 1_455
H(121) H(100) 3.540 .
H(121) H(117) 3.454 .
H(121) H(119) 1.600 .
H(121) H(120) 1.600 .
H(121) H(122) 2.746 .
H(121) H(123) 3.590 .
H(121) H(154) 3.041 1_455
H(121) H(159) 2.980 1_455
H(121) H(166) 2.698 1_455
H(122) N(27) 3.170 1_455
H(122) N(28) 3.054 1_455
H(122) N(29) 3.281 1_455
H(122) C(74) 2.965 .
H(122) C(75) 3.110 .
H(122) C(93) 2.077 .
H(122) C(94) 3.231 .
H(122) C(95) 2.510 .
H(122) C(107) 3.289 1_455
H(122) H(100) 2.580 .
H(122) H(116) 3.353 .
H(122) H(117) 3.492 .
H(122) H(119) 3.431 .
H(122) H(120) 2.289 .
H(122) H(121) 2.746 .
H(122) H(123) 1.600 .
H(122) H(124) 1.600 .
H(122) H(146) 2.678 1_455
H(122) H(148) 3.118 1_455
H(123) C(74) 3.311 .
H(123) C(93) 2.077 .
H(123) C(94) 2.402 .
H(123) C(95) 2.935 .
H(123) H(88) 3.320 2_657
H(123) H(100) 3.366 .
H(123) H(116) 2.209 .
H(123) H(117) 2.553 .
H(123) H(118) 3.350 .
H(123) H(119) 3.572 .
H(123) H(120) 2.702 .
H(123) H(121) 3.590 .
H(123) H(122) 1.600 .
H(123) H(124) 1.600 .
H(123) H(146) 2.944 1_455
H(124) C(74) 2.552 .
H(124) C(75) 2.456 .
H(124) C(93) 2.077 .
H(124) C(94) 2.857 .
H(124) C(95) 3.326 .
H(124) H(60) 3.179 .
H(124) H(100) 1.910 .
H(124) H(116) 2.597 .
H(124) H(117) 3.461 .
H(124) H(118) 3.552 .
H(124) H(120) 3.438 .
H(124) H(122) 1.600 .
H(124) H(123) 1.600 .
H(124) H(133) 3.121 .
H(125) Cl(6) 3.264 .
H(125) N(14) 3.357 .
H(125) C(76) 2.944 .
H(125) C(77) 3.099 .
H(125) C(97) 2.048 .
H(125) C(99) 2.314 .
H(125) C(100) 3.176 .
H(125) C(147) 3.019 .
H(125) H(101) 2.576 .
H(125) H(126) 1.600 .
H(125) H(127) 1.600 .
H(125) H(128) 3.258 .
H(125) H(129) 2.076 .
H(125) H(130) 2.498 .
H(125) H(131) 3.310 .
H(125) H(132) 3.425 .
H(125) H(209) 2.255 .
H(126) C(76) 3.308 .
H(126) C(97) 2.048 .
H(126) C(99) 2.841 .
H(126) C(100) 2.355 .
H(126) H(56) 3.327 .
H(126) H(125) 1.600 .
H(126) H(127) 1.600 .
H(126) H(128) 3.524 .
H(126) H(129) 2.599 .
H(126) H(130) 3.456 .
H(126) H(131) 2.141 .
H(126) H(132) 2.529 .
H(126) H(133) 3.300 .
H(126) H(209) 3.186 .
H(127) N(10) 3.478 .
H(127) N(14) 3.020 .
H(127) C(50) 3.549 .
H(127) C(51) 3.596 .
H(127) C(52) 3.513 .
H(127) C(56) 3.321 .
H(127) C(76) 2.518 .
H(127) C(77) 2.821 .
H(127) C(97) 2.048 .
H(127) C(99) 3.141 .
H(127) C(100) 2.854 .
H(127) H(56) 2.704 .
H(127) H(60) 3.535 .
H(127) H(63) 2.410 .
H(127) H(101) 2.605 .
H(127) H(125) 1.600 .
H(127) H(126) 1.600 .
H(127) H(129) 3.265 .
H(127) H(130) 3.382 .
H(127) H(131) 2.616 .
H(127) H(132) 3.466 .
H(127) H(133) 3.538 .
H(127) H(209) 3.150 .
H(128) C(75) 3.483 .
H(128) C(76) 2.817 .
H(128) C(97) 2.021 .
H(128) C(98) 3.181 .
H(128) C(100) 2.547 .
H(128) C(132) 3.272 1_455
H(128) H(100) 3.460 .
H(128) H(110) 3.493 1_455
H(128) H(125) 3.258 .
H(128) H(126) 3.524 .
H(128) H(129) 1.600 .
H(128) H(130) 1.600 .
H(128) H(131) 3.470 .
H(128) H(132) 2.402 .
H(128) H(133) 2.750 .
H(128) H(174) 2.632 1_455
H(128) H(176) 3.131 1_455
H(129) C(76) 3.213 .
H(129) C(97) 2.021 .
H(129) C(98) 2.342 .
H(129) C(100) 2.874 .
H(129) H(24) 3.523 2_547
H(129) H(101) 3.504 .
H(129) H(125) 2.076 .
H(129) H(126) 2.599 .
H(129) H(127) 3.265 .
H(129) H(128) 1.600 .
H(129) H(130) 1.600 .
H(129) H(131) 3.516 .
H(129) H(132) 2.664 .
H(129) H(133) 3.523 .
H(129) H(174) 3.415 1_455
H(130) C(75) 3.479 .
H(130) C(76) 2.357 .
H(130) C(77) 2.573 .
H(130) C(97) 2.021 .
H(130) C(98) 2.766 .
H(130) C(100) 3.284 .
H(130) C(111) 3.530 1_455
H(130) C(134) 3.344 1_455
H(130) H(101) 2.447 .
H(130) H(125) 2.498 .
H(130) H(126) 3.456 .
H(130) H(127) 3.382 .
H(130) H(128) 1.600 .
H(130) H(129) 1.600 .
H(130) H(132) 3.457 .
H(130) H(152) 3.577 1_455
H(130) H(177) 3.229 1_455
H(130) H(179) 2.616 1_455
H(131) C(64) 3.073 1_455
H(131) C(75) 3.278 .
H(131) C(76) 2.965 .
H(131) C(97) 2.033 .
H(131) C(98) 2.383 .
H(131) C(99) 3.259 .
H(131) H(56) 3.228 .
H(131) H(60) 3.422 .
H(131) H(73) 2.900 1_455
H(131) H(80) 2.570 1_455
H(131) H(81) 2.717 1_455
H(131) H(100) 2.898 .
H(131) H(125) 3.310 .
H(131) H(126) 2.141 .
H(131) H(127) 2.616 .
H(131) H(128) 3.470 .
H(131) H(129) 3.516 .
H(131) H(132) 1.600 .
H(131) H(133) 1.600 .
H(132) C(76) 3.321 .
H(132) C(88) 3.283 1_455
H(132) C(89) 3.058 1_455
H(132) C(97) 2.033 .
H(132) C(98) 2.793 .
H(132) C(99) 2.518 .
H(132) H(73) 3.147 1_455
H(132) H(100) 3.264 .
H(132) H(108) 2.688 1_455
H(132) H(109) 3.034 1_455
H(132) H(110) 2.510 1_455
H(132) H(125) 3.425 .
H(132) H(126) 2.529 .
H(132) H(127) 3.466 .
H(132) H(128) 2.402 .
H(132) H(129) 2.664 .
H(132) H(130) 3.457 .
H(132) H(131) 1.600 .
H(132) H(133) 1.600 .
H(133) N(29) 3.117 1_455
H(133) C(75) 2.376 .
H(133) C(76) 2.549 .
H(133) C(97) 2.033 .
H(133) C(98) 3.206 .
H(133) C(99) 2.930 .
H(133) H(73) 2.993 1_455
H(133) H(80) 3.542 1_455
H(133) H(100) 1.736 .
H(133) H(108) 3.115 1_455
H(133) H(124) 3.121 .
H(133) H(126) 3.300 .
H(133) H(127) 3.538 .
H(133) H(128) 2.750 .
H(133) H(129) 3.523 .
H(133) H(131) 1.600 .
H(133) H(132) 1.600 .
H(134) O(6) 2.614 .
H(134) N(20) 3.483 .
H(134) N(21) 3.453 .
H(134) C(70) 3.600 2_657
H(134) C(80) 3.152 .
H(134) C(81) 2.971 .
H(134) C(94) 2.971 .
H(134) C(101) 2.135 .
H(134) C(103) 2.554 .
H(134) C(104) 3.312 .
H(134) H(92) 2.693 2_657
H(134) H(97) 3.173 2_657
H(134) H(116) 3.414 .
H(134) H(117) 2.504 .
H(134) H(118) 2.620 .
H(134) H(135) 1.600 .
H(134) H(136) 1.600 .
H(134) H(137) 3.490 .
H(134) H(138) 2.353 .
H(134) H(139) 2.737 .
H(134) H(140) 3.397 .
H(135) N(32) 3.468 2_756
H(135) C(72) 3.105 2_657
H(135) C(81) 3.336 .
H(135) C(101) 2.135 .
H(135) C(103) 2.959 .
H(135) C(104) 2.495 .
H(135) H(4) 3.371 2_657
H(135) H(92) 3.172 2_657
H(135) H(97) 2.481 2_657
H(135) H(98) 2.857 2_657
H(135) H(117) 3.377 .
H(135) H(134) 1.600 .
H(135) H(136) 1.600 .
H(135) H(138) 2.715 .
H(135) H(139) 3.576 .
H(135) H(140) 2.245 .
H(135) H(141) 2.712 .
H(135) H(142) 3.425 .
H(136) O(6) 3.080 .
H(136) N(21) 3.285 .
H(136) C(80) 3.023 .
H(136) C(81) 2.533 .
H(136) C(82) 3.389 .
H(136) C(101) 2.135 .
H(136) C(103) 3.321 .
H(136) C(104) 2.940 .
H(136) C(146) 3.104 .
H(136) H(4) 3.454 2_657
H(136) H(92) 3.041 2_657
H(136) H(97) 3.360 2_657
H(136) H(98) 3.131 2_657
H(136) H(134) 1.600 .
H(136) H(135) 1.600 .
H(136) H(138) 3.447 .
H(136) H(140) 2.676 .
H(136) H(141) 3.579 .
H(136) H(142) 3.598 .
H(136) H(206) 2.867 .
H(136) H(207) 2.652 .
H(137) C(81) 2.931 .
H(137) C(101) 2.045 .
H(137) C(102) 3.338 .
H(137) C(104) 2.504 .
H(137) C(131) 3.546 2_756
H(137) C(143) 3.188 .
H(137) H(119) 3.406 .
H(137) H(134) 3.490 .
H(137) H(138) 1.600 .
H(137) H(139) 1.600 .
H(137) H(140) 3.428 .
H(137) H(141) 2.311 .
H(137) H(142) 2.726 .
H(137) H(165) 3.532 1_455
H(137) H(172) 3.172 2_756
H(137) H(173) 3.179 2_756
H(137) H(198) 2.779 .
H(137) H(199) 2.991 .
H(137) H(200) 3.277 .
H(138) Cl(3) 3.555 .
H(138) O(6) 3.433 .
H(138) C(81) 3.302 .
H(138) C(94) 3.304 .
H(138) C(95) 3.310 .
H(138) C(101) 2.045 .
H(138) C(102) 2.518 .
H(138) C(104) 2.882 .
H(138) H(117) 2.482 .
H(138) H(118) 3.397 .
H(138) H(119) 2.540 .
H(138) H(120) 3.345 .
H(138) H(134) 2.353 .
H(138) H(135) 2.715 .
H(138) H(136) 3.447 .
H(138) H(137) 1.600 .
H(138) H(139) 1.600 .
H(138) H(140) 3.520 .
H(138) H(141) 2.648 .
H(138) H(142) 3.539 .
H(139) Mn(3) 3.552 .
H(139) O(5) 3.322 .
H(139) O(6) 2.347 .
H(139) N(22) 3.486 .
H(139) N(23) 3.189 .
H(139) N(24) 3.377 .
H(139) C(80) 2.616 .
H(139) C(81) 2.505 .
H(139) C(95) 3.544 .
H(139) C(101) 2.045 .
H(139) C(102) 2.948 .
H(139) C(104) 3.302 .
H(139) H(117) 3.339 .
H(139) H(118) 3.576 .
H(139) H(119) 2.572 .
H(139) H(134) 2.737 .
H(139) H(135) 3.576 .
H(139) H(137) 1.600 .
H(139) H(138) 1.600 .
H(139) H(141) 3.430 .
H(139) H(198) 3.094 .
H(140) N(31) 3.441 2_756
H(140) N(32) 3.379 2_756
H(140) C(17) 3.284 2_657
H(140) C(81) 2.979 .
H(140) C(82) 3.148 .
H(140) C(101) 2.087 .
H(140) C(102) 2.465 .
H(140) C(103) 3.269 .
H(140) C(139) 3.559 2_756
H(140) H(4) 2.880 2_657
H(140) H(5) 2.969 2_657
H(140) H(7) 3.112 2_657
H(140) H(103) 2.647 .
H(140) H(134) 3.397 .
H(140) H(135) 2.245 .
H(140) H(136) 2.676 .
H(140) H(137) 3.428 .
H(140) H(138) 3.520 .
H(140) H(141) 1.600 .
H(140) H(142) 1.600 .
H(140) H(189) 3.093 2_756
H(140) H(191) 3.196 2_756
H(141) N(31) 3.154 2_756
H(141) N(32) 2.770 2_756
H(141) C(81) 3.346 .
H(141) C(101) 2.087 .
H(141) C(102) 2.949 .
H(141) C(103) 2.488 .
H(141) C(131) 2.904 2_756
H(141) H(103) 3.309 .
H(141) H(135) 2.712 .
H(141) H(136) 3.579 .
H(141) H(137) 2.311 .
H(141) H(138) 2.648 .
H(141) H(139) 3.430 .
H(141) H(140) 1.600 .
H(141) H(142) 1.600 .
H(141) H(171) 2.527 2_756
H(141) H(172) 3.076 2_756
H(141) H(173) 2.648 2_756
H(141) H(191) 3.405 2_756
H(142) C(81) 2.567 .
H(142) C(82) 2.431 .
H(142) C(101) 2.087 .
H(142) C(102) 3.314 .
H(142) C(103) 2.943 .
H(142) C(131) 3.411 2_756
H(142) C(139) 3.130 2_756
H(142) H(103) 1.808 .
H(142) H(135) 3.425 .
H(142) H(136) 3.598 .
H(142) H(137) 2.726 .
H(142) H(138) 3.539 .
H(142) H(140) 1.600 .
H(142) H(141) 1.600 .
H(142) H(145) 3.319 .
H(142) H(171) 2.891 2_756
H(142) H(172) 3.248 2_756
H(142) H(173) 3.573 2_756
H(142) H(189) 2.680 2_756
H(142) H(190) 3.099 2_756
H(142) H(191) 3.096 2_756
H(143) N(5) 3.393 1_654
H(143) C(83) 2.921 .
H(143) C(105) 2.045 .
H(143) C(107) 2.467 .
H(143) C(108) 3.302 .
H(143) C(120) 3.191 .
H(143) C(121) 3.391 .
H(143) C(122) 2.994 .
H(143) H(103) 3.587 .
H(143) H(144) 1.600 .
H(143) H(145) 1.600 .
H(143) H(146) 3.392 .
H(143) H(147) 2.255 .
H(143) H(148) 2.696 .
H(143) H(149) 3.449 .
H(143) H(150) 3.587 .
H(143) H(156) 2.761 .
H(143) H(157) 2.477 .
H(143) H(160) 3.028 .
H(144) Cl(4) 3.336 1_655
H(144) C(83) 3.296 .
H(144) C(105) 2.045 .
H(144) C(107) 2.852 .
H(144) C(108) 2.475 .
H(144) H(103) 3.363 .
H(144) H(143) 1.600 .
H(144) H(145) 1.600 .
H(144) H(146) 3.486 .
H(144) H(147) 2.604 .
H(144) H(148) 3.517 .
H(144) H(149) 2.316 .
H(144) H(150) 2.644 .
H(144) H(151) 3.413 .
H(144) H(160) 3.537 .
H(144) H(193) 2.967 2_756
H(145) C(82) 2.583 .
H(145) C(83) 2.512 .
H(145) C(105) 2.045 .
H(145) C(107) 3.278 .
H(145) C(108) 2.902 .
H(145) H(103) 2.233 .
H(145) H(142) 3.319 .
H(145) H(143) 1.600 .
H(145) H(144) 1.600 .
H(145) H(147) 3.389 .
H(145) H(149) 2.674 .
H(145) H(150) 3.518 .
H(145) H(151) 3.579 .
H(145) H(156) 3.485 .
H(145) H(189) 3.436 2_756
H(145) H(193) 3.554 2_756
H(145) H(200) 3.085 .
H(146) Cl(3) 3.559 1_655
H(146) C(83) 2.971 .
H(146) C(84) 3.212 .
H(146) C(96) 3.253 1_655
H(146) C(105) 2.082 .
H(146) C(106) 3.242 .
H(146) C(108) 2.494 .
H(146) H(104) 2.764 .
H(146) H(120) 3.523 1_655
H(146) H(122) 2.678 1_655
H(146) H(123) 2.944 1_655
H(146) H(143) 3.392 .
H(146) H(144) 3.486 .
H(146) H(147) 1.600 .
H(146) H(148) 1.600 .
H(146) H(149) 3.424 .
H(146) H(150) 2.285 .
H(146) H(151) 2.706 .
H(147) Cl(3) 3.448 1_655
H(147) N(26) 3.428 .
H(147) C(83) 3.320 .
H(147) C(105) 2.082 .
H(147) C(106) 2.444 .
H(147) C(108) 2.955 .
H(147) C(122) 3.370 .
H(147) C(124) 3.248 .
H(147) C(125) 3.239 .
H(147) H(104) 3.388 .
H(147) H(143) 2.255 .
H(147) H(144) 2.604 .
H(147) H(145) 3.389 .
H(147) H(146) 1.600 .
H(147) H(148) 1.600 .
H(147) H(150) 2.728 .
H(147) H(151) 3.587 .
H(147) H(157) 3.121 .
H(147) H(159) 2.781 .
H(147) H(160) 2.513 .
H(148) N(26) 3.347 .
H(148) N(27) 3.389 .
H(148) N(28) 3.173 .
H(148) N(29) 3.366 .
H(148) C(83) 2.544 .
H(148) C(84) 2.479 .
H(148) C(105) 2.082 .
H(148) C(106) 2.921 .
H(148) C(108) 3.318 .
H(148) C(122) 3.297 .
H(148) H(104) 1.883 .
H(148) H(122) 3.118 1_655
H(148) H(143) 2.696 .
H(148) H(144) 3.517 .
H(148) H(146) 1.600 .
H(148) H(147) 1.600 .
H(148) H(150) 3.442 .
H(148) H(157) 3.450 .
H(148) H(159) 3.221 .
H(149) C(18) 3.586 2_657
H(149) C(82) 3.054 .
H(149) C(83) 2.940 .
H(149) C(105) 2.114 .
H(149) C(106) 2.508 .
H(149) C(107) 3.315 .
H(149) C(140) 3.580 2_756
H(149) H(7) 2.735 2_657
H(149) H(103) 2.567 .
H(149) H(143) 3.449 .
H(149) H(144) 2.316 .
H(149) H(145) 2.674 .
H(149) H(146) 3.424 .
H(149) H(150) 1.600 .
H(149) H(151) 1.600 .
H(149) H(189) 2.966 2_756
H(149) H(193) 3.032 2_756
H(149) H(194) 3.244 2_756
H(150) Cl(3) 3.524 1_655
H(150) Cl(4) 2.992 1_655
H(150) C(83) 3.318 .
H(150) C(105) 2.114 .
H(150) C(106) 2.904 .
H(150) C(107) 2.513 .
H(150) H(143) 3.587 .
H(150) H(144) 2.644 .
H(150) H(145) 3.518 .
H(150) H(146) 2.285 .
H(150) H(147) 2.728 .
H(150) H(148) 3.442 .
H(150) H(149) 1.600 .
H(150) H(151) 1.600 .
H(151) Cl(2) 2.908 .
H(151) C(82) 2.967 .
H(151) C(83) 2.523 .
H(151) C(84) 3.404 .
H(151) C(105) 2.114 .
H(151) C(106) 3.292 .
H(151) C(107) 2.950 .
H(151) C(146) 3.262 .
H(151) H(7) 3.028 2_657
H(151) H(9) 3.305 2_657
H(151) H(103) 2.932 .
H(151) H(144) 3.413 .
H(151) H(145) 3.579 .
H(151) H(146) 2.706 .
H(151) H(147) 3.587 .
H(151) H(149) 1.600 .
H(151) H(150) 1.600 .
H(151) H(207) 2.694 .
H(152) C(109) 3.250 .
H(152) C(110) 2.009 .
H(152) C(112) 2.034 .
H(152) C(113) 3.217 .
H(152) C(129) 2.655 .
H(152) C(130) 2.403 .
H(152) C(133) 2.640 .
H(152) C(134) 2.896 .
H(152) C(136) 2.864 .
H(152) H(31) 2.984 2_747
H(152) H(130) 3.577 1_655
H(152) H(162) 3.319 2_846
H(152) H(168) 2.607 .
H(152) H(169) 3.296 .
H(152) H(170) 1.807 .
H(152) H(173) 3.575 .
H(152) H(178) 3.409 .
H(152) H(179) 2.329 .
H(152) H(183) 2.607 .
H(152) H(185) 2.880 .
H(152) H(204) 3.451 2_746
H(153) Cl(4) 3.357 2_746
H(153) N(23) 3.172 1_655
H(153) N(24) 2.790 1_655
H(153) C(109) 3.293 .
H(153) C(111) 3.230 .
H(153) C(112) 2.027 .
H(153) C(114) 2.019 .
H(153) C(115) 2.545 .
H(153) C(133) 2.734 .
H(153) C(135) 2.517 .
H(153) H(154) 2.282 .
H(153) H(180) 2.721 .
H(153) H(181) 3.405 .
H(153) H(182) 1.908 .
H(154) N(23) 3.551 1_655
H(154) N(24) 2.555 1_655
H(154) N(25) 1.907 .
H(154) C(109) 3.310 .
H(154) C(113) 2.517 .
H(154) C(114) 2.037 .
H(154) C(123) 2.548 .
H(154) C(128) 2.466 .
H(154) H(45) 3.568 1_654
H(154) H(47) 3.143 1_654
H(154) H(121) 3.041 1_655
H(154) H(153) 2.282 .
H(154) H(158) 3.131 .
H(154) H(166) 2.430 .
H(154) H(167) 2.161 .
H(155) N(23) 3.509 .
H(155) N(24) 3.399 .
H(155) C(116) 3.257 .
H(155) C(117) 2.017 .
H(155) C(119) 2.038 .
H(155) C(120) 3.233 .
H(155) C(137) 2.672 .
H(155) C(140) 2.435 .
H(155) C(141) 2.713 .
H(155) C(142) 2.524 .
H(155) C(143) 3.317 .
H(155) H(6) 3.078 1_654
H(155) H(188) 3.471 .
H(155) H(192) 2.564 .
H(155) H(193) 3.348 .
H(155) H(194) 1.885 .
H(155) H(195) 3.064 .
H(155) H(196) 3.223 .
H(155) H(197) 1.745 .
H(155) H(198) 3.091 .
H(155) H(200) 3.510 .
H(156) N(3) 3.237 1_654
H(156) N(4) 2.890 1_654
H(156) N(5) 2.938 1_654
H(156) C(106) 3.551 .
H(156) C(116) 3.319 .
H(156) C(118) 3.242 .
H(156) C(119) 2.033 .
H(156) C(121) 2.002 .
H(156) C(122) 2.544 .
H(156) C(141) 2.702 .
H(156) C(143) 3.339 .
H(156) C(144) 2.578 .
H(156) H(3) 3.110 1_654
H(156) H(143) 2.761 .
H(156) H(145) 3.485 .
H(156) H(157) 2.309 .
H(156) H(200) 2.981 .
H(156) H(201) 2.456 .
H(156) H(202) 3.547 .
H(156) H(203) 2.280 .
H(157) N(4) 3.054 1_654
H(157) N(5) 2.458 1_654
H(157) N(26) 1.916 .
H(157) C(106) 3.445 .
H(157) C(116) 3.365 .
H(157) C(120) 2.545 .
H(157) C(121) 2.056 .
H(157) C(124) 2.564 .
H(157) C(125) 2.452 .
H(157) H(143) 2.477 .
H(157) H(147) 3.121 .
H(157) H(148) 3.450 .
H(157) H(156) 2.309 .
H(157) H(159) 3.129 .
H(157) H(160) 2.153 .
H(157) H(161) 2.392 .
H(158) Mn(4) 3.192 .
H(158) N(25) 2.019 .
H(158) N(26) 2.663 .
H(158) N(30) 2.951 .
H(158) N(31) 3.293 .
H(158) C(11) 3.369 1_654
H(158) C(12) 3.111 1_654
H(158) C(13) 3.474 1_654
H(158) C(36) 3.314 1_654
H(158) C(115) 2.999 .
H(158) C(122) 3.579 .
H(158) C(124) 2.082 .
H(158) C(125) 2.708 .
H(158) C(126) 3.224 .
H(158) C(127) 2.655 .
H(158) C(128) 2.090 .
H(158) H(45) 3.433 1_654
H(158) H(47) 2.467 1_654
H(158) H(154) 3.131 .
H(158) H(159) 2.875 .
H(158) H(161) 2.559 .
H(158) H(164) 2.458 .
H(158) H(165) 3.561 .
H(158) H(166) 2.894 .
H(158) H(167) 2.406 .
H(158) H(215) 3.230 1_654
H(159) Mn(4) 3.152 .
H(159) N(25) 2.626 .
H(159) N(26) 2.037 .
H(159) N(27) 2.830 .
H(159) C(95) 3.171 1_655
H(159) C(107) 3.382 .
H(159) C(115) 3.518 .
H(159) C(122) 2.993 .
H(159) C(123) 2.073 .
H(159) C(125) 2.059 .
H(159) C(126) 2.646 .
H(159) C(127) 3.199 .
H(159) C(128) 2.655 .
H(159) H(120) 2.518 1_655
H(159) H(121) 2.980 1_655
H(159) H(147) 2.781 .
H(159) H(148) 3.221 .
H(159) H(157) 3.129 .
H(159) H(158) 2.875 .
H(159) H(160) 2.359 .
H(159) H(161) 2.869 .
H(159) H(162) 3.557 .
H(159) H(163) 2.481 .
H(159) H(166) 2.470 .
H(159) H(167) 3.563 .
H(160) N(5) 2.907 1_654
H(160) N(26) 2.780 .
H(160) C(107) 3.449 .
H(160) C(122) 2.774 .
H(160) C(123) 3.389 .
H(160) C(124) 2.080 .
H(160) C(126) 2.108 .
H(160) C(127) 3.396 .
H(160) H(143) 3.028 .
H(160) H(144) 3.537 .
H(160) H(147) 2.513 .
H(160) H(157) 2.153 .
H(160) H(159) 2.359 .
H(160) H(161) 1.606 .
H(160) H(162) 2.420 .
H(160) H(163) 2.387 .
H(160) H(185) 3.101 2_856
H(161) N(4) 3.478 1_654
H(161) N(5) 2.722 1_654
H(161) N(26) 2.764 .
H(161) C(8) 3.567 1_654
H(161) C(122) 2.885 .
H(161) C(123) 2.760 .
H(161) C(124) 2.080 .
H(161) C(126) 2.108 .
H(161) C(127) 2.774 .
H(161) C(128) 3.356 .
H(161) H(32) 2.732 1_654
H(161) H(157) 2.392 .
H(161) H(158) 2.559 .
H(161) H(159) 2.869 .
H(161) H(160) 1.606 .
H(161) H(162) 2.395 .
H(161) H(163) 2.898 .
H(161) H(164) 2.608 .
H(162) C(124) 3.342 .
H(162) C(125) 2.099 .
H(162) C(127) 2.081 .
H(162) C(128) 3.365 .
H(162) C(136) 3.437 2_856
H(162) H(32) 2.766 1_654
H(162) H(152) 3.319 2_856
H(162) H(159) 3.557 .
H(162) H(160) 2.420 .
H(162) H(161) 2.395 .
H(162) H(163) 1.602 .
H(162) H(164) 2.382 .
H(162) H(165) 2.375 .
H(162) H(168) 3.059 2_856
H(162) H(183) 3.107 2_856
H(162) H(185) 2.861 2_856
H(162) H(204) 2.889 1_655
H(163) Cl(3) 2.971 1_655
H(163) C(123) 3.279 .
H(163) C(124) 2.700 .
H(163) C(125) 2.099 .
H(163) C(127) 2.081 .
H(163) C(128) 2.711 .
H(163) C(145) 3.412 1_655
H(163) H(120) 3.153 1_655
H(163) H(159) 2.481 .
H(163) H(160) 2.387 .
H(163) H(161) 2.898 .
H(163) H(162) 1.602 .
H(163) H(164) 2.878 .
H(163) H(165) 2.379 .
H(163) H(166) 2.537 .
H(163) H(204) 2.867 1_655
H(164) C(9) 3.461 1_654
H(164) C(10) 3.251 1_654
H(164) C(123) 2.680 .
H(164) C(124) 3.238 .
H(164) C(125) 2.744 .
H(164) C(126) 2.083 .
H(164) C(128) 2.084 .
H(164) H(32) 2.880 1_654
H(164) H(36) 3.561 1_654
H(164) H(45) 3.491 1_654
H(164) H(158) 2.458 .
H(164) H(161) 2.608 .
H(164) H(162) 2.382 .
H(164) H(163) 2.878 .
H(164) H(165) 1.603 .
H(164) H(166) 2.885 .
H(164) H(167) 2.391 .
H(164) H(196) 3.207 1_655
H(164) H(214) 3.375 1_654
H(165) C(123) 3.357 .
H(165) C(125) 3.396 .
H(165) C(126) 2.083 .
H(165) C(128) 2.084 .
H(165) C(142) 3.594 1_655
H(165) H(137) 3.532 1_655
H(165) H(158) 3.561 .
H(165) H(162) 2.375 .
H(165) H(163) 2.379 .
H(165) H(164) 1.603 .
H(165) H(166) 2.396 .
H(165) H(167) 2.385 .
H(165) H(168) 3.022 2_856
H(165) H(196) 2.624 1_655
H(165) H(198) 3.176 1_655
H(165) H(199) 3.296 1_655
H(166) N(24) 2.979 1_655
H(166) N(25) 2.779 .
H(166) C(95) 2.909 1_655
H(166) C(115) 2.919 .
H(166) C(123) 2.101 .
H(166) C(124) 2.705 .
H(166) C(125) 3.306 .
H(166) C(126) 2.711 .
H(166) C(127) 2.089 .
H(166) H(119) 2.721 1_655
H(166) H(120) 2.810 1_655
H(166) H(121) 2.698 1_655
H(166) H(154) 2.430 .
H(166) H(158) 2.894 .
H(166) H(159) 2.470 .
H(166) H(163) 2.537 .
H(166) H(164) 2.885 .
H(166) H(165) 2.396 .
H(166) H(167) 1.606 .
H(167) N(24) 2.914 1_655
H(167) N(25) 2.789 .
H(167) C(36) 3.034 1_654
H(167) C(115) 2.797 .
H(167) C(123) 2.101 .
H(167) C(124) 3.370 .
H(167) C(126) 3.370 .
H(167) C(127) 2.089 .
H(167) C(142) 3.491 1_655
H(167) H(45) 2.513 1_654
H(167) H(47) 2.687 1_654
H(167) H(154) 2.161 .
H(167) H(158) 2.406 .
H(167) H(159) 3.563 .
H(167) H(164) 2.391 .
H(167) H(165) 2.385 .
H(167) H(166) 1.606 .
H(167) H(196) 2.770 1_655
H(167) H(197) 3.344 1_655
H(167) H(198) 3.600 1_655
H(168) C(110) 2.980 .
H(168) C(111) 3.130 .
H(168) C(129) 2.096 .
H(168) C(131) 2.457 .
H(168) C(132) 3.301 .
H(168) H(31) 3.505 2_747
H(168) H(36) 3.192 2_747
H(168) H(152) 2.607 .
H(168) H(162) 3.059 2_846
H(168) H(165) 3.022 2_846
H(168) H(169) 1.600 .
H(168) H(170) 1.600 .
H(168) H(171) 3.392 .
H(168) H(172) 2.229 .
H(168) H(173) 2.660 .
H(168) H(174) 3.450 .
H(168) H(175) 3.558 .
H(169) Cl(8) 2.694 2_746
H(169) C(110) 3.338 .
H(169) C(129) 2.096 .
H(169) C(131) 2.888 .
H(169) C(132) 2.502 .
H(169) H(36) 3.410 2_747
H(169) H(152) 3.296 .
H(169) H(168) 1.600 .
H(169) H(170) 1.600 .
H(169) H(171) 3.550 .
H(169) H(172) 2.626 .
H(169) H(173) 3.527 .
H(169) H(174) 2.326 .
H(169) H(175) 2.661 .
H(169) H(176) 3.443 .
H(170) C(110) 2.572 .
H(170) C(111) 2.435 .
H(170) C(129) 2.096 .
H(170) C(131) 3.275 .
H(170) C(132) 2.954 .
H(170) H(31) 2.925 2_747
H(170) H(36) 3.192 2_747
H(170) H(152) 1.807 .
H(170) H(168) 1.600 .
H(170) H(169) 1.600 .
H(170) H(172) 3.374 .
H(170) H(173) 3.575 .
H(170) H(174) 2.728 .
H(170) H(175) 3.550 .
H(170) H(179) 3.364 .
H(171) O(7) 2.606 .
H(171) C(104) 3.128 2_746
H(171) C(109) 3.125 .
H(171) C(110) 2.925 .
H(171) C(129) 2.073 .
H(171) C(130) 3.272 .
H(171) C(132) 2.488 .
H(171) C(139) 3.072 .
H(171) H(141) 2.527 2_746
H(171) H(142) 2.891 2_746
H(171) H(168) 3.392 .
H(171) H(169) 3.550 .
H(171) H(172) 1.600 .
H(171) H(173) 1.600 .
H(171) H(174) 3.421 .
H(171) H(175) 2.291 .
H(171) H(176) 2.684 .
H(171) H(189) 3.528 .
H(171) H(190) 2.606 .
H(171) H(191) 2.705 .
H(172) C(110) 3.297 .
H(172) C(129) 2.073 .
H(172) C(130) 2.437 .
H(172) C(132) 2.904 .
H(172) C(143) 3.575 2_746
H(172) H(137) 3.172 2_746
H(172) H(141) 3.076 2_746
H(172) H(142) 3.248 2_746
H(172) H(168) 2.229 .
H(172) H(169) 2.626 .
H(172) H(170) 3.374 .
H(172) H(171) 1.600 .
H(172) H(173) 1.600 .
H(172) H(174) 3.565 .
H(172) H(175) 2.665 .
H(172) H(176) 3.537 .
H(172) H(190) 3.490 .
H(172) H(199) 2.638 2_746
H(173) O(7) 3.097 .
H(173) N(32) 3.414 .
H(173) C(104) 3.509 2_746
H(173) C(109) 3.008 .
H(173) C(110) 2.508 .
H(173) C(111) 3.365 .
H(173) C(129) 2.073 .
H(173) C(130) 2.903 .
H(173) C(132) 3.292 .
H(173) C(145) 3.509 2_746
H(173) H(137) 3.179 2_746
H(173) H(141) 2.648 2_746
H(173) H(142) 3.573 2_746
H(173) H(152) 3.575 .
H(173) H(168) 2.660 .
H(173) H(169) 3.527 .
H(173) H(170) 3.575 .
H(173) H(171) 1.600 .
H(173) H(172) 1.600 .
H(173) H(175) 3.419 .
H(173) H(176) 3.590 .
H(173) H(204) 2.963 2_746
H(173) H(205) 3.257 2_746
H(174) Cl(8) 3.314 2_746
H(174) C(99) 3.401 1_655
H(174) C(110) 2.928 .
H(174) C(129) 2.077 .
H(174) C(130) 2.521 .
H(174) C(131) 3.285 .
H(174) H(110) 3.483 .
H(174) H(128) 2.632 1_655
H(174) H(129) 3.415 1_655
H(174) H(168) 3.450 .
H(174) H(169) 2.326 .
H(174) H(170) 2.728 .
H(174) H(171) 3.421 .
H(174) H(172) 3.565 .
H(174) H(175) 1.600 .
H(174) H(176) 1.600 .
H(174) H(186) 3.510 .
H(175) Cl(8) 3.397 2_746
H(175) O(7) 3.425 .
H(175) C(110) 3.299 .
H(175) C(129) 2.077 .
H(175) C(130) 2.906 .
H(175) C(131) 2.482 .
H(175) C(138) 3.441 .
H(175) C(139) 3.343 .
H(175) H(168) 3.558 .
H(175) H(169) 2.661 .
H(175) H(170) 3.550 .
H(175) H(171) 2.291 .
H(175) H(172) 2.665 .
H(175) H(173) 3.419 .
H(175) H(174) 1.600 .
H(175) H(176) 1.600 .
H(175) H(186) 2.664 .
H(175) H(187) 3.480 .
H(175) H(190) 2.525 .
H(175) H(191) 3.413 .
H(176) Mn(4) 3.579 .
H(176) O(7) 2.340 .
H(176) O(8) 3.360 .
H(176) N(27) 3.502 .
H(176) N(28) 3.259 .
H(176) N(29) 3.474 .
H(176) C(109) 2.624 .
H(176) C(110) 2.510 .
H(176) C(129) 2.077 .
H(176) C(130) 3.324 .
H(176) C(131) 2.918 .
H(176) H(128) 3.131 1_655
H(176) H(169) 3.443 .
H(176) H(171) 2.684 .
H(176) H(172) 3.537 .
H(176) H(173) 3.590 .
H(176) H(174) 1.600 .
H(176) H(175) 1.600 .
H(176) H(186) 2.649 .
H(176) H(190) 3.370 .
H(176) H(191) 3.590 .
H(177) N(16) 3.198 1_655
H(177) N(17) 3.565 1_655
H(177) C(77) 3.073 1_655
H(177) C(78) 3.184 1_655
H(177) C(79) 2.736 1_655
H(177) C(112) 2.906 .
H(177) C(133) 2.099 .
H(177) C(135) 2.479 .
H(177) C(136) 3.312 .
H(177) H(18) 3.549 2_747
H(177) H(101) 2.699 1_655
H(177) H(102) 2.264 1_655
H(177) H(113) 2.842 1_655
H(177) H(130) 3.229 1_655
H(177) H(178) 1.600 .
H(177) H(179) 1.600 .
H(177) H(180) 3.419 .
H(177) H(181) 2.281 .
H(177) H(182) 2.651 .
H(177) H(183) 3.440 .
H(177) H(184) 3.598 .
H(178) C(24) 2.920 2_747
H(178) C(112) 3.279 .
H(178) C(133) 2.099 .
H(178) C(135) 2.878 .
H(178) C(136) 2.514 .
H(178) H(18) 2.431 2_747
H(178) H(19) 2.621 2_747
H(178) H(20) 3.320 2_747
H(178) H(30) 3.165 2_747
H(178) H(31) 3.341 2_747
H(178) H(102) 3.564 1_655
H(178) H(113) 3.257 1_655
H(178) H(152) 3.409 .
H(178) H(177) 1.600 .
H(178) H(179) 1.600 .
H(178) H(180) 3.556 .
H(178) H(181) 2.611 .
H(178) H(182) 3.500 .
H(178) H(183) 2.307 .
H(178) H(184) 2.716 .
H(178) H(185) 3.446 .
H(179) C(99) 3.538 1_655
H(179) C(111) 2.623 .
H(179) C(112) 2.501 .
H(179) C(133) 2.099 .
H(179) C(135) 3.285 .
H(179) C(136) 2.955 .
H(179) H(31) 3.182 2_747
H(179) H(101) 3.324 1_655
H(179) H(130) 2.616 1_655
H(179) H(152) 2.329 .
H(179) H(170) 3.364 .
H(179) H(177) 1.600 .
H(179) H(178) 1.600 .
H(179) H(181) 3.396 .
H(179) H(182) 3.579 .
H(179) H(183) 2.724 .
H(179) H(184) 3.581 .
H(180) Cl(4) 3.374 2_746
H(180) C(112) 2.922 .
H(180) C(113) 3.164 .
H(180) C(133) 2.065 .
H(180) C(134) 3.283 .
H(180) C(136) 2.464 .
H(180) C(140) 3.218 1_655
H(180) H(115) 3.453 1_655
H(180) H(153) 2.721 .
H(180) H(177) 3.419 .
H(180) H(178) 3.556 .
H(180) H(181) 1.600 .
H(180) H(182) 1.600 .
H(180) H(183) 3.390 .
H(180) H(184) 2.238 .
H(180) H(185) 2.694 .
H(180) H(187) 3.413 1_655
H(180) H(192) 2.625 1_655
H(180) H(193) 2.929 1_655
H(181) N(17) 3.270 1_655
H(181) C(79) 3.310 1_655
H(181) C(91) 3.105 1_655
H(181) C(92) 3.045 1_655
H(181) C(112) 3.283 .
H(181) C(133) 2.065 .
H(181) C(134) 2.452 .
H(181) C(136) 2.862 .
H(181) H(102) 3.135 1_655
H(181) H(112) 3.396 1_655
H(181) H(113) 2.448 1_655
H(181) H(115) 2.527 1_655
H(181) H(153) 3.405 .
H(181) H(177) 2.281 .
H(181) H(178) 2.611 .
H(181) H(179) 3.396 .
H(181) H(180) 1.600 .
H(181) H(182) 1.600 .
H(181) H(183) 3.499 .
H(181) H(184) 2.606 .
H(181) H(185) 3.525 .
H(181) H(187) 3.570 1_655
H(182) N(17) 3.171 1_655
H(182) N(22) 3.215 1_655
H(182) N(23) 3.100 1_655
H(182) N(24) 3.391 1_655
H(182) C(79) 3.203 1_655
H(182) C(92) 3.530 1_655
H(182) C(112) 2.522 .
H(182) C(113) 2.470 .
H(182) C(133) 2.065 .
H(182) C(134) 2.893 .
H(182) C(136) 3.280 .
H(182) H(102) 3.430 1_655
H(182) H(115) 3.009 1_655
H(182) H(153) 1.908 .
H(182) H(177) 2.651 .
H(182) H(178) 3.500 .
H(182) H(179) 3.579 .
H(182) H(180) 1.600 .
H(182) H(181) 1.600 .
H(182) H(184) 3.380 .
H(182) H(192) 3.161 1_655
H(183) N(5) 3.183 2_747
H(183) C(30) 2.757 2_747
H(183) C(111) 3.102 .
H(183) C(112) 2.936 .
H(183) C(133) 2.081 .
H(183) C(134) 2.512 .
H(183) C(135) 3.250 .
H(183) H(30) 2.533 2_747
H(183) H(31) 2.680 2_747
H(183) H(32) 2.590 2_747
H(183) H(152) 2.607 .
H(183) H(162) 3.107 2_846
H(183) H(177) 3.440 .
H(183) H(178) 2.307 .
H(183) H(179) 2.724 .
H(183) H(180) 3.390 .
H(183) H(181) 3.499 .
H(183) H(184) 1.600 .
H(183) H(185) 1.600 .
H(184) Cl(7) 3.177 2_846
H(184) N(5) 2.826 2_747
H(184) C(112) 3.283 .
H(184) C(133) 2.081 .
H(184) C(134) 2.945 .
H(184) C(135) 2.437 .
H(184) H(177) 3.598 .
H(184) H(178) 2.716 .
H(184) H(179) 3.581 .
H(184) H(180) 2.238 .
H(184) H(181) 2.606 .
H(184) H(182) 3.380 .
H(184) H(183) 1.600 .
H(184) H(185) 1.600 .
H(185) Cl(4) 3.097 2_746
H(185) N(5) 3.542 2_747
H(185) C(111) 2.952 .
H(185) C(112) 2.518 .
H(185) C(113) 3.443 .
H(185) C(126) 3.567 2_846
H(185) C(133) 2.081 .
H(185) C(134) 3.319 .
H(185) C(135) 2.923 .
H(185) C(145) 3.305 2_746
H(185) H(152) 2.880 .
H(185) H(160) 3.101 2_846
H(185) H(162) 2.861 2_846
H(185) H(178) 3.446 .
H(185) H(180) 2.694 .
H(185) H(181) 3.525 .
H(185) H(183) 1.600 .
H(185) H(184) 1.600 .
H(185) H(204) 2.660 2_746
H(186) O(8) 2.595 .
H(186) N(28) 3.545 .
H(186) N(29) 3.316 .
H(186) C(116) 3.117 .
H(186) C(117) 2.917 .
H(186) C(132) 3.071 .
H(186) C(137) 2.076 .
H(186) C(139) 2.535 .
H(186) C(140) 3.257 .
H(186) H(107) 2.734 .
H(186) H(174) 3.510 .
H(186) H(175) 2.664 .
H(186) H(176) 2.649 .
H(186) H(187) 1.600 .
H(186) H(188) 1.600 .
H(186) H(189) 3.469 .
H(186) H(190) 2.368 .
H(186) H(191) 2.716 .
H(186) H(192) 3.385 .
H(186) H(193) 3.542 .
H(187) N(22) 3.598 .
H(187) C(92) 3.581 .
H(187) C(117) 3.308 .
H(187) C(137) 2.076 .
H(187) C(139) 2.955 .
H(187) C(140) 2.464 .
H(187) H(107) 2.740 .
H(187) H(112) 3.214 .
H(187) H(115) 2.636 .
H(187) H(175) 3.480 .
H(187) H(180) 3.413 1_455
H(187) H(181) 3.570 1_455
H(187) H(186) 1.600 .
H(187) H(188) 1.600 .
H(187) H(190) 2.738 .
H(187) H(191) 3.571 .
H(187) H(192) 2.247 .
H(187) H(193) 2.669 .
H(187) H(194) 3.396 .
H(188) O(8) 3.084 .
H(188) N(18) 3.466 .
H(188) N(22) 3.079 .
H(188) N(29) 3.494 .
H(188) C(86) 3.206 .
H(188) C(88) 3.551 .
H(188) C(116) 3.010 .
H(188) C(117) 2.485 .
H(188) C(118) 3.294 .
H(188) C(137) 2.076 .
H(188) C(139) 3.329 .
H(188) C(140) 2.909 .
H(188) H(105) 3.123 .
H(188) H(107) 2.691 .
H(188) H(115) 3.137 .
H(188) H(155) 3.471 .
H(188) H(186) 1.600 .
H(188) H(187) 1.600 .
H(188) H(190) 3.481 .
H(188) H(192) 2.677 .
H(188) H(193) 3.542 .
H(188) H(194) 3.569 .
H(189) C(18) 3.518 1_654
H(189) C(104) 3.296 2_746
H(189) C(117) 2.965 .
H(189) C(137) 2.094 .
H(189) C(138) 3.330 .
H(189) C(140) 2.470 .
H(189) H(5) 3.424 1_654
H(189) H(6) 3.439 1_654
H(189) H(7) 2.858 1_654
H(189) H(103) 2.977 2_746
H(189) H(140) 3.093 2_746
H(189) H(142) 2.680 2_746
H(189) H(145) 3.436 2_746
H(189) H(149) 2.966 2_746
H(189) H(171) 3.528 .
H(189) H(186) 3.469 .
H(189) H(190) 1.600 .
H(189) H(191) 1.600 .
H(189) H(192) 3.408 .
H(189) H(193) 2.262 .
H(189) H(194) 2.654 .
H(190) O(8) 3.455 .
H(190) C(117) 3.341 .
H(190) C(131) 3.414 .
H(190) C(132) 3.329 .
H(190) C(137) 2.094 .
H(190) C(138) 2.549 .
H(190) C(140) 2.864 .
H(190) H(142) 3.099 2_746
H(190) H(171) 2.606 .
H(190) H(172) 3.490 .
H(190) H(175) 2.525 .
H(190) H(176) 3.370 .
H(190) H(186) 2.368 .
H(190) H(187) 2.738 .
H(190) H(188) 3.481 .
H(190) H(189) 1.600 .
H(190) H(191) 1.600 .
H(190) H(192) 3.534 .
H(190) H(193) 2.596 .
H(190) H(194) 3.496 .
H(191) Mn(4) 3.497 .
H(191) O(7) 3.298 .
H(191) O(8) 2.358 .
H(191) N(30) 3.179 .
H(191) N(31) 3.582 .
H(191) C(104) 3.421 2_746
H(191) C(116) 2.623 .
H(191) C(117) 2.537 .
H(191) C(137) 2.094 .
H(191) C(138) 2.947 .
H(191) C(140) 3.267 .
H(191) H(5) 3.154 1_654
H(191) H(140) 3.196 2_746
H(191) H(141) 3.405 2_746
H(191) H(142) 3.096 2_746
H(191) H(171) 2.705 .
H(191) H(175) 3.413 .
H(191) H(176) 3.590 .
H(191) H(186) 2.716 .
H(191) H(187) 3.571 .
H(191) H(189) 1.600 .
H(191) H(190) 1.600 .
H(191) H(193) 3.375 .
H(191) H(194) 3.570 .
H(192) N(22) 3.171 .
H(192) N(23) 3.058 .
H(192) N(24) 3.302 .
H(192) C(117) 2.973 .
H(192) C(118) 3.108 .
H(192) C(135) 3.280 1_455
H(192) C(137) 2.047 .
H(192) C(138) 2.457 .
H(192) C(139) 3.265 .
H(192) H(155) 2.564 .
H(192) H(180) 2.625 1_455
H(192) H(182) 3.161 1_455
H(192) H(186) 3.385 .
H(192) H(187) 2.247 .
H(192) H(188) 2.677 .
H(192) H(189) 3.408 .
H(192) H(190) 3.534 .
H(192) H(193) 1.600 .
H(192) H(194) 1.600 .
H(193) Cl(4) 3.568 2_646
H(193) C(117) 3.340 .
H(193) C(137) 2.047 .
H(193) C(138) 2.895 .
H(193) C(139) 2.433 .
H(193) H(144) 2.967 2_746
H(193) H(145) 3.554 2_746
H(193) H(149) 3.032 2_746
H(193) H(155) 3.348 .
H(193) H(180) 2.929 1_455
H(193) H(186) 3.542 .
H(193) H(187) 2.669 .
H(193) H(188) 3.542 .
H(193) H(189) 2.262 .
H(193) H(190) 2.596 .
H(193) H(191) 3.375 .
H(193) H(192) 1.600 .
H(193) H(194) 1.600 .
H(194) C(117) 2.555 .
H(194) C(118) 2.456 .
H(194) C(137) 2.047 .
H(194) C(138) 3.267 .
H(194) C(139) 2.886 .
H(194) H(6) 3.123 1_654
H(194) H(7) 3.531 1_654
H(194) H(149) 3.244 2_746
H(194) H(155) 1.885 .
H(194) H(187) 3.396 .
H(194) H(188) 3.569 .
H(194) H(189) 2.654 .
H(194) H(190) 3.496 .
H(194) H(191) 3.570 .
H(194) H(192) 1.600 .
H(194) H(193) 1.600 .
H(194) H(197) 3.011 .
H(195) C(34) 3.349 1_554
H(195) C(118) 3.339 .
H(195) C(119) 2.890 .
H(195) C(141) 2.047 .
H(195) C(143) 3.187 .
H(195) C(144) 2.421 .
H(195) H(6) 3.230 1_654
H(195) H(11) 2.776 1_654
H(195) H(40) 2.844 1_554
H(195) H(41) 2.974 1_554
H(195) H(45) 2.991 1_554
H(195) H(155) 3.064 .
H(195) H(196) 1.600 .
H(195) H(197) 1.601 .
H(195) H(198) 3.297 .
H(195) H(199) 3.500 .
H(195) H(201) 3.358 .
H(195) H(202) 2.214 .
H(195) H(203) 2.615 .
H(196) C(119) 3.258 .
H(196) C(127) 3.198 1_455
H(196) C(128) 3.390 1_455
H(196) C(141) 2.047 .
H(196) C(143) 2.398 .
H(196) C(144) 2.826 .
H(196) H(45) 2.844 1_554
H(196) H(155) 3.223 .
H(196) H(164) 3.207 1_455
H(196) H(165) 2.624 1_455
H(196) H(167) 2.770 1_455
H(196) H(195) 1.600 .
H(196) H(197) 1.600 .
H(196) H(198) 2.174 .
H(196) H(199) 2.602 .
H(196) H(200) 3.334 .
H(196) H(201) 3.486 .
H(196) H(202) 2.576 .
H(196) H(203) 3.467 .
H(197) N(24) 3.430 .
H(197) C(118) 2.339 .
H(197) C(119) 2.455 .
H(197) C(141) 2.047 .
H(197) C(143) 2.794 .
H(197) C(144) 3.206 .
H(197) H(6) 3.315 1_654
H(197) H(40) 3.523 1_554
H(197) H(45) 2.812 1_554
H(197) H(155) 1.745 .
H(197) H(167) 3.344 1_455
H(197) H(194) 3.011 .
H(197) H(195) 1.601 .
H(197) H(196) 1.600 .
H(197) H(198) 2.529 .
H(197) H(199) 3.448 .
H(197) H(200) 3.446 .
H(197) H(202) 3.333 .
H(197) H(203) 3.506 .
H(198) N(23) 3.505 .
H(198) N(24) 3.198 .
H(198) C(103) 3.370 .
H(198) C(118) 3.290 .
H(198) C(119) 2.829 .
H(198) C(141) 2.000 .
H(198) C(142) 2.355 .
H(198) C(144) 3.181 .
H(198) H(137) 2.779 .
H(198) H(139) 3.094 .
H(198) H(155) 3.091 .
H(198) H(165) 3.176 1_455
H(198) H(167) 3.600 1_455
H(198) H(195) 3.297 .
H(198) H(196) 2.174 .
H(198) H(197) 2.529 .
H(198) H(199) 1.600 .
H(198) H(200) 1.600 .
H(198) H(201) 3.349 .
H(198) H(202) 3.462 .
H(199) C(119) 3.207 .
H(199) C(131) 3.595 2_756
H(199) C(141) 2.000 .
H(199) C(142) 2.826 .
H(199) C(144) 2.404 .
H(199) H(137) 2.991 .
H(199) H(165) 3.296 1_455
H(199) H(172) 2.638 2_756
H(199) H(195) 3.500 .
H(199) H(196) 2.602 .
H(199) H(197) 3.448 .
H(199) H(198) 1.600 .
H(199) H(200) 1.600 .
H(199) H(201) 2.214 .
H(199) H(202) 2.610 .
H(199) H(203) 3.337 .
H(200) C(81) 3.463 .
H(200) C(82) 3.309 .
H(200) C(118) 3.252 .
H(200) C(119) 2.380 .
H(200) C(120) 2.909 .
H(200) C(141) 2.000 .
H(200) C(142) 3.180 .
H(200) C(144) 2.853 .
H(200) H(103) 3.486 .
H(200) H(137) 3.277 .
H(200) H(145) 3.085 .
H(200) H(155) 3.510 .
H(200) H(156) 2.981 .
H(200) H(196) 3.334 .
H(200) H(197) 3.446 .
H(200) H(198) 1.600 .
H(200) H(199) 1.600 .
H(200) H(201) 2.653 .
H(200) H(202) 3.491 .
H(200) H(203) 3.506 .
H(201) Cl(7) 3.452 .
H(201) Cl(8) 3.466 .
H(201) C(119) 2.884 .
H(201) C(120) 3.005 .
H(201) C(141) 2.010 .
H(201) C(142) 3.205 .
H(201) C(143) 2.423 .
H(201) C(148) 3.365 .
H(201) H(156) 2.456 .
H(201) H(195) 3.358 .
H(201) H(196) 3.486 .
H(201) H(198) 3.349 .
H(201) H(199) 2.214 .
H(201) H(200) 2.653 .
H(201) H(202) 1.600 .
H(201) H(203) 1.601 .
H(201) H(211) 2.928 .
H(202) Cl(8) 3.563 .
H(202) C(119) 3.250 .
H(202) C(141) 2.010 .
H(202) C(142) 2.394 .
H(202) C(143) 2.828 .
H(202) H(11) 3.566 1_654
H(202) H(156) 3.547 .
H(202) H(195) 2.214 .
H(202) H(196) 2.576 .
H(202) H(197) 3.333 .
H(202) H(198) 3.462 .
H(202) H(199) 2.610 .
H(202) H(200) 3.491 .
H(202) H(201) 1.600 .
H(202) H(203) 1.600 .
H(202) H(211) 3.371 .
H(203) N(3) 2.872 1_654
H(203) N(4) 3.358 1_654
H(203) C(16) 3.517 1_654
H(203) C(119) 2.456 .
H(203) C(120) 2.612 .
H(203) C(141) 2.010 .
H(203) C(142) 2.839 .
H(203) C(143) 3.191 .
H(203) H(3) 2.578 1_654
H(203) H(11) 3.109 1_654
H(203) H(156) 2.280 .
H(203) H(195) 2.615 .
H(203) H(196) 3.467 .
H(203) H(197) 3.506 .
H(203) H(199) 3.337 .
H(203) H(200) 3.506 .
H(203) H(201) 1.601 .
H(203) H(202) 1.600 .
H(203) H(211) 3.114 .
H(204) Cl(3) 2.211 .
H(204) Cl(4) 2.358 .
H(204) C(109) 3.523 2_756
H(204) C(110) 3.305 2_756
H(204) C(111) 3.106 2_756
H(204) C(112) 3.238 2_756
H(204) C(113) 3.418 2_756
H(204) C(114) 3.561 2_756
H(204) C(126) 3.326 1_455
H(204) C(136) 3.566 2_756
H(204) H(152) 3.451 2_756
H(204) H(162) 2.889 1_455
H(204) H(163) 2.867 1_455
H(204) H(173) 2.963 2_756
H(204) H(185) 2.660 2_756
H(204) H(205) 1.600 .
H(205) Cl(3) 2.211 .
H(205) Cl(4) 2.358 .
H(205) N(31) 3.168 2_756
H(205) N(32) 2.387 2_756
H(205) C(36) 3.518 2_657
H(205) C(109) 3.257 2_756
H(205) C(113) 3.463 2_756
H(205) C(114) 3.136 2_756
H(205) C(115) 3.472 2_756
H(205) H(42) 3.418 2_657
H(205) H(46) 2.921 2_657
H(205) H(47) 3.211 2_657
H(205) H(173) 3.257 2_756
H(205) H(204) 1.600 .
H(206) Cl(1) 2.355 .
H(206) Cl(2) 2.231 .
H(206) O(6) 3.442 .
H(206) N(20) 3.184 .
H(206) N(21) 2.513 .
H(206) C(80) 3.019 .
H(206) C(81) 3.366 .
H(206) C(84) 3.439 .
H(206) C(85) 3.040 .
H(206) C(86) 3.534 .
H(206) H(74) 3.142 .
H(206) H(75) 3.340 .
H(206) H(136) 2.867 .
H(206) H(207) 1.605 .
H(207) Cl(1) 2.355 .
H(207) Cl(2) 2.231 .
H(207) C(19) 3.464 2_657
H(207) C(80) 3.526 .
H(207) C(81) 3.188 .
H(207) C(82) 3.059 .
H(207) C(83) 3.340 .
H(207) C(102) 3.552 .
H(207) C(108) 3.572 .
H(207) H(7) 3.247 2_657
H(207) H(8) 2.715 2_657
H(207) H(103) 3.352 .
H(207) H(136) 2.652 .
H(207) H(151) 2.694 .
H(207) H(206) 1.605 .
H(208) Cl(5) 2.132 .
H(208) Cl(6) 2.238 .
H(208) N(14) 3.433 .
H(208) N(15) 3.532 .
H(208) C(44) 3.321 .
H(208) C(45) 3.035 .
H(208) C(46) 3.151 .
H(208) C(65) 3.521 .
H(208) C(67) 3.121 .
H(208) H(51) 3.473 .
H(208) H(58) 3.288 2_647
H(208) H(85) 2.705 .
H(208) H(87) 2.860 .
H(208) H(90) 3.547 .
H(208) H(209) 1.601 .
H(209) Cl(5) 2.132 .
H(209) Cl(6) 2.238 .
H(209) N(14) 2.872 .
H(209) N(15) 3.184 .
H(209) C(44) 3.584 .
H(209) C(48) 3.564 .
H(209) C(49) 3.405 .
H(209) C(98) 3.000 .
H(209) H(125) 2.255 .
H(209) H(126) 3.186 .
H(209) H(127) 3.150 .
H(209) H(208) 1.601 .
H(210) Cl(7) 2.293 .
H(210) Cl(8) 2.192 .
H(210) C(1) 3.333 1_654
H(210) C(2) 2.957 1_654
H(210) C(3) 2.960 1_654
H(210) C(4) 3.407 1_654
H(210) C(21) 3.564 1_654
H(210) C(24) 3.233 1_654
H(210) C(90) 3.462 2_756
H(210) H(1) 3.234 1_654
H(210) H(14) 3.383 1_654
H(210) H(18) 2.836 1_654
H(210) H(20) 2.973 1_654
H(210) H(111) 2.997 2_756
H(210) H(112) 2.998 2_756
H(210) H(211) 1.604 .
H(211) Cl(7) 2.293 .
H(211) Cl(8) 2.192 .
H(211) N(3) 2.515 1_654
H(211) N(4) 2.906 1_654
H(211) N(5) 3.572 1_654
H(211) C(1) 3.187 1_654
H(211) C(2) 3.515 1_654
H(211) C(5) 3.469 1_654
H(211) C(6) 3.166 1_654
H(211) C(144) 3.318 .
H(211) H(20) 3.279 1_654
H(211) H(201) 2.928 .
H(211) H(202) 3.371 .
H(211) H(203) 3.114 .
H(211) H(210) 1.604 .
H(212) N(11) 3.153 1_455
H(212) N(12) 2.785 1_455
H(212) N(13) 2.789 1_455
H(212) C(1) 3.284 .
H(212) C(3) 3.260 .
H(212) C(4) 2.079 .
H(212) C(6) 2.041 .
H(212) C(7) 2.557 .
H(212) C(25) 2.739 .
H(212) C(26) 2.603 .
H(212) H(21) 2.572 .
H(212) H(22) 3.561 .
H(212) H(23) 2.216 .
H(212) H(29) 3.365 .
H(212) H(213) 2.315 .
H(213) N(1) 1.903 .
H(213) N(12) 3.155 1_455
H(213) N(13) 2.555 1_455
H(213) C(1) 3.319 .
H(213) C(5) 2.549 .
H(213) C(6) 2.083 .
H(213) C(15) 2.537 .
H(213) C(20) 2.461 .
H(213) H(2) 3.129 .
H(213) H(10) 2.192 .
H(213) H(11) 2.365 .
H(213) H(70) 3.056 1_455
H(213) H(72) 3.282 1_455
H(213) H(212) 2.315 .
H(214) N(13) 3.392 .
H(214) C(8) 3.233 .
H(214) C(9) 2.001 .
H(214) C(11) 2.042 .
H(214) C(12) 3.226 .
H(214) C(29) 2.655 .
H(214) C(32) 2.441 .
H(214) C(33) 2.743 .
H(214) C(34) 2.520 .
H(214) H(36) 2.714 .
H(214) H(37) 3.310 .
H(214) H(38) 1.807 .
H(214) H(39) 2.918 .
H(214) H(40) 3.318 .
H(214) H(41) 1.793 .
H(214) H(45) 3.526 .
H(214) H(164) 3.375 1_456
H(215) N(30) 3.139 1_456
H(215) N(31) 2.676 1_456
H(215) N(32) 2.645 1_456
H(215) C(8) 3.323 .
H(215) C(10) 3.243 .
H(215) C(11) 2.025 .
H(215) C(13) 2.036 .
H(215) C(14) 2.553 .
H(215) C(33) 2.668 .
H(215) C(35) 2.761 .
H(215) C(36) 3.098 .
H(215) C(72) 3.441 .
H(215) H(42) 2.518 .
H(215) H(44) 2.691 .
H(215) H(46) 3.580 .
H(215) H(47) 2.615 .
H(215) H(97) 3.185 .
H(215) H(99) 2.892 .
H(215) H(158) 3.230 1_456
H(215) H(216) 2.312 .
H(216) N(2) 1.909 .
H(216) N(30) 2.644 1_456
H(216) N(31) 2.871 1_456
H(216) N(32) 3.432 1_456
H(216) C(8) 3.338 .
H(216) C(12) 2.540 .
H(216) C(13) 2.058 .
H(216) C(16) 2.565 .
H(216) C(17) 2.459 .
H(216) H(3) 3.147 .
H(216) H(4) 2.371 .
H(216) H(5) 2.190 .
H(216) H(98) 3.363 .
H(216) H(99) 3.244 .
H(216) H(215) 2.312 .

loop_
_geom_torsion_atom_site_label_1
_geom_torsion_atom_site_label_2
_geom_torsion_atom_site_label_3
_geom_torsion_atom_site_label_4
_geom_torsion
O(1) Mn(1) O(2) C(8) -139.3(6)
O(2) Mn(1) O(1) C(1) -141.1(5)
O(1) Mn(1) N(1) C(7) -23.9(6)
O(1) Mn(1) N(1) C(15) 162.4(4)
N(1) Mn(1) O(1) C(1) 36.5(5)
O(1) Mn(1) N(3) N(4) -107.4(5)
N(3) Mn(1) O(1) C(1) -48.5(5)
O(1) Mn(1) N(6) N(7) 7.3(5)
N(6) Mn(1) O(1) C(1) 126.3(5)
O(2) Mn(1) N(2) C(14) -24.5(6)
O(2) Mn(1) N(2) C(16) 161.3(4)
N(2) Mn(1) O(2) C(8) 38.0(6)
O(2) Mn(1) N(3) N(4) -10.8(5)
N(3) Mn(1) O(2) C(8) 128.8(6)
O(2) Mn(1) N(6) N(7) -89.4(5)
N(6) Mn(1) O(2) C(8) -47.3(6)
N(1) Mn(1) N(2) C(14) 158.3(6)
N(1) Mn(1) N(2) C(16) -16.0(4)
N(2) Mn(1) N(1) C(7) 159.1(6)
N(2) Mn(1) N(1) C(15) -14.6(4)
N(1) Mn(1) N(3) N(4) 162.1(5)
N(3) Mn(1) N(1) C(7) 67.7(6)
N(3) Mn(1) N(1) C(15) -106.0(4)
N(1) Mn(1) N(6) N(7) 97.9(5)
N(6) Mn(1) N(1) C(7) -115.7(6)
N(6) Mn(1) N(1) C(15) 70.6(4)
N(2) Mn(1) N(3) N(4) 80.0(5)
N(3) Mn(1) N(2) C(14) -116.9(6)
N(3) Mn(1) N(2) C(16) 68.8(4)
N(2) Mn(1) N(6) N(7) -179.9(4)
N(6) Mn(1) N(2) C(14) 67.8(6)
N(6) Mn(1) N(2) C(16) -106.5(4)
O(3) Mn(2) O(4) C(44) -142.1(5)
O(4) Mn(2) O(3) C(37) -141.5(5)
O(3) Mn(2) N(9) C(43) -26.1(6)
O(3) Mn(2) N(9) C(56) 163.3(4)
N(9) Mn(2) O(3) C(37) 38.3(5)
O(3) Mn(2) N(11) N(12) -89.5(5)
N(11) Mn(2) O(3) C(37) -48.1(6)
O(3) Mn(2) N(14) N(15) -7.7(5)
N(14) Mn(2) O(3) C(37) 127.7(5)
O(4) Mn(2) N(10) C(50) -20.6(5)
O(4) Mn(2) N(10) C(51) 164.1(4)
N(10) Mn(2) O(4) C(44) 35.1(5)
O(4) Mn(2) N(11) N(12) 7.1(6)
N(11) Mn(2) O(4) C(44) 124.5(5)
O(4) Mn(2) N(14) N(15) -104.1(5)
N(14) Mn(2) O(4) C(44) -49.3(5)
N(9) Mn(2) N(10) C(50) 159.9(6)
N(9) Mn(2) N(10) C(51) -15.4(4)
N(10) Mn(2) N(9) C(43) 156.7(6)
N(10) Mn(2) N(9) C(56) -13.8(4)
N(9) Mn(2) N(11) N(12) -179.4(6)
N(11) Mn(2) N(9) C(43) 66.9(6)
N(11) Mn(2) N(9) C(56) -103.7(4)
N(9) Mn(2) N(14) N(15) 82.4(5)
N(14) Mn(2) N(9) C(43) -118.8(6)
N(14) Mn(2) N(9) C(56) 70.6(4)
N(10) Mn(2) N(11) N(12) 98.3(5)
N(11) Mn(2) N(10) C(50) -113.6(5)
N(11) Mn(2) N(10) C(51) 71.1(4)
N(10) Mn(2) N(14) N(15) 164.7(5)
N(14) Mn(2) N(10) C(50) 69.8(5)
N(14) Mn(2) N(10) C(51) -105.5(4)
O(5) Mn(3) O(6) C(80) -146.7(6)
O(6) Mn(3) O(5) C(73) -146.1(5)
O(5) Mn(3) N(17) C(79) -23.2(6)
O(5) Mn(3) N(17) C(92) 162.3(4)
N(17) Mn(3) O(5) C(73) 30.5(5)
O(5) Mn(3) N(19) N(20) -118.1(6)
N(19) Mn(3) O(5) C(73) -56.1(5)
O(5) Mn(3) N(22) N(23) 15.6(6)
N(22) Mn(3) O(5) C(73) 120.1(5)
O(6) Mn(3) N(18) C(86) -22.9(5)
O(6) Mn(3) N(18) C(87) 164.7(4)
N(18) Mn(3) O(6) C(80) 30.8(6)
O(6) Mn(3) N(19) N(20) -23.2(6)
N(19) Mn(3) O(6) C(80) 122.8(6)
O(6) Mn(3) N(22) N(23) -79.5(6)
N(22) Mn(3) O(6) C(80) -53.5(6)
N(17) Mn(3) N(18) C(86) 160.8(5)
N(17) Mn(3) N(18) C(87) -11.6(4)
N(18) Mn(3) N(17) C(79) 159.6(6)
N(18) Mn(3) N(17) C(92) -14.9(4)
N(17) Mn(3) N(19) N(20) 150.8(6)
N(19) Mn(3) N(17) C(79) 67.2(6)
N(19) Mn(3) N(17) C(92) -107.2(4)
N(17) Mn(3) N(22) N(23) 106.7(6)
N(22) Mn(3) N(17) C(79) -116.2(6)
N(22) Mn(3) N(17) C(92) 69.4(4)
N(18) Mn(3) N(19) N(20) 68.0(6)
N(19) Mn(3) N(18) C(86) -112.9(5)
N(19) Mn(3) N(18) C(87) 74.7(4)
N(18) Mn(3) N(22) N(23) -170.3(6)
N(22) Mn(3) N(18) C(86) 70.6(5)
N(22) Mn(3) N(18) C(87) -101.8(4)
O(7) Mn(4) O(8) C(116) -148.6(5)
O(8) Mn(4) O(7) C(109) -148.3(6)
O(7) Mn(4) N(25) C(115) -24.1(5)
O(7) Mn(4) N(25) C(123) 164.1(4)
N(25) Mn(4) O(7) C(109) 30.4(6)
O(7) Mn(4) N(27) N(28) -83.4(5)
N(27) Mn(4) O(7) C(109) -55.4(6)
O(7) Mn(4) N(30) N(31) -30.6(5)
N(30) Mn(4) O(7) C(109) 120.2(6)
O(8) Mn(4) N(26) C(122) -20.8(6)
O(8) Mn(4) N(26) C(124) 162.8(5)
N(26) Mn(4) O(8) C(116) 28.7(5)
O(8) Mn(4) N(27) N(28) 11.4(5)
N(27) Mn(4) O(8) C(116) 118.4(5)
O(8) Mn(4) N(30) N(31) -125.2(5)
N(30) Mn(4) O(8) C(116) -58.8(5)
N(25) Mn(4) N(26) C(122) 160.8(6)
N(25) Mn(4) N(26) C(124) -15.6(5)
N(26) Mn(4) N(25) C(115) 158.9(5)
N(26) Mn(4) N(25) C(123) -13.0(4)
N(25) Mn(4) N(27) N(28) -175.2(5)
N(27) Mn(4) N(25) C(115) 68.6(5)
N(27) Mn(4) N(25) C(123) -103.3(4)
N(25) Mn(4) N(30) N(31) 61.4(5)
N(30) Mn(4) N(25) C(115) -113.7(5)
N(30) Mn(4) N(25) C(123) 74.5(4)
N(26) Mn(4) N(27) N(28) 102.5(5)
N(27) Mn(4) N(26) C(122) -113.5(6)
N(27) Mn(4) N(26) C(124) 70.1(5)
N(26) Mn(4) N(30) N(31) 143.7(5)
N(30) Mn(4) N(26) C(122) 70.7(6)
N(30) Mn(4) N(26) C(124) -105.7(5)
Mn(1) O(1) C(1) C(2) 151.6(5)
Mn(1) O(1) C(1) C(6) -34.7(9)
Mn(1) O(2) C(8) C(9) 151.1(5)
Mn(1) O(2) C(8) C(13) -30.4(10)
Mn(2) O(3) C(37) C(38) 149.7(5)
Mn(2) O(3) C(37) C(42) -31.9(9)
Mn(2) O(4) C(44) C(45) 150.5(5)
Mn(2) O(4) C(44) C(49) -32.2(9)
Mn(3) O(5) C(73) C(74) 156.9(5)
Mn(3) O(5) C(73) C(78) -24.7(9)
Mn(3) O(6) C(80) C(81) 161.4(5)
Mn(3) O(6) C(80) C(85) -24.2(10)
Mn(4) O(7) C(109) C(110) 162.7(5)
Mn(4) O(7) C(109) C(114) -21.3(9)
Mn(4) O(8) C(116) C(117) 157.9(5)
Mn(4) O(8) C(116) C(121) -22.2(9)
Mn(1) N(1) C(7) C(6) 8.8(10)
Mn(1) N(1) C(15) C(16) 38.9(6)
Mn(1) N(1) C(15) C(20) 161.2(5)
C(7) N(1) C(15) C(16) -135.0(6)
C(7) N(1) C(15) C(20) -12.7(10)
C(15) N(1) C(7) C(6) -178.0(6)
Mn(1) N(2) C(14) C(13) 4.7(11)
Mn(1) N(2) C(16) C(15) 41.0(6)
Mn(1) N(2) C(16) C(17) 163.8(5)
C(14) N(2) C(16) C(15) -133.2(7)
C(14) N(2) C(16) C(17) -10.4(10)
C(16) N(2) C(14) C(13) 178.3(7)
Mn(2) N(9) C(43) C(42) 8.0(10)
Mn(2) N(9) C(56) C(51) 38.6(5)
Mn(2) N(9) C(56) C(55) 162.8(5)
C(43) N(9) C(56) C(51) -131.9(6)
C(43) N(9) C(56) C(55) -7.7(10)
C(56) N(9) C(43) C(42) 177.5(6)
Mn(2) N(10) C(50) C(49) 3.5(10)
Mn(2) N(10) C(51) C(52) 162.9(5)
Mn(2) N(10) C(51) C(56) 39.2(5)
C(50) N(10) C(51) C(52) -12.5(9)
C(50) N(10) C(51) C(56) -136.1(6)
C(51) N(10) C(50) C(49) 178.3(6)
Mn(3) N(17) C(79) C(78) 10.8(10)
Mn(3) N(17) C(92) C(87) 36.5(6)
Mn(3) N(17) C(92) C(91) 162.2(5)
C(79) N(17) C(92) C(87) -138.0(6)
C(79) N(17) C(92) C(91) -12.3(10)
C(92) N(17) C(79) C(78) -175.4(6)
Mn(3) N(18) C(86) C(85) 9.7(9)
Mn(3) N(18) C(87) C(88) 156.7(4)
Mn(3) N(18) C(87) C(92) 33.4(6)
C(86) N(18) C(87) C(88) -15.9(9)
C(86) N(18) C(87) C(92) -139.2(6)
C(87) N(18) C(86) C(85) -178.5(6)
Mn(4) N(25) C(115) C(114) 10.7(10)
Mn(4) N(25) C(123) C(124) 37.1(6)
Mn(4) N(25) C(123) C(128) 158.1(4)
C(115) N(25) C(123) C(124) -134.5(6)
C(115) N(25) C(123) C(128) -13.5(9)
C(123) N(25) C(115) C(114) -178.2(6)
Mn(4) N(26) C(122) C(121) 7.1(11)
Mn(4) N(26) C(124) C(123) 38.9(7)
Mn(4) N(26) C(124) C(125) 163.4(5)
C(122) N(26) C(124) C(123) -137.6(7)
C(122) N(26) C(124) C(125) -13.1(10)
C(124) N(26) C(122) C(121) -176.8(7)
O(1) C(1) C(2) C(3) 174.6(6)
O(1) C(1) C(2) C(21) -7.2(9)
O(1) C(1) C(6) C(5) -174.0(7)
O(1) C(1) C(6) C(7) 8.4(11)
C(2) C(1) C(6) C(5) -0.4(9)
C(2) C(1) C(6) C(7) -178.1(6)
C(6) C(1) C(2) C(3) 0.8(10)
C(6) C(1) C(2) C(21) 179.0(6)
C(1) C(2) C(3) C(4) -2.6(11)
C(1) C(2) C(21) C(22) -176.0(6)
C(1) C(2) C(21) C(23) 62.8(8)
C(1) C(2) C(21) C(24) -59.7(8)
C(3) C(2) C(21) C(22) 2.1(10)
C(3) C(2) C(21) C(23) -119.1(7)
C(3) C(2) C(21) C(24) 118.4(7)
C(21) C(2) C(3) C(4) 179.2(7)
C(2) C(3) C(4) C(5) 3.7(12)
C(2) C(3) C(4) C(25) -178.0(7)
C(3) C(4) C(5) C(6) -3.1(11)
C(3) C(4) C(25) C(26) -155.5(8)
C(3) C(4) C(25) C(27) -39.2(11)
C(3) C(4) C(25) C(28) 77.1(11)
C(5) C(4) C(25) C(26) 22.7(11)
C(5) C(4) C(25) C(27) 139.0(8)
C(5) C(4) C(25) C(28) -104.7(11)
C(25) C(4) C(5) C(6) 178.5(7)
C(4) C(5) C(6) C(1) 1.7(12)
C(4) C(5) C(6) C(7) 179.5(7)
C(1) C(6) C(7) N(1) 4.3(11)
C(5) C(6) C(7) N(1) -173.5(7)
O(2) C(8) C(9) C(10) -178.7(7)
O(2) C(8) C(9) C(29) -0.4(9)
O(2) C(8) C(13) C(12) -178.0(7)
O(2) C(8) C(13) C(14) -1.5(11)
C(9) C(8) C(13) C(12) 0.6(11)
C(9) C(8) C(13) C(14) 177.0(7)
C(13) C(8) C(9) C(10) 2.7(11)
C(13) C(8) C(9) C(29) -179.0(6)
C(8) C(9) C(10) C(11) -3.4(12)
C(8) C(9) C(29) C(30) 60.0(9)
C(8) C(9) C(29) C(31) -62.1(9)
C(8) C(9) C(29) C(32) 179.6(8)
C(10) C(9) C(29) C(30) -121.7(7)
C(10) C(9) C(29) C(31) 116.2(8)
C(10) C(9) C(29) C(32) -2.1(11)
C(29) C(9) C(10) C(11) 178.3(7)
C(9) C(10) C(11) C(12) 0.4(9)
C(9) C(10) C(11) C(33) 179.0(7)
C(10) C(11) C(12) C(13) 3.1(12)
C(10) C(11) C(33) C(34) -13.2(11)
C(10) C(11) C(33) C(35) -131.1(8)
C(10) C(11) C(33) C(36) 105.9(9)
C(12) C(11) C(33) C(34) 165.3(8)
C(12) C(11) C(33) C(35) 47.5(10)
C(12) C(11) C(33) C(36) -75.5(9)
C(33) C(11) C(12) C(13) -175.5(7)
C(11) C(12) C(13) C(8) -3.7(13)
C(11) C(12) C(13) C(14) 179.7(7)
C(8) C(13) C(14) N(2) 14.2(12)
C(12) C(13) C(14) N(2) -169.2(8)
N(1) C(15) C(16) N(2) -49.4(6)
N(1) C(15) C(16) C(17) -174.7(5)
N(1) C(15) C(20) C(19) -176.6(6)
C(16) C(15) C(20) C(19) -58.1(8)
C(20) C(15) C(16) N(2) -175.8(5)
C(20) C(15) C(16) C(17) 58.9(7)
N(2) C(16) C(17) C(18) -177.4(6)
C(15) C(16) C(17) C(18) -57.4(8)
C(16) C(17) C(18) C(19) 56.7(8)
C(17) C(18) C(19) C(20) -57.8(9)
C(18) C(19) C(20) C(15) 57.5(9)
O(3) C(37) C(38) C(39) -179.0(6)
O(3) C(37) C(38) C(57) -1.6(11)
O(3) C(37) C(42) C(41) -178.1(7)
O(3) C(37) C(42) C(43) 1.0(11)
C(38) C(37) C(42) C(41) 0.3(9)
C(38) C(37) C(42) C(43) 179.4(7)
C(42) C(37) C(38) C(39) 2.6(11)
C(42) C(37) C(38) C(57) 180.0(6)
C(37) C(38) C(39) C(40) -2.6(11)
C(37) C(38) C(57) C(58) 178.7(7)
C(37) C(38) C(57) C(59) 59.9(10)
C(37) C(38) C(57) C(60) -62.5(10)
C(39) C(38) C(57) C(58) -4.2(11)
C(39) C(38) C(57) C(59) -122.9(8)
C(39) C(38) C(57) C(60) 114.7(8)
C(57) C(38) C(39) C(40) -180.0(7)
C(38) C(39) C(40) C(41) -0.5(9)
C(38) C(39) C(40) C(61) -178.2(7)
C(39) C(40) C(41) C(42) 3.6(11)
C(39) C(40) C(61) C(62) 111.3(9)
C(39) C(40) C(61) C(63) -127.0(8)
C(39) C(40) C(61) C(64) -10.8(11)
C(41) C(40) C(61) C(62) -66.3(9)
C(41) C(40) C(61) C(63) 55.3(10)
C(41) C(40) C(61) C(64) 171.6(7)
C(61) C(40) C(41) C(42) -178.5(7)
C(40) C(41) C(42) C(37) -3.6(12)
C(40) C(41) C(42) C(43) 177.2(7)
C(37) C(42) C(43) N(9) 10.5(12)
C(41) C(42) C(43) N(9) -170.3(7)
O(4) C(44) C(45) C(46) 176.4(6)
O(4) C(44) C(45) C(65) -8.6(10)
O(4) C(44) C(49) C(48) -174.9(6)
O(4) C(44) C(49) C(50) 4.2(11)
C(45) C(44) C(49) C(48) 2.3(11)
C(45) C(44) C(49) C(50) -178.5(7)
C(49) C(44) C(45) C(46) -0.9(10)
C(49) C(44) C(45) C(65) 174.1(7)
C(44) C(45) C(46) C(47) -1.1(12)
C(44) C(45) C(65) C(66) 67.2(9)
C(44) C(45) C(65) C(67) -54.4(9)
C(44) C(45) C(65) C(68) -176.5(7)
C(46) C(45) C(65) C(66) -118.2(8)
C(46) C(45) C(65) C(67) 120.2(8)
C(46) C(45) C(65) C(68) -1.8(11)
C(65) C(45) C(46) C(47) -176.1(8)
C(45) C(46) C(47) C(48) 1.6(13)
C(45) C(46) C(47) C(69) -176.0(8)
C(46) C(47) C(48) C(49) -0.1(10)
C(46) C(47) C(69) C(70) -24.4(13)
C(46) C(47) C(69) C(71) -144.5(9)
C(46) C(47) C(69) C(72) 95.6(9)
C(48) C(47) C(69) C(70) 158.2(10)
C(48) C(47) C(69) C(71) 38.0(11)
C(48) C(47) C(69) C(72) -81.9(10)
C(69) C(47) C(48) C(49) 177.6(7)
C(47) C(48) C(49) C(44) -1.8(12)
C(47) C(48) C(49) C(50) 179.0(7)
C(44) C(49) C(50) N(10) 9.7(12)
C(48) C(49) C(50) N(10) -171.1(7)
N(10) C(51) C(52) C(53) -175.2(6)
N(10) C(51) C(56) N(9) -48.2(6)
N(10) C(51) C(56) C(55) -175.2(5)
C(52) C(51) C(56) N(9) -174.3(5)
C(52) C(51) C(56) C(55) 58.7(7)
C(56) C(51) C(52) C(53) -55.5(7)
C(51) C(52) C(53) C(54) 56.6(9)
C(52) C(53) C(54) C(55) -57.7(9)
C(53) C(54) C(55) C(56) 57.1(8)
C(54) C(55) C(56) N(9) -178.4(6)
C(54) C(55) C(56) C(51) -56.9(8)
O(5) C(73) C(74) C(75) 169.8(6)
O(5) C(73) C(74) C(93) -7.2(10)
O(5) C(73) C(78) C(77) -171.9(6)
O(5) C(73) C(78) C(79) 1.7(11)
C(74) C(73) C(78) C(77) 6.4(10)
C(74) C(73) C(78) C(79) 180.0(6)
C(78) C(73) C(74) C(75) -8.5(10)
C(78) C(73) C(74) C(93) 174.4(7)
C(73) C(74) C(75) C(76) 5.3(11)
C(73) C(74) C(93) C(94) -57.0(9)
C(73) C(74) C(93) C(95) 64.3(9)
C(73) C(74) C(93) C(96) -174.5(7)
C(75) C(74) C(93) C(94) 126.1(7)
C(75) C(74) C(93) C(95) -112.6(8)
C(75) C(74) C(93) C(96) 8.6(11)
C(93) C(74) C(75) C(76) -177.7(7)
C(74) C(75) C(76) C(77) 0.3(9)
C(74) C(75) C(76) C(97) -177.4(7)
C(75) C(76) C(77) C(78) -2.9(11)
C(75) C(76) C(97) C(98) -136.7(10)
C(75) C(76) C(97) C(99) 109.8(11)
C(75) C(76) C(97) C(100) -16.5(13)
C(77) C(76) C(97) C(98) 45.7(13)
C(77) C(76) C(97) C(99) -67.8(12)
C(77) C(76) C(97) C(100) 165.9(11)
C(97) C(76) C(77) C(78) 174.8(7)
C(76) C(77) C(78) C(73) -0.5(9)
C(76) C(77) C(78) C(79) -174.4(6)
C(73) C(78) C(79) N(17) 4.9(12)
C(77) C(78) C(79) N(17) 178.7(7)
O(6) C(80) C(81) C(82) 174.8(6)
O(6) C(80) C(81) C(101) -3.9(10)
O(6) C(80) C(85) C(84) -176.9(6)
O(6) C(80) C(85) C(86) -0.1(9)
C(81) C(80) C(85) C(84) -2.5(10)
C(81) C(80) C(85) C(86) 174.4(6)
C(85) C(80) C(81) C(82) 0.4(9)
C(85) C(80) C(81) C(101) -178.3(6)
C(80) C(81) C(82) C(83) 1.2(11)
C(80) C(81) C(101) C(102) 63.0(8)
C(80) C(81) C(101) C(103) -57.5(9)
C(80) C(81) C(101) C(104) 179.5(7)
C(82) C(81) C(101) C(102) -115.7(8)
C(82) C(81) C(101) C(103) 123.8(8)
C(82) C(81) C(101) C(104) 0.8(10)
C(101) C(81) C(82) C(83) 179.9(5)
C(81) C(82) C(83) C(84) -0.5(10)
C(81) C(82) C(83) C(105) -179.7(6)
C(82) C(83) C(84) C(85) -1.9(11)
C(82) C(83) C(105) C(106) -58.3(9)
C(82) C(83) C(105) C(107) -179.6(7)
C(82) C(83) C(105) C(108) 61.2(9)
C(84) C(83) C(105) C(106) 122.5(8)
C(84) C(83) C(105) C(107) 1.3(11)
C(84) C(83) C(105) C(108) -118.0(8)
C(105) C(83) C(84) C(85) 177.3(7)
C(83) C(84) C(85) C(80) 3.4(11)
C(83) C(84) C(85) C(86) -173.6(7)
C(80) C(85) C(86) N(18) 6.5(11)
C(84) C(85) C(86) N(18) -176.6(6)
N(18) C(87) C(88) C(89) -179.2(5)
N(18) C(87) C(92) N(17) -43.7(7)
N(18) C(87) C(92) C(91) -173.0(5)
C(88) C(87) C(92) N(17) -172.4(5)
C(88) C(87) C(92) C(91) 58.2(7)
C(92) C(87) C(88) C(89) -57.6(7)
C(87) C(88) C(89) C(90) 55.9(8)
C(88) C(89) C(90) C(91) -55.3(9)
C(89) C(90) C(91) C(92) 56.0(9)
C(90) C(91) C(92) N(17) 178.9(6)
C(90) C(91) C(92) C(87) -57.2(8)
O(7) C(109) C(110) C(111) 175.6(6)
O(7) C(109) C(110) C(129) -1.3(11)
O(7) C(109) C(114) C(113) -176.4(6)
O(7) C(109) C(114) C(115) -3.1(10)
C(110) C(109) C(114) C(113) -0.3(8)
C(110) C(109) C(114) C(115) 173.0(6)
C(114) C(109) C(110) C(111) -0.5(10)
C(114) C(109) C(110) C(129) -177.4(7)
C(109) C(110) C(111) C(112) 2.3(12)
C(109) C(110) C(129) C(130) 179.9(5)
C(109) C(110) C(129) C(131) 61.4(9)
C(109) C(110) C(129) C(132) -58.6(10)
C(111) C(110) C(129) C(130) 3.1(11)
C(111) C(110) C(129) C(131) -115.4(8)
C(111) C(110) C(129) C(132) 124.6(8)
C(129) C(110) C(111) C(112) 179.2(7)
C(110) C(111) C(112) C(113) -3.0(11)
C(110) C(111) C(112) C(133) -180.0(7)
C(111) C(112) C(113) C(114) 1.9(10)
C(111) C(112) C(133) C(134) -62.4(8)
C(111) C(112) C(133) C(135) 178.9(7)
C(111) C(112) C(133) C(136) 58.4(9)
C(113) C(112) C(133) C(134) 120.9(7)
C(113) C(112) C(133) C(135) 2.3(10)
C(113) C(112) C(133) C(136) -118.3(8)
C(133) C(112) C(113) C(114) 178.8(7)
C(112) C(113) C(114) C(109) -0.5(10)
C(112) C(113) C(114) C(115) -174.0(6)
C(109) C(114) C(115) N(25) 7.4(11)
C(113) C(114) C(115) N(25) -179.0(6)
O(8) C(116) C(117) C(118) 170.7(6)
O(8) C(116) C(117) C(137) -5.6(10)
O(8) C(116) C(121) C(120) -171.0(6)
O(8) C(116) C(121) C(122) -1.4(10)
C(117) C(116) C(121) C(120) 8.8(10)
C(117) C(116) C(121) C(122) 178.5(6)
C(121) C(116) C(117) C(118) -9.2(10)
C(121) C(116) C(117) C(137) 174.6(6)
C(116) C(117) C(118) C(119) 4.6(11)
C(116) C(117) C(137) C(138) 63.8(8)
C(116) C(117) C(137) C(139) -56.4(9)
C(116) C(117) C(137) C(140) -175.9(7)
C(118) C(117) C(137) C(138) -112.3(7)
C(118) C(117) C(137) C(139) 127.4(7)
C(118) C(117) C(137) C(140) 8.0(10)
C(137) C(117) C(118) C(119) -179.1(7)
C(117) C(118) C(119) C(120) 1.1(11)
C(117) C(118) C(119) C(141) -176.2(7)
C(118) C(119) C(120) C(121) -1.7(11)
C(118) C(119) C(141) C(142) -29.6(11)
C(118) C(119) C(141) C(143) 87.5(10)
C(118) C(119) C(141) C(144) -149.8(10)
C(120) C(119) C(141) C(142) 153.3(9)
C(120) C(119) C(141) C(143) -89.5(10)
C(120) C(119) C(141) C(144) 33.1(12)
C(141) C(119) C(120) C(121) 175.6(7)
C(119) C(120) C(121) C(116) -3.3(11)
C(119) C(120) C(121) C(122) -173.2(7)
C(116) C(121) C(122) N(26) 8.3(11)
C(120) C(121) C(122) N(26) 178.2(7)
N(25) C(123) C(124) N(26) -47.2(7)
N(25) C(123) C(124) C(125) -173.7(5)
N(25) C(123) C(128) C(127) -179.2(6)
C(124) C(123) C(128) C(127) -59.9(8)
C(128) C(123) C(124) N(26) -172.7(6)
C(128) C(123) C(124) C(125) 60.7(8)
N(26) C(124) C(125) C(126) -178.8(6)
C(123) C(124) C(125) C(126) -57.8(8)
C(124) C(125) C(126) C(127) 56.8(10)
C(125) C(126) C(127) C(128) -59.7(10)
C(126) C(127) C(128) C(123) 60.3(8)
